data_4339833
loop_
_publ_author_name
'Collini, Davide'
'Biani, Fabrizia Fabrizi De'
'Fedi, Serena'
'Femoni, Cristina'
'Kaswalder, Francesco'
'Iapalucci, Maria Carmela'
'Longoni, Giuliano'
'Tiozzo, Cristina'
'Zacchini, Stefano'
'Zanello, Piero'

_publ_section_title
;
 Synthesis and electrochemistry of new Rh-centered and conjuncto rhodium
 carbonyl clusters. X-ray structure of [NEt(4)](3)[Rh(15)(CO)(27)],
 [NEt(4)](3)[Rh(15)(CO)(25)(MeCN)(2)] x 2MeCN, and
 [NEt(4)](3)[Rh(17)(CO)(37)].
;
_journal_issue 19
_journal_name_full 'Inorganic chemistry'
_journal_page_first 7971
_journal_page_last 7981
_journal_paper_doi 10.1021/ic0623718
_journal_volume 46
_journal_year 2007
_chemical_formula_sum 'C51 H60 N3 O27 Rh15'
_chemical_formula_weight 2690.67
_chemical_name_systematic
; 
 ? 
;
_space_group_IT_number 2
_symmetry_cell_setting triclinic
_symmetry_space_group_name_Hall '-P 1'
_symmetry_space_group_name_H-M 'P -1'
_atom_sites_solution_hydrogens geom
_atom_sites_solution_primary direct
_atom_sites_solution_secondary difmap
_audit_creation_method SHELXL-97
_cell_angle_alpha 88.282(2)
_cell_angle_beta 88.360(2)
_cell_angle_gamma 88.004(2)
_cell_formula_units_Z 4
_cell_length_a 16.867(2)
_cell_length_b 18.898(3)
_cell_length_c 23.275(3)
_cell_measurement_reflns_used 7100
_cell_measurement_temperature 273(2)
_cell_measurement_theta_max 26.044
_cell_measurement_theta_min 2.319
_cell_volume 7408.3(18)
_computing_structure_refinement 'SHELXL-97 (Sheldrick, 1997)'
_computing_structure_solution 'SHELXS-97 (Sheldrick, 1990)'
_diffrn_ambient_temperature 273(2)
_diffrn_measured_fraction_theta_full 0.996
_diffrn_measured_fraction_theta_max 0.996
_diffrn_measurement_device_type 'CCD Area Detector'
_diffrn_measurement_method 'phi and omega scans'
_diffrn_radiation_monochromator graphite
_diffrn_radiation_source 'fine-focus sealed tube'
_diffrn_radiation_type MoK\a
_diffrn_radiation_wavelength 0.71073
_diffrn_reflns_av_R_equivalents 0.0490
_diffrn_reflns_av_sigmaI/netI 0.0613
_diffrn_reflns_limit_h_max 20
_diffrn_reflns_limit_h_min -20
_diffrn_reflns_limit_k_max 22
_diffrn_reflns_limit_k_min -22
_diffrn_reflns_limit_l_max 27
_diffrn_reflns_limit_l_min -27
_diffrn_reflns_number 70757
_diffrn_reflns_theta_full 25.00
_diffrn_reflns_theta_max 25.00
_diffrn_reflns_theta_min 1.08
_exptl_absorpt_coefficient_mu 3.316
_exptl_absorpt_correction_T_max 0.7773
_exptl_absorpt_correction_T_min 0.6361
_exptl_absorpt_correction_type empirical
_exptl_crystal_colour black
_exptl_crystal_density_diffrn 2.412
_exptl_crystal_density_method 'not measured'
_exptl_crystal_description prismatic
_exptl_crystal_F_000 5112
_exptl_crystal_size_max 0.15
_exptl_crystal_size_mid 0.10
_exptl_crystal_size_min 0.08
_refine_diff_density_max 2.523
_refine_diff_density_min -1.452
_refine_diff_density_rms 0.226
_refine_ls_extinction_method none
_refine_ls_goodness_of_fit_ref 1.031
_refine_ls_hydrogen_treatment constr
_refine_ls_matrix_type fullcycle
_refine_ls_number_parameters 1766
_refine_ls_number_reflns 26008
_refine_ls_number_restraints 673
_refine_ls_restrained_S_all 1.018
_refine_ls_R_factor_all 0.1125
_refine_ls_R_factor_gt 0.0691
_refine_ls_shift/su_max 0.000
_refine_ls_shift/su_mean 0.000
_refine_ls_structure_factor_coef Fsqd
_refine_ls_weighting_details 'calc w=1/[\s^2^(Fo^2^)+(0.0993P)^2^+99.6408P] where P=(Fo^2^+2Fc^2^)/3'
_refine_ls_weighting_scheme calc
_refine_ls_wR_factor_gt 0.1868
_refine_ls_wR_factor_ref 0.2215
_reflns_number_gt 16160
_reflns_number_total 26008
_reflns_threshold_expression >2sigma(I)
_cod_data_source_file ic0623718-file001.cif
_cod_data_source_block p-1
_cod_depositor_comments
;
The following automatic conversions were performed:

'_symmetry_cell_setting' value 'Triclinic' changed to 'triclinic'
according to
/usr/data/users/saulius/automatic-downloads/retrospective/ACS/lib/dictionaries/cif_core.dic
dictionary named 'cif_core.dic' version 2.4.2 from 2011-04-26.

Automatic conversion script
Id: cif_fix_values 2281 2013-09-26 08:29:07Z andrius 
;
_cod_original_cell_volume 7408.4(18)
_cod_original_sg_symbol_H-M P-1
_cod_database_code 4339833

loop_
_symmetry_equiv_pos_as_xyz
'x, y, z'
'-x, -y, -z'

loop_
_atom_site_label
_atom_site_type_symbol
_atom_site_fract_x
_atom_site_fract_y
_atom_site_fract_z
_atom_site_U_iso_or_equiv
_atom_site_adp_type
_atom_site_occupancy
_atom_site_symmetry_multiplicity
_atom_site_calc_flag
_atom_site_refinement_flags
_atom_site_disorder_assembly
_atom_site_disorder_group
Rh1 Rh 0.75543(6) 0.50385(5) 0.23990(5) 0.0409(3) Uani 1 1 d . A .
Rh2 Rh 0.74873(7) 0.62101(6) 0.29893(5) 0.0480(3) Uani 1 1 d . A .
Rh3 Rh 0.87606(7) 0.51206(6) 0.30516(5) 0.0453(3) Uani 1 1 d . A .
Rh4 Rh 0.76168(7) 0.40019(6) 0.31512(5) 0.0441(3) Uani 1 1 d . A .
Rh5 Rh 0.63025(7) 0.50542(6) 0.30824(5) 0.0471(3) Uani 1 1 d . A .
Rh6 Rh 0.75295(8) 0.61705(6) 0.17245(5) 0.0532(3) Uani 1 1 d . A .
Rh7 Rh 0.88831(7) 0.50360(7) 0.17944(5) 0.0530(3) Uani 1 1 d . . .
Rh8 Rh 0.76588(7) 0.38510(6) 0.18839(5) 0.0503(3) Uani 1 1 d . A .
Rh9 Rh 0.62805(7) 0.49333(7) 0.17805(5) 0.0530(3) Uani 1 1 d . . .
Rh10 Rh 0.60891(8) 0.62225(7) 0.23378(5) 0.0571(3) Uani 1 1 d . A .
Rh11 Rh 0.89015(8) 0.63368(7) 0.23287(6) 0.0564(3) Uani 1 1 d . A .
Rh12 Rh 0.90041(7) 0.38488(6) 0.25101(5) 0.0520(3) Uani 1 1 d . A .
Rh13 Rh 0.63046(8) 0.37849(7) 0.25384(6) 0.0563(3) Uani 1 1 d . A .
Rh14 Rh 0.76372(9) 0.49403(7) 0.11156(6) 0.0685(4) Uani 1 1 d . A .
Rh15 Rh 0.75076(7) 0.51636(6) 0.38701(5) 0.0486(3) Uani 1 1 d . . .
C1 C 0.7469(14) 0.5233(11) 0.4669(8) 0.091(3) Uani 1 1 d U A .
O1 O 0.7454(9) 0.5247(7) 0.5157(5) 0.091(3) Uani 1 1 d U . .
C2 C 0.7457(11) 0.6372(9) 0.3796(8) 0.069(3) Uani 1 1 d U A .
O2 O 0.7446(7) 0.6761(6) 0.4175(5) 0.069(3) Uani 1 1 d U . .
C3 C 0.8755(12) 0.5202(10) 0.3899(7) 0.074(3) Uani 1 1 d U A .
O3 O 0.9200(7) 0.5250(6) 0.4277(5) 0.074(3) Uani 1 1 d U . .
C4 C 0.7554(11) 0.4042(9) 0.3985(7) 0.067(3) Uani 1 1 d U A .
O4 O 0.7539(7) 0.3689(6) 0.4397(5) 0.067(2) Uani 1 1 d U . .
C5 C 0.6189(10) 0.5178(9) 0.3912(7) 0.063(2) Uani 1 1 d U A .
O5 O 0.5763(7) 0.5222(6) 0.4298(4) 0.064(2) Uani 1 1 d U . .
C6 C 0.6588(12) 0.6909(10) 0.2882(8) 0.081(3) Uani 1 1 d U . .
O6 O 0.6408(8) 0.7489(6) 0.3017(5) 0.081(3) Uani 1 1 d U A .
C7 C 0.8261(12) 0.6993(9) 0.2878(8) 0.076(3) Uani 1 1 d U . .
O7 O 0.8327(8) 0.7558(6) 0.3023(5) 0.076(3) Uani 1 1 d U A .
C8 C 0.9591(12) 0.5859(11) 0.2971(10) 0.090(3) Uani 1 1 d U . .
O8 O 1.0183(7) 0.5972(7) 0.3174(6) 0.091(3) Uani 1 1 d U A .
C9 C 0.5347(12) 0.5684(13) 0.2988(9) 0.096(4) Uani 1 1 d U . .
O9 O 0.4700(8) 0.5753(8) 0.3119(6) 0.096(4) Uani 1 1 d U A .
C10 C 0.5603(12) 0.4229(11) 0.3147(8) 0.082(3) Uani 1 1 d U . .
O10 O 0.5041(7) 0.4050(7) 0.3413(5) 0.082(3) Uani 1 1 d U A .
C11 C 0.6608(13) 0.6836(11) 0.1619(9) 0.094(4) Uani 1 1 d U . .
O11 O 0.6368(8) 0.7286(7) 0.1340(6) 0.094(4) Uani 1 1 d U A .
C12 C 0.8254(14) 0.6935(11) 0.1652(9) 0.096(4) Uani 1 1 d U . .
O12 O 0.8375(9) 0.7479(7) 0.1408(5) 0.096(4) Uani 1 1 d U A .
C13 C 0.5610(11) 0.4072(10) 0.1903(8) 0.078(3) Uani 1 1 d U A .
O13 O 0.5050(7) 0.3863(7) 0.1677(5) 0.078(3) Uani 1 1 d U . .
C14 C 0.7560(13) 0.5985(10) 0.0887(8) 0.085(3) Uani 1 1 d U . .
O14 O 0.7542(9) 0.6323(7) 0.0460(5) 0.085(3) Uani 1 1 d U A .
C15 C 0.8536(12) 0.3171(10) 0.1902(9) 0.085(3) Uani 1 1 d U . .
O15 O 0.8812(8) 0.2651(7) 0.1698(6) 0.085(3) Uani 1 1 d U A .
C16 C 0.9713(10) 0.4285(10) 0.1885(8) 0.073(3) Uani 1 1 d U A .
O16 O 1.0348(7) 0.4138(7) 0.1702(5) 0.073(3) Uani 1 1 d U . .
C17 C 0.9726(15) 0.6956(13) 0.2155(10) 0.114(4) Uani 1 1 d U . .
O17 O 1.0211(10) 0.7334(8) 0.2024(7) 0.114(4) Uani 1 1 d U A .
C18 C 0.5180(13) 0.6813(14) 0.2203(10) 0.107(4) Uani 1 1 d U . .
O18 O 0.4676(8) 0.7185(9) 0.2087(6) 0.107(4) Uani 1 1 d U A .
C19 C 0.5394(15) 0.5432(13) 0.1551(14) 0.127(5) Uani 1 1 d U A .
O19 O 0.4778(9) 0.5613(8) 0.1383(8) 0.127(5) Uani 1 1 d U . .
C20 C 0.5992(18) 0.2844(14) 0.2610(13) 0.133(5) Uani 1 1 d U . .
O20 O 0.5810(11) 0.2282(9) 0.2618(8) 0.133(5) Uani 1 1 d U A .
C21 C 0.9652(16) 0.3062(14) 0.2725(11) 0.115(4) Uani 1 1 d U . .
O21 O 1.0049(10) 0.2569(9) 0.2846(7) 0.115(4) Uani 1 1 d U A .
C22 C 0.9592(14) 0.4397(12) 0.3164(10) 0.097(4) Uani 1 1 d U . .
O22 O 1.0183(9) 0.4254(8) 0.3405(6) 0.097(4) Uani 1 1 d U A .
C23 C 0.7707(13) 0.3022(9) 0.3168(9) 0.082(3) Uani 1 1 d U . .
O23 O 0.7748(8) 0.2423(6) 0.3204(6) 0.082(3) Uani 1 1 d U A .
C24 C 0.7166(15) 0.3251(14) 0.1414(13) 0.124(5) Uani 1 1 d U . .
O24 O 0.6882(9) 0.2879(9) 0.1113(8) 0.124(5) Uani 1 1 d U A .
C25 C 0.9591(15) 0.5599(16) 0.1426(15) 0.156(6) Uani 1 1 d U A .
O25 O 1.0063(10) 0.5841(10) 0.1119(9) 0.156(6) Uani 1 1 d U . .
C26 C 0.653(2) 0.4791(15) 0.0948(11) 0.084(4) Uani 0.667(10) 1 d PDU A 1
O26 O 0.6198(13) 0.4626(10) 0.0536(7) 0.085(4) Uani 0.667(10) 1 d PDU A 1
C27 C 0.815(3) 0.465(2) 0.0448(14) 0.127(5) Uani 0.667(10) 1 d PDU A 1
O27 O 0.8381(17) 0.4494(13) 0.0003(9) 0.127(5) Uani 0.667(10) 1 d PDU A 1
C260 C 0.878(5) 0.483(4) 0.093(3) 0.127(5) Uani 0.333(10) 1 d PDU A 2
O260 O 0.914(3) 0.465(3) 0.0528(19) 0.127(5) Uani 0.333(10) 1 d PDU A 2
C270 C 0.715(4) 0.462(3) 0.0459(19) 0.085(4) Uani 0.333(10) 1 d PDU A 2
O270 O 0.706(3) 0.4481(19) -0.0022(14) 0.085(4) Uani 0.333(10) 1 d PDU A 2
Rh21 Rh 0.23843(6) 0.98638(6) 0.28034(5) 0.0430(3) Uani 1 1 d . . .
Rh22 Rh 0.21842(8) 1.08533(6) 0.35867(5) 0.0552(3) Uani 1 1 d . . .
Rh23 Rh 0.36070(8) 1.06944(7) 0.26963(6) 0.0577(3) Uani 1 1 d . . .
Rh24 Rh 0.37278(7) 0.91479(6) 0.29894(5) 0.0528(3) Uani 1 1 d . . .
Rh25 Rh 0.23911(7) 0.92759(6) 0.38271(5) 0.0483(3) Uani 1 1 d . . .
Rh26 Rh 0.09980(7) 1.04407(7) 0.26246(5) 0.0550(3) Uani 1 1 d . . .
Rh27 Rh 0.23175(8) 1.03151(7) 0.17344(5) 0.0585(3) Uani 1 1 d . . .
Rh28 Rh 0.25311(7) 0.88167(7) 0.20932(5) 0.0528(3) Uani 1 1 d . . .
Rh29 Rh 0.12666(7) 0.89480(6) 0.29493(5) 0.0479(3) Uani 1 1 d . . .
Rh30 Rh 0.09109(8) 0.99607(7) 0.37428(5) 0.0558(3) Uani 1 1 d . . .
Rh31 Rh 0.21516(8) 1.13574(7) 0.24635(6) 0.0607(3) Uani 1 1 d . . .
Rh32 Rh 0.37841(8) 0.96819(8) 0.18553(6) 0.0643(4) Uani 1 1 d . . .
Rh33 Rh 0.26118(8) 0.80814(6) 0.31420(6) 0.0550(3) Uani 1 1 d . . .
Rh34 Rh 0.10884(8) 0.94053(8) 0.18324(6) 0.0626(4) Uani 1 1 d . . .
Rh35 Rh 0.36691(8) 1.01963(7) 0.38330(6) 0.0603(3) Uani 1 1 d . . .
C51 C 0.4542(12) 0.9114(12) 0.2355(10) 0.097(4) Uani 1 1 d U . .
O51 O 0.5194(8) 0.8859(8) 0.2280(6) 0.098(4) Uani 1 1 d U . .
C52 C 0.3331(14) 0.8835(12) 0.1452(10) 0.102(4) Uani 1 1 d U . .
O52 O 0.3522(9) 0.8509(8) 0.1054(6) 0.102(4) Uani 1 1 d U . .
C53 C 0.2708(13) 0.7790(10) 0.2218(9) 0.087(3) Uani 1 1 d U . .
O53 O 0.2825(8) 0.7269(7) 0.2002(6) 0.087(3) Uani 1 1 d U . .
C54 C 0.3964(11) 0.8160(10) 0.3207(8) 0.076(3) Uani 1 1 d U . .
O54 O 0.4430(7) 0.7745(6) 0.3343(5) 0.076(3) Uani 1 1 d U . .
C55 C 0.1714(13) 0.8567(13) 0.1520(9) 0.099(4) Uani 1 1 d U . .
O55 O 0.1650(8) 0.8161(8) 0.1164(6) 0.100(4) Uani 1 1 d U . .
C56 C 0.1467(13) 1.0053(13) 0.1207(9) 0.097(4) Uani 1 1 d U . .
O56 O 0.1257(8) 1.0230(8) 0.0750(6) 0.098(4) Uani 1 1 d U . .
C57 C 0.1365(11) 0.7982(10) 0.3148(9) 0.083(3) Uani 1 1 d U . .
O57 O 0.1007(7) 0.7450(6) 0.3266(6) 0.084(3) Uani 1 1 d U . .
C58 C 0.2519(11) 0.8271(9) 0.4034(7) 0.070(3) Uani 1 1 d U . .
O58 O 0.2529(7) 0.7871(6) 0.4425(5) 0.071(3) Uani 1 1 d U . .
C59 C 0.3161(14) 0.9478(12) 0.4427(9) 0.100(4) Uani 1 1 d U . .
O59 O 0.3317(9) 0.9296(8) 0.4885(6) 0.101(4) Uani 1 1 d U . .
C60 C 0.1541(13) 0.9357(11) 0.4397(8) 0.089(3) Uani 1 1 d U . .
O60 O 0.1348(8) 0.9203(7) 0.4874(5) 0.089(3) Uani 1 1 d U . .
C61 C 0.1192(12) 1.0858(10) 0.4098(8) 0.078(3) Uani 1 1 d U . .
O61 O 0.0899(8) 1.1217(6) 0.4449(5) 0.079(3) Uani 1 1 d U . .
C62 C 0.0188(12) 1.0614(13) 0.3192(10) 0.098(4) Uani 1 1 d U . .
O62 O -0.0434(8) 1.0900(8) 0.3286(6) 0.099(4) Uani 1 1 d U . .
C63 C 0.2793(15) 0.7116(11) 0.3313(12) 0.110(4) Uani 1 1 d U . .
O63 O 0.2898(10) 0.6528(7) 0.3418(7) 0.111(4) Uani 1 1 d U . .
C64 C 0.4518(12) 0.9477(11) 0.3519(10) 0.091(4) Uani 1 1 d U . .
O64 O 0.5182(7) 0.9368(7) 0.3658(6) 0.092(3) Uani 1 1 d U . .
C65 C 0.4309(15) 1.0516(12) 0.4413(12) 0.114(5) Uani 1 1 d U . .
O65 O 0.4687(9) 1.0713(8) 0.4766(7) 0.115(5) Uani 1 1 d U . .
C66 C 0.4149(16) 1.1087(13) 0.3328(11) 0.119(5) Uani 1 1 d U . .
O66 O 0.4538(10) 1.1552(8) 0.3458(7) 0.119(5) Uani 1 1 d U . .
C67 C 0.2702(15) 1.1261(13) 0.4181(10) 0.108(4) Uani 1 1 d U . .
O67 O 0.2852(9) 1.1598(9) 0.4566(7) 0.109(4) Uani 1 1 d U . .
C68 C 0.1725(18) 1.2111(13) 0.2039(11) 0.129(5) Uani 1 1 d U . .
O68 O 0.1461(12) 1.2552(8) 0.1774(7) 0.130(5) Uani 1 1 d U . .
C69 C 0.0358(15) 1.0847(17) 0.2103(10) 0.133(6) Uani 1 1 d U . .
O69 O -0.0038(10) 1.1161(11) 0.1781(6) 0.134(6) Uani 1 1 d U . .
C70 C 0.0104(15) 0.9270(18) 0.1551(12) 0.139(6) Uani 1 1 d U . .
O70 O -0.0497(9) 0.9158(12) 0.1353(8) 0.139(6) Uani 1 1 d U . .
C71 C 0.0218(12) 0.8930(12) 0.2902(11) 0.098(4) Uani 1 1 d U . .
O71 O -0.0465(8) 0.8854(8) 0.2882(7) 0.099(4) Uani 1 1 d U . .
C72 C -0.0022(14) 0.9751(11) 0.4156(10) 0.097(4) Uani 1 1 d U . .
O72 O -0.0608(9) 0.9641(7) 0.4400(6) 0.098(4) Uani 1 1 d U . .
C73 C 0.1968(14) 1.1825(10) 0.3226(9) 0.093(4) Uani 1 1 d U . .
O73 O 0.1830(9) 1.2391(6) 0.3385(6) 0.094(4) Uani 1 1 d U . .
C74 C 0.3280(13) 1.1614(12) 0.2346(12) 0.114(5) Uani 1 1 d U . .
O74 O 0.3597(8) 1.2130(8) 0.2151(8) 0.115(5) Uani 1 1 d U . .
C75 C 0.2774(16) 1.0891(14) 0.1179(10) 0.116(5) Uani 1 1 d U . .
O75 O 0.3047(10) 1.1263(9) 0.0831(6) 0.117(4) Uani 1 1 d U . .
C76 C 0.4544(13) 1.0650(12) 0.2234(10) 0.096(4) Uani 1 1 d U . .
O76 O 0.5163(8) 1.0789(8) 0.2084(6) 0.096(4) Uani 1 1 d U . .
C77 C 0.4440(18) 0.9859(17) 0.1228(12) 0.140(6) Uani 1 1 d U . .
O77 O 0.4840(11) 0.9949(11) 0.0832(7) 0.141(6) Uani 1 1 d U . .
N1 N 0.0024(10) 0.7041(8) 0.4978(7) 0.0819(18) Uani 1 1 d U . .
N2 N 0.5040(10) 0.2919(8) 0.4953(7) 0.0810(17) Uani 1 1 d U . .
N3 N 0.5012(13) 0.2600(11) 0.0067(9) 0.117(3) Uani 1 1 d U . .
N4 N 0.0074(15) 0.2437(13) 0.0151(10) 0.139(3) Uani 1 1 d U . .
N5 N 0.2536(14) 0.4642(15) 0.2297(11) 0.207(5) Uani 1 1 d DU . .
N6 N 0.7360(15) 0.9927(13) 0.2932(11) 0.145(3) Uani 1 1 d U . .
C100 C -0.0390(12) 0.7146(10) 0.4411(8) 0.0819(18) Uani 1 1 d U . .
H10A H 0.0012 0.7167 0.4105 0.098 Uiso 1 1 calc R . .
H10B H -0.0701 0.6734 0.4351 0.098 Uiso 1 1 calc R . .
C101 C -0.0927(12) 0.7796(10) 0.4357(8) 0.082(2) Uani 1 1 d U . .
H10C H -0.1450 0.7687 0.4498 0.124 Uiso 1 1 calc R . .
H10D H -0.0949 0.7949 0.3960 0.124 Uiso 1 1 calc R . .
H10E H -0.0725 0.8167 0.4578 0.124 Uiso 1 1 calc R . .
C102 C 0.0551(12) 0.7646(10) 0.5054(8) 0.0820(18) Uani 1 1 d U . .
H10F H 0.0927 0.7657 0.4731 0.098 Uiso 1 1 calc R . .
H10G H 0.0226 0.8079 0.5029 0.098 Uiso 1 1 calc R . .
C103 C 0.1001(12) 0.7662(10) 0.5581(8) 0.083(2) Uani 1 1 d U . .
H10H H 0.0659 0.7554 0.5906 0.124 Uiso 1 1 calc R . .
H10I H 0.1207 0.8125 0.5619 0.124 Uiso 1 1 calc R . .
H10L H 0.1432 0.7317 0.5564 0.124 Uiso 1 1 calc R . .
C104 C 0.0473(12) 0.6339(10) 0.5001(8) 0.0822(18) Uani 1 1 d U . .
H10M H 0.0105 0.5963 0.4958 0.099 Uiso 1 1 calc R . .
H10N H 0.0712 0.6273 0.5373 0.099 Uiso 1 1 calc R . .
C105 C 0.1120(11) 0.6289(10) 0.4531(8) 0.083(2) Uani 1 1 d U . .
H10O H 0.0892 0.6391 0.4163 0.125 Uiso 1 1 calc R . .
H10P H 0.1356 0.5820 0.4536 0.125 Uiso 1 1 calc R . .
H10Q H 0.1519 0.6625 0.4598 0.125 Uiso 1 1 calc R . .
C106 C -0.0578(12) 0.7040(10) 0.5486(8) 0.0820(18) Uani 1 1 d U . .
H10R H -0.0292 0.6934 0.5836 0.098 Uiso 1 1 calc R . .
H10S H -0.0812 0.7514 0.5516 0.098 Uiso 1 1 calc R . .
C107 C -0.1224(11) 0.6539(10) 0.5457(8) 0.083(2) Uani 1 1 d U . .
H10T H -0.1448 0.6572 0.5082 0.124 Uiso 1 1 calc R . .
H10U H -0.1628 0.6652 0.5742 0.124 Uiso 1 1 calc R . .
H10V H -0.1019 0.6065 0.5529 0.124 Uiso 1 1 calc R . .
C200 C 0.4509(11) 0.2832(10) 0.4457(8) 0.0812(18) Uani 1 1 d U . .
H20A H 0.4813 0.2921 0.4104 0.097 Uiso 1 1 calc R . .
H20B H 0.4354 0.2342 0.4458 0.097 Uiso 1 1 calc R . .
C201 C 0.3776(11) 0.3294(10) 0.4446(8) 0.082(2) Uani 1 1 d U . .
H20C H 0.3418 0.3148 0.4752 0.123 Uiso 1 1 calc R . .
H20D H 0.3526 0.3255 0.4084 0.123 Uiso 1 1 calc R . .
H20E H 0.3912 0.3777 0.4497 0.123 Uiso 1 1 calc R . .
C202 C 0.5395(12) 0.3637(10) 0.4921(8) 0.0812(18) Uani 1 1 d U . .
H20F H 0.5653 0.3698 0.4545 0.097 Uiso 1 1 calc R . .
H20G H 0.4966 0.3991 0.4946 0.097 Uiso 1 1 calc R . .
C203 C 0.5959(11) 0.3777(10) 0.5348(8) 0.082(2) Uani 1 1 d U . .
H20H H 0.5935 0.3419 0.5649 0.122 Uiso 1 1 calc R . .
H20I H 0.5836 0.4233 0.5507 0.122 Uiso 1 1 calc R . .
H20L H 0.6483 0.3775 0.5176 0.122 Uiso 1 1 calc R . .
C204 C 0.5694(11) 0.2347(10) 0.4934(8) 0.0811(18) Uani 1 1 d U . .
H20M H 0.6023 0.2395 0.5265 0.097 Uiso 1 1 calc R . .
H20N H 0.5451 0.1890 0.4972 0.097 Uiso 1 1 calc R . .
C205 C 0.6216(11) 0.2350(10) 0.4410(8) 0.082(2) Uani 1 1 d U . .
H20O H 0.5930 0.2183 0.4092 0.123 Uiso 1 1 calc R . .
H20P H 0.6674 0.2046 0.4474 0.123 Uiso 1 1 calc R . .
H20Q H 0.6381 0.2824 0.4323 0.123 Uiso 1 1 calc R . .
C206 C 0.4574(12) 0.2833(10) 0.5525(8) 0.0810(18) Uani 1 1 d U . .
H20R H 0.4941 0.2872 0.5835 0.097 Uiso 1 1 calc R . .
H20S H 0.4192 0.3228 0.5553 0.097 Uiso 1 1 calc R . .
C207 C 0.4147(11) 0.2178(10) 0.5622(8) 0.081(2) Uani 1 1 d U . .
H20T H 0.3758 0.2142 0.5332 0.122 Uiso 1 1 calc R . .
H20U H 0.3887 0.2182 0.5994 0.122 Uiso 1 1 calc R . .
H20V H 0.4515 0.1780 0.5603 0.122 Uiso 1 1 calc R . .
C300 C 0.4212(15) 0.2337(13) -0.0025(11) 0.117(3) Uani 1 1 d U . .
H30A H 0.3907 0.2699 -0.0235 0.140 Uiso 1 1 calc R . .
H30B H 0.3947 0.2261 0.0346 0.140 Uiso 1 1 calc R . .
C301 C 0.4214(15) 0.1633(12) -0.0362(10) 0.117(3) Uani 1 1 d U . .
H30C H 0.4470 0.1704 -0.0733 0.176 Uiso 1 1 calc R . .
H30D H 0.3678 0.1497 -0.0411 0.176 Uiso 1 1 calc R . .
H30E H 0.4497 0.1266 -0.0150 0.176 Uiso 1 1 calc R . .
C302 C 0.5386(15) 0.2789(14) -0.0526(10) 0.117(3) Uani 1 1 d U . .
H30F H 0.5428 0.2360 -0.0746 0.140 Uiso 1 1 calc R . .
H30G H 0.5025 0.3116 -0.0724 0.140 Uiso 1 1 calc R . .
C303 C 0.6183(14) 0.3107(13) -0.0534(10) 0.117(3) Uani 1 1 d U . .
H30H H 0.6199 0.3444 -0.0234 0.175 Uiso 1 1 calc R . .
H30I H 0.6279 0.3343 -0.0899 0.175 Uiso 1 1 calc R . .
H30L H 0.6583 0.2741 -0.0474 0.175 Uiso 1 1 calc R . .
C304 C 0.5526(15) 0.2086(13) 0.0331(10) 0.117(3) Uani 1 1 d U . .
H30M H 0.6042 0.2287 0.0373 0.141 Uiso 1 1 calc R . .
H30N H 0.5595 0.1684 0.0084 0.141 Uiso 1 1 calc R . .
C305 C 0.5210(15) 0.1825(13) 0.0933(10) 0.118(3) Uani 1 1 d U . .
H30O H 0.5067 0.2226 0.1162 0.177 Uiso 1 1 calc R . .
H30P H 0.5616 0.1541 0.1119 0.177 Uiso 1 1 calc R . .
H30Q H 0.4752 0.1546 0.0887 0.177 Uiso 1 1 calc R . .
C306 C 0.4928(16) 0.3275(13) 0.0420(11) 0.117(3) Uani 1 1 d U . .
H30R H 0.4644 0.3159 0.0777 0.140 Uiso 1 1 calc R . .
H30S H 0.5455 0.3410 0.0520 0.140 Uiso 1 1 calc R . .
C307 C 0.4511(15) 0.3914(13) 0.0142(10) 0.117(3) Uani 1 1 d U . .
H30T H 0.4866 0.4137 -0.0131 0.176 Uiso 1 1 calc R . .
H30U H 0.4349 0.4244 0.0432 0.176 Uiso 1 1 calc R . .
H30V H 0.4052 0.3766 -0.0051 0.176 Uiso 1 1 calc R . .
C400 C -0.0566(17) 0.2682(16) -0.0245(11) 0.139(3) Uani 1 1 d U . .
H40A H -0.0611 0.2339 -0.0544 0.166 Uiso 1 1 calc R . .
H40B H -0.0426 0.3130 -0.0428 0.166 Uiso 1 1 calc R . .
C401 C -0.1353(17) 0.2771(15) 0.0070(11) 0.139(3) Uani 1 1 d U . .
H40C H -0.1402 0.2403 0.0361 0.208 Uiso 1 1 calc R . .
H40D H -0.1774 0.2742 -0.0196 0.208 Uiso 1 1 calc R . .
H40E H -0.1385 0.3224 0.0246 0.208 Uiso 1 1 calc R . .
C402 C -0.0135(18) 0.1805(15) 0.0487(11) 0.139(3) Uani 1 1 d U . .
H40F H -0.0601 0.1913 0.0728 0.166 Uiso 1 1 calc R . .
H40G H 0.0297 0.1670 0.0739 0.166 Uiso 1 1 calc R . .
C403 C -0.0309(17) 0.1170(15) 0.0109(11) 0.139(3) Uani 1 1 d U . .
H40H H -0.0864 0.1174 0.0030 0.208 Uiso 1 1 calc R . .
H40I H -0.0161 0.0735 0.0308 0.208 Uiso 1 1 calc R . .
H40L H -0.0007 0.1207 -0.0247 0.208 Uiso 1 1 calc R . .
C404 C 0.0775(17) 0.2293(16) -0.0229(11) 0.139(3) Uani 1 1 d U . .
H40M H 0.0873 0.2713 -0.0467 0.167 Uiso 1 1 calc R . .
H40N H 0.0658 0.1914 -0.0482 0.167 Uiso 1 1 calc R . .
C405 C 0.1544(17) 0.2081(15) 0.0100(11) 0.139(3) Uani 1 1 d U . .
H40O H 0.1873 0.2484 0.0115 0.209 Uiso 1 1 calc R . .
H40P H 0.1828 0.1707 -0.0097 0.209 Uiso 1 1 calc R . .
H40Q H 0.1404 0.1922 0.0484 0.209 Uiso 1 1 calc R . .
C406 C 0.0249(18) 0.3004(15) 0.0573(11) 0.139(3) Uani 1 1 d U . .
H40R H -0.0233 0.3122 0.0793 0.166 Uiso 1 1 calc R . .
H40S H 0.0639 0.2815 0.0840 0.166 Uiso 1 1 calc R . .
C407 C 0.0547(17) 0.3654(15) 0.0292(11) 0.139(3) Uani 1 1 d U . .
H40T H 0.0554 0.3606 -0.0117 0.208 Uiso 1 1 calc R . .
H40U H 0.1076 0.3728 0.0415 0.208 Uiso 1 1 calc R . .
H40V H 0.0208 0.4050 0.0396 0.208 Uiso 1 1 calc R . .
C500 C 0.2373(16) 0.4188(16) 0.1813(11) 0.207(5) Uani 1 1 d DU . .
H50A H 0.1858 0.4331 0.1666 0.249 Uiso 1 1 calc R . .
H50B H 0.2337 0.3704 0.1961 0.249 Uiso 1 1 calc R . .
C501 C 0.2988(19) 0.419(2) 0.1300(15) 0.208(5) Uani 1 1 d DU . .
H50C H 0.3421 0.4484 0.1389 0.312 Uiso 1 1 calc R . .
H50D H 0.2737 0.4380 0.0960 0.312 Uiso 1 1 calc R . .
H50E H 0.3185 0.3719 0.1235 0.312 Uiso 1 1 calc R . .
C502 C 0.3301(14) 0.4438(16) 0.2536(13) 0.208(5) Uani 1 1 d DU . .
H50F H 0.3385 0.4731 0.2862 0.249 Uiso 1 1 calc R . .
H50G H 0.3713 0.4540 0.2249 0.249 Uiso 1 1 calc R . .
C503 C 0.340(2) 0.3668(17) 0.2730(16) 0.208(5) Uani 1 1 d DU . .
H50H H 0.3087 0.3585 0.3075 0.312 Uiso 1 1 calc R . .
H50I H 0.3949 0.3560 0.2805 0.312 Uiso 1 1 calc R . .
H50L H 0.3230 0.3370 0.2434 0.312 Uiso 1 1 calc R . .
C504 C 0.1901(15) 0.4549(17) 0.2723(11) 0.207(5) Uani 1 1 d DU . .
H50M H 0.1861 0.4051 0.2827 0.249 Uiso 1 1 calc R . .
H50N H 0.1401 0.4716 0.2564 0.249 Uiso 1 1 calc R . .
C505 C 0.2066(19) 0.496(2) 0.3252(14) 0.208(5) Uani 1 1 d DU . .
H50O H 0.2597 0.5125 0.3226 0.311 Uiso 1 1 calc R . .
H50P H 0.2006 0.4658 0.3589 0.311 Uiso 1 1 calc R . .
H50Q H 0.1698 0.5358 0.3278 0.311 Uiso 1 1 calc R . .
C506 C 0.2559(17) 0.5376(13) 0.2093(13) 0.208(5) Uani 1 1 d DU . .
H50R H 0.2861 0.5393 0.1732 0.249 Uiso 1 1 calc R . .
H50S H 0.2844 0.5639 0.2367 0.249 Uiso 1 1 calc R . .
C507 C 0.1754(18) 0.5752(19) 0.2000(16) 0.208(5) Uani 1 1 d DU . .
H50T H 0.1703 0.5877 0.1600 0.312 Uiso 1 1 calc R . .
H50U H 0.1716 0.6173 0.2221 0.312 Uiso 1 1 calc R . .
H50V H 0.1338 0.5443 0.2121 0.312 Uiso 1 1 calc R . .
C600 C 0.7962(18) 1.0355(15) 0.2582(13) 0.145(4) Uani 1 1 d U . .
H60A H 0.8307 1.0575 0.2846 0.174 Uiso 1 1 calc R . .
H60B H 0.8289 1.0031 0.2353 0.174 Uiso 1 1 calc R . .
C601 C 0.7618(17) 1.0917(15) 0.2191(13) 0.146(4) Uani 1 1 d U . .
H60C H 0.7262 1.0709 0.1935 0.218 Uiso 1 1 calc R . .
H60D H 0.8037 1.1138 0.1972 0.218 Uiso 1 1 calc R . .
H60E H 0.7333 1.1266 0.2415 0.218 Uiso 1 1 calc R . .
C602 C 0.6758(17) 1.0401(16) 0.3203(13) 0.145(4) Uani 1 1 d DU . .
H60F H 0.6329 1.0128 0.3371 0.174 Uiso 1 1 calc R . .
H60G H 0.6538 1.0732 0.2917 0.174 Uiso 1 1 calc R . .
C603 C 0.718(3) 1.0827(18) 0.3695(15) 0.35(4) Uani 1 1 d D . .
H60H H 0.7267 1.0517 0.4024 0.529 Uiso 1 1 calc R . .
H60I H 0.6849 1.1224 0.3805 0.529 Uiso 1 1 calc R . .
H60L H 0.7683 1.0991 0.3548 0.529 Uiso 1 1 calc R . .
C604 C 0.7771(18) 0.9404(15) 0.3315(13) 0.145(4) Uani 1 1 d U . .
H60M H 0.8094 0.9084 0.3080 0.174 Uiso 1 1 calc R . .
H60N H 0.8126 0.9653 0.3553 0.174 Uiso 1 1 calc R . .
C605 C 0.7243(17) 0.8982(15) 0.3692(12) 0.145(4) Uani 1 1 d U . .
H60O H 0.7261 0.9145 0.4078 0.218 Uiso 1 1 calc R . .
H60P H 0.7414 0.8492 0.3685 0.218 Uiso 1 1 calc R . .
H60Q H 0.6710 0.9033 0.3560 0.218 Uiso 1 1 calc R . .
C606 C 0.6888(18) 0.9494(15) 0.2512(13) 0.145(4) Uani 1 1 d U . .
H60R H 0.6494 0.9232 0.2734 0.174 Uiso 1 1 calc R . .
H60S H 0.6605 0.9823 0.2257 0.174 Uiso 1 1 calc R . .
C607 C 0.7360(17) 0.8989(15) 0.2157(13) 0.146(4) Uani 1 1 d U . .
H60T H 0.7883 0.9164 0.2088 0.219 Uiso 1 1 calc R . .
H60U H 0.7107 0.8939 0.1797 0.219 Uiso 1 1 calc R . .
H60V H 0.7397 0.8537 0.2356 0.219 Uiso 1 1 calc R . .

loop_
_atom_site_aniso_label
_atom_site_aniso_U_11
_atom_site_aniso_U_22
_atom_site_aniso_U_33
_atom_site_aniso_U_23
_atom_site_aniso_U_13
_atom_site_aniso_U_12
Rh1 0.0454(6) 0.0396(6) 0.0377(6) -0.0017(4) -0.0006(5) -0.0027(5)
Rh2 0.0568(7) 0.0393(6) 0.0478(7) -0.0028(5) 0.0007(5) -0.0009(5)
Rh3 0.0441(6) 0.0477(6) 0.0447(6) -0.0045(5) -0.0027(5) -0.0047(5)
Rh4 0.0507(7) 0.0405(6) 0.0414(6) 0.0005(5) -0.0014(5) -0.0044(5)
Rh5 0.0464(7) 0.0504(7) 0.0443(6) -0.0033(5) 0.0031(5) -0.0035(5)
Rh6 0.0659(8) 0.0481(7) 0.0447(7) 0.0055(5) 0.0024(6) 0.0000(6)
Rh7 0.0558(7) 0.0532(7) 0.0496(7) -0.0028(5) 0.0109(6) -0.0022(6)
Rh8 0.0535(7) 0.0446(6) 0.0532(7) -0.0075(5) -0.0033(6) -0.0022(5)
Rh9 0.0523(7) 0.0552(7) 0.0525(7) -0.0050(6) -0.0090(6) -0.0045(6)
Rh10 0.0612(8) 0.0573(7) 0.0526(7) -0.0044(6) -0.0012(6) 0.0051(6)
Rh11 0.0598(8) 0.0500(7) 0.0596(8) 0.0001(6) 0.0027(6) -0.0116(6)
Rh12 0.0519(7) 0.0537(7) 0.0505(7) -0.0055(6) 0.0005(6) -0.0013(6)
Rh13 0.0587(8) 0.0530(7) 0.0581(8) -0.0059(6) -0.0061(6) -0.0082(6)
Rh14 0.0827(10) 0.0535(8) 0.0688(9) -0.0019(7) 0.0060(7) -0.0028(7)
Rh15 0.0551(7) 0.0474(6) 0.0432(6) -0.0028(5) 0.0008(5) -0.0031(5)
C1 0.139(10) 0.083(7) 0.052(6) -0.005(6) -0.017(7) -0.007(7)
O1 0.139(10) 0.083(7) 0.052(6) -0.005(6) -0.017(7) -0.007(7)
C2 0.083(7) 0.061(6) 0.064(6) -0.006(4) -0.006(5) 0.005(5)
O2 0.083(6) 0.061(6) 0.064(6) -0.007(4) -0.005(5) 0.005(5)
C3 0.094(8) 0.076(6) 0.053(6) -0.005(5) -0.021(5) -0.008(6)
O3 0.094(8) 0.076(6) 0.053(6) -0.005(5) -0.021(5) -0.008(6)
C4 0.086(7) 0.058(6) 0.058(6) 0.001(4) 0.001(5) -0.003(5)
O4 0.086(7) 0.058(6) 0.058(6) 0.002(4) 0.001(5) -0.003(5)
C5 0.070(7) 0.074(6) 0.046(5) -0.006(5) 0.004(4) -0.001(5)
O5 0.070(7) 0.074(6) 0.047(5) -0.007(5) 0.004(4) -0.001(5)
C6 0.100(8) 0.063(6) 0.079(7) -0.014(6) -0.018(6) 0.023(6)
O6 0.100(8) 0.063(6) 0.079(7) -0.015(6) -0.018(6) 0.023(6)
C7 0.103(8) 0.053(6) 0.072(6) -0.012(5) 0.014(6) -0.021(6)
O7 0.103(8) 0.053(5) 0.072(6) -0.012(5) 0.014(6) -0.021(6)
C8 0.074(7) 0.085(7) 0.115(9) 0.024(6) -0.034(6) -0.037(6)
O8 0.074(7) 0.085(7) 0.115(9) 0.024(6) -0.034(6) -0.037(6)
C9 0.071(7) 0.127(9) 0.086(8) 0.021(7) 0.017(7) 0.019(8)
O9 0.071(7) 0.127(9) 0.086(8) 0.021(7) 0.017(7) 0.019(8)
C10 0.083(8) 0.095(8) 0.069(7) -0.015(6) 0.018(5) -0.040(6)
O10 0.083(8) 0.095(8) 0.069(7) -0.015(6) 0.018(5) -0.040(6)
C11 0.106(9) 0.089(8) 0.082(8) 0.032(6) 0.001(6) 0.032(7)
O11 0.107(9) 0.089(8) 0.082(8) 0.032(6) 0.002(6) 0.032(7)
C12 0.140(10) 0.079(8) 0.068(7) 0.016(6) 0.008(7) -0.031(7)
O12 0.140(10) 0.079(7) 0.069(7) 0.016(5) 0.008(7) -0.030(7)
C13 0.079(7) 0.083(7) 0.075(7) -0.005(6) -0.015(5) -0.026(6)
O13 0.079(7) 0.083(7) 0.075(7) -0.005(5) -0.015(5) -0.026(6)
C14 0.125(9) 0.075(7) 0.053(6) 0.001(5) 0.002(6) -0.006(6)
O14 0.126(9) 0.076(7) 0.054(6) 0.001(5) 0.002(6) -0.006(6)
C15 0.083(7) 0.072(7) 0.100(8) -0.029(6) 0.003(6) 0.010(6)
O15 0.083(7) 0.072(7) 0.100(8) -0.029(6) 0.002(6) 0.010(6)
C16 0.052(6) 0.089(7) 0.078(7) -0.004(5) 0.008(5) 0.002(5)
O16 0.052(6) 0.089(7) 0.078(7) -0.004(5) 0.008(5) 0.002(5)
C17 0.127(11) 0.119(10) 0.098(9) -0.007(8) 0.006(8) -0.071(8)
O17 0.128(11) 0.120(10) 0.099(9) -0.007(8) 0.006(8) -0.071(8)
C18 0.082(9) 0.137(11) 0.099(9) -0.006(8) -0.022(7) 0.034(7)
O18 0.083(9) 0.138(11) 0.100(9) -0.006(8) -0.022(7) 0.034(7)
C19 0.088(9) 0.102(9) 0.190(14) 0.021(9) -0.051(10) 0.007(8)
O19 0.088(9) 0.102(9) 0.190(14) 0.021(9) -0.051(10) 0.007(8)
C20 0.159(12) 0.086(9) 0.157(12) -0.001(10) -0.036(10) -0.040(10)
O20 0.159(12) 0.086(9) 0.158(12) -0.001(10) -0.036(10) -0.039(10)
C21 0.117(11) 0.112(11) 0.113(10) 0.006(8) -0.004(8) 0.035(8)
O21 0.117(11) 0.113(11) 0.113(10) 0.006(8) -0.004(8) 0.035(8)
C22 0.094(9) 0.097(8) 0.100(9) -0.013(7) -0.020(7) 0.020(7)
O22 0.094(9) 0.097(8) 0.100(9) -0.013(7) -0.020(7) 0.020(7)
C23 0.109(8) 0.045(5) 0.093(7) 0.002(6) 0.008(6) -0.004(6)
O23 0.109(8) 0.045(5) 0.093(7) 0.002(6) 0.008(6) -0.004(6)
C24 0.107(10) 0.114(11) 0.156(13) -0.053(9) -0.044(9) -0.010(8)
O24 0.107(10) 0.114(11) 0.156(13) -0.053(9) -0.044(9) -0.010(8)
C25 0.091(10) 0.154(13) 0.216(17) 0.070(12) 0.062(10) -0.006(9)
O25 0.091(10) 0.154(13) 0.216(17) 0.069(12) 0.062(10) -0.006(9)
C26 0.131(11) 0.071(8) 0.051(7) -0.006(7) -0.003(8) -0.011(8)
O26 0.131(11) 0.072(8) 0.051(7) -0.006(7) -0.003(8) -0.011(8)
C27 0.188(13) 0.123(11) 0.069(9) -0.031(9) 0.036(10) -0.005(11)
O27 0.188(13) 0.124(11) 0.070(9) -0.031(9) 0.036(10) -0.005(11)
C260 0.187(13) 0.123(11) 0.069(9) -0.031(9) 0.036(10) -0.005(11)
O260 0.187(13) 0.123(11) 0.069(9) -0.031(9) 0.036(10) -0.005(11)
C270 0.131(11) 0.072(8) 0.052(7) -0.006(7) -0.003(8) -0.011(8)
O270 0.132(11) 0.072(8) 0.052(7) -0.006(7) -0.004(8) -0.011(8)
Rh21 0.0433(6) 0.0439(6) 0.0420(6) -0.0030(5) -0.0028(5) -0.0017(5)
Rh22 0.0685(8) 0.0460(7) 0.0514(7) -0.0045(5) -0.0046(6) -0.0001(6)
Rh23 0.0579(8) 0.0550(7) 0.0608(8) 0.0019(6) -0.0036(6) -0.0103(6)
Rh24 0.0452(7) 0.0539(7) 0.0593(8) -0.0005(6) -0.0031(6) 0.0001(5)
Rh25 0.0519(7) 0.0484(7) 0.0449(6) -0.0018(5) -0.0042(5) -0.0026(5)
Rh26 0.0526(7) 0.0574(7) 0.0542(7) 0.0007(6) -0.0008(6) 0.0055(6)
Rh27 0.0701(9) 0.0597(8) 0.0450(7) 0.0023(6) 0.0032(6) 0.0019(6)
Rh28 0.0542(7) 0.0557(7) 0.0486(7) -0.0108(6) 0.0039(6) -0.0021(6)
Rh29 0.0451(7) 0.0501(7) 0.0491(7) -0.0067(5) 0.0015(5) -0.0063(5)
Rh30 0.0596(8) 0.0555(7) 0.0521(7) -0.0076(6) 0.0043(6) 0.0024(6)
Rh31 0.0733(9) 0.0527(7) 0.0559(8) 0.0025(6) -0.0052(7) -0.0008(6)
Rh32 0.0642(9) 0.0696(9) 0.0585(8) -0.0015(7) 0.0090(7) -0.0046(7)
Rh33 0.0622(8) 0.0449(7) 0.0583(8) -0.0053(6) -0.0015(6) -0.0024(6)
Rh34 0.0608(8) 0.0736(9) 0.0536(8) -0.0063(7) -0.0027(6) 0.0013(7)
Rh35 0.0625(8) 0.0576(8) 0.0619(8) -0.0005(6) -0.0145(6) -0.0097(6)
C51 0.065(7) 0.110(9) 0.113(9) 0.005(7) 0.021(7) 0.010(7)
O51 0.066(7) 0.111(9) 0.114(9) 0.005(7) 0.021(7) 0.011(7)
C52 0.110(9) 0.103(9) 0.093(9) -0.039(7) 0.046(7) -0.025(7)
O52 0.111(9) 0.103(9) 0.094(9) -0.039(7) 0.046(7) -0.025(7)
C53 0.111(9) 0.067(7) 0.082(8) -0.026(6) 0.008(7) 0.006(7)
O53 0.112(8) 0.068(7) 0.082(8) -0.026(6) 0.008(6) 0.006(6)
C54 0.074(8) 0.070(7) 0.083(7) 0.004(6) -0.011(6) 0.011(5)
O54 0.074(7) 0.070(7) 0.084(7) 0.004(6) -0.011(6) 0.011(5)
C55 0.099(8) 0.118(10) 0.085(8) -0.048(7) -0.024(7) -0.002(7)
O55 0.099(8) 0.118(10) 0.086(8) -0.048(7) -0.024(7) -0.002(7)
C56 0.094(8) 0.135(10) 0.061(7) 0.017(7) -0.022(6) 0.004(7)
O56 0.094(8) 0.136(10) 0.062(7) 0.017(7) -0.022(6) 0.004(7)
C57 0.078(7) 0.057(6) 0.115(9) 0.007(6) -0.019(7) -0.014(5)
O57 0.079(7) 0.058(6) 0.117(9) 0.008(6) -0.019(6) -0.015(5)
C58 0.088(7) 0.060(6) 0.060(6) 0.006(5) -0.001(6) 0.006(5)
O58 0.089(7) 0.061(6) 0.061(6) 0.006(4) -0.001(5) 0.006(5)
C59 0.125(10) 0.109(9) 0.070(7) 0.022(7) -0.042(7) -0.051(8)
O59 0.126(10) 0.110(9) 0.070(7) 0.021(7) -0.042(7) -0.051(8)
C60 0.114(9) 0.084(8) 0.064(7) 0.015(6) 0.016(7) 0.014(7)
O60 0.115(9) 0.085(7) 0.065(7) 0.015(6) 0.016(7) 0.014(7)
C61 0.099(8) 0.065(7) 0.069(7) -0.020(5) 0.014(6) 0.004(6)
O61 0.100(8) 0.066(7) 0.070(7) -0.020(5) 0.015(6) 0.005(6)
C62 0.069(8) 0.127(10) 0.096(8) -0.001(7) 0.007(7) 0.029(7)
O62 0.069(8) 0.127(10) 0.097(8) 0.000(7) 0.007(7) 0.029(7)
C63 0.134(11) 0.059(7) 0.139(11) -0.001(8) -0.021(9) 0.005(8)
O63 0.134(10) 0.060(7) 0.140(11) -0.001(8) -0.021(9) 0.005(8)
C64 0.064(7) 0.094(8) 0.117(9) -0.007(7) -0.028(7) -0.005(7)
O64 0.064(7) 0.095(8) 0.118(9) -0.008(7) -0.028(7) -0.005(6)
C65 0.115(11) 0.093(9) 0.139(12) -0.005(8) -0.069(8) -0.011(8)
O65 0.115(11) 0.094(9) 0.140(12) -0.005(8) -0.069(8) -0.011(8)
C66 0.150(12) 0.110(10) 0.102(9) -0.014(8) -0.004(9) -0.075(9)
O66 0.151(12) 0.110(10) 0.102(9) -0.014(8) -0.004(9) -0.075(9)
C67 0.116(10) 0.117(11) 0.095(10) -0.033(8) -0.018(8) -0.011(8)
O67 0.117(10) 0.118(11) 0.095(10) -0.033(7) -0.018(8) -0.011(8)
C68 0.188(15) 0.090(10) 0.108(11) 0.031(8) -0.033(10) 0.024(10)
O68 0.188(15) 0.091(10) 0.109(11) 0.031(8) -0.033(10) 0.024(9)
C69 0.114(11) 0.212(16) 0.068(9) 0.017(9) -0.010(7) 0.056(10)
O69 0.115(11) 0.213(16) 0.069(9) 0.017(9) -0.010(7) 0.056(10)
C70 0.079(10) 0.219(17) 0.118(12) -0.002(11) -0.028(9) 0.002(11)
O70 0.080(10) 0.220(17) 0.119(11) -0.002(11) -0.029(8) 0.002(11)
C71 0.062(7) 0.100(9) 0.132(10) -0.008(8) 0.016(8) 0.000(7)
O71 0.062(7) 0.101(9) 0.132(10) -0.008(7) 0.015(8) 0.000(7)
C72 0.104(10) 0.086(8) 0.100(9) -0.007(7) 0.039(7) -0.010(7)
O72 0.105(10) 0.087(8) 0.101(9) -0.006(7) 0.040(7) -0.010(7)
C73 0.141(10) 0.047(6) 0.091(8) -0.007(6) -0.014(7) -0.004(7)
O73 0.142(10) 0.048(6) 0.092(8) -0.007(6) -0.014(7) -0.004(7)
C74 0.080(8) 0.085(9) 0.176(13) 0.035(9) 0.012(8) -0.020(7)
O74 0.081(8) 0.085(9) 0.176(13) 0.035(9) 0.011(8) -0.019(6)
C75 0.141(12) 0.125(11) 0.080(9) 0.032(8) 0.008(8) -0.024(9)
O75 0.142(12) 0.126(11) 0.081(9) 0.032(7) 0.008(8) -0.024(9)
C76 0.086(9) 0.098(9) 0.101(9) 0.010(7) 0.019(8) -0.003(8)
O76 0.087(9) 0.099(9) 0.101(9) 0.010(7) 0.019(7) -0.003(8)
C77 0.152(14) 0.170(14) 0.099(11) -0.016(10) 0.058(9) -0.049(11)
O77 0.153(14) 0.170(14) 0.100(11) -0.016(10) 0.058(9) -0.049(11)
N1 0.094(5) 0.076(4) 0.076(4) -0.007(3) -0.017(3) 0.002(3)
N2 0.089(5) 0.078(4) 0.076(4) -0.006(3) 0.005(3) -0.006(3)
N3 0.133(6) 0.112(6) 0.107(6) 0.003(5) -0.014(5) -0.010(5)
N4 0.168(8) 0.148(7) 0.099(6) 0.002(5) -0.005(5) -0.011(7)
N5 0.152(8) 0.255(10) 0.222(10) -0.097(9) 0.014(8) -0.030(9)
N6 0.157(9) 0.126(8) 0.150(8) 0.014(6) 0.025(7) -0.012(6)
C100 0.094(5) 0.076(4) 0.076(4) -0.007(4) -0.017(3) 0.002(3)
C101 0.095(5) 0.076(4) 0.077(4) -0.007(4) -0.018(4) 0.002(4)
C102 0.094(5) 0.076(4) 0.076(4) -0.007(4) -0.017(3) 0.002(3)
C103 0.095(5) 0.077(4) 0.077(4) -0.007(4) -0.018(4) 0.002(4)
C104 0.094(5) 0.076(4) 0.077(4) -0.007(4) -0.017(3) 0.002(3)
C105 0.095(5) 0.077(4) 0.077(4) -0.008(4) -0.017(4) 0.003(4)
C106 0.094(5) 0.076(4) 0.076(4) -0.007(4) -0.017(3) 0.001(3)
C107 0.095(5) 0.077(4) 0.078(4) -0.007(4) -0.016(4) 0.001(4)
C200 0.089(5) 0.078(4) 0.076(4) -0.006(3) 0.005(3) -0.006(3)
C201 0.090(5) 0.079(4) 0.077(4) -0.005(4) 0.005(4) -0.006(4)
C202 0.090(5) 0.078(4) 0.076(4) -0.006(3) 0.005(3) -0.006(3)
C203 0.090(5) 0.079(4) 0.076(4) -0.006(4) 0.005(4) -0.007(4)
C204 0.090(5) 0.078(4) 0.076(4) -0.006(3) 0.006(3) -0.006(3)
C205 0.090(5) 0.079(4) 0.077(4) -0.006(4) 0.006(4) -0.005(4)
C206 0.090(5) 0.078(4) 0.076(4) -0.006(3) 0.005(3) -0.006(3)
C207 0.090(5) 0.078(4) 0.076(4) -0.005(4) 0.006(4) -0.007(4)
C300 0.133(7) 0.112(6) 0.107(6) 0.003(5) -0.014(5) -0.010(5)
C301 0.133(7) 0.112(6) 0.107(6) 0.003(5) -0.014(5) -0.010(5)
C302 0.133(7) 0.112(6) 0.107(6) 0.003(5) -0.014(5) -0.010(5)
C303 0.133(7) 0.112(6) 0.107(6) 0.003(5) -0.013(6) -0.010(5)
C304 0.133(7) 0.112(6) 0.107(6) 0.003(5) -0.014(5) -0.010(5)
C305 0.133(7) 0.113(6) 0.108(6) 0.003(5) -0.014(5) -0.010(5)
C306 0.133(7) 0.112(6) 0.107(6) 0.003(5) -0.014(5) -0.010(5)
C307 0.133(7) 0.112(6) 0.107(6) 0.003(5) -0.014(5) -0.009(5)
C400 0.168(8) 0.148(7) 0.099(6) 0.002(5) -0.005(6) -0.011(7)
C401 0.169(8) 0.148(7) 0.100(7) 0.001(6) -0.006(6) -0.011(7)
C402 0.168(8) 0.148(7) 0.099(6) 0.002(5) -0.005(6) -0.011(7)
C403 0.168(8) 0.148(8) 0.100(7) 0.002(6) -0.005(6) -0.011(7)
C404 0.168(8) 0.149(7) 0.099(6) 0.002(5) -0.005(6) -0.011(7)
C405 0.169(8) 0.149(7) 0.101(7) 0.003(6) -0.005(6) -0.011(7)
C406 0.168(8) 0.148(7) 0.099(6) 0.002(5) -0.005(6) -0.012(7)
C407 0.169(8) 0.148(8) 0.099(7) 0.001(6) -0.005(6) -0.012(7)
C500 0.152(8) 0.255(10) 0.222(10) -0.097(9) 0.014(8) -0.030(9)
C501 0.152(8) 0.255(11) 0.222(10) -0.098(9) 0.014(8) -0.030(9)
C502 0.152(8) 0.255(11) 0.222(10) -0.097(9) 0.014(8) -0.030(9)
C503 0.152(8) 0.255(11) 0.222(10) -0.097(9) 0.014(8) -0.030(9)
C504 0.152(8) 0.255(11) 0.222(10) -0.097(9) 0.014(8) -0.031(9)
C505 0.152(8) 0.255(11) 0.222(10) -0.097(9) 0.014(8) -0.031(9)
C506 0.152(8) 0.255(11) 0.222(10) -0.097(9) 0.014(8) -0.030(9)
C507 0.152(8) 0.255(11) 0.223(10) -0.096(9) 0.014(8) -0.030(9)
C600 0.157(9) 0.126(8) 0.150(8) 0.014(6) 0.025(7) -0.012(6)
C601 0.158(9) 0.127(8) 0.150(9) 0.014(6) 0.025(7) -0.012(7)
C602 0.157(9) 0.126(8) 0.150(8) 0.014(6) 0.025(7) -0.012(6)
C603 0.81(13) 0.12(3) 0.13(3) -0.05(2) 0.13(5) -0.04(5)
C604 0.157(9) 0.126(8) 0.150(8) 0.014(6) 0.025(7) -0.012(6)
C605 0.157(9) 0.126(8) 0.150(9) 0.014(6) 0.025(7) -0.012(7)
C606 0.157(9) 0.126(8) 0.150(8) 0.014(6) 0.025(7) -0.012(6)
C607 0.158(9) 0.127(8) 0.150(9) 0.013(6) 0.024(7) -0.012(7)

loop_
_atom_type_symbol
_atom_type_description
_atom_type_scat_dispersion_real
_atom_type_scat_dispersion_imag
_atom_type_scat_source
C C 0.0033 0.0016 'International Tables Vol C Tables 4.2.6.8 and 6.1.1.4'
N N 0.0061 0.0033 'International Tables Vol C Tables 4.2.6.8 and 6.1.1.4'
O O 0.0106 0.0060 'International Tables Vol C Tables 4.2.6.8 and 6.1.1.4'
Rh Rh -1.1178 0.9187 'International Tables Vol C Tables 4.2.6.8 and 6.1.1.4'
H H 0.0000 0.0000 'International Tables Vol C Tables 4.2.6.8 and 6.1.1.4'

loop_
_geom_angle_atom_site_label_1
_geom_angle_atom_site_label_2
_geom_angle_atom_site_label_3
_geom_angle
Rh8 Rh1 Rh3 108.74(5)
Rh8 Rh1 Rh4 70.24(5)
Rh3 Rh1 Rh4 68.47(4)
Rh8 Rh1 Rh5 109.21(5)
Rh3 Rh1 Rh5 106.16(5)
Rh4 Rh1 Rh5 68.67(4)
Rh8 Rh1 Rh7 73.33(5)
Rh3 Rh1 Rh7 68.80(5)
Rh4 Rh1 Rh7 108.81(5)
Rh5 Rh1 Rh7 174.95(6)
Rh8 Rh1 Rh6 115.40(6)
Rh3 Rh1 Rh6 107.11(5)
Rh4 Rh1 Rh6 174.09(6)
Rh5 Rh1 Rh6 109.80(5)
Rh7 Rh1 Rh6 72.24(5)
Rh8 Rh1 Rh9 71.70(5)
Rh3 Rh1 Rh9 177.04(6)
Rh4 Rh1 Rh9 109.23(5)
Rh5 Rh1 Rh9 71.05(5)
Rh7 Rh1 Rh9 114.00(6)
Rh6 Rh1 Rh9 75.04(5)
Rh8 Rh1 Rh2 176.09(6)
Rh3 Rh1 Rh2 68.14(4)
Rh4 Rh1 Rh2 106.10(5)
Rh5 Rh1 Rh2 70.06(4)
Rh7 Rh1 Rh2 107.09(5)
Rh6 Rh1 Rh2 68.21(5)
Rh9 Rh1 Rh2 111.28(5)
Rh8 Rh1 Rh14 57.04(4)
Rh3 Rh1 Rh14 125.35(6)
Rh4 Rh1 Rh14 127.25(5)
Rh5 Rh1 Rh14 128.49(6)
Rh7 Rh1 Rh14 56.56(5)
Rh6 Rh1 Rh14 58.36(4)
Rh9 Rh1 Rh14 57.44(5)
Rh2 Rh1 Rh14 126.56(5)
C2 Rh2 C6 90.2(8)
C2 Rh2 C7 89.1(8)
C6 Rh2 C7 90.0(8)
C2 Rh2 Rh1 132.2(5)
C6 Rh2 Rh1 119.8(6)
C7 Rh2 Rh1 123.9(5)
C2 Rh2 Rh15 54.0(5)
C6 Rh2 Rh15 123.2(6)
C7 Rh2 Rh15 126.0(6)
Rh1 Rh2 Rh15 78.25(5)
C2 Rh2 Rh11 121.1(6)
C6 Rh2 Rh11 120.4(6)
C7 Rh2 Rh11 47.1(5)
Rh1 Rh2 Rh11 77.06(5)
Rh15 Rh2 Rh11 116.02(5)
C2 Rh2 Rh10 122.1(6)
C6 Rh2 Rh10 46.4(6)
C7 Rh2 Rh10 120.2(6)
Rh1 Rh2 Rh10 73.44(5)
Rh15 Rh2 Rh10 113.07(5)
Rh11 Rh2 Rh10 114.54(6)
C2 Rh2 Rh3 94.5(5)
C6 Rh2 Rh3 174.7(5)
C7 Rh2 Rh3 92.4(6)
Rh1 Rh2 Rh3 55.07(4)
Rh15 Rh2 Rh3 58.55(4)
Rh11 Rh2 Rh3 58.81(4)
Rh10 Rh2 Rh3 128.49(5)
C2 Rh2 Rh6 172.2(5)
C6 Rh2 Rh6 84.7(6)
C7 Rh2 Rh6 85.1(5)
Rh1 Rh2 Rh6 55.52(4)
Rh15 Rh2 Rh6 133.78(5)
Rh11 Rh2 Rh6 57.52(4)
Rh10 Rh2 Rh6 57.47(4)
Rh3 Rh2 Rh6 90.86(5)
C2 Rh2 Rh5 94.1(6)
C6 Rh2 Rh5 88.6(6)
C7 Rh2 Rh5 176.6(6)
Rh1 Rh2 Rh5 54.48(4)
Rh15 Rh2 Rh5 57.27(4)
Rh11 Rh2 Rh5 131.52(5)
Rh10 Rh2 Rh5 56.78(4)
Rh3 Rh2 Rh5 88.70(4)
Rh6 Rh2 Rh5 91.65(5)
C22 Rh3 C3 85.5(9)
C22 Rh3 C8 89.6(9)
C3 Rh3 C8 90.0(8)
C22 Rh3 Rh1 126.2(7)
C3 Rh3 Rh1 127.8(6)
C8 Rh3 Rh1 125.2(6)
C22 Rh3 Rh12 50.9(7)
C3 Rh3 Rh12 123.0(5)
C8 Rh3 Rh12 119.5(7)
Rh1 Rh3 Rh12 75.47(5)
C22 Rh3 Rh15 117.2(7)
C3 Rh3 Rh15 48.7(6)
C8 Rh3 Rh15 123.7(7)
Rh1 Rh3 Rh15 79.13(5)
Rh12 Rh3 Rh15 115.46(5)
C22 Rh3 Rh11 124.8(7)
C3 Rh3 Rh11 120.3(5)
C8 Rh3 Rh11 47.6(6)
Rh1 Rh3 Rh11 77.79(5)
Rh12 Rh3 Rh11 114.98(5)
Rh15 Rh3 Rh11 115.84(5)
C22 Rh3 Rh4 87.9(7)
C3 Rh3 Rh4 90.9(5)
C8 Rh3 Rh4 177.3(7)
Rh1 Rh3 Rh4 55.83(4)
Rh12 Rh3 Rh4 57.95(4)
Rh15 Rh3 Rh4 58.57(4)
Rh11 Rh3 Rh4 133.62(5)
C22 Rh3 Rh2 175.1(7)
C3 Rh3 Rh2 89.6(6)
C8 Rh3 Rh2 91.2(6)
Rh1 Rh3 Rh2 56.79(4)
Rh12 Rh3 Rh2 132.25(5)
Rh15 Rh3 Rh2 58.57(4)
Rh11 Rh3 Rh2 58.61(4)
Rh4 Rh3 Rh2 91.39(5)
C22 Rh3 Rh7 92.8(7)
C3 Rh3 Rh7 176.0(6)
C8 Rh3 Rh7 86.4(7)
Rh1 Rh3 Rh7 56.03(4)
Rh12 Rh3 Rh7 57.85(4)
Rh15 Rh3 Rh7 135.16(5)
Rh11 Rh3 Rh7 57.93(4)
Rh4 Rh3 Rh7 92.66(4)
Rh2 Rh3 Rh7 92.16(5)
C23 Rh4 C4 92.8(8)
C23 Rh4 Rh1 138.7(6)
C4 Rh4 Rh1 128.5(5)
C23 Rh4 Rh13 83.4(7)
C4 Rh4 Rh13 121.0(5)
Rh1 Rh4 Rh13 74.92(5)
C23 Rh4 Rh12 81.4(6)
C4 Rh4 Rh12 124.7(5)
Rh1 Rh4 Rh12 75.57(5)
Rh13 Rh4 Rh12 112.95(5)
C23 Rh4 Rh15 142.1(6)
C4 Rh4 Rh15 49.4(5)
Rh1 Rh4 Rh15 79.20(5)
Rh13 Rh4 Rh15 115.39(5)
Rh12 Rh4 Rh15 116.01(5)
C23 Rh4 Rh3 133.8(7)
C4 Rh4 Rh3 92.7(5)
Rh1 Rh4 Rh3 55.70(4)
Rh13 Rh4 Rh3 130.61(5)
Rh12 Rh4 Rh3 58.27(4)
Rh15 Rh4 Rh3 58.82(4)
C23 Rh4 Rh5 135.4(7)
C4 Rh4 Rh5 89.5(5)
Rh1 Rh4 Rh5 55.95(4)
Rh13 Rh4 Rh5 58.03(4)
Rh12 Rh4 Rh5 131.52(5)
Rh15 Rh4 Rh5 58.30(4)
Rh3 Rh4 Rh5 90.56(4)
C23 Rh4 Rh8 84.1(6)
C4 Rh4 Rh8 176.3(5)
Rh1 Rh4 Rh8 54.64(4)
Rh13 Rh4 Rh8 56.78(4)
Rh12 Rh4 Rh8 56.88(4)
Rh15 Rh4 Rh8 133.84(5)
Rh3 Rh4 Rh8 90.95(4)
Rh5 Rh4 Rh8 91.40(4)
C5 Rh5 C9 88.2(8)
C5 Rh5 C10 90.0(7)
C9 Rh5 C10 89.0(9)
C5 Rh5 Rh1 131.1(5)
C9 Rh5 Rh1 125.4(6)
C10 Rh5 Rh1 120.9(6)
C5 Rh5 Rh13 125.7(5)
C9 Rh5 Rh13 116.3(7)
C10 Rh5 Rh13 46.8(6)
Rh1 Rh5 Rh13 74.15(5)
C5 Rh5 Rh10 119.4(5)
C9 Rh5 Rh10 51.3(6)
C10 Rh5 Rh10 125.4(6)
Rh1 Rh5 Rh10 74.82(5)
Rh13 Rh5 Rh10 113.25(6)
C5 Rh5 Rh15 52.3(5)
C9 Rh5 Rh15 127.8(7)
C10 Rh5 Rh15 119.1(6)
Rh1 Rh5 Rh15 79.00(5)
Rh13 Rh5 Rh15 114.61(5)
Rh10 Rh5 Rh15 115.16(5)
C5 Rh5 Rh4 95.4(5)
C9 Rh5 Rh4 173.4(7)
C10 Rh5 Rh4 85.5(6)
Rh1 Rh5 Rh4 55.39(4)
Rh13 Rh5 Rh4 57.08(4)
Rh10 Rh5 Rh4 130.20(5)
Rh15 Rh5 Rh4 58.47(4)
C5 Rh5 Rh2 90.5(5)
C9 Rh5 Rh2 96.2(7)
C10 Rh5 Rh2 174.8(6)
Rh1 Rh5 Rh2 55.46(4)
Rh13 Rh5 Rh2 129.57(5)
Rh10 Rh5 Rh2 58.50(4)
Rh15 Rh5 Rh2 57.67(4)
Rh4 Rh5 Rh2 89.35(5)
C5 Rh5 Rh9 173.2(5)
C9 Rh5 Rh9 85.3(6)
C10 Rh5 Rh9 88.2(5)
Rh1 Rh5 Rh9 54.93(4)
Rh13 Rh5 Rh9 56.52(4)
Rh10 Rh5 Rh9 57.14(4)
Rh15 Rh5 Rh9 133.93(5)
Rh4 Rh5 Rh9 90.90(4)
Rh2 Rh5 Rh9 91.91(4)
C12 Rh6 C11 91.2(10)
C12 Rh6 C14 94.1(8)
C11 Rh6 C14 90.1(9)
C12 Rh6 Rh1 130.4(7)
C11 Rh6 Rh1 125.6(6)
C14 Rh6 Rh1 115.1(6)
C12 Rh6 Rh14 125.6(7)
C11 Rh6 Rh14 119.6(7)
C14 Rh6 Rh14 47.3(6)
Rh1 Rh6 Rh14 67.77(5)
C12 Rh6 Rh11 52.2(7)
C11 Rh6 Rh11 129.4(7)
C14 Rh6 Rh11 121.9(7)
Rh1 Rh6 Rh11 78.15(5)
Rh14 Rh6 Rh11 110.57(6)
C12 Rh6 Rh10 124.9(7)
C11 Rh6 Rh10 51.3(6)
C14 Rh6 Rh10 120.3(7)
Rh1 Rh6 Rh10 74.73(5)
Rh14 Rh6 Rh10 108.96(6)
Rh11 Rh6 Rh10 117.70(6)
C12 Rh6 Rh2 92.5(6)
C11 Rh6 Rh2 95.3(6)
C14 Rh6 Rh2 171.3(6)
Rh1 Rh6 Rh2 56.26(4)
Rh14 Rh6 Rh2 124.02(5)
Rh11 Rh6 Rh2 58.85(4)
Rh10 Rh6 Rh2 59.34(4)
C12 Rh6 Rh7 92.9(7)
C11 Rh6 Rh7 173.9(7)
C14 Rh6 Rh7 85.2(6)
Rh1 Rh6 Rh7 53.83(4)
Rh14 Rh6 Rh7 54.29(5)
Rh11 Rh6 Rh7 56.61(4)
Rh10 Rh6 Rh7 128.57(5)
Rh2 Rh6 Rh7 88.93(4)
C12 Rh6 Rh9 176.8(6)
C11 Rh6 Rh9 86.7(7)
C14 Rh6 Rh9 83.4(6)
Rh1 Rh6 Rh9 52.78(4)
Rh14 Rh6 Rh9 53.86(4)
Rh11 Rh6 Rh9 130.92(5)
Rh10 Rh6 Rh9 55.27(4)
Rh2 Rh6 Rh9 90.15(4)
Rh7 Rh6 Rh9 88.98(5)
C25 Rh7 C16 90.2(10)
C25 Rh7 C260 75(3)
C16 Rh7 C260 92(2)
C25 Rh7 Rh1 143.8(10)
C16 Rh7 Rh1 122.4(5)
C260 Rh7 Rh1 115(2)
C25 Rh7 Rh14 107.8(11)
C16 Rh7 Rh14 123.7(6)
C260 Rh7 Rh14 47(2)
Rh1 Rh7 Rh14 69.00(5)
C25 Rh7 Rh12 134.5(9)
C16 Rh7 Rh12 47.3(5)
C260 Rh7 Rh12 115(2)
Rh1 Rh7 Rh12 75.06(5)
Rh14 Rh7 Rh12 109.80(6)
C25 Rh7 Rh11 70.2(11)
C16 Rh7 Rh11 123.8(6)
C260 Rh7 Rh11 129(2)
Rh1 Rh7 Rh11 77.92(5)
Rh14 Rh7 Rh11 112.45(6)
Rh12 Rh7 Rh11 116.00(6)
C25 Rh7 Rh3 116.8(12)
C16 Rh7 Rh3 88.9(5)
C260 Rh7 Rh3 168(2)
Rh1 Rh7 Rh3 55.17(4)
Rh14 Rh7 Rh3 124.16(6)
Rh12 Rh7 Rh3 57.87(4)
Rh11 Rh7 Rh3 58.95(4)
C25 Rh7 Rh6 93.2(9)
C16 Rh7 Rh6 176.2(5)
C260 Rh7 Rh6 91(2)
Rh1 Rh7 Rh6 53.93(4)
Rh14 Rh7 Rh6 56.67(5)
Rh12 Rh7 Rh6 128.95(5)
Rh11 Rh7 Rh6 56.13(4)
Rh3 Rh7 Rh6 88.05(4)
C25 Rh7 Rh8 155.0(12)
C16 Rh7 Rh8 87.2(5)
C260 Rh7 Rh8 80(2)
Rh1 Rh7 Rh8 52.77(4)
Rh14 Rh7 Rh8 54.84(4)
Rh12 Rh7 Rh8 55.24(4)
Rh11 Rh7 Rh8 130.68(5)
Rh3 Rh7 Rh8 88.02(4)
Rh6 Rh7 Rh8 90.46(5)
C24 Rh8 C15 87.5(10)
C24 Rh8 Rh1 145.8(8)
C15 Rh8 Rh1 126.7(6)
C24 Rh8 Rh14 94.3(10)
C15 Rh8 Rh14 121.1(7)
Rh1 Rh8 Rh14 69.44(5)
C24 Rh8 Rh13 84.7(9)
C15 Rh8 Rh13 125.8(7)
Rh1 Rh8 Rh13 75.21(5)
Rh14 Rh8 Rh13 112.98(6)
C24 Rh8 Rh12 137.9(8)
C15 Rh8 Rh12 50.7(6)
Rh1 Rh8 Rh12 76.14(5)
Rh14 Rh8 Rh12 110.44(6)
Rh13 Rh8 Rh12 113.65(6)
C24 Rh8 Rh4 132.4(10)
C15 Rh8 Rh4 93.2(6)
Rh1 Rh8 Rh4 55.12(4)
Rh14 Rh8 Rh4 124.53(6)
Rh13 Rh8 Rh4 56.89(4)
Rh12 Rh8 Rh4 57.49(4)
C24 Rh8 Rh9 90.8(8)
C15 Rh8 Rh9 176.7(6)
Rh1 Rh8 Rh9 55.10(4)
Rh14 Rh8 Rh9 56.28(5)
Rh13 Rh8 Rh9 56.73(4)
Rh12 Rh8 Rh9 131.23(5)
Rh4 Rh8 Rh9 90.04(4)
C24 Rh8 Rh7 139.2(10)
C15 Rh8 Rh7 88.1(6)
Rh1 Rh8 Rh7 53.89(4)
Rh14 Rh8 Rh7 54.64(5)
Rh13 Rh8 Rh7 129.05(5)
Rh12 Rh8 Rh7 56.09(4)
Rh4 Rh8 Rh7 88.36(4)
Rh9 Rh8 Rh7 91.41(5)
C19 Rh9 C26 86.6(15)
C19 Rh9 C13 88.6(10)
C26 Rh9 C13 96.2(11)
C19 Rh9 Rh1 142.0(9)
C26 Rh9 Rh1 113.5(11)
C13 Rh9 Rh1 118.8(5)
C19 Rh9 Rh14 120.5(10)
C26 Rh9 Rh14 45.8(11)
C13 Rh9 Rh14 123.4(6)
Rh1 Rh9 Rh14 67.95(5)
C19 Rh9 Rh13 125.6(9)
C26 Rh9 Rh13 119.7(10)
C13 Rh9 Rh13 45.4(5)
Rh1 Rh9 Rh13 73.53(5)
Rh14 Rh9 Rh13 110.45(6)
C19 Rh9 Rh10 68.2(9)
C26 Rh9 Rh10 127.3(10)
C13 Rh9 Rh10 126.8(6)
Rh1 Rh9 Rh10 74.13(5)
Rh14 Rh9 Rh10 109.39(6)
Rh13 Rh9 Rh10 112.53(6)
C19 Rh9 Rh5 105.8(10)
C26 Rh9 Rh5 167.0(11)
C13 Rh9 Rh5 88.2(5)
Rh1 Rh9 Rh5 54.02(4)
Rh14 Rh9 Rh5 121.96(6)
Rh13 Rh9 Rh5 56.21(4)
Rh10 Rh9 Rh5 56.72(4)
C19 Rh9 Rh8 164.1(10)
C26 Rh9 Rh8 80.7(11)
C13 Rh9 Rh8 83.5(6)
Rh1 Rh9 Rh8 53.20(4)
Rh14 Rh9 Rh8 55.05(4)
Rh13 Rh9 Rh8 55.42(4)
Rh10 Rh9 Rh8 127.32(5)
Rh5 Rh9 Rh8 87.65(4)
C19 Rh9 Rh6 99.9(8)
C26 Rh9 Rh6 87.7(10)
C13 Rh9 Rh6 170.9(6)
Rh1 Rh9 Rh6 52.17(4)
Rh14 Rh9 Rh6 54.76(4)
Rh13 Rh9 Rh6 125.65(5)
Rh10 Rh9 Rh6 54.80(4)
Rh5 Rh9 Rh6 86.29(4)
Rh8 Rh9 Rh6 89.10(5)
C18 Rh10 C6 94.5(9)
C18 Rh10 C11 83.8(9)
C6 Rh10 C11 87.9(9)
C18 Rh10 C9 85.6(10)
C6 Rh10 C9 96.8(9)
C11 Rh10 C9 168.7(8)
C18 Rh10 Rh6 128.7(8)
C6 Rh10 Rh6 87.9(6)
C11 Rh10 Rh6 45.0(5)
C9 Rh10 Rh6 145.1(6)
C18 Rh10 Rh5 130.5(8)
C6 Rh10 Rh5 93.8(5)
C11 Rh10 Rh5 145.2(5)
C9 Rh10 Rh5 45.0(6)
Rh6 Rh10 Rh5 100.22(5)
C18 Rh10 Rh9 119.8(8)
C6 Rh10 Rh9 145.6(5)
C11 Rh10 Rh9 93.8(6)
C9 Rh10 Rh9 88.1(7)
Rh6 Rh10 Rh9 69.93(5)
Rh5 Rh10 Rh9 66.14(5)
C18 Rh10 Rh2 139.1(8)
C6 Rh10 Rh2 44.6(5)
C11 Rh10 Rh2 93.9(6)
C9 Rh10 Rh2 96.6(6)
Rh6 Rh10 Rh2 63.19(5)
Rh5 Rh10 Rh2 64.72(4)
Rh9 Rh10 Rh2 101.12(5)
C17 Rh11 C7 96.8(9)
C17 Rh11 C8 89.0(10)
C7 Rh11 C8 94.8(9)
C17 Rh11 C12 85.4(10)
C7 Rh11 C12 84.0(8)
C8 Rh11 C12 174.1(7)
C17 Rh11 Rh6 128.0(8)
C7 Rh11 Rh6 88.8(6)
C8 Rh11 Rh6 142.2(5)
C12 Rh11 Rh6 43.6(5)
C17 Rh11 Rh7 119.8(8)
C7 Rh11 Rh7 143.3(5)
C8 Rh11 Rh7 88.9(6)
C12 Rh11 Rh7 95.4(6)
Rh6 Rh11 Rh7 67.26(5)
C17 Rh11 Rh2 142.4(8)
C7 Rh11 Rh2 45.6(5)
C8 Rh11 Rh2 92.9(6)
C12 Rh11 Rh2 90.4(6)
Rh6 Rh11 Rh2 63.62(5)
Rh7 Rh11 Rh2 97.81(5)
C17 Rh11 Rh3 133.8(9)
C7 Rh11 Rh3 94.5(5)
C8 Rh11 Rh3 45.4(5)
C12 Rh11 Rh3 140.4(5)
Rh6 Rh11 Rh3 96.80(5)
Rh7 Rh11 Rh3 63.12(4)
Rh2 Rh11 Rh3 62.59(4)
C21 Rh12 C16 99.5(10)
C21 Rh12 C15 85.5(10)
C16 Rh12 C15 90.1(8)
C21 Rh12 C22 85.7(10)
C16 Rh12 C22 91.3(8)
C15 Rh12 C22 171.2(8)
C21 Rh12 Rh8 127.3(9)
C16 Rh12 Rh8 96.7(5)
C15 Rh12 Rh8 44.6(5)
C22 Rh12 Rh8 143.6(6)
C21 Rh12 Rh4 114.7(8)
C16 Rh12 Rh4 145.7(5)
C15 Rh12 Rh4 95.4(5)
C22 Rh12 Rh4 88.3(6)
Rh8 Rh12 Rh4 65.62(5)
C21 Rh12 Rh7 144.9(8)
C16 Rh12 Rh7 45.5(5)
C15 Rh12 Rh7 93.8(6)
C22 Rh12 Rh7 93.4(6)
Rh8 Rh12 Rh7 68.67(5)
Rh4 Rh12 Rh7 100.28(5)
C21 Rh12 Rh3 129.1(8)
C16 Rh12 Rh3 92.8(5)
C15 Rh12 Rh3 144.1(5)
C22 Rh12 Rh3 44.5(6)
Rh8 Rh12 Rh3 99.58(5)
Rh4 Rh12 Rh3 63.78(4)
Rh7 Rh12 Rh3 64.28(4)
C20 Rh13 C13 96.8(10)
C20 Rh13 C10 100.3(11)
C13 Rh13 C10 94.7(9)
C20 Rh13 Rh8 109.7(10)
C13 Rh13 Rh8 94.2(6)
C10 Rh13 Rh8 147.4(5)
C20 Rh13 Rh4 111.8(9)
C13 Rh13 Rh4 149.3(5)
C10 Rh13 Rh4 91.2(6)
Rh8 Rh13 Rh4 66.33(5)
C20 Rh13 Rh5 144.2(10)
C13 Rh13 Rh5 98.4(6)
C10 Rh13 Rh5 46.3(5)
Rh8 Rh13 Rh5 101.37(5)
Rh4 Rh13 Rh5 64.89(4)
C20 Rh13 Rh9 141.4(9)
C13 Rh13 Rh9 47.1(5)
C10 Rh13 Rh9 96.4(6)
Rh8 Rh13 Rh9 67.85(5)
Rh4 Rh13 Rh9 102.28(5)
Rh5 Rh13 Rh9 67.27(5)
C27 Rh14 C270 54(2)
C27 Rh14 C26 102.0(17)
C270 Rh14 C26 48(2)
C27 Rh14 C260 50(2)
C270 Rh14 C260 104(3)
C26 Rh14 C260 152(2)
C27 Rh14 C14 96.0(14)
C270 Rh14 C14 96(2)
C26 Rh14 C14 93.2(12)
C260 Rh14 C14 95(2)
C27 Rh14 Rh7 99.8(15)
C270 Rh14 Rh7 153(2)
C26 Rh14 Rh7 155.3(9)
C260 Rh14 Rh7 50(2)
C14 Rh14 Rh7 95.9(6)
C27 Rh14 Rh8 108.6(13)
C270 Rh14 Rh8 107(2)
C26 Rh14 Rh8 91.5(10)
C260 Rh14 Rh8 93(2)
C14 Rh14 Rh8 153.4(5)
Rh7 Rh14 Rh8 70.52(5)
C27 Rh14 Rh9 147.2(15)
C270 Rh14 Rh9 94(2)
C26 Rh14 Rh9 46.9(9)
C260 Rh14 Rh9 157(2)
C14 Rh14 Rh9 96.1(6)
Rh7 Rh14 Rh9 109.05(6)
Rh8 Rh14 Rh9 68.67(5)
C27 Rh14 Rh6 135.7(13)
C270 Rh14 Rh6 134(2)
C26 Rh14 Rh6 102.1(9)
C260 Rh14 Rh6 103(2)
C14 Rh14 Rh6 46.1(5)
Rh7 Rh14 Rh6 69.04(5)
Rh8 Rh14 Rh6 107.39(6)
Rh9 Rh14 Rh6 71.38(5)
C27 Rh14 Rh1 150.8(15)
C270 Rh14 Rh1 146(2)
C26 Rh14 Rh1 101.3(9)
C260 Rh14 Rh1 104(2)
C14 Rh14 Rh1 99.9(5)
Rh7 Rh14 Rh1 54.44(4)
Rh8 Rh14 Rh1 53.53(4)
Rh9 Rh14 Rh1 54.61(4)
Rh6 Rh14 Rh1 53.86(4)
C1 Rh15 C3 88.2(9)
C1 Rh15 C4 88.5(8)
C3 Rh15 C4 91.4(7)
C1 Rh15 C5 87.2(8)
C3 Rh15 C5 174.9(6)
C4 Rh15 C5 90.8(7)
C1 Rh15 C2 88.7(8)
C3 Rh15 C2 88.4(7)
C4 Rh15 C2 177.1(6)
C5 Rh15 C2 89.2(6)
C1 Rh15 Rh5 131.2(7)
C3 Rh15 Rh5 140.6(5)
C4 Rh15 Rh5 89.7(5)
C5 Rh15 Rh5 44.1(4)
C2 Rh15 Rh5 92.3(5)
C1 Rh15 Rh4 132.4(6)
C3 Rh15 Rh4 91.5(5)
C4 Rh15 Rh4 43.9(5)
C5 Rh15 Rh4 93.3(4)
C2 Rh15 Rh4 139.0(5)
Rh5 Rh15 Rh4 63.23(4)
C1 Rh15 Rh3 133.1(7)
C3 Rh15 Rh3 44.9(5)
C4 Rh15 Rh3 91.8(5)
C5 Rh15 Rh3 139.7(4)
C2 Rh15 Rh3 90.0(5)
Rh5 Rh15 Rh3 95.71(5)
Rh4 Rh15 Rh3 62.61(4)
C1 Rh15 Rh2 131.2(6)
C3 Rh15 Rh2 90.4(5)
C4 Rh15 Rh2 140.3(5)
C5 Rh15 Rh2 90.8(4)
C2 Rh15 Rh2 42.6(4)
Rh5 Rh15 Rh2 65.06(4)
Rh4 Rh15 Rh2 96.41(5)
Rh3 Rh15 Rh2 62.88(4)
O1 C1 Rh15 177.3(19)
O2 C2 Rh2 150.1(15)
O2 C2 Rh15 126.4(13)
Rh2 C2 Rh15 83.4(6)
O3 C3 Rh3 140.2(16)
O3 C3 Rh15 133.3(15)
Rh3 C3 Rh15 86.5(7)
O4 C4 Rh4 142.4(14)
O4 C4 Rh15 130.9(14)
Rh4 C4 Rh15 86.7(7)
O5 C5 Rh5 146.5(15)
O5 C5 Rh15 129.8(13)
Rh5 C5 Rh15 83.7(6)
O6 C6 Rh2 138.3(16)
O6 C6 Rh10 132.5(15)
Rh2 C6 Rh10 89.0(7)
O7 C7 Rh2 138.2(16)
O7 C7 Rh11 134.5(15)
Rh2 C7 Rh11 87.3(7)
O8 C8 Rh3 137.5(16)
O8 C8 Rh11 135.5(15)
Rh3 C8 Rh11 87.0(7)
O9 C9 Rh5 143.4(19)
O9 C9 Rh10 132.5(17)
Rh5 C9 Rh10 83.7(7)
O10 C10 Rh5 138.7(16)
O10 C10 Rh13 134.4(15)
Rh5 C10 Rh13 86.9(7)
O11 C11 Rh6 143.7(18)
O11 C11 Rh10 132.6(17)
Rh6 C11 Rh10 83.6(7)
O12 C12 Rh6 144(2)
O12 C12 Rh11 132.1(18)
Rh6 C12 Rh11 84.1(7)
O13 C13 Rh13 138.4(15)
O13 C13 Rh9 134.2(16)
Rh13 C13 Rh9 87.4(7)
O14 C14 Rh6 136.7(16)
O14 C14 Rh14 136.8(15)
Rh6 C14 Rh14 86.6(7)
O15 C15 Rh8 144.8(17)
O15 C15 Rh12 130.3(16)
Rh8 C15 Rh12 84.7(7)
O16 C16 Rh7 139.2(16)
O16 C16 Rh12 133.5(15)
Rh7 C16 Rh12 87.2(7)
O17 C17 Rh11 177(2)
O18 C18 Rh10 174(2)
O19 C19 Rh9 166(2)
O20 C20 Rh13 176(3)
O21 C21 Rh12 179(3)
O22 C22 Rh3 144.4(19)
O22 C22 Rh12 130.7(17)
Rh3 C22 Rh12 84.6(8)
O23 C23 Rh4 176.8(18)
O24 C24 Rh8 178(3)
O25 C25 Rh7 166(3)
O26 C26 Rh14 134(3)
O26 C26 Rh9 139(3)
Rh14 C26 Rh9 87.2(13)
O27 C27 Rh14 171(4)
O260 C260 Rh14 134(7)
O260 C260 Rh7 143(7)
Rh14 C260 Rh7 83.2(19)
O270 C270 Rh14 160(7)
Rh26 Rh21 Rh25 109.18(6)
Rh26 Rh21 Rh27 70.69(5)
Rh25 Rh21 Rh27 173.32(6)
Rh26 Rh21 Rh29 68.43(5)
Rh25 Rh21 Rh29 68.21(5)
Rh27 Rh21 Rh29 106.07(5)
Rh26 Rh21 Rh28 105.43(5)
Rh25 Rh21 Rh28 105.49(5)
Rh27 Rh21 Rh28 68.48(5)
Rh29 Rh21 Rh28 67.01(5)
Rh26 Rh21 Rh23 116.99(6)
Rh25 Rh21 Rh23 108.13(5)
Rh27 Rh21 Rh23 77.31(5)
Rh29 Rh21 Rh23 174.52(6)
Rh28 Rh21 Rh23 111.02(6)
Rh26 Rh21 Rh24 174.08(6)
Rh25 Rh21 Rh24 68.47(5)
Rh27 Rh21 Rh24 110.97(6)
Rh29 Rh21 Rh24 105.74(5)
Rh28 Rh21 Rh24 70.61(5)
Rh23 Rh21 Rh24 68.86(5)
Rh26 Rh21 Rh22 74.61(5)
Rh25 Rh21 Rh22 70.31(5)
Rh27 Rh21 Rh22 115.59(6)
Rh29 Rh21 Rh22 109.01(5)
Rh28 Rh21 Rh22 175.34(6)
Rh23 Rh21 Rh22 72.70(5)
Rh24 Rh21 Rh22 108.96(5)
Rh26 Rh21 Rh31 57.37(5)
Rh25 Rh21 Rh31 129.25(5)
Rh27 Rh21 Rh31 56.65(4)
Rh29 Rh21 Rh31 125.79(6)
Rh28 Rh21 Rh31 125.13(6)
Rh23 Rh21 Rh31 59.64(5)
Rh24 Rh21 Rh31 128.44(6)
Rh22 Rh21 Rh31 58.96(4)
C67 Rh22 C73 90.0(10)
C67 Rh22 C61 87.9(10)
C73 Rh22 C61 95.4(9)
C67 Rh22 Rh21 141.6(8)
C73 Rh22 Rh21 112.1(6)
C61 Rh22 Rh21 119.0(5)
C67 Rh22 Rh31 125.8(8)
C73 Rh22 Rh31 46.9(6)
C61 Rh22 Rh31 121.4(6)
Rh21 Rh22 Rh31 65.37(5)
C67 Rh22 Rh30 124.3(8)
C73 Rh22 Rh30 117.8(7)
C61 Rh22 Rh30 45.4(5)
Rh21 Rh22 Rh30 73.72(5)
Rh31 Rh22 Rh30 106.68(6)
C67 Rh22 Rh35 66.0(8)
C73 Rh22 Rh35 127.8(7)
C61 Rh22 Rh35 126.9(6)
Rh21 Rh22 Rh35 75.68(5)
Rh31 Rh22 Rh35 111.15(6)
Rh30 Rh22 Rh35 113.87(6)
C67 Rh22 Rh25 104.2(8)
C73 Rh22 Rh25 165.3(6)
C61 Rh22 Rh25 89.0(5)
Rh21 Rh22 Rh25 53.94(4)
Rh31 Rh22 Rh25 119.29(5)
Rh30 Rh22 Rh25 56.99(4)
Rh35 Rh22 Rh25 57.46(4)
C67 Rh22 Rh23 99.5(8)
C73 Rh22 Rh23 87.0(7)
C61 Rh22 Rh23 172.2(5)
Rh21 Rh22 Rh23 53.35(4)
Rh31 Rh22 Rh23 55.76(4)
Rh30 Rh22 Rh23 127.04(5)
Rh35 Rh22 Rh23 55.40(4)
Rh25 Rh22 Rh23 86.87(5)
C67 Rh22 Rh26 166.7(8)
C73 Rh22 Rh26 80.8(6)
C61 Rh22 Rh26 83.5(6)
Rh21 Rh22 Rh26 51.65(4)
Rh31 Rh22 Rh26 52.71(4)
Rh30 Rh22 Rh26 54.05(4)
Rh35 Rh22 Rh26 127.27(5)
Rh25 Rh22 Rh26 85.80(4)
Rh23 Rh22 Rh26 89.64(5)
C76 Rh23 C66 92.4(11)
C76 Rh23 C74 91.8(10)
C66 Rh23 C74 95.4(11)
C76 Rh23 Rh21 132.3(7)
C66 Rh23 Rh21 125.1(7)
C74 Rh23 Rh21 110.2(6)
C76 Rh23 Rh31 129.2(7)
C66 Rh23 Rh31 114.3(9)
C74 Rh23 Rh31 45.8(6)
Rh21 Rh23 Rh31 65.35(5)
C76 Rh23 Rh32 60.3(7)
C66 Rh23 Rh32 142.1(9)
C74 Rh23 Rh32 110.0(9)
Rh21 Rh23 Rh32 72.41(5)
Rh31 Rh23 Rh32 103.50(6)
C76 Rh23 Rh35 118.6(7)
C66 Rh23 Rh35 51.5(7)
C74 Rh23 Rh35 132.7(9)
Rh21 Rh23 Rh35 76.65(5)
Rh31 Rh23 Rh35 111.70(6)
Rh32 Rh23 Rh35 116.39(6)
C76 Rh23 Rh24 92.1(7)
C66 Rh23 Rh24 101.5(8)
C74 Rh23 Rh24 162.4(8)
Rh21 Rh23 Rh24 55.59(4)
Rh31 Rh23 Rh24 120.88(6)
Rh32 Rh23 Rh24 57.95(5)
Rh35 Rh23 Rh24 58.61(4)
C76 Rh23 Rh22 172.6(8)
C66 Rh23 Rh22 80.1(8)
C74 Rh23 Rh22 88.8(7)
Rh21 Rh23 Rh22 53.95(4)
Rh31 Rh23 Rh22 55.16(4)
Rh32 Rh23 Rh22 126.33(6)
Rh35 Rh23 Rh22 56.54(4)
Rh24 Rh23 Rh22 89.49(5)
C54 Rh24 C64 91.6(8)
C54 Rh24 C51 91.2(9)
C64 Rh24 C51 90.6(10)
C54 Rh24 Rh21 132.5(6)
C64 Rh24 Rh21 122.0(6)
C51 Rh24 Rh21 118.1(7)
C54 Rh24 Rh32 123.8(6)
C64 Rh24 Rh32 117.7(7)
C51 Rh24 Rh32 46.0(7)
Rh21 Rh24 Rh32 72.11(5)
C54 Rh24 Rh33 54.2(6)
C64 Rh24 Rh33 130.2(7)
C51 Rh24 Rh33 121.1(7)
Rh21 Rh24 Rh33 78.37(5)
Rh32 Rh24 Rh33 111.70(6)
C54 Rh24 Rh35 120.2(6)
C64 Rh24 Rh35 47.1(6)
C51 Rh24 Rh35 123.2(7)
Rh21 Rh24 Rh35 75.87(5)
Rh32 Rh24 Rh35 114.44(6)
Rh33 Rh24 Rh35 115.59(6)
C54 Rh24 Rh25 93.3(6)
C64 Rh24 Rh25 94.4(7)
C51 Rh24 Rh25 173.1(7)
Rh21 Rh24 Rh25 55.13(4)
Rh32 Rh24 Rh25 127.16(6)
Rh33 Rh24 Rh25 58.36(4)
Rh35 Rh24 Rh25 58.36(4)
C54 Rh24 Rh23 171.8(6)
C64 Rh24 Rh23 81.2(6)
C51 Rh24 Rh23 84.9(7)
Rh21 Rh24 Rh23 55.54(4)
Rh32 Rh24 Rh23 57.41(4)
Rh33 Rh24 Rh23 133.91(6)
Rh35 Rh24 Rh23 57.20(4)
Rh25 Rh24 Rh23 91.28(5)
C54 Rh24 Rh28 95.0(6)
C64 Rh24 Rh28 172.9(7)
C51 Rh24 Rh28 86.6(7)
Rh21 Rh24 Rh28 54.37(4)
Rh32 Rh24 Rh28 56.08(4)
Rh33 Rh24 Rh28 56.51(4)
Rh35 Rh24 Rh28 130.17(6)
Rh25 Rh24 Rh28 87.85(5)
Rh23 Rh24 Rh28 91.99(5)
C60 Rh25 C58 89.2(8)
C60 Rh25 C59 89.2(10)
C58 Rh25 C59 88.6(8)
C60 Rh25 Rh21 125.3(6)
C58 Rh25 Rh21 127.9(5)
C59 Rh25 Rh21 124.6(6)
C60 Rh25 Rh30 50.7(6)
C58 Rh25 Rh30 122.6(6)
C59 Rh25 Rh30 123.5(8)
Rh21 Rh25 Rh30 74.69(5)
C60 Rh25 Rh33 122.3(7)
C58 Rh25 Rh33 48.8(5)
C59 Rh25 Rh33 120.8(8)
Rh21 Rh25 Rh33 79.07(5)
Rh30 Rh25 Rh33 114.67(5)
C60 Rh25 Rh35 120.2(7)
C58 Rh25 Rh35 121.9(6)
C59 Rh25 Rh35 48.0(6)
Rh21 Rh25 Rh35 76.68(5)
Rh30 Rh25 Rh35 114.19(6)
Rh33 Rh25 Rh35 116.03(6)
C60 Rh25 Rh29 90.9(7)
C58 Rh25 Rh29 90.3(5)
C59 Rh25 Rh29 178.8(7)
Rh21 Rh25 Rh29 56.10(4)
Rh30 Rh25 Rh29 57.35(4)
Rh33 Rh25 Rh29 58.23(4)
Rh35 Rh25 Rh29 132.78(5)
C60 Rh25 Rh24 178.0(6)
C58 Rh25 Rh24 90.2(5)
C59 Rh25 Rh24 88.9(7)
Rh21 Rh25 Rh24 56.40(4)
Rh30 Rh25 Rh24 131.08(5)
Rh33 Rh25 Rh24 58.45(4)
Rh35 Rh25 Rh24 58.72(4)
Rh29 Rh25 Rh24 91.01(5)
C60 Rh25 Rh22 88.2(6)
C58 Rh25 Rh22 176.4(5)
C59 Rh25 Rh22 88.9(7)
Rh21 Rh25 Rh22 55.75(4)
Rh30 Rh25 Rh22 57.14(4)
Rh33 Rh25 Rh22 134.82(5)
Rh35 Rh25 Rh22 57.63(4)
Rh29 Rh25 Rh22 92.29(5)
Rh24 Rh25 Rh22 92.36(5)
C69 Rh26 C62 88.3(10)
C69 Rh26 Rh21 145.6(8)
C62 Rh26 Rh21 126.1(7)
C69 Rh26 Rh31 95.5(11)
C62 Rh26 Rh31 119.6(8)
Rh21 Rh26 Rh31 67.75(5)
C69 Rh26 Rh34 81.4(10)
C62 Rh26 Rh34 128.3(8)
Rh21 Rh26 Rh34 77.95(5)
Rh31 Rh26 Rh34 111.88(6)
C69 Rh26 Rh30 138.4(8)
C62 Rh26 Rh30 51.0(7)
Rh21 Rh26 Rh30 75.76(5)
Rh31 Rh26 Rh30 111.05(6)
Rh34 Rh26 Rh30 114.81(6)
C69 Rh26 Rh29 130.3(11)
C62 Rh26 Rh29 95.4(7)
Rh21 Rh26 Rh29 56.22(4)
Rh31 Rh26 Rh29 123.97(6)
Rh34 Rh26 Rh29 57.84(5)
Rh30 Rh26 Rh29 57.84(4)
C69 Rh26 Rh27 90.6(8)
C62 Rh26 Rh27 174.5(8)
Rh21 Rh26 Rh27 55.05(4)
Rh31 Rh26 Rh27 55.15(5)
Rh34 Rh26 Rh27 56.85(5)
Rh30 Rh26 Rh27 130.76(6)
Rh29 Rh26 Rh27 89.47(5)
C69 Rh26 Rh22 140.3(11)
C62 Rh26 Rh22 85.2(7)
Rh21 Rh26 Rh22 53.73(4)
Rh31 Rh26 Rh22 55.51(4)
Rh34 Rh26 Rh22 131.62(6)
Rh30 Rh26 Rh22 55.64(4)
Rh29 Rh26 Rh22 89.29(5)
Rh27 Rh26 Rh22 92.21(5)
C75 Rh27 C56 91.8(10)
C75 Rh27 Rh21 144.8(8)
C56 Rh27 Rh21 123.3(6)
C75 Rh27 Rh31 92.3(9)
C56 Rh27 Rh31 123.4(7)
Rh21 Rh27 Rh31 67.70(5)
C75 Rh27 Rh32 86.9(9)
C56 Rh27 Rh32 127.8(7)
Rh21 Rh27 Rh32 73.67(5)
Rh31 Rh27 Rh32 108.76(6)
C75 Rh27 Rh34 137.9(8)
C56 Rh27 Rh34 46.2(6)
Rh21 Rh27 Rh34 77.28(5)
Rh31 Rh27 Rh34 112.10(6)
Rh32 Rh27 Rh34 114.44(6)
C75 Rh27 Rh28 134.8(9)
C56 Rh27 Rh28 89.6(7)
Rh21 Rh27 Rh28 55.87(4)
Rh31 Rh27 Rh28 123.56(6)
Rh32 Rh27 Rh28 57.90(5)
Rh34 Rh27 Rh28 57.02(5)
C75 Rh27 Rh26 136.9(9)
C56 Rh27 Rh26 85.1(6)
Rh21 Rh27 Rh26 54.26(4)
Rh31 Rh27 Rh26 55.80(5)
Rh32 Rh27 Rh26 127.90(6)
Rh34 Rh27 Rh26 56.43(4)
Rh28 Rh27 Rh26 88.20(5)
C53 Rh28 C52 91.5(9)
C53 Rh28 C55 86.3(9)
C52 Rh28 C55 88.3(10)
C53 Rh28 Rh21 132.3(6)
C52 Rh28 Rh21 120.7(6)
C55 Rh28 Rh21 125.2(6)
C53 Rh28 Rh34 122.4(7)
C52 Rh28 Rh34 114.8(8)
C55 Rh28 Rh34 47.6(6)
Rh21 Rh28 Rh34 77.56(5)
C53 Rh28 Rh32 120.8(6)
C52 Rh28 Rh32 48.3(6)
C55 Rh28 Rh32 124.8(7)
Rh21 Rh28 Rh32 73.20(5)
Rh34 Rh28 Rh32 114.43(6)
C53 Rh28 Rh33 52.9(6)
C52 Rh28 Rh33 128.3(8)
C55 Rh28 Rh33 119.9(7)
Rh21 Rh28 Rh33 79.39(5)
Rh34 Rh28 Rh33 115.95(6)
Rh32 Rh28 Rh33 114.29(6)
C53 Rh28 Rh29 95.1(6)
C52 Rh28 Rh29 172.5(8)
C55 Rh28 Rh29 88.5(7)
Rh21 Rh28 Rh29 56.40(4)
Rh34 Rh28 Rh29 58.37(4)
Rh32 Rh28 Rh29 129.60(6)
Rh33 Rh28 Rh29 59.01(4)
C53 Rh28 Rh27 171.9(6)
C52 Rh28 Rh27 81.7(7)
C55 Rh28 Rh27 89.2(7)
Rh21 Rh28 Rh27 55.65(4)
Rh34 Rh28 Rh27 57.75(5)
Rh32 Rh28 Rh27 57.17(5)
Rh33 Rh28 Rh27 135.03(6)
Rh29 Rh28 Rh27 91.44(5)
C53 Rh28 Rh24 92.1(6)
C52 Rh28 Rh24 93.5(7)
C55 Rh28 Rh24 177.6(7)
Rh21 Rh28 Rh24 55.03(4)
Rh34 Rh28 Rh24 132.54(6)
Rh32 Rh28 Rh24 57.56(4)
Rh33 Rh28 Rh24 57.67(4)
Rh29 Rh28 Rh24 89.88(5)
Rh27 Rh28 Rh24 92.66(5)
C71 Rh29 C57 93.3(9)
C71 Rh29 Rh21 138.2(7)
C57 Rh29 Rh21 128.5(6)
C71 Rh29 Rh34 79.7(8)
C57 Rh29 Rh34 121.3(7)
Rh21 Rh29 Rh34 77.31(5)
C71 Rh29 Rh30 83.2(8)
C57 Rh29 Rh30 122.6(7)
Rh21 Rh29 Rh30 75.21(5)
Rh34 Rh29 Rh30 114.25(6)
C71 Rh29 Rh33 142.5(7)
C57 Rh29 Rh33 49.3(6)
Rh21 Rh29 Rh33 79.23(5)
Rh34 Rh29 Rh33 114.87(6)
Rh30 Rh29 Rh33 116.70(6)
C71 Rh29 Rh28 132.1(8)
C57 Rh29 Rh28 91.3(7)
Rh21 Rh29 Rh28 56.58(4)
Rh34 Rh29 Rh28 57.72(4)
Rh30 Rh29 Rh28 131.79(6)
Rh33 Rh29 Rh28 58.54(4)
C71 Rh29 Rh25 136.3(8)
C57 Rh29 Rh25 90.6(6)
Rh21 Rh29 Rh25 55.69(4)
Rh34 Rh29 Rh25 132.97(6)
Rh30 Rh29 Rh25 58.75(4)
Rh33 Rh29 Rh25 58.90(4)
Rh28 Rh29 Rh25 91.26(5)
C71 Rh29 Rh26 82.9(7)
C57 Rh29 Rh26 176.1(6)
Rh21 Rh29 Rh26 55.35(4)
Rh34 Rh29 Rh26 57.49(4)
Rh30 Rh29 Rh26 57.61(4)
Rh33 Rh29 Rh26 134.53(5)
Rh28 Rh29 Rh26 90.88(5)
Rh25 Rh29 Rh26 92.60(5)
C72 Rh30 C61 101.0(9)
C72 Rh30 C62 86.8(10)
C61 Rh30 C62 85.6(9)
C72 Rh30 C60 87.2(9)
C61 Rh30 C60 90.5(8)
C62 Rh30 C60 172.0(8)
C72 Rh30 Rh26 125.5(8)
C61 Rh30 Rh26 97.0(6)
C62 Rh30 Rh26 43.9(6)
C60 Rh30 Rh26 143.8(5)
C72 Rh30 Rh29 110.6(7)
C61 Rh30 Rh29 148.4(6)
C62 Rh30 Rh29 95.6(6)
C60 Rh30 Rh29 91.3(6)
Rh26 Rh30 Rh29 64.56(5)
C72 Rh30 Rh25 127.6(7)
C61 Rh30 Rh25 97.1(6)
C62 Rh30 Rh25 143.6(6)
C60 Rh30 Rh25 43.8(5)
Rh26 Rh30 Rh25 100.04(5)
Rh29 Rh30 Rh25 63.90(4)
C72 Rh30 Rh22 147.5(7)
C61 Rh30 Rh22 46.6(5)
C62 Rh30 Rh22 91.9(7)
C60 Rh30 Rh22 90.4(6)
Rh26 Rh30 Rh22 70.31(5)
Rh29 Rh30 Rh22 101.87(5)
Rh25 Rh30 Rh22 65.87(5)
C68 Rh31 C74 96.3(12)
C68 Rh31 C73 94.4(10)
C74 Rh31 C73 96.8(11)
C68 Rh31 Rh27 104.9(9)
C74 Rh31 Rh27 92.0(8)
C73 Rh31 Rh27 157.7(5)
C68 Rh31 Rh26 106.3(10)
C74 Rh31 Rh26 153.5(7)
C73 Rh31 Rh26 95.2(6)
Rh27 Rh31 Rh26 69.05(5)
C68 Rh31 Rh22 139.5(9)
C74 Rh31 Rh22 99.9(8)
C73 Rh31 Rh22 47.0(5)
Rh27 Rh31 Rh22 111.30(6)
Rh26 Rh31 Rh22 71.78(5)
C68 Rh31 Rh23 140.5(10)
C74 Rh31 Rh23 45.0(7)
C73 Rh31 Rh23 97.7(7)
Rh27 Rh31 Rh23 74.40(5)
Rh26 Rh31 Rh23 109.87(6)
Rh22 Rh31 Rh23 69.09(5)
C68 Rh31 Rh21 155.3(9)
C74 Rh31 Rh21 99.3(7)
C73 Rh31 Rh21 102.6(5)
Rh27 Rh31 Rh21 55.66(4)
Rh26 Rh31 Rh21 54.87(4)
Rh22 Rh31 Rh21 55.67(4)
Rh23 Rh31 Rh21 55.02(4)
C77 Rh32 C51 99.8(12)
C77 Rh32 C52 90.3(11)
C51 Rh32 C52 96.6(10)
C77 Rh32 C76 80.7(10)
C51 Rh32 C76 80.3(9)
C52 Rh32 C76 169.7(8)
C77 Rh32 Rh27 111.9(11)
C51 Rh32 Rh27 148.2(6)
C52 Rh32 Rh27 86.0(7)
C76 Rh32 Rh27 101.9(5)
C77 Rh32 Rh28 135.4(9)
C51 Rh32 Rh28 94.3(6)
C52 Rh32 Rh28 46.0(5)
C76 Rh32 Rh28 143.6(5)
Rh27 Rh32 Rh28 64.93(5)
C77 Rh32 Rh23 118.9(9)
C51 Rh32 Rh23 90.0(7)
C52 Rh32 Rh23 148.6(6)
C76 Rh32 Rh23 41.6(5)
Rh27 Rh32 Rh23 73.00(5)
Rh28 Rh32 Rh23 103.03(6)
C77 Rh32 Rh24 144.4(11)
C51 Rh32 Rh24 45.3(6)
C52 Rh32 Rh24 99.1(7)
C76 Rh32 Rh24 85.7(5)
Rh27 Rh32 Rh24 102.99(6)
Rh28 Rh32 Rh24 66.37(5)
Rh23 Rh32 Rh24 64.64(5)
C63 Rh33 C57 92.7(9)
C63 Rh33 C58 89.3(9)
C57 Rh33 C58 88.4(8)
C63 Rh33 C53 86.2(10)
C57 Rh33 C53 91.0(8)
C58 Rh33 C53 175.5(7)
C63 Rh33 C54 85.2(9)
C57 Rh33 C54 175.7(8)
C58 Rh33 C54 87.9(7)
C53 Rh33 C54 92.5(8)
C63 Rh33 Rh28 130.8(8)
C57 Rh33 Rh28 89.5(6)
C58 Rh33 Rh28 139.8(5)
C53 Rh33 Rh28 44.6(5)
C54 Rh33 Rh28 94.7(5)
C63 Rh33 Rh29 134.8(8)
C57 Rh33 Rh29 42.1(5)
C58 Rh33 Rh29 90.6(5)
C53 Rh33 Rh29 92.0(5)
C54 Rh33 Rh29 140.0(5)
Rh28 Rh33 Rh29 62.45(4)
C63 Rh33 Rh25 133.2(8)
C57 Rh33 Rh25 88.9(6)
C58 Rh33 Rh25 43.9(5)
C53 Rh33 Rh25 140.6(5)
C54 Rh33 Rh25 89.8(5)
Rh28 Rh33 Rh25 95.97(5)
Rh29 Rh33 Rh25 62.87(4)
C63 Rh33 Rh24 128.5(8)
C57 Rh33 Rh24 138.7(5)
C58 Rh33 Rh24 90.6(5)
C53 Rh33 Rh24 92.8(6)
C54 Rh33 Rh24 43.4(5)
Rh28 Rh33 Rh24 65.81(5)
Rh29 Rh33 Rh24 96.64(5)
Rh25 Rh33 Rh24 63.19(4)
C70 Rh34 C56 97.1(11)
C70 Rh34 C55 101.5(12)
C56 Rh34 C55 93.1(10)
C70 Rh34 Rh28 146.9(11)
C56 Rh34 Rh28 96.8(6)
C55 Rh34 Rh28 47.8(6)
C70 Rh34 Rh26 110.0(10)
C56 Rh34 Rh26 93.5(7)
C55 Rh34 Rh26 146.7(6)
Rh28 Rh34 Rh26 98.98(6)
C70 Rh34 Rh29 114.3(9)
C56 Rh34 Rh29 146.0(6)
C55 Rh34 Rh29 92.9(7)
Rh28 Rh34 Rh29 63.91(5)
Rh26 Rh34 Rh29 64.67(5)
C70 Rh34 Rh27 141.2(10)
C56 Rh34 Rh27 46.8(6)
C55 Rh34 Rh27 95.2(7)
Rh28 Rh34 Rh27 65.23(5)
Rh26 Rh34 Rh27 66.72(5)
Rh29 Rh34 Rh27 99.27(6)
C65 Rh35 C64 94.7(10)
C65 Rh35 C59 89.6(10)
C64 Rh35 C59 94.9(10)
C65 Rh35 C66 84.0(10)
C64 Rh35 C66 93.6(10)
C59 Rh35 C66 169.8(9)
C65 Rh35 Rh23 127.4(8)
C64 Rh35 Rh23 84.7(6)
C59 Rh35 Rh23 143.0(5)
C66 Rh35 Rh23 43.7(6)
C65 Rh35 Rh25 133.8(8)
C64 Rh35 Rh25 96.0(6)
C59 Rh35 Rh25 44.8(5)
C66 Rh35 Rh25 139.6(7)
Rh23 Rh35 Rh25 98.35(5)
C65 Rh35 Rh22 121.9(8)
C64 Rh35 Rh22 142.6(6)
C59 Rh35 Rh22 92.5(7)
C66 Rh35 Rh22 84.2(8)
Rh23 Rh35 Rh22 68.05(5)
Rh25 Rh35 Rh22 64.91(5)
C65 Rh35 Rh24 138.6(8)
C64 Rh35 Rh24 44.1(5)
C59 Rh35 Rh24 90.1(6)
C66 Rh35 Rh24 100.0(6)
Rh23 Rh35 Rh24 64.19(5)
Rh25 Rh35 Rh24 62.92(4)
Rh22 Rh35 Rh24 99.41(5)
O51 C51 Rh24 137.2(19)
O51 C51 Rh32 134.1(18)
Rh24 C51 Rh32 88.7(8)
O52 C52 Rh28 139.3(18)
O52 C52 Rh32 134.7(17)
Rh28 C52 Rh32 85.7(8)
O53 C53 Rh28 145.0(18)
O53 C53 Rh33 132.6(17)
Rh28 C53 Rh33 82.4(7)
O54 C54 Rh24 147.2(17)
O54 C54 Rh33 130.3(15)
Rh24 C54 Rh33 82.4(7)
O55 C55 Rh34 137.4(18)
O55 C55 Rh28 138.0(19)
Rh34 C55 Rh28 84.6(7)
O56 C56 Rh34 136.2(19)
O56 C56 Rh27 136.8(19)
Rh34 C56 Rh27 87.0(8)
O57 C57 Rh29 145.0(16)
O57 C57 Rh33 126.4(14)
Rh29 C57 Rh33 88.6(7)
O58 C58 Rh25 142.9(15)
O58 C58 Rh33 129.8(14)
Rh25 C58 Rh33 87.3(7)
O59 C59 Rh25 139.7(17)
O59 C59 Rh35 133.0(16)
Rh25 C59 Rh35 87.2(8)
O60 C60 Rh25 144.1(17)
O60 C60 Rh30 130.3(16)
Rh25 C60 Rh30 85.6(7)
O61 C61 Rh30 134.7(16)
O61 C61 Rh22 137.3(16)
Rh30 C61 Rh22 88.0(7)
O62 C62 Rh26 144.9(19)
O62 C62 Rh30 130.0(17)
Rh26 C62 Rh30 85.1(8)
O63 C63 Rh33 180(3)
O64 C64 Rh24 141.7(18)
O64 C64 Rh35 129.5(17)
Rh24 C64 Rh35 88.8(8)
O65 C65 Rh35 179(3)
O66 C66 Rh23 144(2)
O66 C66 Rh35 131(2)
Rh23 C66 Rh35 84.8(8)
O67 C67 Rh22 164(2)
O68 C68 Rh31 178(3)
O69 C69 Rh26 175(3)
O70 C70 Rh34 176(3)
O71 C71 Rh29 174(2)
O72 C72 Rh30 178(2)
O73 C73 Rh31 137.1(17)
O73 C73 Rh22 136.8(17)
Rh31 C73 Rh22 86.1(7)
O74 C74 Rh23 137.3(18)
O74 C74 Rh31 133.5(19)
Rh23 C74 Rh31 89.2(8)
O75 C75 Rh27 179(3)
O76 C76 Rh23 157(2)
O76 C76 Rh32 124.9(18)
Rh23 C76 Rh32 78.1(8)
O77 C77 Rh32 178(3)
C102 N1 C104 112.2(15)
C102 N1 C100 108.8(15)
C104 N1 C100 110.5(14)
C102 N1 C106 107.0(14)
C104 N1 C106 107.2(15)
C100 N1 C106 111.1(15)
C200 N2 C202 110.3(15)
C200 N2 C204 108.7(14)
C202 N2 C204 109.9(15)
C200 N2 C206 110.5(15)
C202 N2 C206 109.1(14)
C204 N2 C206 108.3(14)
C304 N3 C300 113(2)
C304 N3 C306 111(2)
C300 N3 C306 109(2)
C304 N3 C302 107(2)
C300 N3 C302 107.7(19)
C306 N3 C302 108.9(19)
C402 N4 C404 111(2)
C402 N4 C400 112(2)
C404 N4 C400 105(2)
C402 N4 C406 107(2)
C404 N4 C406 110(2)
C400 N4 C406 111(2)
C504 N5 C506 110.7(18)
C504 N5 C502 111(2)
C506 N5 C502 108.7(17)
C504 N5 C500 107.2(17)
C506 N5 C500 109.4(19)
C502 N5 C500 110.0(18)
C602 N6 C604 117(3)
C602 N6 C600 110(2)
C604 N6 C600 110(2)
C602 N6 C606 104(2)
C604 N6 C606 106(2)
C600 N6 C606 108(2)
C101 C100 N1 115.9(15)
C101 C100 H10A 108.3
N1 C100 H10A 108.3
C101 C100 H10B 108.3
N1 C100 H10B 108.3
H10A C100 H10B 107.4
C100 C101 H10C 109.5
C100 C101 H10D 109.5
H10C C101 H10D 109.5
C100 C101 H10E 109.5
H10C C101 H10E 109.5
H10D C101 H10E 109.5
C103 C102 N1 118.3(16)
C103 C102 H10F 107.7
N1 C102 H10F 107.7
C103 C102 H10G 107.7
N1 C102 H10G 107.7
H10F C102 H10G 107.1
C102 C103 H10H 109.5
C102 C103 H10I 109.5
H10H C103 H10I 109.5
C102 C103 H10L 109.5
H10H C103 H10L 109.5
H10I C103 H10L 109.5
N1 C104 C105 112.1(16)
N1 C104 H10M 109.2
C105 C104 H10M 109.2
N1 C104 H10N 109.2
C105 C104 H10N 109.2
H10M C104 H10N 107.9
C104 C105 H10O 109.5
C104 C105 H10P 109.5
H10O C105 H10P 109.5
C104 C105 H10Q 109.5
H10O C105 H10Q 109.5
H10P C105 H10Q 109.5
C107 C106 N1 116.1(16)
C107 C106 H10R 108.3
N1 C106 H10R 108.3
C107 C106 H10S 108.3
N1 C106 H10S 108.3
H10R C106 H10S 107.4
C106 C107 H10T 109.5
C106 C107 H10U 109.5
H10T C107 H10U 109.5
C106 C107 H10V 109.5
H10T C107 H10V 109.5
H10U C107 H10V 109.5
C201 C200 N2 116.2(16)
C201 C200 H20A 108.2
N2 C200 H20A 108.2
C201 C200 H20B 108.2
N2 C200 H20B 108.2
H20A C200 H20B 107.4
C200 C201 H20C 109.5
C200 C201 H20D 109.5
H20C C201 H20D 109.5
C200 C201 H20E 109.5
H20C C201 H20E 109.5
H20D C201 H20E 109.5
C203 C202 N2 116.5(16)
C203 C202 H20F 108.2
N2 C202 H20F 108.2
C203 C202 H20G 108.2
N2 C202 H20G 108.2
H20F C202 H20G 107.3
C202 C203 H20H 109.5
C202 C203 H20I 109.5
H20H C203 H20I 109.5
C202 C203 H20L 109.5
H20H C203 H20L 109.5
H20I C203 H20L 109.5
C205 C204 N2 116.0(16)
C205 C204 H20M 108.3
N2 C204 H20M 108.3
C205 C204 H20N 108.3
N2 C204 H20N 108.3
H20M C204 H20N 107.4
C204 C205 H20O 109.5
C204 C205 H20P 109.5
H20O C205 H20P 109.5
C204 C205 H20Q 109.5
H20O C205 H20Q 109.5
H20P C205 H20Q 109.5
C207 C206 N2 117.1(16)
C207 C206 H20R 108.0
N2 C206 H20R 108.0
C207 C206 H20S 108.0
N2 C206 H20S 108.0
H20R C206 H20S 107.3
C206 C207 H20T 109.5
C206 C207 H20U 109.5
H20T C207 H20U 109.5
C206 C207 H20V 109.5
H20T C207 H20V 109.5
H20U C207 H20V 109.5
N3 C300 C301 114(2)
N3 C300 H30A 108.8
C301 C300 H30A 108.8
N3 C300 H30B 108.8
C301 C300 H30B 108.8
H30A C300 H30B 107.7
C300 C301 H30C 109.5
C300 C301 H30D 109.5
H30C C301 H30D 109.5
C300 C301 H30E 109.5
H30C C301 H30E 109.5
H30D C301 H30E 109.5
C303 C302 N3 117(2)
C303 C302 H30F 108.1
N3 C302 H30F 108.1
C303 C302 H30G 108.1
N3 C302 H30G 108.1
H30F C302 H30G 107.3
C302 C303 H30H 109.5
C302 C303 H30I 109.5
H30H C303 H30I 109.5
C302 C303 H30L 109.5
H30H C303 H30L 109.5
H30I C303 H30L 109.5
N3 C304 C305 113(2)
N3 C304 H30M 109.0
C305 C304 H30M 109.0
N3 C304 H30N 109.0
C305 C304 H30N 109.0
H30M C304 H30N 107.8
C304 C305 H30O 109.5
C304 C305 H30P 109.5
H30O C305 H30P 109.5
C304 C305 H30Q 109.5
H30O C305 H30Q 109.5
H30P C305 H30Q 109.5
C307 C306 N3 117(2)
C307 C306 H30R 108.0
N3 C306 H30R 108.0
C307 C306 H30S 108.0
N3 C306 H30S 108.0
H30R C306 H30S 107.3
C306 C307 H30T 109.5
C306 C307 H30U 109.5
H30T C307 H30U 109.5
C306 C307 H30V 109.5
H30T C307 H30V 109.5
H30U C307 H30V 109.5
N4 C400 C401 112(2)
N4 C400 H40A 109.3
C401 C400 H40A 109.3
N4 C400 H40B 109.3
C401 C400 H40B 109.3
H40A C400 H40B 108.0
C400 C401 H40C 109.5
C400 C401 H40D 109.5
H40C C401 H40D 109.5
C400 C401 H40E 109.5
H40C C401 H40E 109.5
H40D C401 H40E 109.5
N4 C402 C403 113(2)
N4 C402 H40F 109.0
C403 C402 H40F 109.0
N4 C402 H40G 109.0
C403 C402 H40G 109.0
H40F C402 H40G 107.8
C402 C403 H40H 109.5
C402 C403 H40I 109.5
H40H C403 H40I 109.5
C402 C403 H40L 109.5
H40H C403 H40L 109.5
H40I C403 H40L 109.5
N4 C404 C405 114(2)
N4 C404 H40M 108.8
C405 C404 H40M 108.8
N4 C404 H40N 108.8
C405 C404 H40N 108.8
H40M C404 H40N 107.6
C404 C405 H40O 109.5
C404 C405 H40P 109.5
H40O C405 H40P 109.5
C404 C405 H40Q 109.5
H40O C405 H40Q 109.5
H40P C405 H40Q 109.5
C407 C406 N4 113(2)
C407 C406 H40R 109.0
N4 C406 H40R 109.0
C407 C406 H40S 109.0
N4 C406 H40S 109.0
H40R C406 H40S 107.8
C406 C407 H40T 109.5
C406 C407 H40U 109.5
H40T C407 H40U 109.5
C406 C407 H40V 109.5
H40T C407 H40V 109.5
H40U C407 H40V 109.5
N5 C500 C501 117(2)
N5 C500 H50A 108.2
C501 C500 H50A 108.2
N5 C500 H50B 108.2
C501 C500 H50B 108.2
H50A C500 H50B 107.3
C500 C501 H50C 109.5
C500 C501 H50D 109.5
H50C C501 H50D 109.5
C500 C501 H50E 109.5
H50C C501 H50E 109.5
H50D C501 H50E 109.5
N5 C502 C503 116(2)
N5 C502 H50F 108.4
C503 C502 H50F 108.4
N5 C502 H50G 108.4
C503 C502 H50G 108.4
H50F C502 H50G 107.5
C502 C503 H50H 109.5
C502 C503 H50I 109.5
H50H C503 H50I 109.5
C502 C503 H50L 109.5
H50H C503 H50L 109.5
H50I C503 H50L 109.5
N5 C504 C505 110(2)
N5 C504 H50M 109.7
C505 C504 H50M 109.7
N5 C504 H50N 109.7
C505 C504 H50N 109.7
H50M C504 H50N 108.2
C504 C505 H50O 109.5
C504 C505 H50P 109.5
H50O C505 H50P 109.5
C504 C505 H50Q 109.5
H50O C505 H50Q 109.5
H50P C505 H50Q 109.5
N5 C506 C507 116(2)
N5 C506 H50R 108.3
C507 C506 H50R 108.3
N5 C506 H50S 108.3
C507 C506 H50S 108.3
H50R C506 H50S 107.4
C506 C507 H50T 109.5
C506 C507 H50U 109.5
H50T C507 H50U 109.5
C506 C507 H50V 109.5
H50T C507 H50V 109.5
H50U C507 H50V 109.5
C601 C600 N6 115(3)
C601 C600 H60A 108.5
N6 C600 H60A 108.5
C601 C600 H60B 108.5
N6 C600 H60B 108.5
H60A C600 H60B 107.5
C600 C601 H60C 109.5
C600 C601 H60D 109.5
H60C C601 H60D 109.5
C600 C601 H60E 109.5
H60C C601 H60E 109.5
H60D C601 H60E 109.5
N6 C602 C603 108(3)
N6 C602 H60F 110.1
C603 C602 H60F 110.1
N6 C602 H60G 110.1
C603 C602 H60G 110.1
H60F C602 H60G 108.4
C602 C603 H60H 109.5
C602 C603 H60I 109.5
H60H C603 H60I 109.5
C602 C603 H60L 109.5
H60H C603 H60L 109.5
H60I C603 H60L 109.5
C605 C604 N6 115(3)
C605 C604 H60M 108.6
N6 C604 H60M 108.6
C605 C604 H60N 108.6
N6 C604 H60N 108.6
H60M C604 H60N 107.5
C604 C605 H60O 109.5
C604 C605 H60P 109.5
H60O C605 H60P 109.5
C604 C605 H60Q 109.5
H60O C605 H60Q 109.5
H60P C605 H60Q 109.5
C607 C606 N6 116(3)
C607 C606 H60R 108.3
N6 C606 H60R 108.3
C607 C606 H60S 108.3
N6 C606 H60S 108.3
H60R C606 H60S 107.4
C606 C607 H60T 109.5
C606 C607 H60U 109.5
H60T C607 H60U 109.5
C606 C607 H60V 109.5
H60T C607 H60V 109.5
H60U C607 H60V 109.5

loop_
_geom_bond_atom_site_label_1
_geom_bond_atom_site_label_2
_geom_bond_distance
Rh1 Rh8 2.5743(16)
Rh1 Rh3 2.5852(16)
Rh1 Rh4 2.5894(15)
Rh1 Rh5 2.6068(16)
Rh1 Rh7 2.6121(16)
Rh1 Rh6 2.6151(16)
Rh1 Rh9 2.6366(16)
Rh1 Rh2 2.6381(15)
Rh1 Rh14 2.9974(18)
Rh2 C2 1.911(18)
Rh2 C6 1.993(18)
Rh2 C7 2.013(17)
Rh2 Rh15 2.8056(16)
Rh2 Rh11 2.8141(18)
Rh2 Rh10 2.8391(18)
Rh2 Rh3 2.9266(16)
Rh2 Rh6 2.9458(17)
Rh2 Rh5 3.0107(16)
Rh3 C22 1.94(2)
Rh3 C3 1.982(17)
Rh3 C8 2.011(18)
Rh3 Rh12 2.7599(17)
Rh3 Rh15 2.8052(16)
Rh3 Rh11 2.8201(17)
Rh3 Rh4 2.9111(16)
Rh3 Rh7 2.9362(17)
Rh4 C23 1.852(17)
Rh4 C4 1.943(17)
Rh4 Rh13 2.7167(17)
Rh4 Rh12 2.7504(17)
Rh4 Rh15 2.7979(16)
Rh4 Rh5 2.9307(16)
Rh4 Rh8 2.9706(17)
Rh5 C5 1.954(16)
Rh5 C9 1.98(2)
Rh5 C10 1.988(18)
Rh5 Rh13 2.7457(17)
Rh5 Rh10 2.7855(17)
Rh5 Rh15 2.7930(17)
Rh5 Rh9 3.0470(17)
Rh6 C12 1.92(2)
Rh6 C11 1.981(19)
Rh6 C14 1.990(18)
Rh6 Rh14 2.7569(18)
Rh6 Rh11 2.7739(19)
Rh6 Rh10 2.7827(18)
Rh6 Rh7 3.0813(18)
Rh6 Rh9 3.1986(18)
Rh7 C25 1.81(2)
Rh7 C16 1.970(18)
Rh7 C260 2.07(6)
Rh7 Rh14 2.679(2)
Rh7 Rh12 2.7595(17)
Rh7 Rh11 2.7894(18)
Rh7 Rh8 3.0972(17)
Rh8 C24 1.83(2)
Rh8 C15 1.926(19)
Rh8 Rh14 2.6860(18)
Rh8 Rh13 2.7135(18)
Rh8 Rh12 2.7316(17)
Rh8 Rh9 3.0524(17)
Rh9 C19 1.82(2)
Rh9 C26 1.99(3)
Rh9 C13 2.022(18)
Rh9 Rh14 2.726(2)
Rh9 Rh13 2.7553(18)
Rh9 Rh10 2.7989(18)
Rh10 C18 1.89(2)
Rh10 C6 2.057(19)
Rh10 C11 2.19(2)
Rh10 C9 2.19(2)
Rh11 C17 1.88(2)
Rh11 C7 2.064(18)
Rh11 C8 2.09(2)
Rh11 C12 2.20(2)
Rh12 C21 1.88(2)
Rh12 C16 2.031(18)
Rh12 C15 2.12(2)
Rh12 C22 2.15(2)
Rh13 C20 1.87(2)
Rh13 C13 1.964(19)
Rh13 C10 2.005(19)
Rh14 C27 1.85(3)
Rh14 C270 1.88(5)
Rh14 C26 1.96(4)
Rh14 C260 1.97(8)
Rh14 C14 2.03(2)
Rh15 C1 1.867(19)
Rh15 C3 2.11(2)
Rh15 C4 2.127(17)
Rh15 C5 2.223(17)
Rh15 C2 2.284(17)
C1 O1 1.14(2)
C2 O2 1.163(19)
C3 O3 1.180(19)
C4 O4 1.155(18)
C5 O5 1.138(18)
C6 O6 1.175(19)
C7 O7 1.141(18)
C8 O8 1.146(19)
C9 O9 1.13(2)
C10 O10 1.171(19)
C11 O11 1.13(2)
C12 O12 1.18(2)
C13 O13 1.181(19)
C14 O14 1.17(2)
C15 O15 1.18(2)
C16 O16 1.168(18)
C17 O17 1.13(2)
C18 O18 1.12(2)
C19 O19 1.16(2)
C20 O20 1.12(3)
C21 O21 1.16(2)
C22 O22 1.18(2)
C23 O23 1.132(19)
C24 O24 1.13(2)
C25 O25 1.15(3)
C26 O26 1.18(3)
C27 O27 1.14(3)
C260 O260 1.16(4)
C270 O270 1.17(4)
Rh21 Rh26 2.5845(17)
Rh21 Rh25 2.5986(16)
Rh21 Rh27 2.6102(17)
Rh21 Rh29 2.6115(16)
Rh21 Rh28 2.6169(16)
Rh21 Rh23 2.6366(17)
Rh21 Rh24 2.6383(16)
Rh21 Rh22 2.6570(16)
Rh21 Rh31 2.9248(17)
Rh22 C67 1.86(2)
Rh22 C73 2.022(19)
Rh22 C61 2.024(19)
Rh22 Rh31 2.7569(18)
Rh22 Rh30 2.7857(18)
Rh22 Rh35 2.8225(19)
Rh22 Rh25 3.0266(17)
Rh22 Rh23 3.1378(19)
Rh22 Rh26 3.1773(18)
Rh23 C76 1.89(2)
Rh23 C66 1.93(2)
Rh23 C74 1.97(2)
Rh23 Rh31 2.7768(19)
Rh23 Rh32 2.7809(19)
Rh23 Rh35 2.7848(19)
Rh23 Rh24 2.9826(18)
Rh24 C54 1.951(18)
Rh24 C64 1.97(2)
Rh24 C51 1.99(2)
Rh24 Rh32 2.7977(19)
Rh24 Rh33 2.8133(17)
Rh24 Rh35 2.8281(18)
Rh24 Rh25 2.9464(17)
Rh24 Rh28 3.0371(18)
Rh25 C60 1.93(2)
Rh25 C58 1.951(17)
Rh25 C59 1.988(19)
Rh25 Rh30 2.7810(18)
Rh25 Rh33 2.8106(17)
Rh25 Rh35 2.8172(17)
Rh25 Rh29 2.9213(17)
Rh26 C69 1.79(2)
Rh26 C62 1.90(2)
Rh26 Rh31 2.6612(19)
Rh26 Rh34 2.7260(18)
Rh26 Rh30 2.7320(18)
Rh26 Rh29 2.9217(17)
Rh26 Rh27 3.0052(18)
Rh27 C75 1.84(2)
Rh27 C56 2.00(2)
Rh27 Rh31 2.6407(18)
Rh27 Rh32 2.728(2)
Rh27 Rh34 2.739(2)
Rh27 Rh28 2.9411(18)
Rh28 C53 1.97(2)
Rh28 C52 1.983(19)
Rh28 C55 2.022(19)
Rh28 Rh34 2.7171(19)
Rh28 Rh32 2.7508(19)
Rh28 Rh33 2.7767(18)
Rh28 Rh29 2.8862(17)
Rh29 C71 1.78(2)
Rh29 C57 1.872(18)
Rh29 Rh34 2.7363(18)
Rh29 Rh30 2.7389(17)
Rh29 Rh33 2.7905(18)
Rh30 C72 1.87(2)
Rh30 C61 1.985(18)
Rh30 C62 2.13(2)
Rh30 C60 2.16(2)
Rh31 C68 1.85(2)
Rh31 C74 1.99(2)
Rh31 C73 2.02(2)
Rh32 C77 1.84(2)
Rh32 C51 2.01(2)
Rh32 C52 2.06(2)
Rh32 C76 2.47(2)
Rh33 C63 1.87(2)
Rh33 C57 2.117(19)
Rh33 C58 2.118(18)
Rh33 C53 2.24(2)
Rh33 C54 2.301(19)
Rh34 C70 1.83(2)
Rh34 C56 1.98(2)
Rh34 C55 2.02(2)
Rh35 C65 1.88(2)
Rh35 C64 2.07(2)
Rh35 C59 2.09(2)
Rh35 C66 2.19(2)
C51 O51 1.20(2)
C52 O52 1.16(2)
C53 O53 1.13(2)
C54 O54 1.134(19)
C55 O55 1.15(2)
C56 O56 1.16(2)
C57 O57 1.21(2)
C58 O58 1.166(18)
C59 O59 1.15(2)
C60 O60 1.18(2)
C61 O61 1.167(19)
C62 O62 1.18(2)
C63 O63 1.14(2)
C64 O64 1.18(2)
C65 O65 1.14(2)
C66 O66 1.17(2)
C67 O67 1.15(2)
C68 O68 1.11(2)
C69 O69 1.15(2)
C70 O70 1.15(3)
C71 O71 1.17(2)
C72 O72 1.15(2)
C73 O73 1.16(2)
C74 O74 1.20(2)
C75 O75 1.15(2)
C76 O76 1.13(2)
C77 O77 1.14(2)
N1 C102 1.49(2)
N1 C104 1.50(2)
N1 C100 1.52(2)
N1 C106 1.54(2)
N2 C200 1.50(2)
N2 C202 1.50(2)
N2 C204 1.52(2)
N2 C206 1.53(2)
N3 C304 1.42(3)
N3 C300 1.48(3)
N3 C306 1.54(3)
N3 C302 1.54(3)
N4 C402 1.46(3)
N4 C404 1.48(3)
N4 C400 1.49(3)
N4 C406 1.52(3)
N5 C504 1.45(3)
N5 C506 1.45(3)
N5 C502 1.46(3)
N5 C500 1.47(3)
N6 C602 1.47(3)
N6 C604 1.48(3)
N6 C600 1.52(3)
N6 C606 1.55(4)
C100 C101 1.50(2)
C100 H10A 0.9700
C100 H10B 0.9700
C101 H10C 0.9600
C101 H10D 0.9600
C101 H10E 0.9600
C102 C103 1.46(2)
C102 H10F 0.9700
C102 H10G 0.9700
C103 H10H 0.9600
C103 H10I 0.9600
C103 H10L 0.9600
C104 C105 1.53(3)
C104 H10M 0.9700
C104 H10N 0.9700
C105 H10O 0.9600
C105 H10P 0.9600
C105 H10Q 0.9600
C106 C107 1.47(2)
C106 H10R 0.9700
C106 H10S 0.9700
C107 H10T 0.9600
C107 H10U 0.9600
C107 H10V 0.9600
C200 C201 1.49(2)
C200 H20A 0.9700
C200 H20B 0.9700
C201 H20C 0.9600
C201 H20D 0.9600
C201 H20E 0.9600
C202 C203 1.43(2)
C202 H20F 0.9700
C202 H20G 0.9700
C203 H20H 0.9600
C203 H20I 0.9600
C203 H20L 0.9600
C204 C205 1.48(2)
C204 H20M 0.9700
C204 H20N 0.9700
C205 H20O 0.9600
C205 H20P 0.9600
C205 H20Q 0.9600
C206 C207 1.46(2)
C206 H20R 0.9700
C206 H20S 0.9700
C207 H20T 0.9600
C207 H20U 0.9600
C207 H20V 0.9600
C300 C301 1.57(3)
C300 H30A 0.9700
C300 H30B 0.9700
C301 H30C 0.9600
C301 H30D 0.9600
C301 H30E 0.9600
C302 C303 1.49(3)
C302 H30F 0.9700
C302 H30G 0.9700
C303 H30H 0.9600
C303 H30I 0.9600
C303 H30L 0.9600
C304 C305 1.56(3)
C304 H30M 0.9700
C304 H30N 0.9700
C305 H30O 0.9600
C305 H30P 0.9600
C305 H30Q 0.9600
C306 C307 1.51(3)
C306 H30R 0.9700
C306 H30S 0.9700
C307 H30T 0.9600
C307 H30U 0.9600
C307 H30V 0.9600
C400 C401 1.51(3)
C400 H40A 0.9700
C400 H40B 0.9700
C401 H40C 0.9600
C401 H40D 0.9600
C401 H40E 0.9600
C402 C403 1.55(3)
C402 H40F 0.9700
C402 H40G 0.9700
C403 H40H 0.9600
C403 H40I 0.9600
C403 H40L 0.9600
C404 C405 1.56(3)
C404 H40M 0.9700
C404 H40N 0.9700
C405 H40O 0.9600
C405 H40P 0.9600
C405 H40Q 0.9600
C406 C407 1.47(3)
C406 H40R 0.9700
C406 H40S 0.9700
C407 H40T 0.9600
C407 H40U 0.9600
C407 H40V 0.9600
C500 C501 1.56(3)
C500 H50A 0.9700
C500 H50B 0.9700
C501 H50C 0.9600
C501 H50D 0.9600
C501 H50E 0.9600
C502 C503 1.52(3)
C502 H50F 0.9700
C502 H50G 0.9700
C503 H50H 0.9600
C503 H50I 0.9600
C503 H50L 0.9600
C504 C505 1.51(2)
C504 H50M 0.9700
C504 H50N 0.9700
C505 H50O 0.9600
C505 H50P 0.9600
C505 H50Q 0.9600
C506 C507 1.53(3)
C506 H50R 0.9700
C506 H50S 0.9700
C507 H50T 0.9600
C507 H50U 0.9600
C507 H50V 0.9600
C600 C601 1.49(3)
C600 H60A 0.9700
C600 H60B 0.9700
C601 H60C 0.9600
C601 H60D 0.9600
C601 H60E 0.9600
C602 C603 1.62(4)
C602 H60F 0.9700
C602 H60G 0.9700
C603 H60H 0.9600
C603 H60I 0.9600
C603 H60L 0.9600
C604 C605 1.47(3)
C604 H60M 0.9700
C604 H60N 0.9700
C605 H60O 0.9600
C605 H60P 0.9600
C605 H60Q 0.9600
C606 C607 1.48(3)
C606 H60R 0.9700
C606 H60S 0.9700
C607 H60T 0.9600
C607 H60U 0.9600
C607 H60V 0.9600

loop_
_geom_torsion_atom_site_label_1
_geom_torsion_atom_site_label_2
_geom_torsion_atom_site_label_3
_geom_torsion_atom_site_label_4
_geom_torsion
Rh8 Rh1 Rh2 C2 -22.0(12)
Rh3 Rh1 Rh2 C2 -59.7(8)
Rh4 Rh1 Rh2 C2 -1.5(8)
Rh5 Rh1 Rh2 C2 58.0(8)
Rh7 Rh1 Rh2 C2 -117.6(8)
Rh6 Rh1 Rh2 C2 -179.8(8)
Rh9 Rh1 Rh2 C2 117.2(8)
Rh14 Rh1 Rh2 C2 -178.3(8)
Rh8 Rh1 Rh2 C6 -143.7(11)
Rh3 Rh1 Rh2 C6 178.6(7)
Rh4 Rh1 Rh2 C6 -123.2(7)
Rh5 Rh1 Rh2 C6 -63.7(7)
Rh7 Rh1 Rh2 C6 120.7(7)
Rh6 Rh1 Rh2 C6 58.5(7)
Rh9 Rh1 Rh2 C6 -4.5(7)
Rh14 Rh1 Rh2 C6 60.0(7)
Rh8 Rh1 Rh2 C7 103.7(11)
Rh3 Rh1 Rh2 C7 66.0(7)
Rh4 Rh1 Rh2 C7 124.2(7)
Rh5 Rh1 Rh2 C7 -176.3(7)
Rh7 Rh1 Rh2 C7 8.1(7)
Rh6 Rh1 Rh2 C7 -54.1(7)
Rh9 Rh1 Rh2 C7 -117.1(7)
Rh14 Rh1 Rh2 C7 -52.6(7)
Rh8 Rh1 Rh2 Rh15 -22.0(9)
Rh3 Rh1 Rh2 Rh15 -59.69(4)
Rh4 Rh1 Rh2 Rh15 -1.51(5)
Rh5 Rh1 Rh2 Rh15 57.99(4)
Rh7 Rh1 Rh2 Rh15 -117.61(5)
Rh6 Rh1 Rh2 Rh15 -179.80(5)
Rh9 Rh1 Rh2 Rh15 117.20(6)
Rh14 Rh1 Rh2 Rh15 -178.29(6)
Rh8 Rh1 Rh2 Rh11 98.5(9)
Rh3 Rh1 Rh2 Rh11 60.81(4)
Rh4 Rh1 Rh2 Rh11 118.98(5)
Rh5 Rh1 Rh2 Rh11 178.49(5)
Rh7 Rh1 Rh2 Rh11 2.89(5)
Rh6 Rh1 Rh2 Rh11 -59.30(5)
Rh9 Rh1 Rh2 Rh11 -122.31(6)
Rh14 Rh1 Rh2 Rh11 -57.79(7)
Rh8 Rh1 Rh2 Rh10 -140.6(9)
Rh3 Rh1 Rh2 Rh10 -178.33(5)
Rh4 Rh1 Rh2 Rh10 -120.16(5)
Rh5 Rh1 Rh2 Rh10 -60.66(4)
Rh7 Rh1 Rh2 Rh10 123.74(6)
Rh6 Rh1 Rh2 Rh10 61.55(5)
Rh9 Rh1 Rh2 Rh10 -1.45(5)
Rh14 Rh1 Rh2 Rh10 63.07(7)
Rh8 Rh1 Rh2 Rh3 37.7(9)
Rh4 Rh1 Rh2 Rh3 58.17(5)
Rh5 Rh1 Rh2 Rh3 117.67(5)
Rh7 Rh1 Rh2 Rh3 -57.92(5)
Rh6 Rh1 Rh2 Rh3 -120.11(5)
Rh9 Rh1 Rh2 Rh3 176.88(6)
Rh14 Rh1 Rh2 Rh3 -118.60(7)
Rh8 Rh1 Rh2 Rh6 157.8(9)
Rh3 Rh1 Rh2 Rh6 120.11(5)
Rh4 Rh1 Rh2 Rh6 178.29(6)
Rh5 Rh1 Rh2 Rh6 -122.21(5)
Rh7 Rh1 Rh2 Rh6 62.19(5)
Rh9 Rh1 Rh2 Rh6 -63.00(5)
Rh14 Rh1 Rh2 Rh6 1.51(6)
Rh8 Rh1 Rh2 Rh5 -80.0(9)
Rh3 Rh1 Rh2 Rh5 -117.67(5)
Rh4 Rh1 Rh2 Rh5 -59.50(5)
Rh7 Rh1 Rh2 Rh5 -175.60(6)
Rh6 Rh1 Rh2 Rh5 122.21(5)
Rh9 Rh1 Rh2 Rh5 59.21(5)
Rh14 Rh1 Rh2 Rh5 123.73(7)
Rh8 Rh1 Rh3 C22 -2.3(9)
Rh4 Rh1 Rh3 C22 56.6(9)
Rh5 Rh1 Rh3 C22 115.1(9)
Rh7 Rh1 Rh3 C22 -65.1(9)
Rh6 Rh1 Rh3 C22 -127.6(9)
Rh9 Rh1 Rh3 C22 96.0(15)
Rh2 Rh1 Rh3 C22 175.2(9)
Rh14 Rh1 Rh3 C22 -64.6(9)
Rh8 Rh1 Rh3 C3 -118.7(7)
Rh4 Rh1 Rh3 C3 -59.8(7)
Rh5 Rh1 Rh3 C3 -1.3(7)
Rh7 Rh1 Rh3 C3 178.5(7)
Rh6 Rh1 Rh3 C3 116.0(7)
Rh9 Rh1 Rh3 C3 -20.5(14)
Rh2 Rh1 Rh3 C3 58.8(7)
Rh14 Rh1 Rh3 C3 179.0(7)
Rh8 Rh1 Rh3 C8 118.1(9)
Rh4 Rh1 Rh3 C8 176.9(9)
Rh5 Rh1 Rh3 C8 -124.5(9)
Rh7 Rh1 Rh3 C8 55.3(9)
Rh6 Rh1 Rh3 C8 -7.2(9)
Rh9 Rh1 Rh3 C8 -143.7(14)
Rh2 Rh1 Rh3 C8 -64.4(9)
Rh14 Rh1 Rh3 C8 55.7(9)
Rh8 Rh1 Rh3 Rh12 2.06(5)
Rh4 Rh1 Rh3 Rh12 60.88(4)
Rh5 Rh1 Rh3 Rh12 119.45(5)
Rh7 Rh1 Rh3 Rh12 -60.78(4)
Rh6 Rh1 Rh3 Rh12 -123.28(5)
Rh9 Rh1 Rh3 Rh12 100.3(11)
Rh2 Rh1 Rh3 Rh12 179.53(5)
Rh14 Rh1 Rh3 Rh12 -60.31(6)
Rh8 Rh1 Rh3 Rh15 -118.07(5)
Rh4 Rh1 Rh3 Rh15 -59.25(4)
Rh5 Rh1 Rh3 Rh15 -0.68(5)
Rh7 Rh1 Rh3 Rh15 179.09(5)
Rh6 Rh1 Rh3 Rh15 116.59(5)
Rh9 Rh1 Rh3 Rh15 -19.9(11)
Rh2 Rh1 Rh3 Rh15 59.40(4)
Rh14 Rh1 Rh3 Rh15 179.56(6)
Rh8 Rh1 Rh3 Rh11 122.22(6)
Rh4 Rh1 Rh3 Rh11 -178.96(5)
Rh5 Rh1 Rh3 Rh11 -120.39(5)
Rh7 Rh1 Rh3 Rh11 59.38(4)
Rh6 Rh1 Rh3 Rh11 -3.12(5)
Rh9 Rh1 Rh3 Rh11 -139.6(11)
Rh2 Rh1 Rh3 Rh11 -60.30(4)
Rh14 Rh1 Rh3 Rh11 59.85(6)
Rh8 Rh1 Rh3 Rh4 -58.82(5)
Rh5 Rh1 Rh3 Rh4 58.57(5)
Rh7 Rh1 Rh3 Rh4 -121.66(5)
Rh6 Rh1 Rh3 Rh4 175.84(6)
Rh9 Rh1 Rh3 Rh4 39.4(11)
Rh2 Rh1 Rh3 Rh4 118.65(5)
Rh14 Rh1 Rh3 Rh4 -121.19(7)
Rh8 Rh1 Rh3 Rh2 -177.47(6)
Rh4 Rh1 Rh3 Rh2 -118.65(5)
Rh5 Rh1 Rh3 Rh2 -60.08(5)
Rh7 Rh1 Rh3 Rh2 119.69(5)
Rh6 Rh1 Rh3 Rh2 57.19(5)
Rh9 Rh1 Rh3 Rh2 -79.3(11)
Rh14 Rh1 Rh3 Rh2 120.16(7)
Rh8 Rh1 Rh3 Rh7 62.84(5)
Rh4 Rh1 Rh3 Rh7 121.66(5)
Rh5 Rh1 Rh3 Rh7 -179.77(6)
Rh6 Rh1 Rh3 Rh7 -62.50(5)
Rh9 Rh1 Rh3 Rh7 161.0(11)
Rh2 Rh1 Rh3 Rh7 -119.69(5)
Rh14 Rh1 Rh3 Rh7 0.47(6)
C2 Rh2 Rh3 C22 12(8)
C6 Rh2 Rh3 C22 -142(11)
C7 Rh2 Rh3 C22 101(8)
Rh1 Rh2 Rh3 C22 -129(8)
Rh15 Rh2 Rh3 C22 -31(8)
Rh11 Rh2 Rh3 C22 135(8)
Rh10 Rh2 Rh3 C22 -127(8)
Rh6 Rh2 Rh3 C22 -174(8)
Rh5 Rh2 Rh3 C22 -82(8)
C2 Rh2 Rh3 C3 2.6(8)
C6 Rh2 Rh3 C3 -151(7)
C7 Rh2 Rh3 C3 91.9(8)
Rh1 Rh2 Rh3 C3 -137.5(5)
Rh15 Rh2 Rh3 C3 -39.7(5)
Rh11 Rh2 Rh3 C3 126.6(5)
Rh10 Rh2 Rh3 C3 -135.4(5)
Rh6 Rh2 Rh3 C3 177.0(5)
Rh5 Rh2 Rh3 C3 -91.3(5)
C2 Rh2 Rh3 C8 -87.3(9)
C6 Rh2 Rh3 C8 119(7)
C7 Rh2 Rh3 C8 1.9(8)
Rh1 Rh2 Rh3 C8 132.5(7)
Rh15 Rh2 Rh3 C8 -129.6(7)
Rh11 Rh2 Rh3 C8 36.6(7)
Rh10 Rh2 Rh3 C8 134.6(7)
Rh6 Rh2 Rh3 C8 87.0(7)
Rh5 Rh2 Rh3 C8 178.7(7)
C2 Rh2 Rh3 Rh1 140.1(6)
C6 Rh2 Rh3 Rh1 -13(7)
C7 Rh2 Rh3 Rh1 -130.6(5)
Rh15 Rh2 Rh3 Rh1 97.82(5)
Rh11 Rh2 Rh3 Rh1 -95.94(5)
Rh10 Rh2 Rh3 Rh1 2.04(6)
Rh6 Rh2 Rh3 Rh1 -45.49(4)
Rh5 Rh2 Rh3 Rh1 46.14(4)
C2 Rh2 Rh3 Rh12 139.5(6)
C6 Rh2 Rh3 Rh12 -14(7)
C7 Rh2 Rh3 Rh12 -131.2(5)
Rh1 Rh2 Rh3 Rh12 -0.61(7)
Rh15 Rh2 Rh3 Rh12 97.21(7)
Rh11 Rh2 Rh3 Rh12 -96.55(8)
Rh10 Rh2 Rh3 Rh12 1.43(11)
Rh6 Rh2 Rh3 Rh12 -46.11(8)
Rh5 Rh2 Rh3 Rh12 45.53(8)
C2 Rh2 Rh3 Rh15 42.3(6)
C6 Rh2 Rh3 Rh15 -111(7)
C7 Rh2 Rh3 Rh15 131.6(5)
Rh1 Rh2 Rh3 Rh15 -97.82(5)
Rh11 Rh2 Rh3 Rh15 166.24(6)
Rh10 Rh2 Rh3 Rh15 -95.78(7)
Rh6 Rh2 Rh3 Rh15 -143.31(5)
Rh5 Rh2 Rh3 Rh15 -51.68(4)
C2 Rh2 Rh3 Rh11 -123.9(6)
C6 Rh2 Rh3 Rh11 83(7)
C7 Rh2 Rh3 Rh11 -34.7(5)
Rh1 Rh2 Rh3 Rh11 95.94(5)
Rh15 Rh2 Rh3 Rh11 -166.24(6)
Rh10 Rh2 Rh3 Rh11 97.98(7)
Rh6 Rh2 Rh3 Rh11 50.44(5)
Rh5 Rh2 Rh3 Rh11 142.08(5)
C2 Rh2 Rh3 Rh4 93.5(6)
C6 Rh2 Rh3 Rh4 -60(7)
C7 Rh2 Rh3 Rh4 -177.2(5)
Rh1 Rh2 Rh3 Rh4 -46.58(4)
Rh15 Rh2 Rh3 Rh4 51.24(4)
Rh11 Rh2 Rh3 Rh4 -142.52(5)
Rh10 Rh2 Rh3 Rh4 -44.54(7)
Rh6 Rh2 Rh3 Rh4 -92.07(5)
Rh5 Rh2 Rh3 Rh4 -0.44(4)
C2 Rh2 Rh3 Rh7 -173.7(6)
C6 Rh2 Rh3 Rh7 33(7)
C7 Rh2 Rh3 Rh7 -84.5(5)
Rh1 Rh2 Rh3 Rh7 46.14(4)
Rh15 Rh2 Rh3 Rh7 143.96(5)
Rh11 Rh2 Rh3 Rh7 -49.80(5)
Rh10 Rh2 Rh3 Rh7 48.18(7)
Rh6 Rh2 Rh3 Rh7 0.65(5)
Rh5 Rh2 Rh3 Rh7 92.28(4)
Rh8 Rh1 Rh4 C23 1.1(10)
Rh3 Rh1 Rh4 C23 -119.5(10)
Rh5 Rh1 Rh4 C23 122.2(10)
Rh7 Rh1 Rh4 C23 -62.5(10)
Rh6 Rh1 Rh4 C23 -161.8(11)
Rh9 Rh1 Rh4 C23 62.5(10)
Rh2 Rh1 Rh4 C23 -177.4(10)
Rh14 Rh1 Rh4 C23 -0.7(10)
Rh8 Rh1 Rh4 C4 -177.5(7)
Rh3 Rh1 Rh4 C4 61.9(7)
Rh5 Rh1 Rh4 C4 -56.5(7)
Rh7 Rh1 Rh4 C4 118.9(7)
Rh6 Rh1 Rh4 C4 19.6(9)
Rh9 Rh1 Rh4 C4 -116.1(7)
Rh2 Rh1 Rh4 C4 3.9(7)
Rh14 Rh1 Rh4 C4 -179.3(7)
Rh8 Rh1 Rh4 Rh13 -59.71(5)
Rh3 Rh1 Rh4 Rh13 179.71(5)
Rh5 Rh1 Rh4 Rh13 61.34(5)
Rh7 Rh1 Rh4 Rh13 -123.33(6)
Rh6 Rh1 Rh4 Rh13 137.4(6)
Rh9 Rh1 Rh4 Rh13 1.70(5)
Rh2 Rh1 Rh4 Rh13 121.75(5)
Rh14 Rh1 Rh4 Rh13 -61.51(7)
Rh8 Rh1 Rh4 Rh12 59.39(4)
Rh3 Rh1 Rh4 Rh12 -61.19(4)
Rh5 Rh1 Rh4 Rh12 -179.57(5)
Rh7 Rh1 Rh4 Rh12 -4.23(5)
Rh6 Rh1 Rh4 Rh12 -103.5(6)
Rh9 Rh1 Rh4 Rh12 120.79(6)
Rh2 Rh1 Rh4 Rh12 -119.16(5)
Rh14 Rh1 Rh4 Rh12 57.59(7)
Rh8 Rh1 Rh4 Rh15 -179.94(5)
Rh3 Rh1 Rh4 Rh15 59.48(4)
Rh5 Rh1 Rh4 Rh15 -58.90(4)
Rh7 Rh1 Rh4 Rh15 116.44(5)
Rh6 Rh1 Rh4 Rh15 17.2(6)
Rh9 Rh1 Rh4 Rh15 -118.54(5)
Rh2 Rh1 Rh4 Rh15 1.51(5)
Rh14 Rh1 Rh4 Rh15 178.26(7)
Rh8 Rh1 Rh4 Rh3 120.58(5)
Rh5 Rh1 Rh4 Rh3 -118.37(5)
Rh7 Rh1 Rh4 Rh3 56.96(5)
Rh6 Rh1 Rh4 Rh3 -42.3(6)
Rh9 Rh1 Rh4 Rh3 -178.01(6)
Rh2 Rh1 Rh4 Rh3 -57.97(5)
Rh14 Rh1 Rh4 Rh3 118.78(7)
Rh8 Rh1 Rh4 Rh5 -121.04(5)
Rh3 Rh1 Rh4 Rh5 118.37(5)
Rh7 Rh1 Rh4 Rh5 175.34(6)
Rh6 Rh1 Rh4 Rh5 76.0(6)
Rh9 Rh1 Rh4 Rh5 -59.64(5)
Rh2 Rh1 Rh4 Rh5 60.41(5)
Rh14 Rh1 Rh4 Rh5 -122.85(7)
Rh3 Rh1 Rh4 Rh8 -120.58(5)
Rh5 Rh1 Rh4 Rh8 121.04(5)
Rh7 Rh1 Rh4 Rh8 -63.62(5)
Rh6 Rh1 Rh4 Rh8 -162.9(6)
Rh9 Rh1 Rh4 Rh8 61.40(5)
Rh2 Rh1 Rh4 Rh8 -178.55(6)
Rh14 Rh1 Rh4 Rh8 -1.80(6)
C22 Rh3 Rh4 C23 -10.3(11)
C3 Rh3 Rh4 C23 -95.8(10)
C8 Rh3 Rh4 C23 13(13)
Rh1 Rh3 Rh4 C23 127.3(9)
Rh12 Rh3 Rh4 C23 33.5(9)
Rh15 Rh3 Rh4 C23 -134.2(9)
Rh11 Rh3 Rh4 C23 128.7(9)
Rh2 Rh3 Rh4 C23 174.6(9)
Rh7 Rh3 Rh4 C23 82.4(9)
C22 Rh3 Rh4 C4 86.1(9)
C3 Rh3 Rh4 C4 0.6(8)
C8 Rh3 Rh4 C4 110(13)
Rh1 Rh3 Rh4 C4 -136.3(5)
Rh12 Rh3 Rh4 C4 129.9(5)
Rh15 Rh3 Rh4 C4 -37.8(5)
Rh11 Rh3 Rh4 C4 -134.9(5)
Rh2 Rh3 Rh4 C4 -89.0(5)
Rh7 Rh3 Rh4 C4 178.8(5)
C22 Rh3 Rh4 Rh1 -137.6(7)
C3 Rh3 Rh4 Rh1 136.9(6)
C8 Rh3 Rh4 Rh1 -114(13)
Rh12 Rh3 Rh4 Rh1 -93.85(5)
Rh15 Rh3 Rh4 Rh1 98.49(5)
Rh11 Rh3 Rh4 Rh1 1.41(7)
Rh2 Rh3 Rh4 Rh1 47.26(4)
Rh7 Rh3 Rh4 Rh1 -44.97(4)
C22 Rh3 Rh4 Rh13 -138.0(7)
C3 Rh3 Rh4 Rh13 136.5(6)
C8 Rh3 Rh4 Rh13 -114(13)
Rh1 Rh3 Rh4 Rh13 -0.37(7)
Rh12 Rh3 Rh4 Rh13 -94.22(7)
Rh15 Rh3 Rh4 Rh13 98.12(7)
Rh11 Rh3 Rh4 Rh13 1.04(11)
Rh2 Rh3 Rh4 Rh13 46.89(8)
Rh7 Rh3 Rh4 Rh13 -45.33(8)
C22 Rh3 Rh4 Rh12 -43.8(7)
C3 Rh3 Rh4 Rh12 -129.2(6)
C8 Rh3 Rh4 Rh12 -20(13)
Rh1 Rh3 Rh4 Rh12 93.85(5)
Rh15 Rh3 Rh4 Rh12 -167.66(6)
Rh11 Rh3 Rh4 Rh12 95.26(8)
Rh2 Rh3 Rh4 Rh12 141.11(5)
Rh7 Rh3 Rh4 Rh12 48.89(4)
C22 Rh3 Rh4 Rh15 123.9(7)
C3 Rh3 Rh4 Rh15 38.4(6)
C8 Rh3 Rh4 Rh15 148(13)
Rh1 Rh3 Rh4 Rh15 -98.49(5)
Rh12 Rh3 Rh4 Rh15 167.66(6)
Rh11 Rh3 Rh4 Rh15 -97.08(8)
Rh2 Rh3 Rh4 Rh15 -51.23(4)
Rh7 Rh3 Rh4 Rh15 -143.46(5)
C22 Rh3 Rh4 Rh5 175.6(7)
C3 Rh3 Rh4 Rh5 90.1(6)
C8 Rh3 Rh4 Rh5 -161(13)
Rh1 Rh3 Rh4 Rh5 -46.80(4)
Rh12 Rh3 Rh4 Rh5 -140.66(5)
Rh15 Rh3 Rh4 Rh5 51.68(4)
Rh11 Rh3 Rh4 Rh5 -45.39(8)
Rh2 Rh3 Rh4 Rh5 0.45(4)
Rh7 Rh3 Rh4 Rh5 -91.77(5)
C22 Rh3 Rh4 Rh8 -93.0(7)
C3 Rh3 Rh4 Rh8 -178.5(6)
C8 Rh3 Rh4 Rh8 -69(13)
Rh1 Rh3 Rh4 Rh8 44.60(4)
Rh12 Rh3 Rh4 Rh8 -49.25(4)
Rh15 Rh3 Rh4 Rh8 143.09(5)
Rh11 Rh3 Rh4 Rh8 46.01(8)
Rh2 Rh3 Rh4 Rh8 91.86(4)
Rh7 Rh3 Rh4 Rh8 -0.36(5)
Rh8 Rh1 Rh5 C5 121.9(7)
Rh3 Rh1 Rh5 C5 4.8(7)
Rh4 Rh1 Rh5 C5 63.2(7)
Rh7 Rh1 Rh5 C5 2.4(10)
Rh6 Rh1 Rh5 C5 -110.7(7)
Rh9 Rh1 Rh5 C5 -176.2(7)
Rh2 Rh1 Rh5 C5 -54.0(7)
Rh14 Rh1 Rh5 C5 -175.4(7)
Rh8 Rh1 Rh5 C9 -113.3(9)
Rh3 Rh1 Rh5 C9 129.6(9)
Rh4 Rh1 Rh5 C9 -172.0(9)
Rh7 Rh1 Rh5 C9 127.1(11)
Rh6 Rh1 Rh5 C9 14.1(9)
Rh9 Rh1 Rh5 C9 -51.5(9)
Rh2 Rh1 Rh5 C9 70.7(9)
Rh14 Rh1 Rh5 C9 -50.7(9)
Rh8 Rh1 Rh5 C10 0.3(7)
Rh3 Rh1 Rh5 C10 -116.8(7)
Rh4 Rh1 Rh5 C10 -58.3(7)
Rh7 Rh1 Rh5 C10 -119.2(10)
Rh6 Rh1 Rh5 C10 127.8(7)
Rh9 Rh1 Rh5 C10 62.2(7)
Rh2 Rh1 Rh5 C10 -175.6(7)
Rh14 Rh1 Rh5 C10 63.0(7)
Rh8 Rh1 Rh5 Rh13 -1.99(5)
Rh3 Rh1 Rh5 Rh13 -119.07(5)
Rh4 Rh1 Rh5 Rh13 -60.62(4)
Rh7 Rh1 Rh5 Rh13 -121.5(7)
Rh6 Rh1 Rh5 Rh13 125.48(6)
Rh9 Rh1 Rh5 Rh13 59.91(4)
Rh2 Rh1 Rh5 Rh13 -177.91(5)
Rh14 Rh1 Rh5 Rh13 60.69(7)
Rh8 Rh1 Rh5 Rh10 -122.14(6)
Rh3 Rh1 Rh5 Rh10 120.78(5)
Rh4 Rh1 Rh5 Rh10 179.23(5)
Rh7 Rh1 Rh5 Rh10 118.3(7)
Rh6 Rh1 Rh5 Rh10 5.32(5)
Rh9 Rh1 Rh5 Rh10 -60.24(4)
Rh2 Rh1 Rh5 Rh10 61.94(4)
Rh14 Rh1 Rh5 Rh10 -59.46(7)
Rh8 Rh1 Rh5 Rh15 117.76(5)
Rh3 Rh1 Rh5 Rh15 0.68(5)
Rh4 Rh1 Rh5 Rh15 59.13(4)
Rh7 Rh1 Rh5 Rh15 -1.8(7)
Rh6 Rh1 Rh5 Rh15 -114.78(5)
Rh9 Rh1 Rh5 Rh15 179.66(5)
Rh2 Rh1 Rh5 Rh15 -58.16(4)
Rh14 Rh1 Rh5 Rh15 -179.56(6)
Rh8 Rh1 Rh5 Rh4 58.64(5)
Rh3 Rh1 Rh5 Rh4 -58.44(5)
Rh7 Rh1 Rh5 Rh4 -60.9(7)
Rh6 Rh1 Rh5 Rh4 -173.90(6)
Rh9 Rh1 Rh5 Rh4 120.53(5)
Rh2 Rh1 Rh5 Rh4 -117.28(5)
Rh14 Rh1 Rh5 Rh4 121.31(7)
Rh8 Rh1 Rh5 Rh2 175.92(6)
Rh3 Rh1 Rh5 Rh2 58.84(5)
Rh4 Rh1 Rh5 Rh2 117.28(5)
Rh7 Rh1 Rh5 Rh2 56.4(7)
Rh6 Rh1 Rh5 Rh2 -56.62(5)
Rh9 Rh1 Rh5 Rh2 -122.18(5)
Rh14 Rh1 Rh5 Rh2 -121.41(7)
Rh8 Rh1 Rh5 Rh9 -61.89(5)
Rh3 Rh1 Rh5 Rh9 -178.97(6)
Rh4 Rh1 Rh5 Rh9 -120.53(5)
Rh7 Rh1 Rh5 Rh9 179(80)
Rh6 Rh1 Rh5 Rh9 65.57(5)
Rh2 Rh1 Rh5 Rh9 122.18(5)
Rh14 Rh1 Rh5 Rh9 0.78(6)
C23 Rh4 Rh5 C5 95.1(10)
C4 Rh4 Rh5 C5 1.8(7)
Rh1 Rh4 Rh5 C5 -137.5(5)
Rh13 Rh4 Rh5 C5 129.5(5)
Rh12 Rh4 Rh5 C5 -136.9(5)
Rh15 Rh4 Rh5 C5 -38.8(5)
Rh3 Rh4 Rh5 C5 -90.9(5)
Rh8 Rh4 Rh5 C5 178.1(5)
C23 Rh4 Rh5 C9 -28(5)
C4 Rh4 Rh5 C9 -121(5)
Rh1 Rh4 Rh5 C9 99(5)
Rh13 Rh4 Rh5 C9 6(5)
Rh12 Rh4 Rh5 C9 100(5)
Rh15 Rh4 Rh5 C9 -162(5)
Rh3 Rh4 Rh5 C9 146(5)
Rh8 Rh4 Rh5 C9 55(5)
C23 Rh4 Rh5 C10 5.6(10)
C4 Rh4 Rh5 C10 -87.8(7)
Rh1 Rh4 Rh5 C10 132.9(5)
Rh13 Rh4 Rh5 C10 40.0(5)
Rh12 Rh4 Rh5 C10 133.5(5)
Rh15 Rh4 Rh5 C10 -128.4(5)
Rh3 Rh4 Rh5 C10 179.5(5)
Rh8 Rh4 Rh5 C10 88.6(5)
C23 Rh4 Rh5 Rh1 -127.3(9)
C4 Rh4 Rh5 Rh1 139.3(5)
Rh13 Rh4 Rh5 Rh1 -92.95(5)
Rh12 Rh4 Rh5 Rh1 0.56(7)
Rh15 Rh4 Rh5 Rh1 98.71(5)
Rh3 Rh4 Rh5 Rh1 46.62(4)
Rh8 Rh4 Rh5 Rh1 -44.34(4)
C23 Rh4 Rh5 Rh13 -34.4(9)
C4 Rh4 Rh5 Rh13 -127.8(5)
Rh1 Rh4 Rh5 Rh13 92.95(5)
Rh12 Rh4 Rh5 Rh13 93.52(7)
Rh15 Rh4 Rh5 Rh13 -168.34(6)
Rh3 Rh4 Rh5 Rh13 139.58(5)
Rh8 Rh4 Rh5 Rh13 48.61(5)
C23 Rh4 Rh5 Rh10 -128.3(9)
C4 Rh4 Rh5 Rh10 138.3(5)
Rh1 Rh4 Rh5 Rh10 -0.98(7)
Rh13 Rh4 Rh5 Rh10 -93.93(8)
Rh12 Rh4 Rh5 Rh10 -0.42(11)
Rh15 Rh4 Rh5 Rh10 97.73(7)
Rh3 Rh4 Rh5 Rh10 45.65(7)
Rh8 Rh4 Rh5 Rh10 -45.32(8)
C23 Rh4 Rh5 Rh15 133.9(9)
C4 Rh4 Rh5 Rh15 40.6(5)
Rh1 Rh4 Rh5 Rh15 -98.71(5)
Rh13 Rh4 Rh5 Rh15 168.34(6)
Rh12 Rh4 Rh5 Rh15 -98.15(7)
Rh3 Rh4 Rh5 Rh15 -52.09(4)
Rh8 Rh4 Rh5 Rh15 -143.05(5)
C23 Rh4 Rh5 Rh2 -174.4(9)
C4 Rh4 Rh5 Rh2 92.2(5)
Rh1 Rh4 Rh5 Rh2 -47.06(4)
Rh13 Rh4 Rh5 Rh2 -140.02(5)
Rh12 Rh4 Rh5 Rh2 -46.50(7)
Rh15 Rh4 Rh5 Rh2 51.65(4)
Rh3 Rh4 Rh5 Rh2 -0.44(4)
Rh8 Rh4 Rh5 Rh2 -91.41(4)
C23 Rh4 Rh5 Rh9 -82.5(9)
C4 Rh4 Rh5 Rh9 -175.9(5)
Rh1 Rh4 Rh5 Rh9 44.83(4)
Rh13 Rh4 Rh5 Rh9 -48.12(5)
Rh12 Rh4 Rh5 Rh9 45.40(7)
Rh15 Rh4 Rh5 Rh9 143.54(5)
Rh3 Rh4 Rh5 Rh9 91.46(4)
Rh8 Rh4 Rh5 Rh9 0.49(5)
C2 Rh2 Rh5 C5 1.4(7)
C6 Rh2 Rh5 C5 -88.7(8)
C7 Rh2 Rh5 C5 -155(9)
Rh1 Rh2 Rh5 C5 142.4(5)
Rh15 Rh2 Rh5 C5 43.2(5)
Rh11 Rh2 Rh5 C5 140.5(5)
Rh10 Rh2 Rh5 C5 -124.8(5)
Rh3 Rh2 Rh5 C5 95.9(5)
Rh6 Rh2 Rh5 C5 -173.3(5)
C2 Rh2 Rh5 C9 89.7(8)
C6 Rh2 Rh5 C9 -0.4(8)
C7 Rh2 Rh5 C9 -66(9)
Rh1 Rh2 Rh5 C9 -129.3(6)
Rh15 Rh2 Rh5 C9 131.4(6)
Rh11 Rh2 Rh5 C9 -131.3(6)
Rh10 Rh2 Rh5 C9 -36.5(6)
Rh3 Rh2 Rh5 C9 -175.9(6)
Rh6 Rh2 Rh5 C9 -85.1(6)
C2 Rh2 Rh5 C10 -94(6)
C6 Rh2 Rh5 C10 176(6)
C7 Rh2 Rh5 C10 110(11)
Rh1 Rh2 Rh5 C10 47(6)
Rh15 Rh2 Rh5 C10 -53(6)
Rh11 Rh2 Rh5 C10 45(6)
Rh10 Rh2 Rh5 C10 139(6)
Rh3 Rh2 Rh5 C10 0(6)
Rh6 Rh2 Rh5 C10 91(6)
C2 Rh2 Rh5 Rh1 -141.0(5)
C6 Rh2 Rh5 Rh1 128.9(6)
C7 Rh2 Rh5 Rh1 63(9)
Rh15 Rh2 Rh5 Rh1 -99.29(5)
Rh11 Rh2 Rh5 Rh1 -1.97(7)
Rh10 Rh2 Rh5 Rh1 92.80(5)
Rh3 Rh2 Rh5 Rh1 -46.57(4)
Rh6 Rh2 Rh5 Rh1 44.25(4)
C2 Rh2 Rh5 Rh13 -138.4(5)
C6 Rh2 Rh5 Rh13 131.5(6)
C7 Rh2 Rh5 Rh13 66(9)
Rh1 Rh2 Rh5 Rh13 2.61(7)
Rh15 Rh2 Rh5 Rh13 -96.68(7)
Rh11 Rh2 Rh5 Rh13 0.64(11)
Rh10 Rh2 Rh5 Rh13 95.41(7)
Rh3 Rh2 Rh5 Rh13 -43.96(7)
Rh6 Rh2 Rh5 Rh13 46.86(8)
C2 Rh2 Rh5 Rh10 126.2(5)
C6 Rh2 Rh5 Rh10 36.1(6)
C7 Rh2 Rh5 Rh10 -30(9)
Rh1 Rh2 Rh5 Rh10 -92.80(5)
Rh15 Rh2 Rh5 Rh10 167.91(6)
Rh11 Rh2 Rh5 Rh10 -94.77(8)
Rh3 Rh2 Rh5 Rh10 -139.37(5)
Rh6 Rh2 Rh5 Rh10 -48.55(5)
C2 Rh2 Rh5 Rh15 -41.7(5)
C6 Rh2 Rh5 Rh15 -131.8(6)
C7 Rh2 Rh5 Rh15 162(9)
Rh1 Rh2 Rh5 Rh15 99.29(5)
Rh11 Rh2 Rh5 Rh15 97.32(7)
Rh10 Rh2 Rh5 Rh15 -167.91(6)
Rh3 Rh2 Rh5 Rh15 52.72(4)
Rh6 Rh2 Rh5 Rh15 143.54(5)
C2 Rh2 Rh5 Rh4 -94.0(5)
C6 Rh2 Rh5 Rh4 175.9(6)
C7 Rh2 Rh5 Rh4 110(9)
Rh1 Rh2 Rh5 Rh4 47.01(4)
Rh15 Rh2 Rh5 Rh4 -52.28(4)
Rh11 Rh2 Rh5 Rh4 45.04(8)
Rh10 Rh2 Rh5 Rh4 139.81(5)
Rh3 Rh2 Rh5 Rh4 0.44(4)
Rh6 Rh2 Rh5 Rh4 91.26(5)
C2 Rh2 Rh5 Rh9 175.1(5)
C6 Rh2 Rh5 Rh9 85.0(6)
C7 Rh2 Rh5 Rh9 19(9)
Rh1 Rh2 Rh5 Rh9 -43.87(4)
Rh15 Rh2 Rh5 Rh9 -143.16(5)
Rh11 Rh2 Rh5 Rh9 -45.84(8)
Rh10 Rh2 Rh5 Rh9 48.93(4)
Rh3 Rh2 Rh5 Rh9 -90.45(4)
Rh6 Rh2 Rh5 Rh9 0.37(5)
Rh8 Rh1 Rh6 C12 -118.3(9)
Rh3 Rh1 Rh6 C12 2.9(9)
Rh4 Rh1 Rh6 C12 43.8(11)
Rh5 Rh1 Rh6 C12 117.7(9)
Rh7 Rh1 Rh6 C12 -57.4(9)
Rh9 Rh1 Rh6 C12 -179.2(9)
Rh2 Rh1 Rh6 C12 60.0(9)
Rh14 Rh1 Rh6 C12 -118.5(9)
Rh8 Rh1 Rh6 C11 111.6(9)
Rh3 Rh1 Rh6 C11 -127.2(9)
Rh4 Rh1 Rh6 C11 -86.3(10)
Rh5 Rh1 Rh6 C11 -12.4(9)
Rh7 Rh1 Rh6 C11 172.5(9)
Rh9 Rh1 Rh6 C11 50.7(9)
Rh2 Rh1 Rh6 C11 -70.1(9)
Rh14 Rh1 Rh6 C11 111.4(9)
Rh8 Rh1 Rh6 C14 1.8(7)
Rh3 Rh1 Rh6 C14 123.1(7)
Rh4 Rh1 Rh6 C14 164.0(9)
Rh5 Rh1 Rh6 C14 -122.1(7)
Rh7 Rh1 Rh6 C14 62.8(7)
Rh9 Rh1 Rh6 C14 -59.0(7)
Rh2 Rh1 Rh6 C14 -179.8(7)
Rh14 Rh1 Rh6 C14 1.6(7)
Rh8 Rh1 Rh6 Rh14 0.21(6)
Rh3 Rh1 Rh6 Rh14 121.43(6)
Rh4 Rh1 Rh6 Rh14 162.4(6)
Rh5 Rh1 Rh6 Rh14 -123.72(6)
Rh7 Rh1 Rh6 Rh14 61.16(5)
Rh9 Rh1 Rh6 Rh14 -60.68(5)
Rh2 Rh1 Rh6 Rh14 178.57(6)
Rh8 Rh1 Rh6 Rh11 -118.06(6)
Rh3 Rh1 Rh6 Rh11 3.16(5)
Rh4 Rh1 Rh6 Rh11 44.1(6)
Rh5 Rh1 Rh6 Rh11 118.02(6)
Rh7 Rh1 Rh6 Rh11 -57.10(5)
Rh9 Rh1 Rh6 Rh11 -178.94(5)
Rh2 Rh1 Rh6 Rh11 60.31(5)
Rh14 Rh1 Rh6 Rh11 -118.27(6)
Rh8 Rh1 Rh6 Rh10 118.59(6)
Rh3 Rh1 Rh6 Rh10 -120.18(6)
Rh4 Rh1 Rh6 Rh10 -79.2(6)
Rh5 Rh1 Rh6 Rh10 -5.33(5)
Rh7 Rh1 Rh6 Rh10 179.55(5)
Rh9 Rh1 Rh6 Rh10 57.71(5)
Rh2 Rh1 Rh6 Rh10 -63.04(5)
Rh14 Rh1 Rh6 Rh10 118.39(6)
Rh8 Rh1 Rh6 Rh2 -178.37(7)
Rh3 Rh1 Rh6 Rh2 -57.14(5)
Rh4 Rh1 Rh6 Rh2 -16.2(6)
Rh5 Rh1 Rh6 Rh2 57.71(5)
Rh7 Rh1 Rh6 Rh2 -117.41(5)
Rh9 Rh1 Rh6 Rh2 120.75(5)
Rh14 Rh1 Rh6 Rh2 -178.57(6)
Rh8 Rh1 Rh6 Rh7 -60.96(6)
Rh3 Rh1 Rh6 Rh7 60.27(5)
Rh4 Rh1 Rh6 Rh7 101.2(6)
Rh5 Rh1 Rh6 Rh7 175.12(6)
Rh9 Rh1 Rh6 Rh7 -121.84(5)
Rh2 Rh1 Rh6 Rh7 117.41(5)
Rh14 Rh1 Rh6 Rh7 -61.16(5)
Rh8 Rh1 Rh6 Rh9 60.88(6)
Rh3 Rh1 Rh6 Rh9 -177.89(6)
Rh4 Rh1 Rh6 Rh9 -136.9(6)
Rh5 Rh1 Rh6 Rh9 -63.04(5)
Rh7 Rh1 Rh6 Rh9 121.84(5)
Rh2 Rh1 Rh6 Rh9 -120.75(5)
Rh14 Rh1 Rh6 Rh9 60.68(5)
C2 Rh2 Rh6 C12 40(4)
C6 Rh2 Rh6 C12 89.3(10)
C7 Rh2 Rh6 C12 -1.1(9)
Rh1 Rh2 Rh6 C12 -138.7(7)
Rh15 Rh2 Rh6 C12 -138.4(7)
Rh11 Rh2 Rh6 C12 -42.1(7)
Rh10 Rh2 Rh6 C12 129.7(7)
Rh3 Rh2 Rh6 C12 -93.5(7)
Rh5 Rh2 Rh6 C12 177.8(7)
C2 Rh2 Rh6 C11 -51(4)
C6 Rh2 Rh6 C11 -2.1(9)
C7 Rh2 Rh6 C11 -92.6(9)
Rh1 Rh2 Rh6 C11 129.9(7)
Rh15 Rh2 Rh6 C11 130.2(7)
Rh11 Rh2 Rh6 C11 -133.5(7)
Rh10 Rh2 Rh6 C11 38.3(7)
Rh3 Rh2 Rh6 C11 175.1(7)
Rh5 Rh2 Rh6 C11 86.3(7)
C2 Rh2 Rh6 C14 -180(6)
C6 Rh2 Rh6 C14 -131(4)
C7 Rh2 Rh6 C14 139(4)
Rh1 Rh2 Rh6 C14 1(4)
Rh15 Rh2 Rh6 C14 1(4)
Rh11 Rh2 Rh6 C14 98(4)
Rh10 Rh2 Rh6 C14 -90(4)
Rh3 Rh2 Rh6 C14 46(4)
Rh5 Rh2 Rh6 C14 -42(4)
C2 Rh2 Rh6 Rh1 179(100)
C6 Rh2 Rh6 Rh1 -132.0(6)
C7 Rh2 Rh6 Rh1 137.6(6)
Rh15 Rh2 Rh6 Rh1 0.27(7)
Rh11 Rh2 Rh6 Rh1 96.60(5)
Rh10 Rh2 Rh6 Rh1 -91.60(5)
Rh3 Rh2 Rh6 Rh1 45.18(4)
Rh5 Rh2 Rh6 Rh1 -43.55(4)
C2 Rh2 Rh6 Rh14 177(4)
C6 Rh2 Rh6 Rh14 -133.6(6)
C7 Rh2 Rh6 Rh14 136.0(6)
Rh1 Rh2 Rh6 Rh14 -1.59(6)
Rh15 Rh2 Rh6 Rh14 -1.32(11)
Rh11 Rh2 Rh6 Rh14 95.01(7)
Rh10 Rh2 Rh6 Rh14 -93.19(7)
Rh3 Rh2 Rh6 Rh14 43.58(8)
Rh5 Rh2 Rh6 Rh14 -45.14(8)
C2 Rh2 Rh6 Rh11 82(4)
C6 Rh2 Rh6 Rh11 131.4(6)
C7 Rh2 Rh6 Rh11 41.0(6)
Rh1 Rh2 Rh6 Rh11 -96.60(5)
Rh15 Rh2 Rh6 Rh11 -96.33(8)
Rh10 Rh2 Rh6 Rh11 171.80(6)
Rh3 Rh2 Rh6 Rh11 -51.43(4)
Rh5 Rh2 Rh6 Rh11 -140.15(5)
C2 Rh2 Rh6 Rh10 -89(4)
C6 Rh2 Rh6 Rh10 -40.4(6)
C7 Rh2 Rh6 Rh10 -130.8(6)
Rh1 Rh2 Rh6 Rh10 91.60(5)
Rh15 Rh2 Rh6 Rh10 91.87(8)
Rh11 Rh2 Rh6 Rh10 -171.80(6)
Rh3 Rh2 Rh6 Rh10 136.77(5)
Rh5 Rh2 Rh6 Rh10 48.05(4)
C2 Rh2 Rh6 Rh7 133(4)
C6 Rh2 Rh6 Rh7 -177.8(6)
C7 Rh2 Rh6 Rh7 91.8(6)
Rh1 Rh2 Rh6 Rh7 -45.79(4)
Rh15 Rh2 Rh6 Rh7 -45.52(8)
Rh11 Rh2 Rh6 Rh7 50.81(4)
Rh10 Rh2 Rh6 Rh7 -137.39(5)
Rh3 Rh2 Rh6 Rh7 -0.61(5)
Rh5 Rh2 Rh6 Rh7 -89.34(5)
C2 Rh2 Rh6 Rh9 -138(4)
C6 Rh2 Rh6 Rh9 -88.8(6)
C7 Rh2 Rh6 Rh9 -179.3(6)
Rh1 Rh2 Rh6 Rh9 43.19(4)
Rh15 Rh2 Rh6 Rh9 43.46(8)
Rh11 Rh2 Rh6 Rh9 139.79(5)
Rh10 Rh2 Rh6 Rh9 -48.41(4)
Rh3 Rh2 Rh6 Rh9 88.37(5)
Rh5 Rh2 Rh6 Rh9 -0.36(4)
Rh8 Rh1 Rh7 C25 153(2)
Rh3 Rh1 Rh7 C25 -89(2)
Rh4 Rh1 Rh7 C25 -145(2)
Rh5 Rh1 Rh7 C25 -86(2)
Rh6 Rh1 Rh7 C25 28(2)
Rh9 Rh1 Rh7 C25 92(2)
Rh2 Rh1 Rh7 C25 -31(2)
Rh14 Rh1 Rh7 C25 92(2)
Rh8 Rh1 Rh7 C16 -56.3(7)
Rh3 Rh1 Rh7 C16 62.1(7)
Rh4 Rh1 Rh7 C16 5.3(7)
Rh5 Rh1 Rh7 C16 64.6(9)
Rh6 Rh1 Rh7 C16 179.2(7)
Rh9 Rh1 Rh7 C16 -116.9(7)
Rh2 Rh1 Rh7 C16 119.6(7)
Rh14 Rh1 Rh7 C16 -117.5(7)
Rh8 Rh1 Rh7 C260 54(2)
Rh3 Rh1 Rh7 C260 172(2)
Rh4 Rh1 Rh7 C260 115(2)
Rh5 Rh1 Rh7 C260 174(3)
Rh6 Rh1 Rh7 C260 -71(2)
Rh9 Rh1 Rh7 C260 -7(2)
Rh2 Rh1 Rh7 C260 -131(2)
Rh14 Rh1 Rh7 C260 -8(2)
Rh8 Rh1 Rh7 Rh14 61.12(5)
Rh3 Rh1 Rh7 Rh14 179.54(6)
Rh4 Rh1 Rh7 Rh14 122.77(6)
Rh5 Rh1 Rh7 Rh14 -178(80)
Rh6 Rh1 Rh7 Rh14 -63.35(5)
Rh9 Rh1 Rh7 Rh14 0.59(6)
Rh2 Rh1 Rh7 Rh14 -122.94(6)
Rh8 Rh1 Rh7 Rh12 -57.43(5)
Rh3 Rh1 Rh7 Rh12 60.99(4)
Rh4 Rh1 Rh7 Rh12 4.22(5)
Rh5 Rh1 Rh7 Rh12 63.5(7)
Rh6 Rh1 Rh7 Rh12 178.10(5)
Rh9 Rh1 Rh7 Rh12 -117.96(6)
Rh2 Rh1 Rh7 Rh12 118.51(5)
Rh14 Rh1 Rh7 Rh12 -118.55(5)
Rh8 Rh1 Rh7 Rh11 -178.84(5)
Rh3 Rh1 Rh7 Rh11 -60.42(4)
Rh4 Rh1 Rh7 Rh11 -117.19(6)
Rh5 Rh1 Rh7 Rh11 -57.9(7)
Rh6 Rh1 Rh7 Rh11 56.69(5)
Rh9 Rh1 Rh7 Rh11 120.63(6)
Rh2 Rh1 Rh7 Rh11 -2.90(5)
Rh14 Rh1 Rh7 Rh11 120.04(5)
Rh8 Rh1 Rh7 Rh3 -118.42(5)
Rh4 Rh1 Rh7 Rh3 -56.77(5)
Rh5 Rh1 Rh7 Rh3 2.5(6)
Rh6 Rh1 Rh7 Rh3 117.11(5)
Rh9 Rh1 Rh7 Rh3 -178.95(6)
Rh2 Rh1 Rh7 Rh3 57.52(5)
Rh14 Rh1 Rh7 Rh3 -179.54(6)
Rh8 Rh1 Rh7 Rh6 124.47(5)
Rh3 Rh1 Rh7 Rh6 -117.11(5)
Rh4 Rh1 Rh7 Rh6 -173.87(6)
Rh5 Rh1 Rh7 Rh6 -114.6(7)
Rh9 Rh1 Rh7 Rh6 63.94(5)
Rh2 Rh1 Rh7 Rh6 -59.59(5)
Rh14 Rh1 Rh7 Rh6 63.35(5)
Rh3 Rh1 Rh7 Rh8 118.42(5)
Rh4 Rh1 Rh7 Rh8 61.65(5)
Rh5 Rh1 Rh7 Rh8 120.9(7)
Rh6 Rh1 Rh7 Rh8 -124.47(5)
Rh9 Rh1 Rh7 Rh8 -60.53(5)
Rh2 Rh1 Rh7 Rh8 175.94(6)
Rh14 Rh1 Rh7 Rh8 -61.12(5)
C22 Rh3 Rh7 C25 -88.5(12)
C3 Rh3 Rh7 C25 -24(8)
C8 Rh3 Rh7 C25 0.9(12)
Rh1 Rh3 Rh7 C25 138.7(10)
Rh12 Rh3 Rh7 C25 -127.6(10)
Rh15 Rh3 Rh7 C25 137.4(10)
Rh11 Rh3 Rh7 C25 41.7(10)
Rh4 Rh3 Rh7 C25 -176.5(10)
Rh2 Rh3 Rh7 C25 92.0(10)
C22 Rh3 Rh7 C16 1.2(9)
C3 Rh3 Rh7 C16 66(8)
C8 Rh3 Rh7 C16 90.6(8)
Rh1 Rh3 Rh7 C16 -131.7(5)
Rh12 Rh3 Rh7 C16 -37.9(5)
Rh15 Rh3 Rh7 C16 -133.0(5)
Rh11 Rh3 Rh7 C16 131.3(5)
Rh4 Rh3 Rh7 C16 -86.9(5)
Rh2 Rh3 Rh7 C16 -178.4(5)
C22 Rh3 Rh7 C260 95(11)
C3 Rh3 Rh7 C260 159(14)
C8 Rh3 Rh7 C260 -176(11)
Rh1 Rh3 Rh7 C260 -38(11)
Rh12 Rh3 Rh7 C260 56(11)
Rh15 Rh3 Rh7 C260 -39(11)
Rh11 Rh3 Rh7 C260 -135(11)
Rh4 Rh3 Rh7 C260 7(11)
Rh2 Rh3 Rh7 C260 -85(11)
C22 Rh3 Rh7 Rh1 132.9(7)
C3 Rh3 Rh7 Rh1 -163(8)
C8 Rh3 Rh7 Rh1 -137.7(6)
Rh12 Rh3 Rh7 Rh1 93.79(5)
Rh15 Rh3 Rh7 Rh1 -1.27(7)
Rh11 Rh3 Rh7 Rh1 -96.96(5)
Rh4 Rh3 Rh7 Rh1 44.83(4)
Rh2 Rh3 Rh7 Rh1 -46.66(4)
C22 Rh3 Rh7 Rh14 132.4(7)
C3 Rh3 Rh7 Rh14 -163(8)
C8 Rh3 Rh7 Rh14 -138.3(6)
Rh1 Rh3 Rh7 Rh14 -0.52(6)
Rh12 Rh3 Rh7 Rh14 93.27(7)
Rh15 Rh3 Rh7 Rh14 -1.78(11)
Rh11 Rh3 Rh7 Rh14 -97.48(7)
Rh4 Rh3 Rh7 Rh14 44.31(7)
Rh2 Rh3 Rh7 Rh14 -47.18(7)
C22 Rh3 Rh7 Rh12 39.1(7)
C3 Rh3 Rh7 Rh12 103(8)
C8 Rh3 Rh7 Rh12 128.5(6)
Rh1 Rh3 Rh7 Rh12 -93.79(5)
Rh15 Rh3 Rh7 Rh12 -95.06(8)
Rh11 Rh3 Rh7 Rh12 169.25(6)
Rh4 Rh3 Rh7 Rh12 -48.96(4)
Rh2 Rh3 Rh7 Rh12 -140.45(5)
C22 Rh3 Rh7 Rh11 -130.2(7)
C3 Rh3 Rh7 Rh11 -66(8)
C8 Rh3 Rh7 Rh11 -40.8(6)
Rh1 Rh3 Rh7 Rh11 96.96(5)
Rh12 Rh3 Rh7 Rh11 -169.25(6)
Rh15 Rh3 Rh7 Rh11 95.70(8)
Rh4 Rh3 Rh7 Rh11 141.79(5)
Rh2 Rh3 Rh7 Rh11 50.30(5)
C22 Rh3 Rh7 Rh6 178.9(7)
C3 Rh3 Rh7 Rh6 -117(8)
C8 Rh3 Rh7 Rh6 -91.7(6)
Rh1 Rh3 Rh7 Rh6 46.05(4)
Rh12 Rh3 Rh7 Rh6 139.83(5)
Rh15 Rh3 Rh7 Rh6 44.78(8)
Rh11 Rh3 Rh7 Rh6 -50.92(4)
Rh4 Rh3 Rh7 Rh6 90.88(5)
Rh2 Rh3 Rh7 Rh6 -0.62(5)
C22 Rh3 Rh7 Rh8 88.4(7)
C3 Rh3 Rh7 Rh8 153(8)
C8 Rh3 Rh7 Rh8 177.8(6)
Rh1 Rh3 Rh7 Rh8 -44.48(4)
Rh12 Rh3 Rh7 Rh8 49.31(4)
Rh15 Rh3 Rh7 Rh8 -45.75(8)
Rh11 Rh3 Rh7 Rh8 -141.45(5)
Rh4 Rh3 Rh7 Rh8 0.35(5)
Rh2 Rh3 Rh7 Rh8 -91.15(5)
C12 Rh6 Rh7 C25 -23.7(14)
C11 Rh6 Rh7 C25 109(6)
C14 Rh6 Rh7 C25 70.3(14)
Rh1 Rh6 Rh7 C25 -163.7(12)
Rh14 Rh6 Rh7 C25 109.3(12)
Rh11 Rh6 Rh7 C25 -63.5(12)
Rh10 Rh6 Rh7 C25 -164.2(12)
Rh2 Rh6 Rh7 C25 -116.1(12)
Rh9 Rh6 Rh7 C25 153.7(12)
C12 Rh6 Rh7 C16 130(9)
C11 Rh6 Rh7 C16 -98(10)
C14 Rh6 Rh7 C16 -137(9)
Rh1 Rh6 Rh7 C16 -10(9)
Rh14 Rh6 Rh7 C16 -98(9)
Rh11 Rh6 Rh7 C16 90(9)
Rh10 Rh6 Rh7 C16 -11(9)
Rh2 Rh6 Rh7 C16 37(9)
Rh9 Rh6 Rh7 C16 -53(9)
C12 Rh6 Rh7 C260 -99(2)
C11 Rh6 Rh7 C260 34(6)
C14 Rh6 Rh7 C260 -5(2)
Rh1 Rh6 Rh7 C260 121(2)
Rh14 Rh6 Rh7 C260 34(2)
Rh11 Rh6 Rh7 C260 -139(2)
Rh10 Rh6 Rh7 C260 121(2)
Rh2 Rh6 Rh7 C260 169(2)
Rh9 Rh6 Rh7 C260 79(2)
C12 Rh6 Rh7 Rh1 140.0(6)
C11 Rh6 Rh7 Rh1 -87(6)
C14 Rh6 Rh7 Rh1 -126.1(6)
Rh14 Rh6 Rh7 Rh1 -87.04(6)
Rh11 Rh6 Rh7 Rh1 100.20(5)
Rh10 Rh6 Rh7 Rh1 -0.55(7)
Rh2 Rh6 Rh7 Rh1 47.59(4)
Rh9 Rh6 Rh7 Rh1 -42.58(4)
C12 Rh6 Rh7 Rh14 -132.9(6)
C11 Rh6 Rh7 Rh14 0(6)
C14 Rh6 Rh7 Rh14 -39.0(6)
Rh1 Rh6 Rh7 Rh14 87.04(6)
Rh11 Rh6 Rh7 Rh14 -172.76(6)
Rh10 Rh6 Rh7 Rh14 86.49(8)
Rh2 Rh6 Rh7 Rh14 134.63(6)
Rh9 Rh6 Rh7 Rh14 44.46(5)
C12 Rh6 Rh7 Rh12 137.7(6)
C11 Rh6 Rh7 Rh12 -90(6)
C14 Rh6 Rh7 Rh12 -128.4(6)
Rh1 Rh6 Rh7 Rh12 -2.36(7)
Rh14 Rh6 Rh7 Rh12 -89.40(8)
Rh11 Rh6 Rh7 Rh12 97.84(8)
Rh10 Rh6 Rh7 Rh12 -2.92(11)
Rh2 Rh6 Rh7 Rh12 45.23(8)
Rh9 Rh6 Rh7 Rh12 -44.94(8)
C12 Rh6 Rh7 Rh11 39.8(6)
C11 Rh6 Rh7 Rh11 173(6)
C14 Rh6 Rh7 Rh11 133.7(6)
Rh1 Rh6 Rh7 Rh11 -100.20(5)
Rh14 Rh6 Rh7 Rh11 172.76(6)
Rh10 Rh6 Rh7 Rh11 -100.75(8)
Rh2 Rh6 Rh7 Rh11 -52.61(5)
Rh9 Rh6 Rh7 Rh11 -142.78(5)
C12 Rh6 Rh7 Rh3 93.0(6)
C11 Rh6 Rh7 Rh3 -134(6)
C14 Rh6 Rh7 Rh3 -173.0(6)
Rh1 Rh6 Rh7 Rh3 -46.98(4)
Rh14 Rh6 Rh7 Rh3 -134.02(6)
Rh11 Rh6 Rh7 Rh3 53.22(4)
Rh10 Rh6 Rh7 Rh3 -47.53(8)
Rh2 Rh6 Rh7 Rh3 0.61(5)
Rh9 Rh6 Rh7 Rh3 -89.56(4)
C12 Rh6 Rh7 Rh8 -178.9(6)
C11 Rh6 Rh7 Rh8 -46(6)
C14 Rh6 Rh7 Rh8 -85.0(6)
Rh1 Rh6 Rh7 Rh8 41.03(4)
Rh14 Rh6 Rh7 Rh8 -46.01(5)
Rh11 Rh6 Rh7 Rh8 141.23(5)
Rh10 Rh6 Rh7 Rh8 40.48(8)
Rh2 Rh6 Rh7 Rh8 88.62(5)
Rh9 Rh6 Rh7 Rh8 -1.55(4)
Rh3 Rh1 Rh8 C24 173.6(18)
Rh4 Rh1 Rh8 C24 115.8(18)
Rh5 Rh1 Rh8 C24 58.1(18)
Rh7 Rh1 Rh8 C24 -126.5(18)
Rh6 Rh1 Rh8 C24 -66.1(18)
Rh9 Rh1 Rh8 C24 -3.3(18)
Rh2 Rh1 Rh8 C24 137(2)
Rh14 Rh1 Rh8 C24 -65.9(18)
Rh3 Rh1 Rh8 C15 -6.5(8)
Rh4 Rh1 Rh8 C15 -64.2(8)
Rh5 Rh1 Rh8 C15 -121.9(8)
Rh7 Rh1 Rh8 C15 53.5(8)
Rh6 Rh1 Rh8 C15 113.9(8)
Rh9 Rh1 Rh8 C15 176.6(8)
Rh2 Rh1 Rh8 C15 -43.3(12)
Rh14 Rh1 Rh8 C15 114.1(8)
Rh3 Rh1 Rh8 Rh14 -120.55(6)
Rh4 Rh1 Rh8 Rh14 -178.29(6)
Rh5 Rh1 Rh8 Rh14 124.02(6)
Rh7 Rh1 Rh8 Rh14 -60.56(5)
Rh6 Rh1 Rh8 Rh14 -0.21(6)
Rh9 Rh1 Rh8 Rh14 62.54(5)
Rh2 Rh1 Rh8 Rh14 -157.4(9)
Rh3 Rh1 Rh8 Rh13 117.43(6)
Rh4 Rh1 Rh8 Rh13 59.69(4)
Rh5 Rh1 Rh8 Rh13 2.00(5)
Rh7 Rh1 Rh8 Rh13 177.41(5)
Rh6 Rh1 Rh8 Rh13 -122.23(6)
Rh9 Rh1 Rh8 Rh13 -59.49(5)
Rh2 Rh1 Rh8 Rh13 80.6(9)
Rh14 Rh1 Rh8 Rh13 -122.03(6)
Rh3 Rh1 Rh8 Rh12 -2.07(5)
Rh4 Rh1 Rh8 Rh12 -59.82(4)
Rh5 Rh1 Rh8 Rh12 -117.50(5)
Rh7 Rh1 Rh8 Rh12 57.91(5)
Rh6 Rh1 Rh8 Rh12 118.26(6)
Rh9 Rh1 Rh8 Rh12 -178.99(5)
Rh2 Rh1 Rh8 Rh12 -38.9(9)
Rh14 Rh1 Rh8 Rh12 118.47(6)
Rh3 Rh1 Rh8 Rh4 57.74(5)
Rh5 Rh1 Rh8 Rh4 -57.69(5)
Rh7 Rh1 Rh8 Rh4 117.72(5)
Rh6 Rh1 Rh8 Rh4 178.08(7)
Rh9 Rh1 Rh8 Rh4 -119.17(5)
Rh2 Rh1 Rh8 Rh4 20.9(9)
Rh14 Rh1 Rh8 Rh4 178.29(6)
Rh3 Rh1 Rh8 Rh9 176.92(6)
Rh4 Rh1 Rh8 Rh9 119.17(5)
Rh5 Rh1 Rh8 Rh9 61.49(5)
Rh7 Rh1 Rh8 Rh9 -123.10(5)
Rh6 Rh1 Rh8 Rh9 -62.75(6)
Rh2 Rh1 Rh8 Rh9 140.1(9)
Rh14 Rh1 Rh8 Rh9 -62.54(5)
Rh3 Rh1 Rh8 Rh7 -59.98(5)
Rh4 Rh1 Rh8 Rh7 -117.73(5)
Rh5 Rh1 Rh8 Rh7 -175.41(6)
Rh6 Rh1 Rh8 Rh7 60.35(6)
Rh9 Rh1 Rh8 Rh7 123.10(5)
Rh2 Rh1 Rh8 Rh7 -96.8(9)
Rh14 Rh1 Rh8 Rh7 60.56(5)
C23 Rh4 Rh8 C24 44.0(13)
C4 Rh4 Rh8 C24 12(9)
Rh1 Rh4 Rh8 C24 -136.8(11)
Rh13 Rh4 Rh8 C24 -42.0(11)
Rh12 Rh4 Rh8 C24 127.6(11)
Rh15 Rh4 Rh8 C24 -136.7(11)
Rh3 Rh4 Rh8 C24 177.9(11)
Rh5 Rh4 Rh8 C24 -91.6(11)
C23 Rh4 Rh8 C15 -45.6(9)
C4 Rh4 Rh8 C15 -78(8)
Rh1 Rh4 Rh8 C15 133.7(6)
Rh13 Rh4 Rh8 C15 -131.5(6)
Rh12 Rh4 Rh8 C15 38.1(6)
Rh15 Rh4 Rh8 C15 133.8(6)
Rh3 Rh4 Rh8 C15 88.4(6)
Rh5 Rh4 Rh8 C15 178.9(6)
C23 Rh4 Rh8 Rh1 -179.3(7)
C4 Rh4 Rh8 Rh1 148(8)
Rh13 Rh4 Rh8 Rh1 94.77(5)
Rh12 Rh4 Rh8 Rh1 -95.63(5)
Rh15 Rh4 Rh8 Rh1 0.08(7)
Rh3 Rh4 Rh8 Rh1 -45.34(4)
Rh5 Rh4 Rh8 Rh1 45.24(4)
C23 Rh4 Rh8 Rh14 -177.3(7)
C4 Rh4 Rh8 Rh14 150(8)
Rh1 Rh4 Rh8 Rh14 1.94(7)
Rh13 Rh4 Rh8 Rh14 96.72(7)
Rh12 Rh4 Rh8 Rh14 -93.68(7)
Rh15 Rh4 Rh8 Rh14 2.03(11)
Rh3 Rh4 Rh8 Rh14 -43.39(7)
Rh5 Rh4 Rh8 Rh14 47.19(7)
C23 Rh4 Rh8 Rh13 86.0(7)
C4 Rh4 Rh8 Rh13 54(8)
Rh1 Rh4 Rh8 Rh13 -94.77(5)
Rh12 Rh4 Rh8 Rh13 169.60(6)
Rh15 Rh4 Rh8 Rh13 -94.69(8)
Rh3 Rh4 Rh8 Rh13 -140.11(5)
Rh5 Rh4 Rh8 Rh13 -49.53(5)
C23 Rh4 Rh8 Rh12 -83.6(7)
C4 Rh4 Rh8 Rh12 -116(8)
Rh1 Rh4 Rh8 Rh12 95.63(5)
Rh13 Rh4 Rh8 Rh12 -169.60(6)
Rh15 Rh4 Rh8 Rh12 95.71(8)
Rh3 Rh4 Rh8 Rh12 50.29(4)
Rh5 Rh4 Rh8 Rh12 140.87(5)
C23 Rh4 Rh8 Rh9 135.0(7)
C4 Rh4 Rh8 Rh9 103(8)
Rh1 Rh4 Rh8 Rh9 -45.73(4)
Rh13 Rh4 Rh8 Rh9 49.04(5)
Rh12 Rh4 Rh8 Rh9 -141.36(5)
Rh15 Rh4 Rh8 Rh9 -45.65(8)
Rh3 Rh4 Rh8 Rh9 -91.07(5)
Rh5 Rh4 Rh8 Rh9 -0.49(4)
C23 Rh4 Rh8 Rh7 -133.6(7)
C4 Rh4 Rh8 Rh7 -166(8)
Rh1 Rh4 Rh8 Rh7 45.68(4)
Rh13 Rh4 Rh8 Rh7 140.45(5)
Rh12 Rh4 Rh8 Rh7 -49.95(4)
Rh15 Rh4 Rh8 Rh7 45.76(8)
Rh3 Rh4 Rh8 Rh7 0.34(4)
Rh5 Rh4 Rh8 Rh7 90.92(5)
C25 Rh7 Rh8 C24 -4(2)
C16 Rh7 Rh8 C24 -88.5(14)
C260 Rh7 Rh8 C24 4(3)
Rh1 Rh7 Rh8 C24 136.2(13)
Rh14 Rh7 Rh8 C24 47.1(13)
Rh12 Rh7 Rh8 C24 -126.1(13)
Rh11 Rh7 Rh8 C24 137.7(13)
Rh3 Rh7 Rh8 C24 -177.5(13)
Rh6 Rh7 Rh8 C24 94.4(13)
C25 Rh7 Rh8 C15 80(2)
C16 Rh7 Rh8 C15 -4.6(8)
C260 Rh7 Rh8 C15 88(2)
Rh1 Rh7 Rh8 C15 -139.8(6)
Rh14 Rh7 Rh8 C15 131.0(6)
Rh12 Rh7 Rh8 C15 -42.2(6)
Rh11 Rh7 Rh8 C15 -138.3(6)
Rh3 Rh7 Rh8 C15 -93.6(6)
Rh6 Rh7 Rh8 C15 178.4(6)
C25 Rh7 Rh8 Rh1 -140(2)
C16 Rh7 Rh8 Rh1 135.3(5)
C260 Rh7 Rh8 Rh1 -132(2)
Rh14 Rh7 Rh8 Rh1 -89.11(6)
Rh12 Rh7 Rh8 Rh1 97.65(6)
Rh11 Rh7 Rh8 Rh1 1.50(7)
Rh3 Rh7 Rh8 Rh1 46.25(4)
Rh6 Rh7 Rh8 Rh1 -41.79(4)
C25 Rh7 Rh8 Rh14 -51(2)
C16 Rh7 Rh8 Rh14 -135.6(5)
C260 Rh7 Rh8 Rh14 -43(2)
Rh1 Rh7 Rh8 Rh14 89.11(6)
Rh12 Rh7 Rh8 Rh14 -173.24(6)
Rh11 Rh7 Rh8 Rh14 90.61(8)
Rh3 Rh7 Rh8 Rh14 135.36(6)
Rh6 Rh7 Rh8 Rh14 47.33(5)
C25 Rh7 Rh8 Rh13 -144(2)
C16 Rh7 Rh8 Rh13 132.0(5)
C260 Rh7 Rh8 Rh13 -136(2)
Rh1 Rh7 Rh8 Rh13 -3.22(7)
Rh14 Rh7 Rh8 Rh13 -92.34(8)
Rh12 Rh7 Rh8 Rh13 94.43(8)
Rh11 Rh7 Rh8 Rh13 -1.73(11)
Rh3 Rh7 Rh8 Rh13 43.02(8)
Rh6 Rh7 Rh8 Rh13 -45.01(8)
C25 Rh7 Rh8 Rh12 122(2)
C16 Rh7 Rh8 Rh12 37.6(5)
C260 Rh7 Rh8 Rh12 130(2)
Rh1 Rh7 Rh8 Rh12 -97.65(6)
Rh14 Rh7 Rh8 Rh12 173.24(6)
Rh11 Rh7 Rh8 Rh12 -96.15(8)
Rh3 Rh7 Rh8 Rh12 -51.40(4)
Rh6 Rh7 Rh8 Rh12 -139.44(5)
C25 Rh7 Rh8 Rh4 173(2)
C16 Rh7 Rh8 Rh4 88.7(5)
C260 Rh7 Rh8 Rh4 -179(2)
Rh1 Rh7 Rh8 Rh4 -46.59(4)
Rh14 Rh7 Rh8 Rh4 -135.70(6)
Rh12 Rh7 Rh8 Rh4 51.06(4)
Rh11 Rh7 Rh8 Rh4 -45.09(8)
Rh3 Rh7 Rh8 Rh4 -0.34(4)
Rh6 Rh7 Rh8 Rh4 -88.37(4)
C25 Rh7 Rh8 Rh9 -97(2)
C16 Rh7 Rh8 Rh9 178.7(5)
C260 Rh7 Rh8 Rh9 -89(2)
Rh1 Rh7 Rh8 Rh9 43.41(4)
Rh14 Rh7 Rh8 Rh9 -45.70(5)
Rh12 Rh7 Rh8 Rh9 141.06(5)
Rh11 Rh7 Rh8 Rh9 44.91(8)
Rh3 Rh7 Rh8 Rh9 89.66(5)
Rh6 Rh7 Rh8 Rh9 1.63(5)
Rh8 Rh1 Rh9 C19 -173.8(16)
Rh3 Rh1 Rh9 C19 87.0(19)
Rh4 Rh1 Rh9 C19 125.7(16)
Rh5 Rh1 Rh9 C19 67.5(16)
Rh7 Rh1 Rh9 C19 -112.3(16)
Rh6 Rh1 Rh9 C19 -50.0(16)
Rh2 Rh1 Rh9 C19 8.9(16)
Rh14 Rh1 Rh9 C19 -111.7(16)
Rh8 Rh1 Rh9 C26 -56.9(11)
Rh3 Rh1 Rh9 C26 -156.1(15)
Rh4 Rh1 Rh9 C26 -117.4(11)
Rh5 Rh1 Rh9 C26 -175.6(11)
Rh7 Rh1 Rh9 C26 4.5(11)
Rh6 Rh1 Rh9 C26 66.8(11)
Rh2 Rh1 Rh9 C26 125.8(11)
Rh14 Rh1 Rh9 C26 5.1(11)
Rh8 Rh1 Rh9 C13 55.1(7)
Rh3 Rh1 Rh9 C13 -44.1(13)
Rh4 Rh1 Rh9 C13 -5.4(7)
Rh5 Rh1 Rh9 C13 -63.6(7)
Rh7 Rh1 Rh9 C13 116.5(7)
Rh6 Rh1 Rh9 C13 178.8(7)
Rh2 Rh1 Rh9 C13 -122.2(7)
Rh14 Rh1 Rh9 C13 117.1(7)
Rh8 Rh1 Rh9 Rh14 -62.04(5)
Rh3 Rh1 Rh9 Rh14 -161.2(11)
Rh4 Rh1 Rh9 Rh14 -122.54(6)
Rh5 Rh1 Rh9 Rh14 179.28(5)
Rh7 Rh1 Rh9 Rh14 -0.59(6)
Rh6 Rh1 Rh9 Rh14 61.73(5)
Rh2 Rh1 Rh9 Rh14 120.65(6)
Rh8 Rh1 Rh9 Rh13 58.81(5)
Rh3 Rh1 Rh9 Rh13 -40.4(11)
Rh4 Rh1 Rh9 Rh13 -1.68(5)
Rh5 Rh1 Rh9 Rh13 -59.87(4)
Rh7 Rh1 Rh9 Rh13 120.27(6)
Rh6 Rh1 Rh9 Rh13 -177.41(5)
Rh2 Rh1 Rh9 Rh13 -118.50(6)
Rh14 Rh1 Rh9 Rh13 120.85(5)
Rh8 Rh1 Rh9 Rh10 178.77(5)
Rh3 Rh1 Rh9 Rh10 79.6(11)
Rh4 Rh1 Rh9 Rh10 118.28(6)
Rh5 Rh1 Rh9 Rh10 60.09(4)
Rh7 Rh1 Rh9 Rh10 -119.77(6)
Rh6 Rh1 Rh9 Rh10 -57.45(5)
Rh2 Rh1 Rh9 Rh10 1.47(6)
Rh14 Rh1 Rh9 Rh10 -119.18(5)
Rh8 Rh1 Rh9 Rh5 118.68(5)
Rh3 Rh1 Rh9 Rh5 19.5(11)
Rh4 Rh1 Rh9 Rh5 58.19(5)
Rh7 Rh1 Rh9 Rh5 -179.86(6)
Rh6 Rh1 Rh9 Rh5 -117.54(5)
Rh2 Rh1 Rh9 Rh5 -58.63(5)
Rh14 Rh1 Rh9 Rh5 -179.28(5)
Rh3 Rh1 Rh9 Rh8 -99.2(11)
Rh4 Rh1 Rh9 Rh8 -60.49(5)
Rh5 Rh1 Rh9 Rh8 -118.68(5)
Rh7 Rh1 Rh9 Rh8 61.46(5)
Rh6 Rh1 Rh9 Rh8 123.78(5)
Rh2 Rh1 Rh9 Rh8 -177.31(6)
Rh14 Rh1 Rh9 Rh8 62.04(5)
Rh8 Rh1 Rh9 Rh6 -123.78(5)
Rh3 Rh1 Rh9 Rh6 137.0(11)
Rh4 Rh1 Rh9 Rh6 175.73(6)
Rh5 Rh1 Rh9 Rh6 117.54(5)
Rh7 Rh1 Rh9 Rh6 -62.32(5)
Rh2 Rh1 Rh9 Rh6 58.92(5)
Rh14 Rh1 Rh9 Rh6 -61.73(5)
C5 Rh5 Rh9 C19 11(4)
C9 Rh5 Rh9 C19 -3.5(11)
C10 Rh5 Rh9 C19 85.7(11)
Rh1 Rh5 Rh9 C19 -143.8(8)
Rh13 Rh5 Rh9 C19 122.5(8)
Rh10 Rh5 Rh9 C19 -49.6(8)
Rh15 Rh5 Rh9 C19 -144.2(8)
Rh4 Rh5 Rh9 C19 171.1(8)
Rh2 Rh5 Rh9 C19 -99.5(8)
C5 Rh5 Rh9 C26 173(6)
C9 Rh5 Rh9 C26 158(4)
C10 Rh5 Rh9 C26 -112(4)
Rh1 Rh5 Rh9 C26 18(4)
Rh13 Rh5 Rh9 C26 -76(4)
Rh10 Rh5 Rh9 C26 112(4)
Rh15 Rh5 Rh9 C26 18(4)
Rh4 Rh5 Rh9 C26 -27(4)
Rh2 Rh5 Rh9 C26 62(4)
C5 Rh5 Rh9 C13 -77(4)
C9 Rh5 Rh9 C13 -91.5(9)
C10 Rh5 Rh9 C13 -2.3(9)
Rh1 Rh5 Rh9 C13 128.2(6)
Rh13 Rh5 Rh9 C13 34.6(6)
Rh10 Rh5 Rh9 C13 -137.6(6)
Rh15 Rh5 Rh9 C13 127.8(6)
Rh4 Rh5 Rh9 C13 83.1(6)
Rh2 Rh5 Rh9 C13 172.5(6)
C5 Rh5 Rh9 Rh1 155(4)
C9 Rh5 Rh9 Rh1 140.2(7)
C10 Rh5 Rh9 Rh1 -130.6(6)
Rh13 Rh5 Rh9 Rh1 -93.68(5)
Rh10 Rh5 Rh9 Rh1 94.15(5)
Rh15 Rh5 Rh9 Rh1 -0.47(7)
Rh4 Rh5 Rh9 Rh1 -45.15(4)
Rh2 Rh5 Rh9 Rh1 44.23(4)
C5 Rh5 Rh9 Rh14 154(4)
C9 Rh5 Rh9 Rh14 139.5(7)
C10 Rh5 Rh9 Rh14 -131.4(6)
Rh1 Rh5 Rh9 Rh14 -0.79(6)
Rh13 Rh5 Rh9 Rh14 -94.47(7)
Rh10 Rh5 Rh9 Rh14 93.36(7)
Rh15 Rh5 Rh9 Rh14 -1.26(11)
Rh4 Rh5 Rh9 Rh14 -45.94(7)
Rh2 Rh5 Rh9 Rh14 43.44(7)
C5 Rh5 Rh9 Rh13 -111(4)
C9 Rh5 Rh9 Rh13 -126.1(7)
C10 Rh5 Rh9 Rh13 -36.9(6)
Rh1 Rh5 Rh9 Rh13 93.68(5)
Rh10 Rh5 Rh9 Rh13 -172.16(6)
Rh15 Rh5 Rh9 Rh13 93.22(8)
Rh4 Rh5 Rh9 Rh13 48.53(5)
Rh2 Rh5 Rh9 Rh13 137.91(5)
C5 Rh5 Rh9 Rh10 61(4)
C9 Rh5 Rh9 Rh10 46.1(7)
C10 Rh5 Rh9 Rh10 135.3(6)
Rh1 Rh5 Rh9 Rh10 -94.15(5)
Rh13 Rh5 Rh9 Rh10 172.16(6)
Rh15 Rh5 Rh9 Rh10 -94.62(8)
Rh4 Rh5 Rh9 Rh10 -139.31(5)
Rh2 Rh5 Rh9 Rh10 -49.93(5)
C5 Rh5 Rh9 Rh8 -160(4)
C9 Rh5 Rh9 Rh8 -175.1(7)
C10 Rh5 Rh9 Rh8 -85.9(6)
Rh1 Rh5 Rh9 Rh8 44.67(4)
Rh13 Rh5 Rh9 Rh8 -49.01(4)
Rh10 Rh5 Rh9 Rh8 138.83(5)
Rh15 Rh5 Rh9 Rh8 44.21(8)
Rh4 Rh5 Rh9 Rh8 -0.48(4)
Rh2 Rh5 Rh9 Rh8 88.90(5)
C5 Rh5 Rh9 Rh6 111(4)
C9 Rh5 Rh9 Rh6 95.7(7)
C10 Rh5 Rh9 Rh6 -175.1(6)
Rh1 Rh5 Rh9 Rh6 -44.57(4)
Rh13 Rh5 Rh9 Rh6 -138.26(5)
Rh10 Rh5 Rh9 Rh6 49.58(4)
Rh15 Rh5 Rh9 Rh6 -45.04(8)
Rh4 Rh5 Rh9 Rh6 -89.73(4)
Rh2 Rh5 Rh9 Rh6 -0.35(4)
C24 Rh8 Rh9 C19 -16(3)
C15 Rh8 Rh9 C19 42(11)
Rh1 Rh8 Rh9 C19 166(3)
Rh14 Rh8 Rh9 C19 79(3)
Rh13 Rh8 Rh9 C19 -99(3)
Rh12 Rh8 Rh9 C19 167(3)
Rh4 Rh8 Rh9 C19 -148(3)
Rh7 Rh8 Rh9 C19 123(3)
C24 Rh8 Rh9 C26 -53.0(14)
C15 Rh8 Rh9 C26 5(11)
Rh1 Rh8 Rh9 C26 128.9(10)
Rh14 Rh8 Rh9 C26 41.7(10)
Rh13 Rh8 Rh9 C26 -136.2(10)
Rh12 Rh8 Rh9 C26 130.2(10)
Rh4 Rh8 Rh9 C26 174.6(10)
Rh7 Rh8 Rh9 C26 86.3(10)
C24 Rh8 Rh9 C13 44.4(11)
C15 Rh8 Rh9 C13 102(11)
Rh1 Rh8 Rh9 C13 -133.7(5)
Rh14 Rh8 Rh9 C13 139.1(5)
Rh13 Rh8 Rh9 C13 -38.8(5)
Rh12 Rh8 Rh9 C13 -132.4(5)
Rh4 Rh8 Rh9 C13 -88.0(5)
Rh7 Rh8 Rh9 C13 -176.3(5)
C24 Rh8 Rh9 Rh1 178.1(10)
C15 Rh8 Rh9 Rh1 -124(11)
Rh14 Rh8 Rh9 Rh1 -87.18(6)
Rh13 Rh8 Rh9 Rh1 94.91(5)
Rh12 Rh8 Rh9 Rh1 1.30(7)
Rh4 Rh8 Rh9 Rh1 45.75(4)
Rh7 Rh8 Rh9 Rh1 -42.61(4)
C24 Rh8 Rh9 Rh14 -94.7(10)
C15 Rh8 Rh9 Rh14 -37(11)
Rh1 Rh8 Rh9 Rh14 87.18(6)
Rh13 Rh8 Rh9 Rh14 -177.91(6)
Rh12 Rh8 Rh9 Rh14 88.48(8)
Rh4 Rh8 Rh9 Rh14 132.92(6)
Rh7 Rh8 Rh9 Rh14 44.57(5)
C24 Rh8 Rh9 Rh13 83.2(10)
C15 Rh8 Rh9 Rh13 141(11)
Rh1 Rh8 Rh9 Rh13 -94.91(5)
Rh14 Rh8 Rh9 Rh13 177.91(6)
Rh12 Rh8 Rh9 Rh13 -93.61(8)
Rh4 Rh8 Rh9 Rh13 -49.16(4)
Rh7 Rh8 Rh9 Rh13 -137.52(5)
C24 Rh8 Rh9 Rh10 176.6(10)
C15 Rh8 Rh9 Rh10 -126(11)
Rh1 Rh8 Rh9 Rh10 -1.48(7)
Rh14 Rh8 Rh9 Rh10 -88.66(8)
Rh13 Rh8 Rh9 Rh10 93.43(7)
Rh12 Rh8 Rh9 Rh10 -0.18(11)
Rh4 Rh8 Rh9 Rh10 44.26(7)
Rh7 Rh8 Rh9 Rh10 -44.09(8)
C24 Rh8 Rh9 Rh5 132.8(10)
C15 Rh8 Rh9 Rh5 -169(11)
Rh1 Rh8 Rh9 Rh5 -45.28(4)
Rh14 Rh8 Rh9 Rh5 -132.45(6)
Rh13 Rh8 Rh9 Rh5 49.63(4)
Rh12 Rh8 Rh9 Rh5 -43.97(8)
Rh4 Rh8 Rh9 Rh5 0.47(4)
Rh7 Rh8 Rh9 Rh5 -87.89(4)
C24 Rh8 Rh9 Rh6 -140.8(10)
C15 Rh8 Rh9 Rh6 -83(11)
Rh1 Rh8 Rh9 Rh6 41.04(4)
Rh14 Rh8 Rh9 Rh6 -46.13(5)
Rh13 Rh8 Rh9 Rh6 135.95(5)
Rh12 Rh8 Rh9 Rh6 42.35(8)
Rh4 Rh8 Rh9 Rh6 86.79(4)
Rh7 Rh8 Rh9 Rh6 -1.57(4)
C12 Rh6 Rh9 C19 -39(13)
C11 Rh6 Rh9 C19 10.5(12)
C14 Rh6 Rh9 C19 -80.0(12)
Rh1 Rh6 Rh9 C19 151.4(10)
Rh14 Rh6 Rh9 C19 -120.5(10)
Rh11 Rh6 Rh9 C19 152.8(10)
Rh10 Rh6 Rh9 C19 54.3(10)
Rh2 Rh6 Rh9 C19 105.8(10)
Rh7 Rh6 Rh9 C19 -165.3(10)
C12 Rh6 Rh9 C26 47(13)
C11 Rh6 Rh9 C26 96.6(12)
C14 Rh6 Rh9 C26 6.1(12)
Rh1 Rh6 Rh9 C26 -122.5(11)
Rh14 Rh6 Rh9 C26 -34.4(11)
Rh11 Rh6 Rh9 C26 -121.1(11)
Rh10 Rh6 Rh9 C26 140.4(11)
Rh2 Rh6 Rh9 C26 -168.1(11)
Rh7 Rh6 Rh9 C26 -79.2(11)
C12 Rh6 Rh9 C13 163(13)
C11 Rh6 Rh9 C13 -147(4)
C14 Rh6 Rh9 C13 122(4)
Rh1 Rh6 Rh9 C13 -6(4)
Rh14 Rh6 Rh9 C13 82(4)
Rh11 Rh6 Rh9 C13 -5(4)
Rh10 Rh6 Rh9 C13 -104(4)
Rh2 Rh6 Rh9 C13 -52(4)
Rh7 Rh6 Rh9 C13 37(4)
C12 Rh6 Rh9 Rh1 169(13)
C11 Rh6 Rh9 Rh1 -141.0(6)
C14 Rh6 Rh9 Rh1 128.6(6)
Rh14 Rh6 Rh9 Rh1 88.08(6)
Rh11 Rh6 Rh9 Rh1 1.37(7)
Rh10 Rh6 Rh9 Rh1 -97.13(6)
Rh2 Rh6 Rh9 Rh1 -45.62(4)
Rh7 Rh6 Rh9 Rh1 43.31(4)
C12 Rh6 Rh9 Rh14 81(13)
C11 Rh6 Rh9 Rh14 131.0(6)
C14 Rh6 Rh9 Rh14 40.5(6)
Rh1 Rh6 Rh9 Rh14 -88.08(6)
Rh11 Rh6 Rh9 Rh14 -86.71(8)
Rh10 Rh6 Rh9 Rh14 174.79(7)
Rh2 Rh6 Rh9 Rh14 -133.69(6)
Rh7 Rh6 Rh9 Rh14 -44.77(5)
C12 Rh6 Rh9 Rh13 172(13)
C11 Rh6 Rh9 Rh13 -137.9(6)
C14 Rh6 Rh9 Rh13 131.6(6)
Rh1 Rh6 Rh9 Rh13 3.05(6)
Rh14 Rh6 Rh9 Rh13 91.13(8)
Rh11 Rh6 Rh9 Rh13 4.42(11)
Rh10 Rh6 Rh9 Rh13 -94.08(7)
Rh2 Rh6 Rh9 Rh13 -42.57(7)
Rh7 Rh6 Rh9 Rh13 46.36(7)
C12 Rh6 Rh9 Rh10 -94(13)
C11 Rh6 Rh9 Rh10 -43.8(6)
C14 Rh6 Rh9 Rh10 -134.3(6)
Rh1 Rh6 Rh9 Rh10 97.13(6)
Rh14 Rh6 Rh9 Rh10 -174.79(7)
Rh11 Rh6 Rh9 Rh10 98.50(8)
Rh2 Rh6 Rh9 Rh10 51.51(5)
Rh7 Rh6 Rh9 Rh10 140.44(5)
C12 Rh6 Rh9 Rh5 -145(13)
C11 Rh6 Rh9 Rh5 -95.0(6)
C14 Rh6 Rh9 Rh5 174.5(6)
Rh1 Rh6 Rh9 Rh5 45.97(4)
Rh14 Rh6 Rh9 Rh5 134.05(6)
Rh11 Rh6 Rh9 Rh5 47.34(8)
Rh10 Rh6 Rh9 Rh5 -51.16(4)
Rh2 Rh6 Rh9 Rh5 0.35(4)
Rh7 Rh6 Rh9 Rh5 89.28(4)
C12 Rh6 Rh9 Rh8 128(13)
C11 Rh6 Rh9 Rh8 177.3(6)
C14 Rh6 Rh9 Rh8 86.8(6)
Rh1 Rh6 Rh9 Rh8 -41.73(4)
Rh14 Rh6 Rh9 Rh8 46.34(5)
Rh11 Rh6 Rh9 Rh8 -40.37(8)
Rh10 Rh6 Rh9 Rh8 -138.86(6)
Rh2 Rh6 Rh9 Rh8 -87.35(5)
Rh7 Rh6 Rh9 Rh8 1.57(4)
C12 Rh6 Rh10 C18 63.5(13)
C11 Rh6 Rh10 C18 5.1(13)
C14 Rh6 Rh10 C18 -57.2(12)
Rh1 Rh6 Rh10 C18 -167.6(10)
Rh14 Rh6 Rh10 C18 -108.2(10)
Rh11 Rh6 Rh10 C18 125.0(10)
Rh2 Rh6 Rh10 C18 132.9(10)
Rh7 Rh6 Rh10 C18 -167.2(10)
Rh9 Rh6 Rh10 C18 -112.6(10)
C12 Rh6 Rh10 C6 -30.7(9)
C11 Rh6 Rh10 C6 -89.1(10)
C14 Rh6 Rh10 C6 -151.3(8)
Rh1 Rh6 Rh10 C6 98.2(5)
Rh14 Rh6 Rh10 C6 157.7(5)
Rh11 Rh6 Rh10 C6 30.8(5)
Rh2 Rh6 Rh10 C6 38.7(5)
Rh7 Rh6 Rh10 C6 98.7(5)
Rh9 Rh6 Rh10 C6 153.2(5)
C12 Rh6 Rh10 C11 58.4(12)
C14 Rh6 Rh10 C11 -62.2(11)
Rh1 Rh6 Rh10 C11 -172.7(9)
Rh14 Rh6 Rh10 C11 -113.2(9)
Rh11 Rh6 Rh10 C11 119.9(9)
Rh2 Rh6 Rh10 C11 127.8(9)
Rh7 Rh6 Rh10 C11 -172.2(9)
Rh9 Rh6 Rh10 C11 -117.7(9)
C12 Rh6 Rh10 C9 -129.6(14)
C11 Rh6 Rh10 C9 172.0(15)
C14 Rh6 Rh10 C9 109.8(13)
Rh1 Rh6 Rh10 C9 -0.7(11)
Rh14 Rh6 Rh10 C9 58.8(12)
Rh11 Rh6 Rh10 C9 -68.1(12)
Rh2 Rh6 Rh10 C9 -60.2(11)
Rh7 Rh6 Rh10 C9 -0.2(12)
Rh9 Rh6 Rh10 C9 54.3(11)
C12 Rh6 Rh10 Rh5 -124.2(8)
C11 Rh6 Rh10 Rh5 177.5(9)
C14 Rh6 Rh10 Rh5 115.2(7)
Rh1 Rh6 Rh10 Rh5 4.77(5)
Rh14 Rh6 Rh10 Rh5 64.21(7)
Rh11 Rh6 Rh10 Rh5 -62.66(7)
Rh2 Rh6 Rh10 Rh5 -54.74(5)
Rh7 Rh6 Rh10 Rh5 5.23(9)
Rh9 Rh6 Rh10 Rh5 59.76(5)
C12 Rh6 Rh10 Rh9 176.1(8)
C11 Rh6 Rh10 Rh9 117.7(9)
C14 Rh6 Rh10 Rh9 55.4(7)
Rh1 Rh6 Rh10 Rh9 -55.00(4)
Rh14 Rh6 Rh10 Rh9 4.45(6)
Rh11 Rh6 Rh10 Rh9 -122.42(6)
Rh2 Rh6 Rh10 Rh9 -114.50(5)
Rh7 Rh6 Rh10 Rh9 -54.53(7)
C12 Rh6 Rh10 Rh2 -69.4(8)
C11 Rh6 Rh10 Rh2 -127.8(9)
C14 Rh6 Rh10 Rh2 169.9(7)
Rh1 Rh6 Rh10 Rh2 59.50(4)
Rh14 Rh6 Rh10 Rh2 118.94(6)
Rh11 Rh6 Rh10 Rh2 -7.92(5)
Rh7 Rh6 Rh10 Rh2 59.97(7)
Rh9 Rh6 Rh10 Rh2 114.50(5)
C5 Rh5 Rh10 C18 -63.6(12)
C9 Rh5 Rh10 C18 -3.4(14)
C10 Rh5 Rh10 C18 50.0(12)
Rh1 Rh5 Rh10 C18 167.4(10)
Rh13 Rh5 Rh10 C18 102.5(10)
Rh15 Rh5 Rh10 C18 -122.8(10)
Rh4 Rh5 Rh10 C18 168.2(10)
Rh2 Rh5 Rh10 C18 -134.1(10)
Rh9 Rh5 Rh10 C18 109.6(10)
C5 Rh5 Rh10 C6 35.7(8)
C9 Rh5 Rh10 C6 95.8(11)
C10 Rh5 Rh10 C6 149.3(9)
Rh1 Rh5 Rh10 C6 -93.3(6)
Rh13 Rh5 Rh10 C6 -158.2(6)
Rh15 Rh5 Rh10 C6 -23.6(6)
Rh4 Rh5 Rh10 C6 -92.5(6)
Rh2 Rh5 Rh10 C6 -34.9(6)
Rh9 Rh5 Rh10 C6 -151.1(6)
C5 Rh5 Rh10 C11 127.4(13)
C9 Rh5 Rh10 C11 -172.4(15)
C10 Rh5 Rh10 C11 -119.0(13)
Rh1 Rh5 Rh10 C11 -1.6(11)
Rh13 Rh5 Rh10 C11 -66.5(11)
Rh15 Rh5 Rh10 C11 68.1(11)
Rh4 Rh5 Rh10 C11 -0.8(11)
Rh2 Rh5 Rh10 C11 56.9(11)
Rh9 Rh5 Rh10 C11 -59.4(11)
C5 Rh5 Rh10 C9 -60.2(11)
C10 Rh5 Rh10 C9 53.4(11)
Rh1 Rh5 Rh10 C9 170.8(9)
Rh13 Rh5 Rh10 C9 105.9(9)
Rh15 Rh5 Rh10 C9 -119.4(9)
Rh4 Rh5 Rh10 C9 171.7(9)
Rh2 Rh5 Rh10 C9 -130.7(9)
Rh9 Rh5 Rh10 C9 113.1(9)
C5 Rh5 Rh10 Rh6 124.2(6)
C9 Rh5 Rh10 Rh6 -175.6(9)
C10 Rh5 Rh10 Rh6 -122.2(7)
Rh1 Rh5 Rh10 Rh6 -4.78(5)
Rh13 Rh5 Rh10 Rh6 -69.65(7)
Rh15 Rh5 Rh10 Rh6 64.98(7)
Rh4 Rh5 Rh10 Rh6 -3.95(9)
Rh2 Rh5 Rh10 Rh6 53.70(5)
Rh9 Rh5 Rh10 Rh6 -62.54(5)
C5 Rh5 Rh10 Rh9 -173.2(6)
C9 Rh5 Rh10 Rh9 -113.1(9)
C10 Rh5 Rh10 Rh9 -59.6(7)
Rh1 Rh5 Rh10 Rh9 57.76(4)
Rh13 Rh5 Rh10 Rh9 -7.11(6)
Rh15 Rh5 Rh10 Rh9 127.52(6)
Rh4 Rh5 Rh10 Rh9 58.59(7)
Rh2 Rh5 Rh10 Rh9 116.24(5)
C5 Rh5 Rh10 Rh2 70.5(6)
C9 Rh5 Rh10 Rh2 130.7(9)
C10 Rh5 Rh10 Rh2 -175.9(7)
Rh1 Rh5 Rh10 Rh2 -58.48(4)
Rh13 Rh5 Rh10 Rh2 -123.35(6)
Rh15 Rh5 Rh10 Rh2 11.28(5)
Rh4 Rh5 Rh10 Rh2 -57.65(7)
Rh9 Rh5 Rh10 Rh2 -116.24(5)
C19 Rh9 Rh10 C18 3.4(13)
C26 Rh9 Rh10 C18 70.8(16)
C13 Rh9 Rh10 C18 -67.1(11)
Rh1 Rh9 Rh10 C18 178.5(9)
Rh14 Rh9 Rh10 C18 119.4(9)
Rh13 Rh9 Rh10 C18 -117.4(9)
Rh5 Rh9 Rh10 C18 -124.4(9)
Rh8 Rh9 Rh10 C18 179.7(9)
Rh6 Rh9 Rh10 C18 123.9(9)
C19 Rh9 Rh10 C6 -173.4(15)
C26 Rh9 Rh10 C6 -106.1(17)
C13 Rh9 Rh10 C6 116.1(13)
Rh1 Rh9 Rh10 C6 1.7(11)
Rh14 Rh9 Rh10 C6 -57.4(11)
Rh13 Rh9 Rh10 C6 65.8(11)
Rh5 Rh9 Rh10 C6 58.7(11)
Rh8 Rh9 Rh10 C6 2.9(11)
Rh6 Rh9 Rh10 C6 -52.9(11)
C19 Rh9 Rh10 C11 -81.6(11)
C26 Rh9 Rh10 C11 -14.3(15)
C13 Rh9 Rh10 C11 -152.2(9)
Rh1 Rh9 Rh10 C11 93.5(6)
Rh14 Rh9 Rh10 C11 34.4(6)
Rh13 Rh9 Rh10 C11 157.5(6)
Rh5 Rh9 Rh10 C11 150.5(6)
Rh8 Rh9 Rh10 C11 94.7(6)
Rh6 Rh9 Rh10 C11 38.9(6)
C19 Rh9 Rh10 C9 87.2(12)
C26 Rh9 Rh10 C9 154.6(15)
C13 Rh9 Rh10 C9 16.7(9)
Rh1 Rh9 Rh10 C9 -97.7(6)
Rh14 Rh9 Rh10 C9 -156.8(6)
Rh13 Rh9 Rh10 C9 -33.6(6)
Rh5 Rh9 Rh10 C9 -40.6(6)
Rh8 Rh9 Rh10 C9 -96.4(6)
Rh6 Rh9 Rh10 C9 -152.3(6)
C19 Rh9 Rh10 Rh6 -120.5(10)
C26 Rh9 Rh10 Rh6 -53.2(14)
C13 Rh9 Rh10 Rh6 169.0(7)
Rh1 Rh9 Rh10 Rh6 54.57(4)
Rh14 Rh9 Rh10 Rh6 -4.51(6)
Rh13 Rh9 Rh10 Rh6 118.65(6)
Rh5 Rh9 Rh10 Rh6 111.61(5)
Rh8 Rh9 Rh10 Rh6 55.80(7)
C19 Rh9 Rh10 Rh5 127.9(10)
C26 Rh9 Rh10 Rh5 -164.8(14)
C13 Rh9 Rh10 Rh5 57.3(7)
Rh1 Rh9 Rh10 Rh5 -57.04(4)
Rh14 Rh9 Rh10 Rh5 -116.11(6)
Rh13 Rh9 Rh10 Rh5 7.05(5)
Rh8 Rh9 Rh10 Rh5 -55.80(7)
Rh6 Rh9 Rh10 Rh5 -111.61(5)
C19 Rh9 Rh10 Rh2 -176.4(10)
C26 Rh9 Rh10 Rh2 -109.1(14)
C13 Rh9 Rh10 Rh2 113.1(7)
Rh1 Rh9 Rh10 Rh2 -1.29(5)
Rh14 Rh9 Rh10 Rh2 -60.37(7)
Rh13 Rh9 Rh10 Rh2 62.79(7)
Rh5 Rh9 Rh10 Rh2 55.74(5)
Rh8 Rh9 Rh10 Rh2 -0.06(8)
Rh6 Rh9 Rh10 Rh2 -55.86(5)
C2 Rh2 Rh10 C18 51.7(14)
C6 Rh2 Rh10 C18 -2.1(15)
C7 Rh2 Rh10 C18 -58.4(13)
Rh1 Rh2 Rh10 C18 -178.4(12)
Rh15 Rh2 Rh10 C18 112.5(12)
Rh11 Rh2 Rh10 C18 -111.6(12)
Rh3 Rh2 Rh10 C18 179.8(12)
Rh6 Rh2 Rh10 C18 -119.2(12)
Rh5 Rh2 Rh10 C18 123.5(12)
C2 Rh2 Rh10 C6 53.8(11)
C7 Rh2 Rh10 C6 -56.3(10)
Rh1 Rh2 Rh10 C6 -176.3(9)
Rh15 Rh2 Rh10 C6 114.6(9)
Rh11 Rh2 Rh10 C6 -109.4(9)
Rh3 Rh2 Rh10 C6 -178.1(9)
Rh6 Rh2 Rh10 C6 -117.0(8)
Rh5 Rh2 Rh10 C6 125.7(9)
C2 Rh2 Rh10 C11 136.8(8)
C6 Rh2 Rh10 C11 83.0(10)
C7 Rh2 Rh10 C11 26.7(8)
Rh1 Rh2 Rh10 C11 -93.3(6)
Rh15 Rh2 Rh10 C11 -162.4(6)
Rh11 Rh2 Rh10 C11 -26.5(6)
Rh3 Rh2 Rh10 C11 -95.1(6)
Rh6 Rh2 Rh10 C11 -34.1(6)
Rh5 Rh2 Rh10 C11 -151.4(6)
C2 Rh2 Rh10 C9 -39.2(9)
C6 Rh2 Rh10 C9 -93.0(11)
C7 Rh2 Rh10 C9 -149.3(9)
Rh1 Rh2 Rh10 C9 90.7(6)
Rh15 Rh2 Rh10 C9 21.6(6)
Rh11 Rh2 Rh10 C9 157.6(6)
Rh3 Rh2 Rh10 C9 89.0(6)
Rh6 Rh2 Rh10 C9 150.0(6)
Rh5 Rh2 Rh10 C9 32.7(6)
C2 Rh2 Rh10 Rh6 170.8(6)
C6 Rh2 Rh10 Rh6 117.0(8)
C7 Rh2 Rh10 Rh6 60.7(6)
Rh1 Rh2 Rh10 Rh6 -59.28(4)
Rh15 Rh2 Rh10 Rh6 -128.34(6)
Rh11 Rh2 Rh10 Rh6 7.60(5)
Rh3 Rh2 Rh10 Rh6 -61.03(7)
Rh5 Rh2 Rh10 Rh6 -117.29(5)
C2 Rh2 Rh10 Rh5 -71.9(6)
C6 Rh2 Rh10 Rh5 -125.7(8)
C7 Rh2 Rh10 Rh5 178.0(6)
Rh1 Rh2 Rh10 Rh5 58.01(4)
Rh15 Rh2 Rh10 Rh5 -11.04(5)
Rh11 Rh2 Rh10 Rh5 124.89(6)
Rh3 Rh2 Rh10 Rh5 56.27(7)
Rh6 Rh2 Rh10 Rh5 117.29(5)
C2 Rh2 Rh10 Rh9 -128.6(6)
C6 Rh2 Rh10 Rh9 177.6(8)
C7 Rh2 Rh10 Rh9 121.3(6)
Rh1 Rh2 Rh10 Rh9 1.30(5)
Rh15 Rh2 Rh10 Rh9 -67.76(6)
Rh11 Rh2 Rh10 Rh9 68.18(7)
Rh3 Rh2 Rh10 Rh9 -0.45(8)
Rh6 Rh2 Rh10 Rh9 60.58(5)
Rh5 Rh2 Rh10 Rh9 -56.71(5)
C12 Rh6 Rh11 C17 -15.1(14)
C11 Rh6 Rh11 C17 -68.1(13)
C14 Rh6 Rh11 C17 52.9(12)
Rh1 Rh6 Rh11 C17 165.2(11)
Rh14 Rh6 Rh11 C17 104.6(11)
Rh10 Rh6 Rh11 C17 -129.3(11)
Rh2 Rh6 Rh11 C17 -137.3(11)
Rh7 Rh6 Rh11 C17 110.9(11)
Rh9 Rh6 Rh11 C17 164.1(11)
C12 Rh6 Rh11 C7 82.6(10)
C11 Rh6 Rh11 C7 29.6(9)
C14 Rh6 Rh11 C7 150.6(8)
Rh1 Rh6 Rh11 C7 -97.1(5)
Rh14 Rh6 Rh11 C7 -157.7(5)
Rh10 Rh6 Rh11 C7 -31.6(5)
Rh2 Rh6 Rh11 C7 -39.6(5)
Rh7 Rh6 Rh11 C7 -151.4(5)
Rh9 Rh6 Rh11 C7 -98.3(5)
C12 Rh6 Rh11 C8 178.9(14)
C11 Rh6 Rh11 C8 125.9(14)
C14 Rh6 Rh11 C8 -113.1(13)
Rh1 Rh6 Rh11 C8 -0.8(11)
Rh14 Rh6 Rh11 C8 -61.3(11)
Rh10 Rh6 Rh11 C8 64.7(11)
Rh2 Rh6 Rh11 C8 56.8(11)
Rh7 Rh6 Rh11 C8 -55.1(11)
Rh9 Rh6 Rh11 C8 -1.9(11)
C11 Rh6 Rh11 C12 -53.0(11)
C14 Rh6 Rh11 C12 68.0(11)
Rh1 Rh6 Rh11 C12 -179.7(9)
Rh14 Rh6 Rh11 C12 119.7(9)
Rh10 Rh6 Rh11 C12 -114.2(9)
Rh2 Rh6 Rh11 C12 -122.2(9)
Rh7 Rh6 Rh11 C12 126.0(9)
Rh9 Rh6 Rh11 C12 179.2(9)
C12 Rh6 Rh11 Rh7 -126.0(9)
C11 Rh6 Rh11 Rh7 -179.0(8)
C14 Rh6 Rh11 Rh7 -58.0(7)
Rh1 Rh6 Rh11 Rh7 54.28(4)
Rh14 Rh6 Rh11 Rh7 -6.27(5)
Rh10 Rh6 Rh11 Rh7 119.82(6)
Rh2 Rh6 Rh11 Rh7 111.85(5)
Rh9 Rh6 Rh11 Rh7 53.17(7)
C12 Rh6 Rh11 Rh2 122.2(9)
C11 Rh6 Rh11 Rh2 69.2(8)
C14 Rh6 Rh11 Rh2 -169.9(7)
Rh1 Rh6 Rh11 Rh2 -57.57(4)
Rh14 Rh6 Rh11 Rh2 -118.13(6)
Rh10 Rh6 Rh11 Rh2 7.97(6)
Rh7 Rh6 Rh11 Rh2 -111.85(5)
Rh9 Rh6 Rh11 Rh2 -58.69(7)
C12 Rh6 Rh11 Rh3 176.9(9)
C11 Rh6 Rh11 Rh3 123.9(8)
C14 Rh6 Rh11 Rh3 -115.1(7)
Rh1 Rh6 Rh11 Rh3 -2.79(5)
Rh14 Rh6 Rh11 Rh3 -63.34(6)
Rh10 Rh6 Rh11 Rh3 62.75(7)
Rh2 Rh6 Rh11 Rh3 54.78(4)
Rh7 Rh6 Rh11 Rh3 -57.07(4)
Rh9 Rh6 Rh11 Rh3 -3.90(8)
C25 Rh7 Rh11 C17 -13.7(14)
C16 Rh7 Rh11 C17 62.6(12)
C260 Rh7 Rh11 C17 -64(3)
Rh1 Rh7 Rh11 C17 -176.4(10)
Rh14 Rh7 Rh11 C17 -115.4(10)
Rh12 Rh7 Rh11 C17 117.0(10)
Rh3 Rh7 Rh11 C17 127.2(10)
Rh6 Rh7 Rh11 C17 -122.0(10)
Rh8 Rh7 Rh11 C17 -177.6(10)
C25 Rh7 Rh11 C7 161.4(14)
C16 Rh7 Rh11 C7 -122.3(11)
C260 Rh7 Rh11 C7 112(3)
Rh1 Rh7 Rh11 C7 -1.3(9)
Rh14 Rh7 Rh11 C7 59.7(9)
Rh12 Rh7 Rh11 C7 -67.9(9)
Rh3 Rh7 Rh11 C7 -57.7(9)
Rh6 Rh7 Rh11 C7 53.1(9)
Rh8 Rh7 Rh11 C7 -2.5(9)
C25 Rh7 Rh11 C8 -101.9(12)
C16 Rh7 Rh11 C8 -25.6(9)
C260 Rh7 Rh11 C8 -152(3)
Rh1 Rh7 Rh11 C8 95.4(6)
Rh14 Rh7 Rh11 C8 156.4(6)
Rh12 Rh7 Rh11 C8 28.8(6)
Rh3 Rh7 Rh11 C8 38.9(6)
Rh6 Rh7 Rh11 C8 149.8(6)
Rh8 Rh7 Rh11 C8 94.2(6)
C25 Rh7 Rh11 C12 74.1(12)
C16 Rh7 Rh11 C12 150.4(9)
C260 Rh7 Rh11 C12 24(3)
Rh1 Rh7 Rh11 C12 -88.6(6)
Rh14 Rh7 Rh11 C12 -27.6(6)
Rh12 Rh7 Rh11 C12 -155.1(6)
Rh3 Rh7 Rh11 C12 -145.0(6)
Rh6 Rh7 Rh11 C12 -34.1(6)
Rh8 Rh7 Rh11 C12 -89.8(6)
C25 Rh7 Rh11 Rh6 108.3(11)
C16 Rh7 Rh11 Rh6 -175.5(6)
C260 Rh7 Rh11 Rh6 58(3)
Rh1 Rh7 Rh11 Rh6 -54.44(4)
Rh14 Rh7 Rh11 Rh6 6.54(6)
Rh12 Rh7 Rh11 Rh6 -121.00(6)
Rh3 Rh7 Rh11 Rh6 -110.87(5)
Rh8 Rh7 Rh11 Rh6 -55.66(7)
C25 Rh7 Rh11 Rh2 165.3(11)
C16 Rh7 Rh11 Rh2 -118.4(6)
C260 Rh7 Rh11 Rh2 115(3)
Rh1 Rh7 Rh11 Rh2 2.63(5)
Rh14 Rh7 Rh11 Rh2 63.61(7)
Rh12 Rh7 Rh11 Rh2 -63.93(7)
Rh3 Rh7 Rh11 Rh2 -53.81(5)
Rh6 Rh7 Rh11 Rh2 57.07(5)
Rh8 Rh7 Rh11 Rh2 1.41(9)
C25 Rh7 Rh11 Rh3 -140.9(11)
C16 Rh7 Rh11 Rh3 -64.6(6)
C260 Rh7 Rh11 Rh3 169(3)
Rh1 Rh7 Rh11 Rh3 56.43(4)
Rh14 Rh7 Rh11 Rh3 117.42(6)
Rh12 Rh7 Rh11 Rh3 -10.12(5)
Rh6 Rh7 Rh11 Rh3 110.87(5)
Rh8 Rh7 Rh11 Rh3 55.22(7)
C2 Rh2 Rh11 C17 -52.1(15)
C6 Rh2 Rh11 C17 58.9(15)
C7 Rh2 Rh11 C17 1.9(15)
Rh1 Rh2 Rh11 C17 176.0(13)
Rh15 Rh2 Rh11 C17 -114.1(13)
Rh10 Rh2 Rh11 C17 111.2(13)
Rh3 Rh2 Rh11 C17 -127.2(13)
Rh6 Rh2 Rh11 C17 118.8(13)
Rh5 Rh2 Rh11 C17 177.7(13)
C2 Rh2 Rh11 C7 -54.0(10)
C6 Rh2 Rh11 C7 57.0(10)
Rh1 Rh2 Rh11 C7 174.1(8)
Rh15 Rh2 Rh11 C7 -116.0(8)
Rh10 Rh2 Rh11 C7 109.4(8)
Rh3 Rh2 Rh11 C7 -129.1(8)
Rh6 Rh2 Rh11 C7 116.9(8)
Rh5 Rh2 Rh11 C7 175.8(8)
C2 Rh2 Rh11 C8 39.9(8)
C6 Rh2 Rh11 C8 150.9(9)
C7 Rh2 Rh11 C8 94.0(10)
Rh1 Rh2 Rh11 C8 -91.9(6)
Rh15 Rh2 Rh11 C8 -22.1(6)
Rh10 Rh2 Rh11 C8 -156.7(6)
Rh3 Rh2 Rh11 C8 -35.1(6)
Rh6 Rh2 Rh11 C8 -149.1(6)
Rh5 Rh2 Rh11 C8 -90.3(6)
C2 Rh2 Rh11 C12 -135.2(8)
C6 Rh2 Rh11 C12 -24.2(8)
C7 Rh2 Rh11 C12 -81.2(10)
Rh1 Rh2 Rh11 C12 92.9(6)
Rh15 Rh2 Rh11 C12 162.8(6)
Rh10 Rh2 Rh11 C12 28.2(6)
Rh3 Rh2 Rh11 C12 149.7(6)
Rh6 Rh2 Rh11 C12 35.8(6)
Rh5 Rh2 Rh11 C12 94.6(6)
C2 Rh2 Rh11 Rh6 -171.0(6)
C6 Rh2 Rh11 Rh6 -60.0(6)
C7 Rh2 Rh11 Rh6 -116.9(8)
Rh1 Rh2 Rh11 Rh6 57.17(4)
Rh15 Rh2 Rh11 Rh6 127.01(6)
Rh10 Rh2 Rh11 Rh6 -7.60(5)
Rh3 Rh2 Rh11 Rh6 113.96(5)
Rh5 Rh2 Rh11 Rh6 58.81(7)
C2 Rh2 Rh11 Rh7 129.2(6)
C6 Rh2 Rh11 Rh7 -119.7(6)
C7 Rh2 Rh11 Rh7 -176.7(8)
Rh1 Rh2 Rh11 Rh7 -2.61(5)
Rh15 Rh2 Rh11 Rh7 67.23(7)
Rh10 Rh2 Rh11 Rh7 -67.37(6)
Rh3 Rh2 Rh11 Rh7 54.19(5)
Rh6 Rh2 Rh11 Rh7 -59.77(5)
Rh5 Rh2 Rh11 Rh7 -0.96(9)
C2 Rh2 Rh11 Rh3 75.0(6)
C6 Rh2 Rh11 Rh3 -173.9(6)
C7 Rh2 Rh11 Rh3 129.1(8)
Rh1 Rh2 Rh11 Rh3 -56.80(4)
Rh15 Rh2 Rh11 Rh3 13.05(5)
Rh10 Rh2 Rh11 Rh3 -121.56(6)
Rh6 Rh2 Rh11 Rh3 -113.96(5)
Rh5 Rh2 Rh11 Rh3 -55.15(7)
C22 Rh3 Rh11 C17 -38.2(14)
C3 Rh3 Rh11 C17 69.1(13)
C8 Rh3 Rh11 C17 11.4(14)
Rh1 Rh3 Rh11 C17 -164.0(11)
Rh12 Rh3 Rh11 C17 -96.6(11)
Rh15 Rh3 Rh11 C17 124.6(11)
Rh4 Rh3 Rh11 C17 -165.2(11)
Rh2 Rh3 Rh11 C17 137.6(11)
Rh7 Rh3 Rh11 C17 -106.6(11)
C22 Rh3 Rh11 C7 -142.0(10)
C3 Rh3 Rh11 C7 -34.7(9)
C8 Rh3 Rh11 C7 -92.4(11)
Rh1 Rh3 Rh11 C7 92.2(6)
Rh12 Rh3 Rh11 C7 159.6(6)
Rh15 Rh3 Rh11 C7 20.8(6)
Rh4 Rh3 Rh11 C7 91.0(6)
Rh2 Rh3 Rh11 C7 33.8(6)
Rh7 Rh3 Rh11 C7 149.5(6)
C22 Rh3 Rh11 C8 -49.6(13)
C3 Rh3 Rh11 C8 57.7(12)
Rh1 Rh3 Rh11 C8 -175.4(10)
Rh12 Rh3 Rh11 C8 -108.0(10)
Rh15 Rh3 Rh11 C8 113.2(10)
Rh4 Rh3 Rh11 C8 -176.6(10)
Rh2 Rh3 Rh11 C8 126.2(10)
Rh7 Rh3 Rh11 C8 -118.1(10)
C22 Rh3 Rh11 C12 132.0(12)
C3 Rh3 Rh11 C12 -120.7(11)
C8 Rh3 Rh11 C12 -178.4(13)
Rh1 Rh3 Rh11 C12 6.1(9)
Rh12 Rh3 Rh11 C12 73.6(9)
Rh15 Rh3 Rh11 C12 -65.3(9)
Rh4 Rh3 Rh11 C12 4.9(9)
Rh2 Rh3 Rh11 C12 -52.2(9)
Rh7 Rh3 Rh11 C12 63.5(9)
C22 Rh3 Rh11 Rh6 128.7(8)
C3 Rh3 Rh11 Rh6 -124.1(7)
C8 Rh3 Rh11 Rh6 178.3(10)
Rh1 Rh3 Rh11 Rh6 2.83(5)
Rh12 Rh3 Rh11 Rh6 70.25(6)
Rh15 Rh3 Rh11 Rh6 -68.56(6)
Rh4 Rh3 Rh11 Rh6 1.63(9)
Rh2 Rh3 Rh11 Rh6 -55.54(5)
Rh7 Rh3 Rh11 Rh6 60.21(5)
C22 Rh3 Rh11 Rh7 68.5(8)
C3 Rh3 Rh11 Rh7 175.7(7)
C8 Rh3 Rh11 Rh7 118.1(10)
Rh1 Rh3 Rh11 Rh7 -57.38(4)
Rh12 Rh3 Rh11 Rh7 10.04(5)
Rh15 Rh3 Rh11 Rh7 -128.77(6)
Rh4 Rh3 Rh11 Rh7 -58.58(7)
Rh2 Rh3 Rh11 Rh7 -115.75(5)
C22 Rh3 Rh11 Rh2 -175.8(8)
C3 Rh3 Rh11 Rh2 -68.5(7)
C8 Rh3 Rh11 Rh2 -126.2(10)
Rh1 Rh3 Rh11 Rh2 58.36(4)
Rh12 Rh3 Rh11 Rh2 125.78(6)
Rh15 Rh3 Rh11 Rh2 -13.03(5)
Rh4 Rh3 Rh11 Rh2 57.17(7)
Rh7 Rh3 Rh11 Rh2 115.75(5)
C24 Rh8 Rh12 C21 -15.7(18)
C15 Rh8 Rh12 C21 -23.9(13)
Rh1 Rh8 Rh12 C21 160.6(10)
Rh14 Rh8 Rh12 C21 -137.9(10)
Rh13 Rh8 Rh12 C21 93.9(10)
Rh4 Rh8 Rh12 C21 103.4(10)
Rh9 Rh8 Rh12 C21 159.5(10)
Rh7 Rh8 Rh12 C21 -143.8(10)
C24 Rh8 Rh12 C16 91.6(16)
C15 Rh8 Rh12 C16 83.3(10)
Rh1 Rh8 Rh12 C16 -92.1(5)
Rh14 Rh8 Rh12 C16 -30.7(5)
Rh13 Rh8 Rh12 C16 -158.8(5)
Rh4 Rh8 Rh12 C16 -149.3(5)
Rh9 Rh8 Rh12 C16 -93.2(5)
Rh7 Rh8 Rh12 C16 -36.5(5)
C24 Rh8 Rh12 C15 8.2(17)
Rh1 Rh8 Rh12 C15 -175.4(8)
Rh14 Rh8 Rh12 C15 -114.0(8)
Rh13 Rh8 Rh12 C15 117.8(8)
Rh4 Rh8 Rh12 C15 127.3(8)
Rh9 Rh8 Rh12 C15 -176.5(8)
Rh7 Rh8 Rh12 C15 -119.9(8)
C24 Rh8 Rh12 C22 -167.0(18)
C15 Rh8 Rh12 C22 -175.2(14)
Rh1 Rh8 Rh12 C22 9.4(11)
Rh14 Rh8 Rh12 C22 70.8(11)
Rh13 Rh8 Rh12 C22 -57.4(11)
Rh4 Rh8 Rh12 C22 -47.9(11)
Rh9 Rh8 Rh12 C22 8.3(11)
Rh7 Rh8 Rh12 C22 64.9(11)
C24 Rh8 Rh12 Rh4 -119.1(15)
C15 Rh8 Rh12 Rh4 -127.3(8)
Rh1 Rh8 Rh12 Rh4 57.23(4)
Rh14 Rh8 Rh12 Rh4 118.68(6)
Rh13 Rh8 Rh12 Rh4 -9.50(5)
Rh9 Rh8 Rh12 Rh4 56.13(7)
Rh7 Rh8 Rh12 Rh4 112.79(5)
C24 Rh8 Rh12 Rh7 128.1(15)
C15 Rh8 Rh12 Rh7 119.9(8)
Rh1 Rh8 Rh12 Rh7 -55.56(4)
Rh14 Rh8 Rh12 Rh7 5.88(6)
Rh13 Rh8 Rh12 Rh7 -122.29(6)
Rh4 Rh8 Rh12 Rh7 -112.79(5)
Rh9 Rh8 Rh12 Rh7 -56.66(7)
C24 Rh8 Rh12 Rh3 -174.5(15)
C15 Rh8 Rh12 Rh3 177.3(8)
Rh1 Rh8 Rh12 Rh3 1.86(5)
Rh14 Rh8 Rh12 Rh3 63.31(7)
Rh13 Rh8 Rh12 Rh3 -64.87(6)
Rh4 Rh8 Rh12 Rh3 -55.37(4)
Rh9 Rh8 Rh12 Rh3 0.77(9)
Rh7 Rh8 Rh12 Rh3 57.43(5)
C23 Rh4 Rh12 C21 -33.1(12)
C4 Rh4 Rh12 C21 54.3(11)
Rh1 Rh4 Rh12 C21 -178.5(10)
Rh13 Rh4 Rh12 C21 -112.1(10)
Rh15 Rh4 Rh12 C21 111.4(10)
Rh3 Rh4 Rh12 C21 123.2(10)
Rh5 Rh4 Rh12 C21 -179.0(10)
Rh8 Rh4 Rh12 C21 -121.6(10)
C23 Rh4 Rh12 C16 152.5(12)
C4 Rh4 Rh12 C16 -120.0(11)
Rh1 Rh4 Rh12 C16 7.1(10)
Rh13 Rh4 Rh12 C16 73.5(10)
Rh15 Rh4 Rh12 C16 -63.0(10)
Rh3 Rh4 Rh12 C16 -51.2(10)
Rh5 Rh4 Rh12 C16 6.6(10)
Rh8 Rh4 Rh12 C16 64.0(10)
C23 Rh4 Rh12 C15 54.4(9)
C4 Rh4 Rh12 C15 141.8(8)
Rh1 Rh4 Rh12 C15 -91.1(6)
Rh13 Rh4 Rh12 C15 -24.7(6)
Rh15 Rh4 Rh12 C15 -161.1(6)
Rh3 Rh4 Rh12 C15 -149.4(6)
Rh5 Rh4 Rh12 C15 -91.5(6)
Rh8 Rh4 Rh12 C15 -34.1(6)
C23 Rh4 Rh12 C22 -117.6(9)
C4 Rh4 Rh12 C22 -30.2(9)
Rh1 Rh4 Rh12 C22 97.0(6)
Rh13 Rh4 Rh12 C22 163.3(6)
Rh15 Rh4 Rh12 C22 26.9(6)
Rh3 Rh4 Rh12 C22 38.6(6)
Rh5 Rh4 Rh12 C22 96.5(6)
Rh8 Rh4 Rh12 C22 153.9(6)
C23 Rh4 Rh12 Rh8 88.5(7)
C4 Rh4 Rh12 Rh8 175.9(6)
Rh1 Rh4 Rh12 Rh8 -56.94(4)
Rh13 Rh4 Rh12 Rh8 9.44(5)
Rh15 Rh4 Rh12 Rh8 -127.00(6)
Rh3 Rh4 Rh12 Rh8 -115.26(5)
Rh5 Rh4 Rh12 Rh8 -57.42(7)
C23 Rh4 Rh12 Rh7 149.3(7)
C4 Rh4 Rh12 Rh7 -123.3(6)
Rh1 Rh4 Rh12 Rh7 3.85(5)
Rh13 Rh4 Rh12 Rh7 70.23(6)
Rh15 Rh4 Rh12 Rh7 -66.22(7)
Rh3 Rh4 Rh12 Rh7 -54.48(5)
Rh5 Rh4 Rh12 Rh7 3.37(8)
Rh8 Rh4 Rh12 Rh7 60.78(5)
C23 Rh4 Rh12 Rh3 -156.2(7)
C4 Rh4 Rh12 Rh3 -68.8(6)
Rh1 Rh4 Rh12 Rh3 58.33(4)
Rh13 Rh4 Rh12 Rh3 124.70(6)
Rh15 Rh4 Rh12 Rh3 -11.74(5)
Rh5 Rh4 Rh12 Rh3 57.84(7)
Rh8 Rh4 Rh12 Rh3 115.26(5)
C25 Rh7 Rh12 C21 -25(2)
C16 Rh7 Rh12 C21 1.2(17)
C260 Rh7 Rh12 C21 69(3)
Rh1 Rh7 Rh12 C21 179.9(15)
Rh14 Rh7 Rh12 C21 119.3(15)
Rh11 Rh7 Rh12 C21 -111.9(15)
Rh3 Rh7 Rh12 C21 -122.1(15)
Rh6 Rh7 Rh12 C21 -178.1(15)
Rh8 Rh7 Rh12 C21 125.2(15)
C25 Rh7 Rh12 C16 -25.9(18)
C260 Rh7 Rh12 C16 68(3)
Rh1 Rh7 Rh12 C16 178.7(8)
Rh14 Rh7 Rh12 C16 118.1(8)
Rh11 Rh7 Rh12 C16 -113.0(8)
Rh3 Rh7 Rh12 C16 -123.3(8)
Rh6 Rh7 Rh12 C16 -179.3(8)
Rh8 Rh7 Rh12 C16 124.0(8)
C25 Rh7 Rh12 C15 -112.3(18)
C16 Rh7 Rh12 C15 -86.4(9)
C260 Rh7 Rh12 C15 -19(3)
Rh1 Rh7 Rh12 C15 92.4(5)
Rh14 Rh7 Rh12 C15 31.7(5)
Rh11 Rh7 Rh12 C15 160.6(5)
Rh3 Rh7 Rh12 C15 150.3(5)
Rh6 Rh7 Rh12 C15 94.3(5)
Rh8 Rh7 Rh12 C15 37.6(5)
C25 Rh7 Rh12 C22 62.7(18)
C16 Rh7 Rh12 C22 88.6(10)
C260 Rh7 Rh12 C22 156(3)
Rh1 Rh7 Rh12 C22 -92.7(6)
Rh14 Rh7 Rh12 C22 -153.3(6)
Rh11 Rh7 Rh12 C22 -24.5(6)
Rh3 Rh7 Rh12 C22 -34.7(6)
Rh6 Rh7 Rh12 C22 -90.7(6)
Rh8 Rh7 Rh12 C22 -147.4(6)
C25 Rh7 Rh12 Rh8 -149.9(17)
C16 Rh7 Rh12 Rh8 -124.0(8)
C260 Rh7 Rh12 Rh8 -56(3)
Rh1 Rh7 Rh12 Rh8 54.76(4)
Rh14 Rh7 Rh12 Rh8 -5.87(6)
Rh11 Rh7 Rh12 Rh8 122.97(6)
Rh3 Rh7 Rh12 Rh8 112.73(5)
Rh6 Rh7 Rh12 Rh8 56.74(7)
C25 Rh7 Rh12 Rh4 151.5(17)
C16 Rh7 Rh12 Rh4 177.4(8)
C260 Rh7 Rh12 Rh4 -115(3)
Rh1 Rh7 Rh12 Rh4 -3.83(5)
Rh14 Rh7 Rh12 Rh4 -64.46(7)
Rh11 Rh7 Rh12 Rh4 64.38(7)
Rh3 Rh7 Rh12 Rh4 54.14(5)
Rh6 Rh7 Rh12 Rh4 -1.85(8)
Rh8 Rh7 Rh12 Rh4 -58.59(5)
C25 Rh7 Rh12 Rh3 97.4(17)
C16 Rh7 Rh12 Rh3 123.3(8)
C260 Rh7 Rh12 Rh3 -169(3)
Rh1 Rh7 Rh12 Rh3 -57.96(4)
Rh14 Rh7 Rh12 Rh3 -118.60(6)
Rh11 Rh7 Rh12 Rh3 10.24(6)
Rh6 Rh7 Rh12 Rh3 -55.99(7)
Rh8 Rh7 Rh12 Rh3 -112.73(5)
C22 Rh3 Rh12 C21 15.5(14)
C3 Rh3 Rh12 C21 -34.1(13)
C8 Rh3 Rh12 C21 77.4(13)
Rh1 Rh3 Rh12 C21 -160.1(11)
Rh15 Rh3 Rh12 C21 -89.9(11)
Rh11 Rh3 Rh12 C21 131.2(11)
Rh4 Rh3 Rh12 C21 -101.5(11)
Rh2 Rh3 Rh12 C21 -159.5(11)
Rh7 Rh3 Rh12 C21 141.2(11)
C22 Rh3 Rh12 C16 -89.1(11)
C3 Rh3 Rh12 C16 -138.7(9)
C8 Rh3 Rh12 C16 -27.2(8)
Rh1 Rh3 Rh12 C16 95.4(5)
Rh15 Rh3 Rh12 C16 165.6(5)
Rh11 Rh3 Rh12 C16 26.6(5)
Rh4 Rh3 Rh12 C16 153.9(5)
Rh2 Rh3 Rh12 C16 95.9(5)
Rh7 Rh3 Rh12 C16 36.6(5)
C22 Rh3 Rh12 C15 176.9(14)
C3 Rh3 Rh12 C15 127.3(12)
C8 Rh3 Rh12 C15 -121.2(12)
Rh1 Rh3 Rh12 C15 1.4(10)
Rh15 Rh3 Rh12 C15 71.5(10)
Rh11 Rh3 Rh12 C15 -67.4(10)
Rh4 Rh3 Rh12 C15 59.9(10)
Rh2 Rh3 Rh12 C15 1.9(10)
Rh7 Rh3 Rh12 C15 -57.4(10)
C3 Rh3 Rh12 C22 -49.6(12)
C8 Rh3 Rh12 C22 61.9(11)
Rh1 Rh3 Rh12 C22 -175.5(9)
Rh15 Rh3 Rh12 C22 -105.3(9)
Rh11 Rh3 Rh12 C22 115.7(9)
Rh4 Rh3 Rh12 C22 -117.0(9)
Rh2 Rh3 Rh12 C22 -175.0(9)
Rh7 Rh3 Rh12 C22 125.7(9)
C22 Rh3 Rh12 Rh8 173.7(9)
C3 Rh3 Rh12 Rh8 124.1(7)
C8 Rh3 Rh12 Rh8 -124.4(7)
Rh1 Rh3 Rh12 Rh8 -1.86(5)
Rh15 Rh3 Rh12 Rh8 68.31(7)
Rh11 Rh3 Rh12 Rh8 -70.66(6)
Rh4 Rh3 Rh12 Rh8 56.66(5)
Rh2 Rh3 Rh12 Rh8 -1.33(9)
Rh7 Rh3 Rh12 Rh8 -60.61(5)
C22 Rh3 Rh12 Rh4 117.0(9)
C3 Rh3 Rh12 Rh4 67.4(7)
C8 Rh3 Rh12 Rh4 178.9(7)
Rh1 Rh3 Rh12 Rh4 -58.52(4)
Rh15 Rh3 Rh12 Rh4 11.66(5)
Rh11 Rh3 Rh12 Rh4 -127.31(6)
Rh2 Rh3 Rh12 Rh4 -57.99(7)
Rh7 Rh3 Rh12 Rh4 -117.27(5)
C22 Rh3 Rh12 Rh7 -125.7(9)
C3 Rh3 Rh12 Rh7 -175.3(7)
C8 Rh3 Rh12 Rh7 -63.8(7)
Rh1 Rh3 Rh12 Rh7 58.75(4)
Rh15 Rh3 Rh12 Rh7 128.92(6)
Rh11 Rh3 Rh12 Rh7 -10.04(5)
Rh4 Rh3 Rh12 Rh7 117.27(5)
Rh2 Rh3 Rh12 Rh7 59.28(7)
C24 Rh8 Rh13 C20 44.3(13)
C15 Rh8 Rh13 C20 -38.8(12)
Rh1 Rh8 Rh13 C20 -163.6(9)
Rh14 Rh8 Rh13 C20 136.8(9)
Rh12 Rh8 Rh13 C20 -96.3(9)
Rh4 Rh8 Rh13 C20 -105.9(9)
Rh9 Rh8 Rh13 C20 138.7(9)
Rh7 Rh8 Rh13 C20 -160.9(9)
C24 Rh8 Rh13 C13 -54.4(11)
C15 Rh8 Rh13 C13 -137.5(9)
Rh1 Rh8 Rh13 C13 97.7(6)
Rh14 Rh8 Rh13 C13 38.1(6)
Rh12 Rh8 Rh13 C13 164.9(6)
Rh4 Rh8 Rh13 C13 155.4(6)
Rh9 Rh8 Rh13 C13 40.0(6)
Rh7 Rh8 Rh13 C13 100.3(6)
C24 Rh8 Rh13 C10 -160.0(15)
C15 Rh8 Rh13 C10 116.9(14)
Rh1 Rh8 Rh13 C10 -7.9(12)
Rh14 Rh8 Rh13 C10 -67.5(12)
Rh12 Rh8 Rh13 C10 59.4(12)
Rh4 Rh8 Rh13 C10 49.8(12)
Rh9 Rh8 Rh13 C10 -65.6(12)
Rh7 Rh8 Rh13 C10 -5.2(12)
C24 Rh8 Rh13 Rh4 150.2(9)
C15 Rh8 Rh13 Rh4 67.1(7)
Rh1 Rh8 Rh13 Rh4 -57.73(4)
Rh14 Rh8 Rh13 Rh4 -117.29(6)
Rh12 Rh8 Rh13 Rh4 9.57(5)
Rh9 Rh8 Rh13 Rh4 -115.41(5)
Rh7 Rh8 Rh13 Rh4 -55.03(7)
C24 Rh8 Rh13 Rh5 -153.9(9)
C15 Rh8 Rh13 Rh5 123.0(7)
Rh1 Rh8 Rh13 Rh5 -1.83(5)
Rh14 Rh8 Rh13 Rh5 -61.40(7)
Rh12 Rh8 Rh13 Rh5 65.46(7)
Rh4 Rh8 Rh13 Rh5 55.90(5)
Rh9 Rh8 Rh13 Rh5 -59.51(5)
Rh7 Rh8 Rh13 Rh5 0.87(9)
C24 Rh8 Rh13 Rh9 -94.4(9)
C15 Rh8 Rh13 Rh9 -177.5(7)
Rh1 Rh8 Rh13 Rh9 57.68(4)
Rh14 Rh8 Rh13 Rh9 -1.89(6)
Rh12 Rh8 Rh13 Rh9 124.98(6)
Rh4 Rh8 Rh13 Rh9 115.41(5)
Rh7 Rh8 Rh13 Rh9 60.38(7)
C23 Rh4 Rh13 C20 15.5(13)
C4 Rh4 Rh13 C20 -73.8(12)
Rh1 Rh4 Rh13 C20 160.0(11)
Rh12 Rh4 Rh13 C20 93.3(11)
Rh15 Rh4 Rh13 C20 -130.0(11)
Rh3 Rh4 Rh13 C20 160.4(11)
Rh5 Rh4 Rh13 C20 -141.0(11)
Rh8 Rh4 Rh13 C20 102.7(11)
C23 Rh4 Rh13 C13 -141.7(13)
C4 Rh4 Rh13 C13 129.0(13)
Rh1 Rh4 Rh13 C13 2.8(12)
Rh12 Rh4 Rh13 C13 -63.9(12)
Rh15 Rh4 Rh13 C13 72.8(12)
Rh3 Rh4 Rh13 C13 3.2(12)
Rh5 Rh4 Rh13 C13 61.8(12)
Rh8 Rh4 Rh13 C13 -54.5(12)
C23 Rh4 Rh13 C10 117.0(9)
C4 Rh4 Rh13 C10 27.8(8)
Rh1 Rh4 Rh13 C10 -98.4(6)
Rh12 Rh4 Rh13 C10 -165.2(6)
Rh15 Rh4 Rh13 C10 -28.4(6)
Rh3 Rh4 Rh13 C10 -98.1(6)
Rh5 Rh4 Rh13 C10 -39.4(6)
Rh8 Rh4 Rh13 C10 -155.7(6)
C23 Rh4 Rh13 Rh8 -87.2(6)
C4 Rh4 Rh13 Rh8 -176.5(6)
Rh1 Rh4 Rh13 Rh8 57.32(4)
Rh12 Rh4 Rh13 Rh8 -9.45(5)
Rh15 Rh4 Rh13 Rh8 127.27(6)
Rh3 Rh4 Rh13 Rh8 57.64(7)
Rh5 Rh4 Rh13 Rh8 116.30(5)
C23 Rh4 Rh13 Rh5 156.5(6)
C4 Rh4 Rh13 Rh5 67.2(6)
Rh1 Rh4 Rh13 Rh5 -58.98(4)
Rh12 Rh4 Rh13 Rh5 -125.75(6)
Rh15 Rh4 Rh13 Rh5 10.98(5)
Rh3 Rh4 Rh13 Rh5 -58.66(7)
Rh8 Rh4 Rh13 Rh5 -116.30(5)
C23 Rh4 Rh13 Rh9 -146.1(6)
C4 Rh4 Rh13 Rh9 124.6(6)
Rh1 Rh4 Rh13 Rh9 -1.57(5)
Rh12 Rh4 Rh13 Rh9 -68.34(7)
Rh15 Rh4 Rh13 Rh9 68.38(7)
Rh3 Rh4 Rh13 Rh9 -1.25(9)
Rh5 Rh4 Rh13 Rh9 57.41(5)
Rh8 Rh4 Rh13 Rh9 -58.89(5)
C5 Rh5 Rh13 C20 22.0(17)
C9 Rh5 Rh13 C20 -86.2(17)
C10 Rh5 Rh13 C20 -25.6(18)
Rh1 Rh5 Rh13 C20 151.6(15)
Rh10 Rh5 Rh13 C20 -143.1(15)
Rh15 Rh5 Rh13 C20 82.0(15)
Rh4 Rh5 Rh13 C20 92.9(15)
Rh2 Rh5 Rh13 C20 149.4(15)
Rh9 Rh5 Rh13 C20 -150.3(15)
C5 Rh5 Rh13 C13 136.1(8)
C9 Rh5 Rh13 C13 27.9(9)
C10 Rh5 Rh13 C13 88.5(10)
Rh1 Rh5 Rh13 C13 -94.3(6)
Rh10 Rh5 Rh13 C13 -29.0(6)
Rh15 Rh5 Rh13 C13 -163.9(6)
Rh4 Rh5 Rh13 C13 -152.9(6)
Rh2 Rh5 Rh13 C13 -96.5(6)
Rh9 Rh5 Rh13 C13 -36.1(6)
C5 Rh5 Rh13 C10 47.6(11)
C9 Rh5 Rh13 C10 -60.6(11)
Rh1 Rh5 Rh13 C10 177.3(9)
Rh10 Rh5 Rh13 C10 -117.5(9)
Rh15 Rh5 Rh13 C10 107.7(9)
Rh4 Rh5 Rh13 C10 118.6(9)
Rh2 Rh5 Rh13 C10 175.0(9)
Rh9 Rh5 Rh13 C10 -124.6(9)
C5 Rh5 Rh13 Rh8 -127.8(6)
C9 Rh5 Rh13 Rh8 123.9(7)
C10 Rh5 Rh13 Rh8 -175.5(9)
Rh1 Rh5 Rh13 Rh8 1.81(5)
Rh10 Rh5 Rh13 Rh8 67.08(7)
Rh15 Rh5 Rh13 Rh8 -67.80(7)
Rh4 Rh5 Rh13 Rh8 -56.88(5)
Rh2 Rh5 Rh13 Rh8 -0.42(9)
Rh9 Rh5 Rh13 Rh8 59.92(5)
C5 Rh5 Rh13 Rh4 -71.0(6)
C9 Rh5 Rh13 Rh4 -179.2(7)
C10 Rh5 Rh13 Rh4 -118.6(9)
Rh1 Rh5 Rh13 Rh4 58.69(4)
Rh10 Rh5 Rh13 Rh4 123.96(6)
Rh15 Rh5 Rh13 Rh4 -10.93(5)
Rh2 Rh5 Rh13 Rh4 56.46(7)
Rh9 Rh5 Rh13 Rh4 116.80(5)
C5 Rh5 Rh13 Rh9 172.2(6)
C9 Rh5 Rh13 Rh9 64.0(7)
C10 Rh5 Rh13 Rh9 124.6(9)
Rh1 Rh5 Rh13 Rh9 -58.11(4)
Rh10 Rh5 Rh13 Rh9 7.16(6)
Rh15 Rh5 Rh13 Rh9 -127.73(6)
Rh4 Rh5 Rh13 Rh9 -116.80(5)
Rh2 Rh5 Rh13 Rh9 -60.34(7)
C19 Rh9 Rh13 C20 67(2)
C26 Rh9 Rh13 C20 -42(2)
C13 Rh9 Rh13 C20 25.0(18)
Rh1 Rh9 Rh13 C20 -150.4(16)
Rh14 Rh9 Rh13 C20 -92.3(16)
Rh10 Rh9 Rh13 C20 145.1(16)
Rh5 Rh9 Rh13 C20 152.2(16)
Rh8 Rh9 Rh13 C20 -94.1(16)
Rh6 Rh9 Rh13 C20 -152.9(16)
C19 Rh9 Rh13 C13 41.6(14)
C26 Rh9 Rh13 C13 -67.3(15)
Rh1 Rh9 Rh13 C13 -175.4(8)
Rh14 Rh9 Rh13 C13 -117.3(8)
Rh10 Rh9 Rh13 C13 120.2(8)
Rh5 Rh9 Rh13 C13 127.3(8)
Rh8 Rh9 Rh13 C13 -119.1(8)
Rh6 Rh9 Rh13 C13 -177.9(8)
C19 Rh9 Rh13 C10 -48.9(13)
C26 Rh9 Rh13 C10 -157.8(14)
C13 Rh9 Rh13 C10 -90.5(10)
Rh1 Rh9 Rh13 C10 94.1(5)
Rh14 Rh9 Rh13 C10 152.3(5)
Rh10 Rh9 Rh13 C10 29.7(5)
Rh5 Rh9 Rh13 C10 36.8(5)
Rh8 Rh9 Rh13 C10 150.4(5)
Rh6 Rh9 Rh13 C10 91.6(5)
C19 Rh9 Rh13 Rh8 160.6(12)
C26 Rh9 Rh13 Rh8 51.8(12)
C13 Rh9 Rh13 Rh8 119.1(8)
Rh1 Rh9 Rh13 Rh8 -56.30(4)
Rh14 Rh9 Rh13 Rh8 1.83(6)
Rh10 Rh9 Rh13 Rh8 -120.75(6)
Rh5 Rh9 Rh13 Rh8 -113.66(5)
Rh6 Rh9 Rh13 Rh8 -58.81(7)
C19 Rh9 Rh13 Rh4 -141.5(12)
C26 Rh9 Rh13 Rh4 109.6(12)
C13 Rh9 Rh13 Rh4 176.9(8)
Rh1 Rh9 Rh13 Rh4 1.55(5)
Rh14 Rh9 Rh13 Rh4 59.67(7)
Rh10 Rh9 Rh13 Rh4 -62.90(7)
Rh5 Rh9 Rh13 Rh4 -55.81(5)
Rh8 Rh9 Rh13 Rh4 57.85(5)
Rh6 Rh9 Rh13 Rh4 -0.96(8)
C19 Rh9 Rh13 Rh5 -85.7(12)
C26 Rh9 Rh13 Rh5 165.5(12)
C13 Rh9 Rh13 Rh5 -127.3(8)
Rh1 Rh9 Rh13 Rh5 57.36(4)
Rh14 Rh9 Rh13 Rh5 115.48(6)
Rh10 Rh9 Rh13 Rh5 -7.09(5)
Rh8 Rh9 Rh13 Rh5 113.66(5)
Rh6 Rh9 Rh13 Rh5 54.85(6)
C25 Rh7 Rh14 C27 53.4(17)
C16 Rh7 Rh14 C27 -49.2(14)
C260 Rh7 Rh14 C27 6(3)
Rh1 Rh7 Rh14 C27 -164.9(13)
Rh12 Rh7 Rh14 C27 -100.4(13)
Rh11 Rh7 Rh14 C27 128.8(13)
Rh3 Rh7 Rh14 C27 -164.4(13)
Rh6 Rh7 Rh14 C27 135.3(13)
Rh8 Rh7 Rh14 C27 -106.3(13)
C25 Rh7 Rh14 C270 71(4)
C16 Rh7 Rh14 C270 -31(4)
C260 Rh7 Rh14 C270 23(5)
Rh1 Rh7 Rh14 C270 -147(4)
Rh12 Rh7 Rh14 C270 -83(4)
Rh11 Rh7 Rh14 C270 147(4)
Rh3 Rh7 Rh14 C270 -147(4)
Rh6 Rh7 Rh14 C270 153(4)
Rh8 Rh7 Rh14 C270 -89(4)
C25 Rh7 Rh14 C26 -155(3)
C16 Rh7 Rh14 C26 103(2)
C260 Rh7 Rh14 C26 158(4)
Rh1 Rh7 Rh14 C26 -13(2)
Rh12 Rh7 Rh14 C26 51(2)
Rh11 Rh7 Rh14 C26 -79(2)
Rh3 Rh7 Rh14 C26 -13(2)
Rh6 Rh7 Rh14 C26 -73(2)
Rh8 Rh7 Rh14 C26 46(2)
C25 Rh7 Rh14 C260 48(3)
C16 Rh7 Rh14 C260 -55(3)
Rh1 Rh7 Rh14 C260 -171(3)
Rh12 Rh7 Rh14 C260 -106(3)
Rh11 Rh7 Rh14 C260 123(3)
Rh3 Rh7 Rh14 C260 -170(3)
Rh6 Rh7 Rh14 C260 130(3)
Rh8 Rh7 Rh14 C260 -112(3)
C25 Rh7 Rh14 C14 -43.7(12)
C16 Rh7 Rh14 C14 -146.3(8)
C260 Rh7 Rh14 C14 -91(3)
Rh1 Rh7 Rh14 C14 98.0(6)
Rh12 Rh7 Rh14 C14 162.4(6)
Rh11 Rh7 Rh14 C14 31.7(6)
Rh3 Rh7 Rh14 C14 98.5(6)
Rh6 Rh7 Rh14 C14 38.2(6)
Rh8 Rh7 Rh14 C14 156.5(6)
C25 Rh7 Rh14 Rh8 159.8(11)
C16 Rh7 Rh14 Rh8 57.1(6)
C260 Rh7 Rh14 Rh8 112(3)
Rh1 Rh7 Rh14 Rh8 -58.52(4)
Rh12 Rh7 Rh14 Rh8 5.90(6)
Rh11 Rh7 Rh14 Rh8 -124.86(6)
Rh3 Rh7 Rh14 Rh8 -58.06(7)
Rh6 Rh7 Rh14 Rh8 -118.36(5)
C25 Rh7 Rh14 Rh9 -142.3(11)
C16 Rh7 Rh14 Rh9 115.1(6)
C260 Rh7 Rh14 Rh9 170(3)
Rh1 Rh7 Rh14 Rh9 -0.55(5)
Rh12 Rh7 Rh14 Rh9 63.87(7)
Rh11 Rh7 Rh14 Rh9 -66.89(7)
Rh3 Rh7 Rh14 Rh9 -0.10(9)
Rh6 Rh7 Rh14 Rh9 -60.39(5)
Rh8 Rh7 Rh14 Rh9 57.96(5)
C25 Rh7 Rh14 Rh6 -81.9(11)
C16 Rh7 Rh14 Rh6 175.5(6)
C260 Rh7 Rh14 Rh6 -130(3)
Rh1 Rh7 Rh14 Rh6 59.84(4)
Rh12 Rh7 Rh14 Rh6 124.26(6)
Rh11 Rh7 Rh14 Rh6 -6.50(6)
Rh3 Rh7 Rh14 Rh6 60.29(7)
Rh8 Rh7 Rh14 Rh6 118.36(5)
C25 Rh7 Rh14 Rh1 -141.7(11)
C16 Rh7 Rh14 Rh1 115.7(6)
C260 Rh7 Rh14 Rh1 171(3)
Rh12 Rh7 Rh14 Rh1 64.42(5)
Rh11 Rh7 Rh14 Rh1 -66.34(5)
Rh3 Rh7 Rh14 Rh1 0.45(6)
Rh6 Rh7 Rh14 Rh1 -59.84(4)
Rh8 Rh7 Rh14 Rh1 58.52(4)
C24 Rh8 Rh14 C27 -57.2(18)
C15 Rh8 Rh14 C27 32.5(17)
Rh1 Rh8 Rh14 C27 153.8(16)
Rh13 Rh8 Rh14 C27 -143.3(16)
Rh12 Rh8 Rh14 C27 88.2(16)
Rh4 Rh8 Rh14 C27 152.1(16)
Rh9 Rh8 Rh14 C27 -145.2(16)
Rh7 Rh8 Rh14 C27 94.1(16)
C24 Rh8 Rh14 C270 0(2)
C15 Rh8 Rh14 C270 90(2)
Rh1 Rh8 Rh14 C270 -149(2)
Rh13 Rh8 Rh14 C270 -86(2)
Rh12 Rh8 Rh14 C270 145(2)
Rh4 Rh8 Rh14 C270 -151(2)
Rh9 Rh8 Rh14 C270 -88(2)
Rh7 Rh8 Rh14 C270 151(2)
C24 Rh8 Rh14 C26 46.1(12)
C15 Rh8 Rh14 C26 135.7(11)
Rh1 Rh8 Rh14 C26 -103.0(9)
Rh13 Rh8 Rh14 C26 -40.1(9)
Rh12 Rh8 Rh14 C26 -168.6(9)
Rh4 Rh8 Rh14 C26 -104.7(9)
Rh9 Rh8 Rh14 C26 -42.0(9)
Rh7 Rh8 Rh14 C26 -162.6(9)
C24 Rh8 Rh14 C260 -106(2)
C15 Rh8 Rh14 C260 -16(2)
Rh1 Rh8 Rh14 C260 105(2)
Rh13 Rh8 Rh14 C260 168(2)
Rh12 Rh8 Rh14 C260 39(2)
Rh4 Rh8 Rh14 C260 103(2)
Rh9 Rh8 Rh14 C260 166(2)
Rh7 Rh8 Rh14 C260 45(2)
C24 Rh8 Rh14 C14 146.3(17)
C15 Rh8 Rh14 C14 -124.0(16)
Rh1 Rh8 Rh14 C14 -2.8(14)
Rh13 Rh8 Rh14 C14 60.2(14)
Rh12 Rh8 Rh14 C14 -68.4(14)
Rh4 Rh8 Rh14 C14 -4.5(14)
Rh9 Rh8 Rh14 C14 58.3(14)
Rh7 Rh8 Rh14 C14 -62.4(14)
C24 Rh8 Rh14 Rh7 -151.3(9)
C15 Rh8 Rh14 Rh7 -61.6(7)
Rh1 Rh8 Rh14 Rh7 59.63(4)
Rh13 Rh8 Rh14 Rh7 122.55(6)
Rh12 Rh8 Rh14 Rh7 -5.99(6)
Rh4 Rh8 Rh14 Rh7 57.93(7)
Rh9 Rh8 Rh14 Rh7 120.66(6)
C24 Rh8 Rh14 Rh9 88.0(9)
C15 Rh8 Rh14 Rh9 177.7(7)
Rh1 Rh8 Rh14 Rh9 -61.03(4)
Rh13 Rh8 Rh14 Rh9 1.89(6)
Rh12 Rh8 Rh14 Rh9 -126.65(6)
Rh4 Rh8 Rh14 Rh9 -62.73(7)
Rh7 Rh8 Rh14 Rh9 -120.66(6)
C24 Rh8 Rh14 Rh6 149.2(9)
C15 Rh8 Rh14 Rh6 -121.1(7)
Rh1 Rh8 Rh14 Rh6 0.19(6)
Rh13 Rh8 Rh14 Rh6 63.11(8)
Rh12 Rh8 Rh14 Rh6 -65.43(7)
Rh4 Rh8 Rh14 Rh6 -1.52(9)
Rh9 Rh8 Rh14 Rh6 61.22(6)
Rh7 Rh8 Rh14 Rh6 -59.44(6)
C24 Rh8 Rh14 Rh1 149.0(9)
C15 Rh8 Rh14 Rh1 -121.3(7)
Rh13 Rh8 Rh14 Rh1 62.92(6)
Rh12 Rh8 Rh14 Rh1 -65.62(5)
Rh4 Rh8 Rh14 Rh1 -1.70(6)
Rh9 Rh8 Rh14 Rh1 61.03(4)
Rh7 Rh8 Rh14 Rh1 -59.63(4)
C19 Rh9 Rh14 C27 -70(3)
C26 Rh9 Rh14 C27 -22(3)
C13 Rh9 Rh14 C27 40(3)
Rh1 Rh9 Rh14 C27 151(2)
Rh13 Rh9 Rh14 C27 90(2)
Rh10 Rh9 Rh14 C27 -146(2)
Rh5 Rh9 Rh14 C27 152(2)
Rh8 Rh9 Rh14 C27 91(2)
Rh6 Rh9 Rh14 C27 -151(2)
C19 Rh9 Rh14 C270 -56(2)
C26 Rh9 Rh14 C270 -8(2)
C13 Rh9 Rh14 C270 55(2)
Rh1 Rh9 Rh14 C270 166(2)
Rh13 Rh9 Rh14 C270 104(2)
Rh10 Rh9 Rh14 C270 -131(2)
Rh5 Rh9 Rh14 C270 166(2)
Rh8 Rh9 Rh14 C270 106(2)
Rh6 Rh9 Rh14 C270 -136(2)
C19 Rh9 Rh14 C26 -48.1(17)
C13 Rh9 Rh14 C26 62.6(15)
Rh1 Rh9 Rh14 C26 173.5(14)
Rh13 Rh9 Rh14 C26 112.0(14)
Rh10 Rh9 Rh14 C26 -123.6(14)
Rh5 Rh9 Rh14 C26 174.2(14)
Rh8 Rh9 Rh14 C26 113.8(14)
Rh6 Rh9 Rh14 C26 -128.1(14)
C19 Rh9 Rh14 C260 159(6)
C26 Rh9 Rh14 C260 -153(6)
C13 Rh9 Rh14 C260 -90(6)
Rh1 Rh9 Rh14 C260 21(6)
Rh13 Rh9 Rh14 C260 -41(6)
Rh10 Rh9 Rh14 C260 84(6)
Rh5 Rh9 Rh14 C260 21(6)
Rh8 Rh9 Rh14 C260 -39(6)
Rh6 Rh9 Rh14 C260 79(6)
C19 Rh9 Rh14 C14 40.6(12)
C26 Rh9 Rh14 C14 88.7(15)
C13 Rh9 Rh14 C14 151.3(9)
Rh1 Rh9 Rh14 C14 -97.9(6)
Rh13 Rh9 Rh14 C14 -159.3(6)
Rh10 Rh9 Rh14 C14 -35.0(6)
Rh5 Rh9 Rh14 C14 -97.2(6)
Rh8 Rh9 Rh14 C14 -157.5(6)
Rh6 Rh9 Rh14 C14 -39.5(6)
C19 Rh9 Rh14 Rh7 139.0(10)
C26 Rh9 Rh14 Rh7 -172.9(14)
C13 Rh9 Rh14 Rh7 -110.3(6)
Rh1 Rh9 Rh14 Rh7 0.55(5)
Rh13 Rh9 Rh14 Rh7 -60.92(7)
Rh10 Rh9 Rh14 Rh7 63.47(7)
Rh5 Rh9 Rh14 Rh7 1.24(9)
Rh8 Rh9 Rh14 Rh7 -59.09(6)
Rh6 Rh9 Rh14 Rh7 58.96(5)
C19 Rh9 Rh14 Rh8 -161.9(10)
C26 Rh9 Rh14 Rh8 -113.8(14)
C13 Rh9 Rh14 Rh8 -51.2(6)
Rh1 Rh9 Rh14 Rh8 59.64(4)
Rh13 Rh9 Rh14 Rh8 -1.83(6)
Rh10 Rh9 Rh14 Rh8 122.56(6)
Rh5 Rh9 Rh14 Rh8 60.33(6)
Rh6 Rh9 Rh14 Rh8 118.05(6)
C19 Rh9 Rh14 Rh6 80.1(10)
C26 Rh9 Rh14 Rh6 128.1(14)
C13 Rh9 Rh14 Rh6 -169.2(6)
Rh1 Rh9 Rh14 Rh6 -58.40(4)
Rh13 Rh9 Rh14 Rh6 -119.88(6)
Rh10 Rh9 Rh14 Rh6 4.51(6)
Rh5 Rh9 Rh14 Rh6 -57.71(6)
Rh8 Rh9 Rh14 Rh6 -118.05(6)
C19 Rh9 Rh14 Rh1 138.5(10)
C26 Rh9 Rh14 Rh1 -173.5(14)
C13 Rh9 Rh14 Rh1 -110.8(6)
Rh13 Rh9 Rh14 Rh1 -61.48(5)
Rh10 Rh9 Rh14 Rh1 62.91(5)
Rh5 Rh9 Rh14 Rh1 0.69(5)
Rh8 Rh9 Rh14 Rh1 -59.64(4)
Rh6 Rh9 Rh14 Rh1 58.40(4)
C12 Rh6 Rh14 C27 -18(2)
C11 Rh6 Rh14 C27 97(2)
C14 Rh6 Rh14 C27 39(2)
Rh1 Rh6 Rh14 C27 -143(2)
Rh11 Rh6 Rh14 C27 -76(2)
Rh10 Rh6 Rh14 C27 153(2)
Rh2 Rh6 Rh14 C27 -142(2)
Rh7 Rh6 Rh14 C27 -83(2)
Rh9 Rh6 Rh14 C27 158(2)
C12 Rh6 Rh14 C270 -99(3)
C11 Rh6 Rh14 C270 17(3)
C14 Rh6 Rh14 C270 -42(3)
Rh1 Rh6 Rh14 C270 136(3)
Rh11 Rh6 Rh14 C270 -157(3)
Rh10 Rh6 Rh14 C270 73(3)
Rh2 Rh6 Rh14 C270 138(3)
Rh7 Rh6 Rh14 C270 -163(3)
Rh9 Rh6 Rh14 C270 77(3)
C12 Rh6 Rh14 C26 -140.1(13)
C11 Rh6 Rh14 C26 -24.2(12)
C14 Rh6 Rh14 C26 -82.7(13)
Rh1 Rh6 Rh14 C26 95.3(10)
Rh11 Rh6 Rh14 C26 162.3(10)
Rh10 Rh6 Rh14 C26 31.5(10)
Rh2 Rh6 Rh14 C26 96.7(10)
Rh7 Rh6 Rh14 C26 155.9(10)
Rh9 Rh6 Rh14 C26 36.0(10)
C12 Rh6 Rh14 C260 27(2)
C11 Rh6 Rh14 C260 143(2)
C14 Rh6 Rh14 C260 84(2)
Rh1 Rh6 Rh14 C260 -98(2)
Rh11 Rh6 Rh14 C260 -31(2)
Rh10 Rh6 Rh14 C260 -162(2)
Rh2 Rh6 Rh14 C260 -96(2)
Rh7 Rh6 Rh14 C260 -37(2)
Rh9 Rh6 Rh14 C260 -157(2)
C12 Rh6 Rh14 C14 -57.4(12)
C11 Rh6 Rh14 C14 58.5(11)
Rh1 Rh6 Rh14 C14 178.0(9)
Rh11 Rh6 Rh14 C14 -115.0(9)
Rh10 Rh6 Rh14 C14 114.2(9)
Rh2 Rh6 Rh14 C14 179.4(9)
Rh7 Rh6 Rh14 C14 -121.4(9)
Rh9 Rh6 Rh14 C14 118.7(9)
C12 Rh6 Rh14 Rh7 64.0(8)
C11 Rh6 Rh14 Rh7 180.0(7)
C14 Rh6 Rh14 Rh7 121.4(9)
Rh1 Rh6 Rh14 Rh7 -60.57(5)
Rh11 Rh6 Rh14 Rh7 6.45(6)
Rh10 Rh6 Rh14 Rh7 -124.39(6)
Rh2 Rh6 Rh14 Rh7 -59.14(7)
Rh9 Rh6 Rh14 Rh7 -119.87(6)
C12 Rh6 Rh14 Rh8 124.4(8)
C11 Rh6 Rh14 Rh8 -119.6(7)
C14 Rh6 Rh14 Rh8 -178.2(9)
Rh1 Rh6 Rh14 Rh8 -0.19(5)
Rh11 Rh6 Rh14 Rh8 66.84(7)
Rh10 Rh6 Rh14 Rh8 -64.01(7)
Rh2 Rh6 Rh14 Rh8 1.24(9)
Rh7 Rh6 Rh14 Rh8 60.38(6)
Rh9 Rh6 Rh14 Rh8 -59.48(5)
C12 Rh6 Rh14 Rh9 -176.1(8)
C11 Rh6 Rh14 Rh9 -60.2(7)
C14 Rh6 Rh14 Rh9 -118.7(9)
Rh1 Rh6 Rh14 Rh9 59.30(4)
Rh11 Rh6 Rh14 Rh9 126.32(6)
Rh10 Rh6 Rh14 Rh9 -4.52(6)
Rh2 Rh6 Rh14 Rh9 60.73(7)
Rh7 Rh6 Rh14 Rh9 119.87(6)
C12 Rh6 Rh14 Rh1 124.6(8)
C11 Rh6 Rh14 Rh1 -119.5(7)
C14 Rh6 Rh14 Rh1 -178.0(9)
Rh11 Rh6 Rh14 Rh1 67.02(5)
Rh10 Rh6 Rh14 Rh1 -63.82(5)
Rh2 Rh6 Rh14 Rh1 1.43(6)
Rh7 Rh6 Rh14 Rh1 60.57(5)
Rh9 Rh6 Rh14 Rh1 -59.30(4)
Rh8 Rh1 Rh14 C27 -59(3)
Rh3 Rh1 Rh14 C27 31(3)
Rh4 Rh1 Rh14 C27 -57(3)
Rh5 Rh1 Rh14 C27 -148(3)
Rh7 Rh1 Rh14 C27 32(3)
Rh6 Rh1 Rh14 C27 121(3)
Rh9 Rh1 Rh14 C27 -147(3)
Rh2 Rh1 Rh14 C27 119(3)
Rh8 Rh1 Rh14 C270 62(4)
Rh3 Rh1 Rh14 C270 153(4)
Rh4 Rh1 Rh14 C270 64(4)
Rh5 Rh1 Rh14 C270 -27(4)
Rh7 Rh1 Rh14 C270 153(4)
Rh6 Rh1 Rh14 C270 -118(4)
Rh9 Rh1 Rh14 C270 -26(4)
Rh2 Rh1 Rh14 C270 -120(4)
Rh8 Rh1 Rh14 C26 83.4(10)
Rh3 Rh1 Rh14 C26 174.0(10)
Rh4 Rh1 Rh14 C26 85.4(10)
Rh5 Rh1 Rh14 C26 -5.7(10)
Rh7 Rh1 Rh14 C26 174.5(10)
Rh6 Rh1 Rh14 C26 -96.8(10)
Rh9 Rh1 Rh14 C26 -4.9(10)
Rh2 Rh1 Rh14 C26 -98.4(10)
Rh8 Rh1 Rh14 C260 -84(2)
Rh3 Rh1 Rh14 C260 7(2)
Rh4 Rh1 Rh14 C260 -82(2)
Rh5 Rh1 Rh14 C260 -173(2)
Rh7 Rh1 Rh14 C260 7(2)
Rh6 Rh1 Rh14 C260 96(2)
Rh9 Rh1 Rh14 C260 -172(2)
Rh2 Rh1 Rh14 C260 95(2)
Rh8 Rh1 Rh14 C14 178.8(6)
Rh3 Rh1 Rh14 C14 -90.7(6)
Rh4 Rh1 Rh14 C14 -179.2(6)
Rh5 Rh1 Rh14 C14 89.6(6)
Rh7 Rh1 Rh14 C14 -90.2(6)
Rh6 Rh1 Rh14 C14 -1.5(6)
Rh9 Rh1 Rh14 C14 90.5(6)
Rh2 Rh1 Rh14 C14 -3.1(7)
Rh8 Rh1 Rh14 Rh7 -91.07(6)
Rh3 Rh1 Rh14 Rh7 -0.52(6)
Rh4 Rh1 Rh14 Rh7 -89.04(7)
Rh5 Rh1 Rh14 Rh7 179.77(7)
Rh6 Rh1 Rh14 Rh7 88.71(6)
Rh9 Rh1 Rh14 Rh7 -179.36(6)
Rh2 Rh1 Rh14 Rh7 87.06(7)
Rh3 Rh1 Rh14 Rh8 90.54(7)
Rh4 Rh1 Rh14 Rh8 2.02(7)
Rh5 Rh1 Rh14 Rh8 -89.16(7)
Rh7 Rh1 Rh14 Rh8 91.07(6)
Rh6 Rh1 Rh14 Rh8 179.78(7)
Rh9 Rh1 Rh14 Rh8 -88.29(5)
Rh2 Rh1 Rh14 Rh8 178.13(7)
Rh8 Rh1 Rh14 Rh9 88.29(5)
Rh3 Rh1 Rh14 Rh9 178.83(7)
Rh4 Rh1 Rh14 Rh9 90.31(7)
Rh5 Rh1 Rh14 Rh9 -0.87(7)
Rh7 Rh1 Rh14 Rh9 179.36(6)
Rh6 Rh1 Rh14 Rh9 -91.93(6)
Rh2 Rh1 Rh14 Rh9 -93.58(7)
Rh8 Rh1 Rh14 Rh6 -179.78(7)
Rh3 Rh1 Rh14 Rh6 -89.23(7)
Rh4 Rh1 Rh14 Rh6 -177.75(8)
Rh5 Rh1 Rh14 Rh6 91.06(7)
Rh7 Rh1 Rh14 Rh6 -88.71(6)
Rh9 Rh1 Rh14 Rh6 91.93(6)
Rh2 Rh1 Rh14 Rh6 -1.65(7)
C5 Rh5 Rh15 C1 3.8(11)
C9 Rh5 Rh15 C1 53.3(11)
C10 Rh5 Rh15 C1 -60.7(11)
Rh1 Rh5 Rh15 C1 179.9(8)
Rh13 Rh5 Rh15 C1 -113.4(8)
Rh10 Rh5 Rh15 C1 112.6(8)
Rh4 Rh5 Rh15 C1 -124.1(8)
Rh2 Rh5 Rh15 C1 124.0(8)
Rh9 Rh5 Rh15 C1 -179.7(8)
C5 Rh5 Rh15 C3 -176.7(10)
C9 Rh5 Rh15 C3 -127.2(11)
C10 Rh5 Rh15 C3 118.8(10)
Rh1 Rh5 Rh15 C3 -0.6(8)
Rh13 Rh5 Rh15 C3 66.1(8)
Rh10 Rh5 Rh15 C3 -67.9(8)
Rh4 Rh5 Rh15 C3 55.4(8)
Rh2 Rh5 Rh15 C3 -56.5(8)
Rh9 Rh5 Rh15 C3 -0.2(8)
C5 Rh5 Rh15 C4 91.5(8)
C9 Rh5 Rh15 C4 141.0(9)
C10 Rh5 Rh15 C4 26.9(8)
Rh1 Rh5 Rh15 C4 -92.4(5)
Rh13 Rh5 Rh15 C4 -25.7(5)
Rh10 Rh5 Rh15 C4 -159.7(5)
Rh4 Rh5 Rh15 C4 -36.5(5)
Rh2 Rh5 Rh15 C4 -148.3(5)
Rh9 Rh5 Rh15 C4 -92.0(5)
C9 Rh5 Rh15 C5 49.5(10)
C10 Rh5 Rh15 C5 -64.5(9)
Rh1 Rh5 Rh15 C5 176.1(6)
Rh13 Rh5 Rh15 C5 -117.2(6)
Rh10 Rh5 Rh15 C5 108.8(6)
Rh4 Rh5 Rh15 C5 -127.9(6)
Rh2 Rh5 Rh15 C5 120.2(6)
Rh9 Rh5 Rh15 C5 176.5(7)
C5 Rh5 Rh15 C2 -86.4(8)
C9 Rh5 Rh15 C2 -37.0(9)
C10 Rh5 Rh15 C2 -151.0(8)
Rh1 Rh5 Rh15 C2 89.7(5)
Rh13 Rh5 Rh15 C2 156.4(5)
Rh10 Rh5 Rh15 C2 22.4(5)
Rh4 Rh5 Rh15 C2 145.6(5)
Rh2 Rh5 Rh15 C2 33.8(5)
Rh9 Rh5 Rh15 C2 90.1(5)
C5 Rh5 Rh15 Rh4 127.9(6)
C9 Rh5 Rh15 Rh4 177.4(8)
C10 Rh5 Rh15 Rh4 63.4(6)
Rh1 Rh5 Rh15 Rh4 -55.97(4)
Rh13 Rh5 Rh15 Rh4 10.76(5)
Rh10 Rh5 Rh15 Rh4 -123.26(6)
Rh2 Rh5 Rh15 Rh4 -111.88(5)
Rh9 Rh5 Rh15 Rh4 -55.58(7)
C5 Rh5 Rh15 Rh3 -176.7(6)
C9 Rh5 Rh15 Rh3 -127.2(8)
C10 Rh5 Rh15 Rh3 118.8(6)
Rh1 Rh5 Rh15 Rh3 -0.61(4)
Rh13 Rh5 Rh15 Rh3 66.12(6)
Rh10 Rh5 Rh15 Rh3 -67.90(6)
Rh4 Rh5 Rh15 Rh3 55.36(4)
Rh2 Rh5 Rh15 Rh3 -56.51(4)
Rh9 Rh5 Rh15 Rh3 -0.22(8)
C5 Rh5 Rh15 Rh2 -120.2(6)
C9 Rh5 Rh15 Rh2 -70.7(8)
C10 Rh5 Rh15 Rh2 175.3(6)
Rh1 Rh5 Rh15 Rh2 55.91(4)
Rh13 Rh5 Rh15 Rh2 122.63(6)
Rh10 Rh5 Rh15 Rh2 -11.38(5)
Rh4 Rh5 Rh15 Rh2 111.88(5)
Rh9 Rh5 Rh15 Rh2 56.30(7)
C23 Rh4 Rh15 C1 -2.1(15)
C4 Rh4 Rh15 C1 1.6(12)
Rh1 Rh4 Rh15 C1 179.1(10)
Rh13 Rh4 Rh15 C1 111.7(10)
Rh12 Rh4 Rh15 C1 -113.0(10)
Rh3 Rh4 Rh15 C1 -124.6(10)
Rh5 Rh4 Rh15 C1 122.6(10)
Rh8 Rh4 Rh15 C1 179.0(10)
C23 Rh4 Rh15 C3 86.9(12)
C4 Rh4 Rh15 C3 90.5(9)
Rh1 Rh4 Rh15 C3 -92.0(5)
Rh13 Rh4 Rh15 C3 -159.4(5)
Rh12 Rh4 Rh15 C3 -24.0(5)
Rh3 Rh4 Rh15 C3 -35.7(5)
Rh5 Rh4 Rh15 C3 -148.5(5)
Rh8 Rh4 Rh15 C3 -92.1(5)
C23 Rh4 Rh15 C4 -3.6(13)
Rh1 Rh4 Rh15 C4 177.5(7)
Rh13 Rh4 Rh15 C4 110.1(7)
Rh12 Rh4 Rh15 C4 -114.6(7)
Rh3 Rh4 Rh15 C4 -126.2(7)
Rh5 Rh4 Rh15 C4 121.0(7)
Rh8 Rh4 Rh15 C4 177.4(7)
C23 Rh4 Rh15 C5 -91.3(12)
C4 Rh4 Rh15 C5 -87.7(8)
Rh1 Rh4 Rh15 C5 89.8(4)
Rh13 Rh4 Rh15 C5 22.4(4)
Rh12 Rh4 Rh15 C5 157.8(4)
Rh3 Rh4 Rh15 C5 146.1(4)
Rh5 Rh4 Rh15 C5 33.3(4)
Rh8 Rh4 Rh15 C5 89.7(4)
C23 Rh4 Rh15 C2 176.1(13)
C4 Rh4 Rh15 C2 179.8(10)
Rh1 Rh4 Rh15 C2 -2.7(7)
Rh13 Rh4 Rh15 C2 -70.2(7)
Rh12 Rh4 Rh15 C2 65.2(7)
Rh3 Rh4 Rh15 C2 53.5(7)
Rh5 Rh4 Rh15 C2 -59.2(7)
Rh8 Rh4 Rh15 C2 -2.8(7)
C23 Rh4 Rh15 Rh5 -124.7(11)
C4 Rh4 Rh15 Rh5 -121.0(7)
Rh1 Rh4 Rh15 Rh5 56.49(4)
Rh13 Rh4 Rh15 Rh5 -10.94(5)
Rh12 Rh4 Rh15 Rh5 124.44(6)
Rh3 Rh4 Rh15 Rh5 112.77(5)
Rh8 Rh4 Rh15 Rh5 56.42(7)
C23 Rh4 Rh15 Rh3 122.6(11)
C4 Rh4 Rh15 Rh3 126.2(7)
Rh1 Rh4 Rh15 Rh3 -56.28(4)
Rh13 Rh4 Rh15 Rh3 -123.71(6)
Rh12 Rh4 Rh15 Rh3 11.67(5)
Rh5 Rh4 Rh15 Rh3 -112.77(5)
Rh8 Rh4 Rh15 Rh3 -56.35(7)
C23 Rh4 Rh15 Rh2 177.5(11)
C4 Rh4 Rh15 Rh2 -178.9(7)
Rh1 Rh4 Rh15 Rh2 -1.38(5)
Rh13 Rh4 Rh15 Rh2 -68.81(6)
Rh12 Rh4 Rh15 Rh2 66.58(6)
Rh3 Rh4 Rh15 Rh2 54.90(4)
Rh5 Rh4 Rh15 Rh2 -57.86(4)
Rh8 Rh4 Rh15 Rh2 -1.45(8)
C22 Rh3 Rh15 C1 54.8(12)
C3 Rh3 Rh15 C1 -0.5(11)
C8 Rh3 Rh15 C1 -54.6(11)
Rh1 Rh3 Rh15 C1 -179.9(9)
Rh12 Rh3 Rh15 C1 112.1(9)
Rh11 Rh3 Rh15 C1 -109.3(9)
Rh4 Rh3 Rh15 C1 123.7(9)
Rh2 Rh3 Rh15 C1 -122.3(9)
Rh7 Rh3 Rh15 C1 -178.8(9)
C22 Rh3 Rh15 C3 55.4(11)
C8 Rh3 Rh15 C3 -54.0(10)
Rh1 Rh3 Rh15 C3 -179.4(7)
Rh12 Rh3 Rh15 C3 112.6(7)
Rh11 Rh3 Rh15 C3 -108.8(7)
Rh4 Rh3 Rh15 C3 124.2(7)
Rh2 Rh3 Rh15 C3 -121.8(7)
Rh7 Rh3 Rh15 C3 -178.3(7)
C22 Rh3 Rh15 C4 -34.8(9)
C3 Rh3 Rh15 C4 -90.2(9)
C8 Rh3 Rh15 C4 -144.2(8)
Rh1 Rh3 Rh15 C4 90.5(5)
Rh12 Rh3 Rh15 C4 22.5(5)
Rh11 Rh3 Rh15 C4 161.1(5)
Rh4 Rh3 Rh15 C4 34.0(5)
Rh2 Rh3 Rh15 C4 148.0(5)
Rh7 Rh3 Rh15 C4 91.5(5)
C22 Rh3 Rh15 C5 -128.2(10)
C3 Rh3 Rh15 C5 176.4(10)
C8 Rh3 Rh15 C5 122.4(10)
Rh1 Rh3 Rh15 C5 -2.9(7)
Rh12 Rh3 Rh15 C5 -71.0(7)
Rh11 Rh3 Rh15 C5 67.7(7)
Rh4 Rh3 Rh15 C5 -59.4(7)
Rh2 Rh3 Rh15 C5 54.6(7)
Rh7 Rh3 Rh15 C5 -1.9(7)
C22 Rh3 Rh15 C2 143.0(9)
C3 Rh3 Rh15 C2 87.7(8)
C8 Rh3 Rh15 C2 33.6(8)
Rh1 Rh3 Rh15 C2 -91.7(5)
Rh12 Rh3 Rh15 C2 -159.7(5)
Rh11 Rh3 Rh15 C2 -21.1(5)
Rh4 Rh3 Rh15 C2 -148.1(5)
Rh2 Rh3 Rh15 C2 -34.1(5)
Rh7 Rh3 Rh15 C2 -90.6(5)
C22 Rh3 Rh15 Rh5 -124.7(8)
C3 Rh3 Rh15 Rh5 180.0(7)
C8 Rh3 Rh15 Rh5 125.9(7)
Rh1 Rh3 Rh15 Rh5 0.61(5)
Rh12 Rh3 Rh15 Rh5 -67.40(6)
Rh11 Rh3 Rh15 Rh5 71.21(6)
Rh4 Rh3 Rh15 Rh5 -55.83(4)
Rh2 Rh3 Rh15 Rh5 58.18(4)
Rh7 Rh3 Rh15 Rh5 1.68(9)
C22 Rh3 Rh15 Rh4 -68.8(8)
C3 Rh3 Rh15 Rh4 -124.2(7)
C8 Rh3 Rh15 Rh4 -178.2(7)
Rh1 Rh3 Rh15 Rh4 56.44(4)
Rh12 Rh3 Rh15 Rh4 -11.58(5)
Rh11 Rh3 Rh15 Rh4 127.04(6)
Rh2 Rh3 Rh15 Rh4 114.00(5)
Rh7 Rh3 Rh15 Rh4 57.51(7)
C22 Rh3 Rh15 Rh2 177.2(8)
C3 Rh3 Rh15 Rh2 121.8(7)
C8 Rh3 Rh15 Rh2 67.8(7)
Rh1 Rh3 Rh15 Rh2 -57.56(4)
Rh12 Rh3 Rh15 Rh2 -125.58(6)
Rh11 Rh3 Rh15 Rh2 13.03(5)
Rh4 Rh3 Rh15 Rh2 -114.00(5)
Rh7 Rh3 Rh15 Rh2 -56.49(7)
C2 Rh2 Rh15 C1 0.9(12)
C6 Rh2 Rh15 C1 -61.0(12)
C7 Rh2 Rh15 C1 57.3(12)
Rh1 Rh2 Rh15 C1 -179.1(10)
Rh11 Rh2 Rh15 C1 111.8(10)
Rh10 Rh2 Rh15 C1 -113.0(10)
Rh3 Rh2 Rh15 C1 124.8(10)
Rh6 Rh2 Rh15 C1 -179.3(10)
Rh5 Rh2 Rh15 C1 -124.0(10)
C2 Rh2 Rh15 C3 -87.1(8)
C6 Rh2 Rh15 C3 -149.1(8)
C7 Rh2 Rh15 C3 -30.7(8)
Rh1 Rh2 Rh15 C3 92.9(5)
Rh11 Rh2 Rh15 C3 23.7(5)
Rh10 Rh2 Rh15 C3 159.0(5)
Rh3 Rh2 Rh15 C3 36.8(5)
Rh6 Rh2 Rh15 C3 92.7(5)
Rh5 Rh2 Rh15 C3 148.0(5)
C2 Rh2 Rh15 C4 -179.9(10)
C6 Rh2 Rh15 C4 118.2(10)
C7 Rh2 Rh15 C4 -123.5(10)
Rh1 Rh2 Rh15 C4 0.1(8)
Rh11 Rh2 Rh15 C4 -69.0(8)
Rh10 Rh2 Rh15 C4 66.2(8)
Rh3 Rh2 Rh15 C4 -55.9(8)
Rh6 Rh2 Rh15 C4 -0.1(8)
Rh5 Rh2 Rh15 C4 55.3(8)
C2 Rh2 Rh15 C5 87.9(8)
C6 Rh2 Rh15 C5 26.0(8)
C7 Rh2 Rh15 C5 144.3(8)
Rh1 Rh2 Rh15 C5 -92.1(4)
Rh11 Rh2 Rh15 C5 -161.2(4)
Rh10 Rh2 Rh15 C5 -26.0(4)
Rh3 Rh2 Rh15 C5 -148.1(4)
Rh6 Rh2 Rh15 C5 -92.3(4)
Rh5 Rh2 Rh15 C5 -37.0(4)
C6 Rh2 Rh15 C2 -61.9(10)
C7 Rh2 Rh15 C2 56.4(9)
Rh1 Rh2 Rh15 C2 -180.0(7)
Rh11 Rh2 Rh15 C2 110.9(7)
Rh10 Rh2 Rh15 C2 -113.9(7)
Rh3 Rh2 Rh15 C2 124.0(7)
Rh6 Rh2 Rh15 C2 179.8(7)
Rh5 Rh2 Rh15 C2 -124.8(7)
C2 Rh2 Rh15 Rh5 124.8(7)
C6 Rh2 Rh15 Rh5 62.9(7)
C7 Rh2 Rh15 Rh5 -178.7(6)
Rh1 Rh2 Rh15 Rh5 -55.13(4)
Rh11 Rh2 Rh15 Rh5 -124.27(6)
Rh10 Rh2 Rh15 Rh5 10.98(5)
Rh3 Rh2 Rh15 Rh5 -111.19(5)
Rh6 Rh2 Rh15 Rh5 -55.36(7)
C2 Rh2 Rh15 Rh4 -178.7(7)
C6 Rh2 Rh15 Rh4 119.4(7)
C7 Rh2 Rh15 Rh4 -122.2(6)
Rh1 Rh2 Rh15 Rh4 1.35(5)
Rh11 Rh2 Rh15 Rh4 -67.79(6)
Rh10 Rh2 Rh15 Rh4 67.46(6)
Rh3 Rh2 Rh15 Rh4 -54.70(4)
Rh6 Rh2 Rh15 Rh4 1.13(9)
Rh5 Rh2 Rh15 Rh4 56.48(4)
C2 Rh2 Rh15 Rh3 -124.0(7)
C6 Rh2 Rh15 Rh3 174.1(7)
C7 Rh2 Rh15 Rh3 -67.5(6)
Rh1 Rh2 Rh15 Rh3 56.06(4)
Rh11 Rh2 Rh15 Rh3 -13.08(5)
Rh10 Rh2 Rh15 Rh3 122.17(6)
Rh6 Rh2 Rh15 Rh3 55.83(7)
Rh5 Rh2 Rh15 Rh3 111.19(5)
C3 Rh15 C1 O1 -78(47)
C4 Rh15 C1 O1 13(47)
C5 Rh15 C1 O1 104(47)
C2 Rh15 C1 O1 -167(47)
Rh5 Rh15 C1 O1 101(47)
Rh4 Rh15 C1 O1 12(48)
Rh3 Rh15 C1 O1 -78(47)
Rh2 Rh15 C1 O1 -167(47)
C6 Rh2 C2 O2 -50(3)
C7 Rh2 C2 O2 40(3)
Rh1 Rh2 C2 O2 177(3)
Rh15 Rh2 C2 O2 177(4)
Rh11 Rh2 C2 O2 76(3)
Rh10 Rh2 C2 O2 -86(3)
Rh3 Rh2 C2 O2 132(3)
Rh6 Rh2 C2 O2 -2(7)
Rh5 Rh2 C2 O2 -139(3)
C6 Rh2 C2 Rh15 132.4(7)
C7 Rh2 C2 Rh15 -137.6(7)
Rh1 Rh2 C2 Rh15 0.0(9)
Rh11 Rh2 C2 Rh15 -101.2(5)
Rh10 Rh2 C2 Rh15 96.7(5)
Rh3 Rh2 C2 Rh15 -45.2(4)
Rh6 Rh2 C2 Rh15 -179(100)
Rh5 Rh2 C2 Rh15 43.8(4)
C1 Rh15 C2 O2 2.3(19)
C3 Rh15 C2 O2 -85.9(18)
C4 Rh15 C2 O2 0(15)
C5 Rh15 C2 O2 89.6(18)
Rh5 Rh15 C2 O2 133.5(17)
Rh4 Rh15 C2 O2 -176.3(13)
Rh3 Rh15 C2 O2 -130.8(17)
Rh2 Rh15 C2 O2 -178(2)
C1 Rh15 C2 Rh2 -179.3(9)
C3 Rh15 C2 Rh2 92.4(7)
C4 Rh15 C2 Rh2 179(100)
C5 Rh15 C2 Rh2 -92.1(7)
Rh5 Rh15 C2 Rh2 -48.1(5)
Rh4 Rh15 C2 Rh2 2.0(10)
Rh3 Rh15 C2 Rh2 47.6(5)
C22 Rh3 C3 O3 47(2)
C8 Rh3 C3 O3 -42(2)
Rh1 Rh3 C3 O3 -179.4(19)
Rh12 Rh3 C3 O3 83(2)
Rh15 Rh3 C3 O3 180(3)
Rh11 Rh3 C3 O3 -81(2)
Rh4 Rh3 C3 O3 135(2)
Rh2 Rh3 C3 O3 -134(2)
Rh7 Rh3 C3 O3 -17(10)
C22 Rh3 C3 Rh15 -132.8(9)
C8 Rh3 C3 Rh15 137.7(8)
Rh1 Rh3 C3 Rh15 0.8(9)
Rh12 Rh3 C3 Rh15 -96.4(6)
Rh11 Rh3 C3 Rh15 99.1(5)
Rh4 Rh3 C3 Rh15 -44.9(5)
Rh2 Rh3 C3 Rh15 46.5(5)
Rh7 Rh3 C3 Rh15 163(7)
C1 Rh15 C3 O3 0(2)
C4 Rh15 C3 O3 -89(2)
C5 Rh15 C3 O3 27(9)
C2 Rh15 C3 O3 88(2)
Rh5 Rh15 C3 O3 -179.9(14)
Rh4 Rh15 C3 O3 -132.6(19)
Rh3 Rh15 C3 O3 -180(2)
Rh2 Rh15 C3 O3 131.0(19)
C1 Rh15 C3 Rh3 179.6(8)
C4 Rh15 C3 Rh3 91.2(7)
C5 Rh15 C3 Rh3 -153(7)
C2 Rh15 C3 Rh3 -91.7(7)
Rh5 Rh15 C3 Rh3 0.0(11)
Rh4 Rh15 C3 Rh3 47.3(5)
Rh2 Rh15 C3 Rh3 -49.2(5)
C23 Rh4 C4 O4 -3(3)
Rh1 Rh4 C4 O4 176(2)
Rh13 Rh4 C4 O4 81(3)
Rh12 Rh4 C4 O4 -84(3)
Rh15 Rh4 C4 O4 180(3)
Rh3 Rh4 C4 O4 -137(2)
Rh5 Rh4 C4 O4 133(2)
Rh8 Rh4 C4 O4 29(11)
C23 Rh4 C4 Rh15 177.8(8)
Rh1 Rh4 C4 Rh15 -3.1(9)
Rh13 Rh4 C4 Rh15 -98.3(5)
Rh12 Rh4 C4 Rh15 96.3(6)
Rh3 Rh4 C4 Rh15 43.7(5)
Rh5 Rh4 C4 Rh15 -46.8(5)
Rh8 Rh4 C4 Rh15 -150(8)
C1 Rh15 C4 O4 2(2)
C3 Rh15 C4 O4 89.7(19)
C5 Rh15 C4 O4 -85.7(19)
C2 Rh15 C4 O4 4(15)
Rh5 Rh15 C4 O4 -129.7(19)
Rh4 Rh15 C4 O4 -180(2)
Rh3 Rh15 C4 O4 134.6(19)
Rh2 Rh15 C4 O4 -177.9(14)
C1 Rh15 C4 Rh4 -178.8(9)
C3 Rh15 C4 Rh4 -90.6(7)
C5 Rh15 C4 Rh4 94.0(7)
C2 Rh15 C4 Rh4 -177(100)
Rh5 Rh15 C4 Rh4 49.9(5)
Rh3 Rh15 C4 Rh4 -45.8(5)
Rh2 Rh15 C4 Rh4 1.8(11)
C9 Rh5 C5 O5 40(3)
C10 Rh5 C5 O5 -49(3)
Rh1 Rh5 C5 O5 178(2)
Rh13 Rh5 C5 O5 -82(3)
Rh10 Rh5 C5 O5 82(3)
Rh15 Rh5 C5 O5 -177(3)
Rh4 Rh5 C5 O5 -135(3)
Rh2 Rh5 C5 O5 136(3)
Rh9 Rh5 C5 O5 25(7)
C9 Rh5 C5 Rh15 -143.1(8)
C10 Rh5 C5 Rh15 127.9(8)
Rh1 Rh5 C5 Rh15 -5.1(8)
Rh13 Rh5 C5 Rh15 95.3(5)
Rh10 Rh5 C5 Rh15 -100.4(4)
Rh4 Rh5 C5 Rh15 42.5(4)
Rh2 Rh5 C5 Rh15 -46.9(4)
Rh9 Rh5 C5 Rh15 -158(4)
C1 Rh15 C5 O5 0.9(18)
C3 Rh15 C5 O5 -26(9)
C4 Rh15 C5 O5 89.4(18)
C2 Rh15 C5 O5 -87.8(18)
Rh5 Rh15 C5 O5 178(2)
Rh4 Rh15 C5 O5 133.2(17)
Rh3 Rh15 C5 O5 -176.8(13)
Rh2 Rh15 C5 O5 -130.3(17)
C1 Rh15 C5 Rh5 -177.1(8)
C3 Rh15 C5 Rh5 156(7)
C4 Rh15 C5 Rh5 -88.7(7)
C2 Rh15 C5 Rh5 94.2(6)
Rh4 Rh15 C5 Rh5 -44.8(5)
Rh3 Rh15 C5 Rh5 5.1(10)
Rh2 Rh15 C5 Rh5 51.6(5)
C2 Rh2 C6 O6 49(3)
C7 Rh2 C6 O6 -41(3)
Rh1 Rh2 C6 O6 -171(2)
Rh15 Rh2 C6 O6 94(3)
Rh11 Rh2 C6 O6 -78(3)
Rh10 Rh2 C6 O6 -175(3)
Rh3 Rh2 C6 O6 -158(5)
Rh6 Rh2 C6 O6 -126(3)
Rh5 Rh2 C6 O6 143(3)
C2 Rh2 C6 Rh10 -136.9(8)
C7 Rh2 C6 Rh10 134.0(8)
Rh1 Rh2 C6 Rh10 4.1(9)
Rh15 Rh2 C6 Rh10 -91.3(6)
Rh11 Rh2 C6 Rh10 96.1(7)
Rh3 Rh2 C6 Rh10 17(7)
Rh6 Rh2 C6 Rh10 49.0(5)
Rh5 Rh2 C6 Rh10 -42.8(6)
C18 Rh10 C6 O6 -6(2)
C11 Rh10 C6 O6 77(2)
C9 Rh10 C6 O6 -92(2)
Rh6 Rh10 C6 O6 122(2)
Rh5 Rh10 C6 O6 -137(2)
Rh9 Rh10 C6 O6 171.0(15)
Rh2 Rh10 C6 O6 175(3)
C18 Rh10 C6 Rh2 178.6(9)
C11 Rh10 C6 Rh2 -97.8(8)
C9 Rh10 C6 Rh2 92.6(8)
Rh6 Rh10 C6 Rh2 -52.7(6)
Rh5 Rh10 C6 Rh2 47.4(6)
Rh9 Rh10 C6 Rh2 -4.2(15)
C2 Rh2 C7 O7 -47(2)
C6 Rh2 C7 O7 44(3)
Rh1 Rh2 C7 O7 170(2)
Rh15 Rh2 C7 O7 -89(3)
Rh11 Rh2 C7 O7 177(3)
Rh10 Rh2 C7 O7 81(2)
Rh3 Rh2 C7 O7 -141(2)
Rh6 Rh2 C7 O7 128(2)
Rh5 Rh2 C7 O7 110(9)
C2 Rh2 C7 Rh11 136.1(8)
C6 Rh2 C7 Rh11 -133.7(8)
Rh1 Rh2 C7 Rh11 -6.9(9)
Rh15 Rh2 C7 Rh11 93.7(6)
Rh10 Rh2 C7 Rh11 -96.6(6)
Rh3 Rh2 C7 Rh11 41.6(6)
Rh6 Rh2 C7 Rh11 -49.0(5)
Rh5 Rh2 C7 Rh11 -68(10)
C17 Rh11 C7 O7 4(2)
C8 Rh11 C7 O7 93(2)
C12 Rh11 C7 O7 -81(2)
Rh6 Rh11 C7 O7 -124(2)
Rh7 Rh11 C7 O7 -172.0(16)
Rh2 Rh11 C7 O7 -177(3)
Rh3 Rh11 C7 O7 139(2)
C17 Rh11 C7 Rh2 -178.8(9)
C8 Rh11 C7 Rh2 -89.3(7)
C12 Rh11 C7 Rh2 96.5(8)
Rh6 Rh11 C7 Rh2 53.0(5)
Rh7 Rh11 C7 Rh2 5.4(13)
Rh3 Rh11 C7 Rh2 -43.7(6)
C22 Rh3 C8 O8 -38(3)
C3 Rh3 C8 O8 48(3)
Rh1 Rh3 C8 O8 -174(3)
Rh12 Rh3 C8 O8 -81(3)
Rh15 Rh3 C8 O8 85(3)
Rh11 Rh3 C8 O8 -179(4)
Rh4 Rh3 C8 O8 -61(15)
Rh2 Rh3 C8 O8 137(3)
Rh7 Rh3 C8 O8 -130(3)
C22 Rh3 C8 Rh11 141.3(9)
C3 Rh3 C8 Rh11 -133.2(9)
Rh1 Rh3 C8 Rh11 5.4(11)
Rh12 Rh3 C8 Rh11 98.1(7)
Rh15 Rh3 C8 Rh11 -95.7(7)
Rh4 Rh3 C8 Rh11 118(12)
Rh2 Rh3 C8 Rh11 -43.6(7)
Rh7 Rh3 C8 Rh11 48.5(6)
C17 Rh11 C8 O8 7(3)
C7 Rh11 C8 O8 -89(3)
C12 Rh11 C8 O8 -11(11)
Rh6 Rh11 C8 O8 176(2)
Rh7 Rh11 C8 O8 127(3)
Rh2 Rh11 C8 O8 -135(3)
Rh3 Rh11 C8 O8 179(3)
C17 Rh11 C8 Rh3 -171.8(11)
C7 Rh11 C8 Rh3 91.5(8)
C12 Rh11 C8 Rh3 170(8)
Rh6 Rh11 C8 Rh3 -2.8(16)
Rh7 Rh11 C8 Rh3 -51.9(7)
Rh2 Rh11 C8 Rh3 45.8(7)
C5 Rh5 C9 O9 -57(4)
C10 Rh5 C9 O9 33(4)
Rh1 Rh5 C9 O9 161(3)
Rh13 Rh5 C9 O9 72(4)
Rh10 Rh5 C9 O9 172(4)
Rh15 Rh5 C9 O9 -94(4)
Rh4 Rh5 C9 O9 66(7)
Rh2 Rh5 C9 O9 -148(3)
Rh9 Rh5 C9 O9 121(4)
C5 Rh5 C9 Rh10 130.9(8)
C10 Rh5 C9 Rh10 -139.1(8)
Rh1 Rh5 C9 Rh10 -10.9(11)
Rh13 Rh5 C9 Rh10 -99.7(6)
Rh15 Rh5 C9 Rh10 93.9(7)
Rh4 Rh5 C9 Rh10 -106(5)
Rh2 Rh5 C9 Rh10 40.6(6)
Rh9 Rh5 C9 Rh10 -50.9(5)
C18 Rh10 C9 O9 4(3)
C6 Rh10 C9 O9 98(3)
C11 Rh10 C9 O9 -16(7)
Rh6 Rh10 C9 O9 -165.9(19)
Rh5 Rh10 C9 O9 -173(3)
Rh9 Rh10 C9 O9 -116(3)
Rh2 Rh10 C9 O9 143(3)
C18 Rh10 C9 Rh5 177.4(10)
C6 Rh10 C9 Rh5 -88.6(8)
C11 Rh10 C9 Rh5 157(4)
Rh6 Rh10 C9 Rh5 7.6(16)
Rh9 Rh10 C9 Rh5 57.3(7)
Rh2 Rh10 C9 Rh5 -43.6(7)
C5 Rh5 C10 O10 36(3)
C9 Rh5 C10 O10 -52(3)
Rh1 Rh5 C10 O10 176(2)
Rh13 Rh5 C10 O10 179(3)
Rh10 Rh5 C10 O10 -91(3)
Rh15 Rh5 C10 O10 82(3)
Rh4 Rh5 C10 O10 132(3)
Rh2 Rh5 C10 O10 132(5)
Rh9 Rh5 C10 O10 -137(3)
C5 Rh5 C10 Rh13 -143.1(8)
C9 Rh5 C10 Rh13 128.7(9)
Rh1 Rh5 C10 Rh13 -3.0(10)
Rh10 Rh5 C10 Rh13 89.9(8)
Rh15 Rh5 C10 Rh13 -97.5(6)
Rh4 Rh5 C10 Rh13 -47.7(6)
Rh2 Rh5 C10 Rh13 -47(6)
Rh9 Rh5 C10 Rh13 43.4(6)
C20 Rh13 C10 O10 -14(3)
C13 Rh13 C10 O10 84(2)
Rh8 Rh13 C10 O10 -171.0(15)
Rh4 Rh13 C10 O10 -127(2)
Rh5 Rh13 C10 O10 -179(3)
Rh9 Rh13 C10 O10 131(2)
C20 Rh13 C10 Rh5 165.1(10)
C13 Rh13 C10 Rh5 -97.2(8)
Rh8 Rh13 C10 Rh5 8.3(16)
Rh4 Rh13 C10 Rh5 52.7(6)
Rh9 Rh13 C10 Rh5 -49.8(6)
C12 Rh6 C11 O11 49(4)
C14 Rh6 C11 O11 -45(4)
Rh1 Rh6 C11 O11 -167(3)
Rh14 Rh6 C11 O11 -84(4)
Rh11 Rh6 C11 O11 88(4)
Rh10 Rh6 C11 O11 -175(4)
Rh2 Rh6 C11 O11 142(3)
Rh7 Rh6 C11 O11 -84(7)
Rh9 Rh6 C11 O11 -129(4)
C12 Rh6 C11 Rh10 -135.7(8)
C14 Rh6 C11 Rh10 130.2(8)
Rh1 Rh6 C11 Rh10 8.7(11)
Rh14 Rh6 C11 Rh10 91.4(6)
Rh11 Rh6 C11 Rh10 -96.5(7)
Rh2 Rh6 C11 Rh10 -43.0(6)
Rh7 Rh6 C11 Rh10 92(6)
Rh9 Rh6 C11 Rh10 46.8(5)
C18 Rh10 C11 O11 0(3)
C6 Rh10 C11 O11 -95(3)
C9 Rh10 C11 O11 20(7)
Rh6 Rh10 C11 O11 176(3)
Rh5 Rh10 C11 O11 171.9(18)
Rh9 Rh10 C11 O11 120(3)
Rh2 Rh10 C11 O11 -139(3)
C18 Rh10 C11 Rh6 -176.0(10)
C6 Rh10 C11 Rh6 89.2(8)
C9 Rh10 C11 Rh6 -156(4)
Rh5 Rh10 C11 Rh6 -4.4(16)
Rh9 Rh10 C11 Rh6 -56.5(7)
Rh2 Rh10 C11 Rh6 45.0(7)
C11 Rh6 C12 O12 -37(3)
C14 Rh6 C12 O12 53(3)
Rh1 Rh6 C12 O12 -179(3)
Rh14 Rh6 C12 O12 92(3)
Rh11 Rh6 C12 O12 -179(4)
Rh10 Rh6 C12 O12 -79(3)
Rh2 Rh6 C12 O12 -132(3)
Rh7 Rh6 C12 O12 139(3)
Rh9 Rh6 C12 O12 13(16)
C11 Rh6 C12 Rh11 141.9(8)
C14 Rh6 C12 Rh11 -127.9(8)
Rh1 Rh6 C12 Rh11 0.3(11)
Rh14 Rh6 C12 Rh11 -89.5(6)
Rh10 Rh6 C12 Rh11 100.2(7)
Rh2 Rh6 C12 Rh11 46.5(5)
Rh7 Rh6 C12 Rh11 -42.6(5)
Rh9 Rh6 C12 Rh11 -169(12)
C17 Rh11 C12 O12 -13(2)
C7 Rh11 C12 O12 85(2)
C8 Rh11 C12 O12 5(10)
Rh6 Rh11 C12 O12 179(3)
Rh7 Rh11 C12 O12 -132(2)
Rh2 Rh11 C12 O12 130(2)
Rh3 Rh11 C12 O12 174.4(17)
C17 Rh11 C12 Rh6 168.1(10)
C7 Rh11 C12 Rh6 -94.6(8)
C8 Rh11 C12 Rh6 -174(9)
Rh7 Rh11 C12 Rh6 48.6(7)
Rh2 Rh11 C12 Rh6 -49.3(6)
Rh3 Rh11 C12 Rh6 -4.8(13)
C20 Rh13 C13 O13 16(3)
C10 Rh13 C13 O13 -85(3)
Rh8 Rh13 C13 O13 126(2)
Rh4 Rh13 C13 O13 174.3(16)
Rh5 Rh13 C13 O13 -132(2)
Rh9 Rh13 C13 O13 -180(3)
C20 Rh13 C13 Rh9 -164.6(11)
C10 Rh13 C13 Rh9 94.4(8)
Rh8 Rh13 C13 Rh9 -54.3(6)
Rh4 Rh13 C13 Rh9 -5.9(16)
Rh5 Rh13 C13 Rh9 47.9(6)
C19 Rh9 C13 O13 32(2)
C26 Rh9 C13 O13 -54(2)
Rh1 Rh9 C13 O13 -175.1(19)
Rh14 Rh9 C13 O13 -94(2)
Rh13 Rh9 C13 O13 180(3)
Rh10 Rh9 C13 O13 94(2)
Rh5 Rh9 C13 O13 138(2)
Rh8 Rh9 C13 O13 -134(2)
Rh6 Rh9 C13 O13 -169.3(19)
C19 Rh9 C13 Rh13 -147.3(12)
C26 Rh9 C13 Rh13 126.3(12)
Rh1 Rh9 C13 Rh13 5.1(9)
Rh14 Rh9 C13 Rh13 86.4(7)
Rh10 Rh9 C13 Rh13 -86.2(8)
Rh5 Rh9 C13 Rh13 -41.4(6)
Rh8 Rh9 C13 Rh13 46.4(5)
Rh6 Rh9 C13 Rh13 11(4)
C12 Rh6 C14 O14 -43(3)
C11 Rh6 C14 O14 48(3)
Rh1 Rh6 C14 O14 178(2)
Rh14 Rh6 C14 O14 180(3)
Rh11 Rh6 C14 O14 -91(3)
Rh10 Rh6 C14 O14 92(3)
Rh2 Rh6 C14 O14 177(2)
Rh7 Rh6 C14 O14 -136(3)
Rh9 Rh6 C14 O14 134(3)
C12 Rh6 C14 Rh14 136.6(9)
C11 Rh6 C14 Rh14 -132.1(9)
Rh1 Rh6 C14 Rh14 -2.1(9)
Rh11 Rh6 C14 Rh14 89.3(7)
Rh10 Rh6 C14 Rh14 -88.4(7)
Rh2 Rh6 C14 Rh14 -3(5)
Rh7 Rh6 C14 Rh14 44.0(6)
Rh9 Rh6 C14 Rh14 -45.5(5)
C27 Rh14 C14 O14 26(3)
C270 Rh14 C14 O14 -28(3)
C26 Rh14 C14 O14 -76(3)
C260 Rh14 C14 O14 77(3)
Rh7 Rh14 C14 O14 127(3)
Rh8 Rh14 C14 O14 -176.0(15)
Rh9 Rh14 C14 O14 -123(3)
Rh6 Rh14 C14 O14 -180(3)
Rh1 Rh14 C14 O14 -178(3)
C27 Rh14 C14 Rh6 -153.8(16)
C270 Rh14 C14 Rh6 152(2)
C26 Rh14 C14 Rh6 103.7(10)
C260 Rh14 C14 Rh6 -103(2)
Rh7 Rh14 C14 Rh6 -53.2(7)
Rh8 Rh14 C14 Rh6 3.9(19)
Rh9 Rh14 C14 Rh6 56.7(7)
Rh1 Rh14 C14 Rh6 1.6(7)
C24 Rh8 C15 O15 10(3)
Rh1 Rh8 C15 O15 -170(3)
Rh14 Rh8 C15 O15 -83(3)
Rh13 Rh8 C15 O15 92(3)
Rh12 Rh8 C15 O15 -175(4)
Rh4 Rh8 C15 O15 142(3)
Rh9 Rh8 C15 O15 -48(13)
Rh7 Rh8 C15 O15 -129(3)
C24 Rh8 C15 Rh12 -174.5(11)
Rh1 Rh8 C15 Rh12 5.5(10)
Rh14 Rh8 C15 Rh12 91.9(6)
Rh13 Rh8 C15 Rh12 -92.8(7)
Rh4 Rh8 C15 Rh12 -42.2(6)
Rh9 Rh8 C15 Rh12 128(10)
Rh7 Rh8 C15 Rh12 46.1(5)
C21 Rh12 C15 O15 -22(2)
C16 Rh12 C15 O15 77(2)
C22 Rh12 C15 O15 -22(7)
Rh8 Rh12 C15 O15 177(3)
Rh4 Rh12 C15 O15 -137(2)
Rh7 Rh12 C15 O15 122(2)
Rh3 Rh12 C15 O15 172.0(15)
C21 Rh12 C15 Rh8 161.1(10)
C16 Rh12 C15 Rh8 -99.4(8)
C22 Rh12 C15 Rh8 161(5)
Rh4 Rh12 C15 Rh8 46.7(6)
Rh7 Rh12 C15 Rh8 -54.0(6)
Rh3 Rh12 C15 Rh8 -4.5(14)
C25 Rh7 C16 O16 -15(3)
C260 Rh7 C16 O16 60(3)
Rh1 Rh7 C16 O16 -178(2)
Rh14 Rh7 C16 O16 97(2)
Rh12 Rh7 C16 O16 -177(3)
Rh11 Rh7 C16 O16 -81(2)
Rh3 Rh7 C16 O16 -131(2)
Rh6 Rh7 C16 O16 -168(7)
Rh8 Rh7 C16 O16 140(2)
C25 Rh7 C16 Rh12 161.8(13)
C260 Rh7 C16 Rh12 -123(2)
Rh1 Rh7 C16 Rh12 -1.4(9)
Rh14 Rh7 C16 Rh12 -86.4(6)
Rh11 Rh7 C16 Rh12 95.8(6)
Rh3 Rh7 C16 Rh12 45.1(5)
Rh6 Rh7 C16 Rh12 9(9)
Rh8 Rh7 C16 Rh12 -43.0(5)
C21 Rh12 C16 O16 -2(2)
C15 Rh12 C16 O16 -88(2)
C22 Rh12 C16 O16 83(2)
Rh8 Rh12 C16 O16 -132(2)
Rh4 Rh12 C16 O16 172.4(14)
Rh7 Rh12 C16 O16 177(3)
Rh3 Rh12 C16 O16 128(2)
C21 Rh12 C16 Rh7 -179.3(10)
C15 Rh12 C16 Rh7 95.3(7)
C22 Rh12 C16 Rh7 -93.4(8)
Rh8 Rh12 C16 Rh7 51.0(6)
Rh4 Rh12 C16 Rh7 -4.5(13)
Rh3 Rh12 C16 Rh7 -48.9(5)
C7 Rh11 C17 O17 -110(44)
C8 Rh11 C17 O17 155(44)
C12 Rh11 C17 O17 -27(44)
Rh6 Rh11 C17 O17 -16(44)
Rh7 Rh11 C17 O17 67(44)
Rh2 Rh11 C17 O17 -112(43)
Rh3 Rh11 C17 O17 147(43)
C6 Rh10 C18 O18 90(25)
C11 Rh10 C18 O18 3(25)
C9 Rh10 C18 O18 -173(25)
Rh6 Rh10 C18 O18 -1(25)
Rh5 Rh10 C18 O18 -171(24)
Rh9 Rh10 C18 O18 -88(25)
Rh2 Rh10 C18 O18 92(25)
C26 Rh9 C19 O19 74(12)
C13 Rh9 C19 O19 -23(12)
Rh1 Rh9 C19 O19 -161(11)
Rh14 Rh9 C19 O19 106(12)
Rh13 Rh9 C19 O19 -51(12)
Rh10 Rh9 C19 O19 -154(12)
Rh5 Rh9 C19 O19 -110(12)
Rh8 Rh9 C19 O19 37(14)
Rh6 Rh9 C19 O19 161(12)
C13 Rh13 C20 O20 46(40)
C10 Rh13 C20 O20 142(40)
Rh8 Rh13 C20 O20 -51(40)
Rh4 Rh13 C20 O20 -123(40)
Rh5 Rh13 C20 O20 161(39)
Rh9 Rh13 C20 O20 28(41)
C16 Rh12 C21 O21 -72(100)
C15 Rh12 C21 O21 17(100)
C22 Rh12 C21 O21 -163(100)
Rh8 Rh12 C21 O21 34(100)
Rh4 Rh12 C21 O21 111(100)
Rh7 Rh12 C21 O21 -73(100)
Rh3 Rh12 C21 O21 -174(100)
C3 Rh3 C22 O22 -45(3)
C8 Rh3 C22 O22 45(4)
Rh1 Rh3 C22 O22 -180(3)
Rh12 Rh3 C22 O22 175(4)
Rh15 Rh3 C22 O22 -84(4)
Rh11 Rh3 C22 O22 79(4)
Rh4 Rh3 C22 O22 -136(4)
Rh2 Rh3 C22 O22 -54(11)
Rh7 Rh3 C22 O22 131(3)
C3 Rh3 C22 Rh12 140.2(9)
C8 Rh3 C22 Rh12 -129.8(9)
Rh1 Rh3 C22 Rh12 5.4(11)
Rh15 Rh3 C22 Rh12 101.9(6)
Rh11 Rh3 C22 Rh12 -95.6(7)
Rh4 Rh3 C22 Rh12 49.1(6)
Rh2 Rh3 C22 Rh12 131(8)
Rh7 Rh3 C22 Rh12 -43.5(6)
C21 Rh12 C22 O22 16(3)
C16 Rh12 C22 O22 -83(3)
C15 Rh12 C22 O22 16(8)
Rh8 Rh12 C22 O22 173.5(17)
Rh4 Rh12 C22 O22 131(2)
Rh7 Rh12 C22 O22 -129(2)
Rh3 Rh12 C22 O22 -176(3)
C21 Rh12 C22 Rh3 -168.0(11)
C16 Rh12 C22 Rh3 92.6(9)
C15 Rh12 C22 Rh3 -168(5)
Rh8 Rh12 C22 Rh3 -10.6(16)
Rh4 Rh12 C22 Rh3 -53.1(7)
Rh7 Rh12 C22 Rh3 47.1(7)
C4 Rh4 C23 O23 18(37)
Rh1 Rh4 C23 O23 -161(37)
Rh13 Rh4 C23 O23 -103(37)
Rh12 Rh4 C23 O23 143(37)
Rh15 Rh4 C23 O23 21(38)
Rh3 Rh4 C23 O23 114(37)
Rh5 Rh4 C23 O23 -74(37)
Rh8 Rh4 C23 O23 -160(37)
C15 Rh8 C24 O24 -53(74)
Rh1 Rh8 C24 O24 127(73)
Rh14 Rh8 C24 O24 68(74)
Rh13 Rh8 C24 O24 -179(100)
Rh12 Rh8 C24 O24 -59(74)
Rh4 Rh8 C24 O24 -145(73)
Rh9 Rh8 C24 O24 124(74)
Rh7 Rh8 C24 O24 31(74)
C16 Rh7 C25 O25 56(12)
C260 Rh7 C25 O25 -36(12)
Rh1 Rh7 C25 O25 -149(10)
Rh14 Rh7 C25 O25 -70(12)
Rh12 Rh7 C25 O25 74(12)
Rh11 Rh7 C25 O25 -178(12)
Rh3 Rh7 C25 O25 144(11)
Rh6 Rh7 C25 O25 -126(12)
Rh8 Rh7 C25 O25 -28(13)
C27 Rh14 C26 O26 -6(4)
C270 Rh14 C26 O26 -4(4)
C260 Rh14 C26 O26 -16(7)
C14 Rh14 C26 O26 91(4)
Rh7 Rh14 C26 O26 -158(2)
Rh8 Rh14 C26 O26 -115(4)
Rh9 Rh14 C26 O26 -174(5)
Rh6 Rh14 C26 O26 136(4)
Rh1 Rh14 C26 O26 -169(4)
C27 Rh14 C26 Rh9 167.8(14)
C270 Rh14 C26 Rh9 170(3)
C260 Rh14 C26 Rh9 158(5)
C14 Rh14 C26 Rh9 -95.4(11)
Rh7 Rh14 C26 Rh9 16(3)
Rh8 Rh14 C26 Rh9 58.5(10)
Rh6 Rh14 C26 Rh9 -49.7(11)
Rh1 Rh14 C26 Rh9 5.4(11)
C19 Rh9 C26 O26 -47(4)
C13 Rh9 C26 O26 42(4)
Rh1 Rh9 C26 O26 167(4)
Rh14 Rh9 C26 O26 173(5)
Rh13 Rh9 C26 O26 83(4)
Rh10 Rh9 C26 O26 -106(4)
Rh5 Rh9 C26 O26 151(3)
Rh8 Rh9 C26 O26 124(4)
Rh6 Rh9 C26 O26 -147(4)
C19 Rh9 C26 Rh14 140.0(13)
C13 Rh9 C26 Rh14 -131.8(11)
Rh1 Rh9 C26 Rh14 -6.6(14)
Rh13 Rh9 C26 Rh14 -90.4(11)
Rh10 Rh9 C26 Rh14 80.9(14)
Rh5 Rh9 C26 Rh14 -23(5)
Rh8 Rh9 C26 Rh14 -49.4(9)
Rh6 Rh9 C26 Rh14 40.0(9)
C270 Rh14 C27 O27 22(23)
C26 Rh14 C27 O27 24(24)
C260 Rh14 C27 O27 -162(25)
C14 Rh14 C27 O27 -71(24)
Rh7 Rh14 C27 O27 -168(24)
Rh8 Rh14 C27 O27 120(24)
Rh9 Rh14 C27 O27 40(25)
Rh6 Rh14 C27 O27 -98(24)
Rh1 Rh14 C27 O27 166(22)
C27 Rh14 C260 O260 -1(7)
C270 Rh14 C260 O260 3(10)
C26 Rh14 C260 O260 12(13)
C14 Rh14 C260 O260 -94(9)
Rh7 Rh14 C260 O260 172(11)
Rh8 Rh14 C260 O260 111(9)
Rh9 Rh14 C260 O260 147(6)
Rh6 Rh14 C260 O260 -140(9)
Rh1 Rh14 C260 O260 164(8)
C27 Rh14 C260 Rh7 -173(4)
C270 Rh14 C260 Rh7 -169(2)
C26 Rh14 C260 Rh7 -160(3)
C14 Rh14 C260 Rh7 94(2)
Rh8 Rh14 C260 Rh7 -61(2)
Rh9 Rh14 C260 Rh7 -25(7)
Rh6 Rh14 C260 Rh7 48(2)
Rh1 Rh14 C260 Rh7 -8(3)
C25 Rh7 C260 O260 56(11)
C16 Rh7 C260 O260 -33(11)
Rh1 Rh7 C260 O260 -161(10)
Rh14 Rh7 C260 O260 -170(13)
Rh12 Rh7 C260 O260 -76(11)
Rh11 Rh7 C260 O260 105(11)
Rh3 Rh7 C260 O260 -127(10)
Rh6 Rh7 C260 O260 150(11)
Rh8 Rh7 C260 O260 -120(11)
C25 Rh7 C260 Rh14 -133(3)
C16 Rh7 C260 Rh14 137(2)
Rh1 Rh7 C260 Rh14 10(3)
Rh12 Rh7 C260 Rh14 94(2)
Rh11 Rh7 C260 Rh14 -85(3)
Rh3 Rh7 C260 Rh14 44(12)
Rh6 Rh7 C260 Rh14 -40(2)
Rh8 Rh7 C260 Rh14 50.3(19)
C27 Rh14 C270 O270 -21(14)
C26 Rh14 C270 O270 161(16)
C260 Rh14 C270 O270 -24(15)
C14 Rh14 C270 O270 72(15)
Rh7 Rh14 C270 O270 -43(17)
Rh8 Rh14 C270 O270 -122(14)
Rh9 Rh14 C270 O270 169(15)
Rh6 Rh14 C270 O270 101(15)
Rh1 Rh14 C270 O270 -170(12)
Rh26 Rh21 Rh22 C67 -178.0(13)
Rh25 Rh21 Rh22 C67 64.6(13)
Rh27 Rh21 Rh22 C67 -118.8(13)
Rh29 Rh21 Rh22 C67 121.9(13)
Rh28 Rh21 Rh22 C67 90.8(15)
Rh23 Rh21 Rh22 C67 -52.6(13)
Rh24 Rh21 Rh22 C67 6.9(13)
Rh31 Rh21 Rh22 C67 -117.1(13)
Rh26 Rh21 Rh22 C73 -57.2(7)
Rh25 Rh21 Rh22 C73 -174.6(7)
Rh27 Rh21 Rh22 C73 2.0(7)
Rh29 Rh21 Rh22 C73 -117.3(7)
Rh28 Rh21 Rh22 C73 -148.4(10)
Rh23 Rh21 Rh22 C73 68.1(7)
Rh24 Rh21 Rh22 C73 127.7(7)
Rh31 Rh21 Rh22 C73 3.6(7)
Rh26 Rh21 Rh22 C61 52.8(7)
Rh25 Rh21 Rh22 C61 -64.6(7)
Rh27 Rh21 Rh22 C61 112.0(7)
Rh29 Rh21 Rh22 C61 -7.3(7)
Rh28 Rh21 Rh22 C61 -38.4(10)
Rh23 Rh21 Rh22 C61 178.2(7)
Rh24 Rh21 Rh22 C61 -122.3(7)
Rh31 Rh21 Rh22 C61 113.7(7)
Rh26 Rh21 Rh22 Rh31 -60.85(5)
Rh25 Rh21 Rh22 Rh31 -178.26(6)
Rh27 Rh21 Rh22 Rh31 -1.65(6)
Rh29 Rh21 Rh22 Rh31 -120.97(6)
Rh28 Rh21 Rh22 Rh31 -152.0(8)
Rh23 Rh21 Rh22 Rh31 64.50(5)
Rh24 Rh21 Rh22 Rh31 124.08(6)
Rh26 Rh21 Rh22 Rh30 56.72(5)
Rh25 Rh21 Rh22 Rh30 -60.70(5)
Rh27 Rh21 Rh22 Rh30 115.92(6)
Rh29 Rh21 Rh22 Rh30 -3.40(5)
Rh28 Rh21 Rh22 Rh30 -34.4(8)
Rh23 Rh21 Rh22 Rh30 -177.93(5)
Rh24 Rh21 Rh22 Rh30 -118.35(6)
Rh31 Rh21 Rh22 Rh30 117.57(5)
Rh26 Rh21 Rh22 Rh35 177.36(5)
Rh25 Rh21 Rh22 Rh35 59.95(5)
Rh27 Rh21 Rh22 Rh35 -123.44(6)
Rh29 Rh21 Rh22 Rh35 117.24(6)
Rh28 Rh21 Rh22 Rh35 86.2(8)
Rh23 Rh21 Rh22 Rh35 -57.29(5)
Rh24 Rh21 Rh22 Rh35 2.29(6)
Rh31 Rh21 Rh22 Rh35 -121.79(6)
Rh26 Rh21 Rh22 Rh25 117.41(5)
Rh27 Rh21 Rh22 Rh25 176.61(7)
Rh29 Rh21 Rh22 Rh25 57.29(5)
Rh28 Rh21 Rh22 Rh25 26.2(7)
Rh23 Rh21 Rh22 Rh25 -117.23(5)
Rh24 Rh21 Rh22 Rh25 -57.65(5)
Rh31 Rh21 Rh22 Rh25 178.26(6)
Rh26 Rh21 Rh22 Rh23 -125.35(5)
Rh25 Rh21 Rh22 Rh23 117.23(5)
Rh27 Rh21 Rh22 Rh23 -66.16(6)
Rh29 Rh21 Rh22 Rh23 174.53(6)
Rh28 Rh21 Rh22 Rh23 143.5(8)
Rh24 Rh21 Rh22 Rh23 59.58(5)
Rh31 Rh21 Rh22 Rh23 -64.50(5)
Rh25 Rh21 Rh22 Rh26 -117.41(5)
Rh27 Rh21 Rh22 Rh26 59.20(6)
Rh29 Rh21 Rh22 Rh26 -60.12(5)
Rh28 Rh21 Rh22 Rh26 -91.2(7)
Rh23 Rh21 Rh22 Rh26 125.35(5)
Rh24 Rh21 Rh22 Rh26 -175.07(7)
Rh31 Rh21 Rh22 Rh26 60.85(5)
Rh26 Rh21 Rh23 C76 -123.2(10)
Rh25 Rh21 Rh23 C76 113.1(10)
Rh27 Rh21 Rh23 C76 -62.9(10)
Rh29 Rh21 Rh23 C76 65.7(12)
Rh28 Rh21 Rh23 C76 -2.2(10)
Rh24 Rh21 Rh23 C76 55.8(10)
Rh22 Rh21 Rh23 C76 174.8(10)
Rh31 Rh21 Rh23 C76 -121.5(10)
Rh26 Rh21 Rh23 C66 101.6(11)
Rh25 Rh21 Rh23 C66 -22.1(11)
Rh27 Rh21 Rh23 C66 161.9(11)
Rh29 Rh21 Rh23 C66 -69.5(13)
Rh28 Rh21 Rh23 C66 -137.4(11)
Rh24 Rh21 Rh23 C66 -79.4(11)
Rh22 Rh21 Rh23 C66 39.7(11)
Rh31 Rh21 Rh23 C66 103.3(11)
Rh26 Rh21 Rh23 C74 -10.9(9)
Rh25 Rh21 Rh23 C74 -134.5(9)
Rh27 Rh21 Rh23 C74 49.5(9)
Rh29 Rh21 Rh23 C74 178(69)
Rh28 Rh21 Rh23 C74 110.2(9)
Rh24 Rh21 Rh23 C74 168.2(9)
Rh22 Rh21 Rh23 C74 -72.8(9)
Rh31 Rh21 Rh23 C74 -9.1(9)
Rh26 Rh21 Rh23 Rh31 -1.74(6)
Rh25 Rh21 Rh23 Rh31 -125.43(6)
Rh27 Rh21 Rh23 Rh31 58.59(5)
Rh29 Rh21 Rh23 Rh31 -172.8(6)
Rh28 Rh21 Rh23 Rh31 119.29(6)
Rh24 Rh21 Rh23 Rh31 177.29(6)
Rh22 Rh21 Rh23 Rh31 -63.68(5)
Rh26 Rh21 Rh23 Rh32 -116.26(6)
Rh25 Rh21 Rh23 Rh32 120.05(6)
Rh27 Rh21 Rh23 Rh32 -55.93(5)
Rh29 Rh21 Rh23 Rh32 72.7(6)
Rh28 Rh21 Rh23 Rh32 4.77(6)
Rh24 Rh21 Rh23 Rh32 62.77(5)
Rh22 Rh21 Rh23 Rh32 -178.20(6)
Rh31 Rh21 Rh23 Rh32 -114.52(6)
Rh26 Rh21 Rh23 Rh35 120.07(6)
Rh25 Rh21 Rh23 Rh35 -3.63(6)
Rh27 Rh21 Rh23 Rh35 -179.61(6)
Rh29 Rh21 Rh23 Rh35 -51.0(6)
Rh28 Rh21 Rh23 Rh35 -118.90(6)
Rh24 Rh21 Rh23 Rh35 -60.90(5)
Rh22 Rh21 Rh23 Rh35 58.13(5)
Rh31 Rh21 Rh23 Rh35 121.80(6)
Rh26 Rh21 Rh23 Rh24 -179.03(7)
Rh25 Rh21 Rh23 Rh24 57.27(5)
Rh27 Rh21 Rh23 Rh24 -118.71(5)
Rh29 Rh21 Rh23 Rh24 9.9(6)
Rh28 Rh21 Rh23 Rh24 -58.00(5)
Rh22 Rh21 Rh23 Rh24 119.03(5)
Rh31 Rh21 Rh23 Rh24 -177.29(6)
Rh26 Rh21 Rh23 Rh22 61.94(6)
Rh25 Rh21 Rh23 Rh22 -61.76(5)
Rh27 Rh21 Rh23 Rh22 122.26(5)
Rh29 Rh21 Rh23 Rh22 -109.1(6)
Rh28 Rh21 Rh23 Rh22 -177.03(6)
Rh24 Rh21 Rh23 Rh22 -119.03(5)
Rh31 Rh21 Rh23 Rh22 63.68(5)
C67 Rh22 Rh23 C76 1(5)
C73 Rh22 Rh23 C76 90(5)
C61 Rh22 Rh23 C76 -161(7)
Rh21 Rh22 Rh23 C76 -149(5)
Rh31 Rh22 Rh23 C76 128(5)
Rh30 Rh22 Rh23 C76 -146(5)
Rh35 Rh22 Rh23 C76 -51(5)
Rh25 Rh22 Rh23 C76 -103(5)
Rh26 Rh22 Rh23 C76 171(5)
C67 Rh22 Rh23 C66 2.0(11)
C73 Rh22 Rh23 C66 91.4(10)
C61 Rh22 Rh23 C66 -160(4)
Rh21 Rh22 Rh23 C66 -148.0(8)
Rh31 Rh22 Rh23 C66 129.0(8)
Rh30 Rh22 Rh23 C66 -145.5(8)
Rh35 Rh22 Rh23 C66 -50.0(8)
Rh25 Rh22 Rh23 C66 -101.9(8)
Rh26 Rh22 Rh23 C66 172.2(8)
C67 Rh22 Rh23 C74 -93.7(11)
C73 Rh22 Rh23 C74 -4.3(10)
C61 Rh22 Rh23 C74 104(4)
Rh21 Rh22 Rh23 C74 116.3(8)
Rh31 Rh22 Rh23 C74 33.3(8)
Rh30 Rh22 Rh23 C74 118.8(8)
Rh35 Rh22 Rh23 C74 -145.7(8)
Rh25 Rh22 Rh23 C74 162.4(8)
Rh26 Rh22 Rh23 C74 76.5(8)
C67 Rh22 Rh23 Rh21 149.9(8)
C73 Rh22 Rh23 Rh21 -120.6(6)
C61 Rh22 Rh23 Rh21 -12(4)
Rh31 Rh22 Rh23 Rh21 -83.00(5)
Rh30 Rh22 Rh23 Rh21 2.49(6)
Rh35 Rh22 Rh23 Rh21 97.97(6)
Rh25 Rh22 Rh23 Rh21 46.04(4)
Rh26 Rh22 Rh23 Rh21 -39.77(4)
C67 Rh22 Rh23 Rh31 -127.1(8)
C73 Rh22 Rh23 Rh31 -37.6(6)
C61 Rh22 Rh23 Rh31 71(4)
Rh21 Rh22 Rh23 Rh31 83.00(5)
Rh30 Rh22 Rh23 Rh31 85.49(7)
Rh35 Rh22 Rh23 Rh31 -179.04(6)
Rh25 Rh22 Rh23 Rh31 129.04(6)
Rh26 Rh22 Rh23 Rh31 43.23(5)
C67 Rh22 Rh23 Rh32 152.1(8)
C73 Rh22 Rh23 Rh32 -118.4(6)
C61 Rh22 Rh23 Rh32 -10(4)
Rh21 Rh22 Rh23 Rh32 2.13(7)
Rh31 Rh22 Rh23 Rh32 -80.87(8)
Rh30 Rh22 Rh23 Rh32 4.62(11)
Rh35 Rh22 Rh23 Rh32 100.10(8)
Rh25 Rh22 Rh23 Rh32 48.18(7)
Rh26 Rh22 Rh23 Rh32 -37.64(8)
C67 Rh22 Rh23 Rh35 52.0(8)
C73 Rh22 Rh23 Rh35 141.5(6)
C61 Rh22 Rh23 Rh35 -110(4)
Rh21 Rh22 Rh23 Rh35 -97.97(6)
Rh31 Rh22 Rh23 Rh35 179.04(6)
Rh30 Rh22 Rh23 Rh35 -95.48(7)
Rh25 Rh22 Rh23 Rh35 -51.92(4)
Rh26 Rh22 Rh23 Rh35 -137.73(5)
C67 Rh22 Rh23 Rh24 103.8(8)
C73 Rh22 Rh23 Rh24 -166.8(6)
C61 Rh22 Rh23 Rh24 -58(4)
Rh21 Rh22 Rh23 Rh24 -46.17(4)
Rh31 Rh22 Rh23 Rh24 -129.17(6)
Rh30 Rh22 Rh23 Rh24 -43.68(7)
Rh35 Rh22 Rh23 Rh24 51.79(5)
Rh25 Rh22 Rh23 Rh24 -0.13(5)
Rh26 Rh22 Rh23 Rh24 -85.94(5)
Rh26 Rh21 Rh24 C54 -10.6(10)
Rh25 Rh21 Rh24 C54 57.1(8)
Rh27 Rh21 Rh24 C54 -115.8(8)
Rh29 Rh21 Rh24 C54 -1.2(8)
Rh28 Rh21 Rh24 C54 -59.2(8)
Rh23 Rh21 Rh24 C54 177.8(8)
Rh22 Rh21 Rh24 C54 115.9(8)
Rh31 Rh21 Rh24 C54 -179.2(8)
Rh26 Rh21 Rh24 C64 -138.7(10)
Rh25 Rh21 Rh24 C64 -71.1(8)
Rh27 Rh21 Rh24 C64 116.1(8)
Rh29 Rh21 Rh24 C64 -129.4(8)
Rh28 Rh21 Rh24 C64 172.6(8)
Rh23 Rh21 Rh24 C64 49.7(8)
Rh22 Rh21 Rh24 C64 -12.3(8)
Rh31 Rh21 Rh24 C64 52.6(8)
Rh26 Rh21 Rh24 C51 110.9(10)
Rh25 Rh21 Rh24 C51 178.6(8)
Rh27 Rh21 Rh24 C51 5.7(8)
Rh29 Rh21 Rh24 C51 120.3(8)
Rh28 Rh21 Rh24 C51 62.3(8)
Rh23 Rh21 Rh24 C51 -60.7(8)
Rh22 Rh21 Rh24 C51 -122.7(8)
Rh31 Rh21 Rh24 C51 -57.7(8)
Rh26 Rh21 Rh24 Rh32 109.3(6)
Rh25 Rh21 Rh24 Rh32 176.96(5)
Rh27 Rh21 Rh24 Rh32 4.11(6)
Rh29 Rh21 Rh24 Rh32 118.69(6)
Rh28 Rh21 Rh24 Rh32 60.65(5)
Rh23 Rh21 Rh24 Rh32 -62.29(5)
Rh22 Rh21 Rh24 Rh32 -124.27(6)
Rh31 Rh21 Rh24 Rh32 -59.31(7)
Rh26 Rh21 Rh24 Rh33 -8.3(6)
Rh25 Rh21 Rh24 Rh33 59.38(4)
Rh27 Rh21 Rh24 Rh33 -113.48(6)
Rh29 Rh21 Rh24 Rh33 1.10(5)
Rh28 Rh21 Rh24 Rh33 -56.94(5)
Rh23 Rh21 Rh24 Rh33 -179.88(6)
Rh22 Rh21 Rh24 Rh33 118.15(6)
Rh31 Rh21 Rh24 Rh33 -176.90(7)
Rh26 Rh21 Rh24 Rh35 -128.7(6)
Rh25 Rh21 Rh24 Rh35 -61.06(5)
Rh27 Rh21 Rh24 Rh35 126.08(6)
Rh29 Rh21 Rh24 Rh35 -119.34(5)
Rh28 Rh21 Rh24 Rh35 -177.37(5)
Rh23 Rh21 Rh24 Rh35 59.69(5)
Rh22 Rh21 Rh24 Rh35 -2.29(6)
Rh31 Rh21 Rh24 Rh35 62.67(7)
Rh26 Rh21 Rh24 Rh25 -67.7(6)
Rh27 Rh21 Rh24 Rh25 -172.86(7)
Rh29 Rh21 Rh24 Rh25 -58.28(5)
Rh28 Rh21 Rh24 Rh25 -116.32(5)
Rh23 Rh21 Rh24 Rh25 120.74(5)
Rh22 Rh21 Rh24 Rh25 58.77(5)
Rh31 Rh21 Rh24 Rh25 123.73(7)
Rh26 Rh21 Rh24 Rh23 171.6(6)
Rh25 Rh21 Rh24 Rh23 -120.74(5)
Rh27 Rh21 Rh24 Rh23 66.40(6)
Rh29 Rh21 Rh24 Rh23 -179.02(6)
Rh28 Rh21 Rh24 Rh23 122.94(5)
Rh22 Rh21 Rh24 Rh23 -61.98(5)
Rh31 Rh21 Rh24 Rh23 2.98(6)
Rh26 Rh21 Rh24 Rh28 48.7(6)
Rh25 Rh21 Rh24 Rh28 116.32(5)
Rh27 Rh21 Rh24 Rh28 -56.54(5)
Rh29 Rh21 Rh24 Rh28 58.04(5)
Rh23 Rh21 Rh24 Rh28 -122.94(5)
Rh22 Rh21 Rh24 Rh28 175.09(6)
Rh31 Rh21 Rh24 Rh28 -119.96(7)
C76 Rh23 Rh24 C54 49(4)
C66 Rh23 Rh24 C54 -44(4)
C74 Rh23 Rh24 C54 152(5)
Rh21 Rh23 Rh24 C54 -169(4)
Rh31 Rh23 Rh24 C54 -172(4)
Rh32 Rh23 Rh24 C54 101(4)
Rh35 Rh23 Rh24 C54 -74(4)
Rh22 Rh23 Rh24 C54 -124(4)
C76 Rh23 Rh24 C64 78.6(10)
C66 Rh23 Rh24 C64 -14.3(11)
C74 Rh23 Rh24 C64 -179(3)
Rh21 Rh23 Rh24 C64 -139.1(7)
Rh31 Rh23 Rh24 C64 -142.0(7)
Rh32 Rh23 Rh24 C64 131.0(7)
Rh35 Rh23 Rh24 C64 -44.0(7)
Rh22 Rh23 Rh24 C64 -94.2(7)
C76 Rh23 Rh24 C51 -12.8(10)
C66 Rh23 Rh24 C51 -105.7(11)
C74 Rh23 Rh24 C51 90(3)
Rh21 Rh23 Rh24 C51 129.4(7)
Rh31 Rh23 Rh24 C51 126.6(7)
Rh32 Rh23 Rh24 C51 39.6(7)
Rh35 Rh23 Rh24 C51 -135.4(7)
Rh22 Rh23 Rh24 C51 174.4(7)
C76 Rh23 Rh24 Rh21 -142.3(7)
C66 Rh23 Rh24 Rh21 124.8(8)
C74 Rh23 Rh24 Rh21 -39(2)
Rh31 Rh23 Rh24 Rh21 -2.87(6)
Rh32 Rh23 Rh24 Rh21 -89.80(5)
Rh35 Rh23 Rh24 Rh21 95.16(5)
Rh22 Rh23 Rh24 Rh21 44.99(4)
C76 Rh23 Rh24 Rh32 -52.5(7)
C66 Rh23 Rh24 Rh32 -145.4(8)
C74 Rh23 Rh24 Rh32 50(2)
Rh21 Rh23 Rh24 Rh32 89.80(5)
Rh31 Rh23 Rh24 Rh32 86.94(7)
Rh35 Rh23 Rh24 Rh32 -175.04(6)
Rh22 Rh23 Rh24 Rh32 134.79(6)
C76 Rh23 Rh24 Rh33 -142.1(7)
C66 Rh23 Rh24 Rh33 125.0(8)
C74 Rh23 Rh24 Rh33 -39(2)
Rh21 Rh23 Rh24 Rh33 0.17(8)
Rh31 Rh23 Rh24 Rh33 -2.70(11)
Rh32 Rh23 Rh24 Rh33 -89.63(8)
Rh35 Rh23 Rh24 Rh33 95.33(8)
Rh22 Rh23 Rh24 Rh33 45.15(9)
C76 Rh23 Rh24 Rh35 122.6(7)
C66 Rh23 Rh24 Rh35 29.7(8)
C74 Rh23 Rh24 Rh35 -135(2)
Rh21 Rh23 Rh24 Rh35 -95.16(5)
Rh31 Rh23 Rh24 Rh35 -98.03(7)
Rh32 Rh23 Rh24 Rh35 175.04(6)
Rh22 Rh23 Rh24 Rh35 -50.18(5)
C76 Rh23 Rh24 Rh25 172.9(7)
C66 Rh23 Rh24 Rh25 80.0(8)
C74 Rh23 Rh24 Rh25 -84(2)
Rh21 Rh23 Rh24 Rh25 -44.85(4)
Rh31 Rh23 Rh24 Rh25 -47.72(7)
Rh32 Rh23 Rh24 Rh25 -134.66(6)
Rh35 Rh23 Rh24 Rh25 50.31(5)
Rh22 Rh23 Rh24 Rh25 0.13(5)
C76 Rh23 Rh24 Rh28 -99.2(7)
C66 Rh23 Rh24 Rh28 167.9(8)
C74 Rh23 Rh24 Rh28 4(2)
Rh21 Rh23 Rh24 Rh28 43.04(4)
Rh31 Rh23 Rh24 Rh28 40.18(7)
Rh32 Rh23 Rh24 Rh28 -46.76(5)
Rh35 Rh23 Rh24 Rh28 138.20(5)
Rh22 Rh23 Rh24 Rh28 88.03(5)
Rh26 Rh21 Rh25 C60 -7.0(8)
Rh27 Rh21 Rh25 C60 -94.7(10)
Rh29 Rh21 Rh25 C60 -63.0(8)
Rh28 Rh21 Rh25 C60 -119.9(8)
Rh23 Rh21 Rh25 C60 121.3(8)
Rh24 Rh21 Rh25 C60 178.8(8)
Rh22 Rh21 Rh25 C60 58.0(8)
Rh31 Rh21 Rh25 C60 56.1(8)
Rh26 Rh21 Rh25 C58 115.0(7)
Rh27 Rh21 Rh25 C58 27.3(9)
Rh29 Rh21 Rh25 C58 58.9(7)
Rh28 Rh21 Rh25 C58 2.1(7)
Rh23 Rh21 Rh25 C58 -116.7(7)
Rh24 Rh21 Rh25 C58 -59.2(7)
Rh22 Rh21 Rh25 C58 180.0(7)
Rh31 Rh21 Rh25 C58 178.1(7)
Rh26 Rh21 Rh25 C59 -125.0(9)
Rh27 Rh21 Rh25 C59 147.3(11)
Rh29 Rh21 Rh25 C59 178.9(9)
Rh28 Rh21 Rh25 C59 122.1(9)
Rh23 Rh21 Rh25 C59 3.3(9)
Rh24 Rh21 Rh25 C59 60.8(9)
Rh22 Rh21 Rh25 C59 -60.0(9)
Rh31 Rh21 Rh25 C59 -61.9(9)
Rh26 Rh21 Rh25 Rh30 -4.60(6)
Rh27 Rh21 Rh25 Rh30 -92.3(5)
Rh29 Rh21 Rh25 Rh30 -60.66(4)
Rh28 Rh21 Rh25 Rh30 -117.48(5)
Rh23 Rh21 Rh25 Rh30 123.68(6)
Rh24 Rh21 Rh25 Rh30 -178.81(5)
Rh22 Rh21 Rh25 Rh30 60.38(5)
Rh31 Rh21 Rh25 Rh30 58.46(7)
Rh26 Rh21 Rh25 Rh33 114.97(6)
Rh27 Rh21 Rh25 Rh33 27.2(5)
Rh29 Rh21 Rh25 Rh33 58.91(4)
Rh28 Rh21 Rh25 Rh33 2.09(5)
Rh23 Rh21 Rh25 Rh33 -116.75(6)
Rh24 Rh21 Rh25 Rh33 -59.23(4)
Rh22 Rh21 Rh25 Rh33 179.96(5)
Rh31 Rh21 Rh25 Rh33 178.04(7)
Rh26 Rh21 Rh25 Rh35 -124.69(6)
Rh27 Rh21 Rh25 Rh35 147.6(5)
Rh29 Rh21 Rh25 Rh35 179.25(5)
Rh28 Rh21 Rh25 Rh35 122.43(6)
Rh23 Rh21 Rh25 Rh35 3.59(6)
Rh24 Rh21 Rh25 Rh35 61.10(5)
Rh22 Rh21 Rh25 Rh35 -59.71(5)
Rh31 Rh21 Rh25 Rh35 -61.63(7)
Rh26 Rh21 Rh25 Rh29 56.06(5)
Rh27 Rh21 Rh25 Rh29 -31.7(5)
Rh28 Rh21 Rh25 Rh29 -56.82(5)
Rh23 Rh21 Rh25 Rh29 -175.66(6)
Rh24 Rh21 Rh25 Rh29 -118.15(5)
Rh22 Rh21 Rh25 Rh29 121.05(5)
Rh31 Rh21 Rh25 Rh29 119.13(7)
Rh26 Rh21 Rh25 Rh24 174.21(6)
Rh27 Rh21 Rh25 Rh24 86.5(5)
Rh29 Rh21 Rh25 Rh24 118.15(5)
Rh28 Rh21 Rh25 Rh24 61.33(5)
Rh23 Rh21 Rh25 Rh24 -57.51(5)
Rh22 Rh21 Rh25 Rh24 -120.81(5)
Rh31 Rh21 Rh25 Rh24 -122.73(8)
Rh26 Rh21 Rh25 Rh22 -64.99(6)
Rh27 Rh21 Rh25 Rh22 -152.7(5)
Rh29 Rh21 Rh25 Rh22 -121.05(5)
Rh28 Rh21 Rh25 Rh22 -177.86(6)
Rh23 Rh21 Rh25 Rh22 63.29(5)
Rh24 Rh21 Rh25 Rh22 120.81(5)
Rh31 Rh21 Rh25 Rh22 -1.92(6)
C54 Rh24 Rh25 C60 68(18)
C64 Rh24 Rh25 C60 -24(18)
C51 Rh24 Rh25 C60 -161(19)
Rh21 Rh24 Rh25 C60 -150(18)
Rh32 Rh24 Rh25 C60 -154(18)
Rh33 Rh24 Rh25 C60 112(18)
Rh35 Rh24 Rh25 C60 -56(18)
Rh23 Rh24 Rh25 C60 -105(18)
Rh28 Rh24 Rh25 C60 163(18)
C54 Rh24 Rh25 C58 -4.4(8)
C64 Rh24 Rh25 C58 -96.2(8)
C51 Rh24 Rh25 C58 127(6)
Rh21 Rh24 Rh25 C58 137.3(5)
Rh32 Rh24 Rh25 C58 133.7(5)
Rh33 Rh24 Rh25 C58 39.2(5)
Rh35 Rh24 Rh25 C58 -128.1(5)
Rh23 Rh24 Rh25 C58 -177.5(5)
Rh28 Rh24 Rh25 C58 90.5(5)
C54 Rh24 Rh25 C59 84.2(9)
C64 Rh24 Rh25 C59 -7.7(9)
C51 Rh24 Rh25 C59 -145(6)
Rh21 Rh24 Rh25 C59 -134.1(6)
Rh32 Rh24 Rh25 C59 -137.7(6)
Rh33 Rh24 Rh25 C59 127.8(6)
Rh35 Rh24 Rh25 C59 -39.5(6)
Rh23 Rh24 Rh25 C59 -89.0(6)
Rh28 Rh24 Rh25 C59 179.1(6)
C54 Rh24 Rh25 Rh21 -141.7(6)
C64 Rh24 Rh25 Rh21 126.4(6)
C51 Rh24 Rh25 Rh21 -11(6)
Rh32 Rh24 Rh25 Rh21 -3.63(7)
Rh33 Rh24 Rh25 Rh21 -98.09(5)
Rh35 Rh24 Rh25 Rh21 94.58(5)
Rh23 Rh24 Rh25 Rh21 45.14(4)
Rh28 Rh24 Rh25 Rh21 -46.81(4)
C54 Rh24 Rh25 Rh30 -140.2(6)
C64 Rh24 Rh25 Rh30 128.0(6)
C51 Rh24 Rh25 Rh30 -9(6)
Rh21 Rh24 Rh25 Rh30 1.52(7)
Rh32 Rh24 Rh25 Rh30 -2.10(11)
Rh33 Rh24 Rh25 Rh30 -96.57(8)
Rh35 Rh24 Rh25 Rh30 96.11(8)
Rh23 Rh24 Rh25 Rh30 46.66(8)
Rh28 Rh24 Rh25 Rh30 -45.28(8)
C54 Rh24 Rh25 Rh33 -43.6(6)
C64 Rh24 Rh25 Rh33 -135.5(6)
C51 Rh24 Rh25 Rh33 88(6)
Rh21 Rh24 Rh25 Rh33 98.09(5)
Rh32 Rh24 Rh25 Rh33 94.47(7)
Rh35 Rh24 Rh25 Rh33 -167.32(6)
Rh23 Rh24 Rh25 Rh33 143.23(6)
Rh28 Rh24 Rh25 Rh33 51.29(4)
C54 Rh24 Rh25 Rh35 123.7(6)
C64 Rh24 Rh25 Rh35 31.8(6)
C51 Rh24 Rh25 Rh35 -105(6)
Rh21 Rh24 Rh25 Rh35 -94.58(5)
Rh32 Rh24 Rh25 Rh35 -98.21(8)
Rh33 Rh24 Rh25 Rh35 167.32(6)
Rh23 Rh24 Rh25 Rh35 -49.44(5)
Rh28 Rh24 Rh25 Rh35 -141.39(5)
C54 Rh24 Rh25 Rh29 -94.6(6)
C64 Rh24 Rh25 Rh29 173.5(6)
C51 Rh24 Rh25 Rh29 36(6)
Rh21 Rh24 Rh25 Rh29 47.05(4)
Rh32 Rh24 Rh25 Rh29 43.43(8)
Rh33 Rh24 Rh25 Rh29 -51.04(4)
Rh35 Rh24 Rh25 Rh29 141.64(5)
Rh23 Rh24 Rh25 Rh29 92.19(5)
Rh28 Rh24 Rh25 Rh29 0.25(5)
C54 Rh24 Rh25 Rh22 173.0(6)
C64 Rh24 Rh25 Rh22 81.2(6)
C51 Rh24 Rh25 Rh22 -56(6)
Rh21 Rh24 Rh25 Rh22 -45.28(4)
Rh32 Rh24 Rh25 Rh22 -48.90(8)
Rh33 Rh24 Rh25 Rh22 -143.37(5)
Rh35 Rh24 Rh25 Rh22 49.31(5)
Rh23 Rh24 Rh25 Rh22 -0.14(5)
Rh28 Rh24 Rh25 Rh22 -92.08(5)
C67 Rh22 Rh25 C60 79.2(11)
C73 Rh22 Rh25 C60 -116(3)
C61 Rh22 Rh25 C60 -8.4(9)
Rh21 Rh22 Rh25 C60 -136.2(7)
Rh31 Rh22 Rh25 C60 -134.4(7)
Rh30 Rh22 Rh25 C60 -42.8(7)
Rh35 Rh22 Rh25 C60 128.0(7)
Rh23 Rh22 Rh25 C60 178.2(7)
Rh26 Rh22 Rh25 C60 -91.9(7)
C67 Rh22 Rh25 C58 36(9)
C73 Rh22 Rh25 C58 -160(9)
C61 Rh22 Rh25 C58 -52(9)
Rh21 Rh22 Rh25 C58 -180(100)
Rh31 Rh22 Rh25 C58 -178(100)
Rh30 Rh22 Rh25 C58 -86(9)
Rh35 Rh22 Rh25 C58 84(9)
Rh23 Rh22 Rh25 C58 135(9)
Rh26 Rh22 Rh25 C58 -136(9)
C67 Rh22 Rh25 C59 -10.1(11)
C73 Rh22 Rh25 C59 155(3)
C61 Rh22 Rh25 C59 -97.7(9)
Rh21 Rh22 Rh25 C59 134.5(7)
Rh31 Rh22 Rh25 C59 136.3(7)
Rh30 Rh22 Rh25 C59 -132.0(7)
Rh35 Rh22 Rh25 C59 38.7(7)
Rh23 Rh22 Rh25 C59 88.9(7)
Rh26 Rh22 Rh25 C59 178.8(7)
C67 Rh22 Rh25 Rh21 -144.6(8)
C73 Rh22 Rh25 Rh21 20(3)
C61 Rh22 Rh25 Rh21 127.8(6)
Rh31 Rh22 Rh25 Rh21 1.81(6)
Rh30 Rh22 Rh25 Rh21 93.42(5)
Rh35 Rh22 Rh25 Rh21 -95.83(5)
Rh23 Rh22 Rh25 Rh21 -45.60(4)
Rh26 Rh22 Rh25 Rh21 44.27(4)
C67 Rh22 Rh25 Rh30 122.0(8)
C73 Rh22 Rh25 Rh30 -73(3)
C61 Rh22 Rh25 Rh30 34.4(6)
Rh21 Rh22 Rh25 Rh30 -93.42(5)
Rh31 Rh22 Rh25 Rh30 -91.61(7)
Rh35 Rh22 Rh25 Rh30 170.75(6)
Rh23 Rh22 Rh25 Rh30 -139.01(5)
Rh26 Rh22 Rh25 Rh30 -49.14(4)
C67 Rh22 Rh25 Rh33 -144.7(8)
C73 Rh22 Rh25 Rh33 20(3)
C61 Rh22 Rh25 Rh33 127.7(6)
Rh21 Rh22 Rh25 Rh33 -0.06(7)
Rh31 Rh22 Rh25 Rh33 1.75(11)
Rh30 Rh22 Rh25 Rh33 93.36(8)
Rh35 Rh22 Rh25 Rh33 -95.89(8)
Rh23 Rh22 Rh25 Rh33 -45.65(8)
Rh26 Rh22 Rh25 Rh33 44.21(8)
C67 Rh22 Rh25 Rh35 -48.8(8)
C73 Rh22 Rh25 Rh35 116(3)
C61 Rh22 Rh25 Rh35 -136.4(6)
Rh21 Rh22 Rh25 Rh35 95.83(6)
Rh31 Rh22 Rh25 Rh35 97.64(7)
Rh30 Rh22 Rh25 Rh35 -170.75(6)
Rh23 Rh22 Rh25 Rh35 50.23(5)
Rh26 Rh22 Rh25 Rh35 140.10(6)
C67 Rh22 Rh25 Rh29 170.0(8)
C73 Rh22 Rh25 Rh29 -25(3)
C61 Rh22 Rh25 Rh29 82.4(6)
Rh21 Rh22 Rh25 Rh29 -45.38(4)
Rh31 Rh22 Rh25 Rh29 -43.57(7)
Rh30 Rh22 Rh25 Rh29 48.04(4)
Rh35 Rh22 Rh25 Rh29 -141.21(6)
Rh23 Rh22 Rh25 Rh29 -90.97(5)
Rh26 Rh22 Rh25 Rh29 -1.10(5)
C67 Rh22 Rh25 Rh24 -98.9(8)
C73 Rh22 Rh25 Rh24 66(3)
C61 Rh22 Rh25 Rh24 173.5(6)
Rh21 Rh22 Rh25 Rh24 45.73(4)
Rh31 Rh22 Rh25 Rh24 47.53(7)
Rh30 Rh22 Rh25 Rh24 139.14(5)
Rh35 Rh22 Rh25 Rh24 -50.10(5)
Rh23 Rh22 Rh25 Rh24 0.13(5)
Rh26 Rh22 Rh25 Rh24 90.00(5)
Rh25 Rh21 Rh26 C69 -169.6(19)
Rh27 Rh21 Rh26 C69 3.4(19)
Rh29 Rh21 Rh26 C69 -113.6(19)
Rh28 Rh21 Rh26 C69 -56.6(19)
Rh23 Rh21 Rh26 C69 67.3(19)
Rh24 Rh21 Rh26 C69 -104(2)
Rh22 Rh21 Rh26 C69 128.2(19)
Rh31 Rh21 Rh26 C69 65.5(19)
Rh25 Rh21 Rh26 C62 13.8(10)
Rh27 Rh21 Rh26 C62 -173.3(10)
Rh29 Rh21 Rh26 C62 69.7(10)
Rh28 Rh21 Rh26 C62 126.7(10)
Rh23 Rh21 Rh26 C62 -109.4(10)
Rh24 Rh21 Rh26 C62 79.4(11)
Rh22 Rh21 Rh26 C62 -48.5(10)
Rh31 Rh21 Rh26 C62 -111.2(10)
Rh25 Rh21 Rh26 Rh31 124.94(6)
Rh27 Rh21 Rh26 Rh31 -62.14(5)
Rh29 Rh21 Rh26 Rh31 -179.13(6)
Rh28 Rh21 Rh26 Rh31 -122.14(6)
Rh23 Rh21 Rh26 Rh31 1.78(6)
Rh24 Rh21 Rh26 Rh31 -169.4(6)
Rh22 Rh21 Rh26 Rh31 62.69(5)
Rh25 Rh21 Rh26 Rh34 -115.13(6)
Rh27 Rh21 Rh26 Rh34 57.80(5)
Rh29 Rh21 Rh26 Rh34 -59.20(5)
Rh28 Rh21 Rh26 Rh34 -2.21(6)
Rh23 Rh21 Rh26 Rh34 121.72(6)
Rh24 Rh21 Rh26 Rh34 -49.5(6)
Rh22 Rh21 Rh26 Rh34 -177.37(5)
Rh31 Rh21 Rh26 Rh34 119.94(6)
Rh25 Rh21 Rh26 Rh30 4.66(6)
Rh27 Rh21 Rh26 Rh30 177.59(6)
Rh29 Rh21 Rh26 Rh30 60.59(4)
Rh28 Rh21 Rh26 Rh30 117.58(6)
Rh23 Rh21 Rh26 Rh30 -118.50(6)
Rh24 Rh21 Rh26 Rh30 70.3(6)
Rh22 Rh21 Rh26 Rh30 -57.58(5)
Rh31 Rh21 Rh26 Rh30 -120.28(6)
Rh25 Rh21 Rh26 Rh29 -55.93(5)
Rh27 Rh21 Rh26 Rh29 117.00(5)
Rh28 Rh21 Rh26 Rh29 56.99(5)
Rh23 Rh21 Rh26 Rh29 -179.09(7)
Rh24 Rh21 Rh26 Rh29 9.7(6)
Rh22 Rh21 Rh26 Rh29 -118.18(5)
Rh31 Rh21 Rh26 Rh29 179.13(6)
Rh25 Rh21 Rh26 Rh27 -172.93(6)
Rh29 Rh21 Rh26 Rh27 -117.00(5)
Rh28 Rh21 Rh26 Rh27 -60.01(5)
Rh23 Rh21 Rh26 Rh27 63.92(6)
Rh24 Rh21 Rh26 Rh27 -107.3(6)
Rh22 Rh21 Rh26 Rh27 124.83(5)
Rh31 Rh21 Rh26 Rh27 62.14(5)
Rh25 Rh21 Rh26 Rh22 62.25(5)
Rh27 Rh21 Rh26 Rh22 -124.83(6)
Rh29 Rh21 Rh26 Rh22 118.18(5)
Rh28 Rh21 Rh26 Rh22 175.17(6)
Rh23 Rh21 Rh26 Rh22 -60.91(6)
Rh24 Rh21 Rh26 Rh22 127.9(6)
Rh31 Rh21 Rh26 Rh22 -62.69(5)
C67 Rh22 Rh26 C69 39(4)
C73 Rh22 Rh26 C69 -8.0(14)
C61 Rh22 Rh26 C69 88.6(14)
Rh21 Rh22 Rh26 C69 -135.9(13)
Rh31 Rh22 Rh26 C69 -49.7(13)
Rh30 Rh22 Rh26 C69 126.5(13)
Rh35 Rh22 Rh26 C69 -139.1(13)
Rh25 Rh22 Rh26 C69 178.1(13)
Rh23 Rh22 Rh26 C69 -95.0(13)
C67 Rh22 Rh26 C62 -43(4)
C73 Rh22 Rh26 C62 -89.5(10)
C61 Rh22 Rh26 C62 7.1(9)
Rh21 Rh22 Rh26 C62 142.6(7)
Rh31 Rh22 Rh26 C62 -131.2(7)
Rh30 Rh22 Rh26 C62 45.0(7)
Rh35 Rh22 Rh26 C62 139.4(7)
Rh25 Rh22 Rh26 C62 96.6(7)
Rh23 Rh22 Rh26 C62 -176.5(7)
C67 Rh22 Rh26 Rh21 175(4)
C73 Rh22 Rh26 Rh21 127.9(7)
C61 Rh22 Rh26 Rh21 -135.5(5)
Rh31 Rh22 Rh26 Rh21 86.24(6)
Rh30 Rh22 Rh26 Rh21 -97.59(6)
Rh35 Rh22 Rh26 Rh21 -3.21(7)
Rh25 Rh22 Rh26 Rh21 -46.02(4)
Rh23 Rh22 Rh26 Rh21 40.87(4)
C67 Rh22 Rh26 Rh31 88(4)
C73 Rh22 Rh26 Rh31 41.7(7)
C61 Rh22 Rh26 Rh31 138.3(5)
Rh21 Rh22 Rh26 Rh31 -86.24(6)
Rh30 Rh22 Rh26 Rh31 176.17(6)
Rh35 Rh22 Rh26 Rh31 -89.46(8)
Rh25 Rh22 Rh26 Rh31 -132.26(6)
Rh23 Rh22 Rh26 Rh31 -45.37(5)
C67 Rh22 Rh26 Rh34 178(4)
C73 Rh22 Rh26 Rh34 131.4(7)
C61 Rh22 Rh26 Rh34 -132.0(5)
Rh21 Rh22 Rh26 Rh34 3.44(7)
Rh31 Rh22 Rh26 Rh34 89.68(8)
Rh30 Rh22 Rh26 Rh34 -94.16(8)
Rh35 Rh22 Rh26 Rh34 0.22(11)
Rh25 Rh22 Rh26 Rh34 -42.58(8)
Rh23 Rh22 Rh26 Rh34 44.31(8)
C67 Rh22 Rh26 Rh30 -88(4)
C73 Rh22 Rh26 Rh30 -134.5(7)
C61 Rh22 Rh26 Rh30 -37.9(5)
Rh21 Rh22 Rh26 Rh30 97.59(6)
Rh31 Rh22 Rh26 Rh30 -176.17(6)
Rh35 Rh22 Rh26 Rh30 94.38(7)
Rh25 Rh22 Rh26 Rh30 51.58(5)
Rh23 Rh22 Rh26 Rh30 138.46(5)
C67 Rh22 Rh26 Rh29 -138(4)
C73 Rh22 Rh26 Rh29 175.0(7)
C61 Rh22 Rh26 Rh29 -88.3(5)
Rh21 Rh22 Rh26 Rh29 47.12(4)
Rh31 Rh22 Rh26 Rh29 133.36(6)
Rh30 Rh22 Rh26 Rh29 -50.47(5)
Rh35 Rh22 Rh26 Rh29 43.90(7)
Rh25 Rh22 Rh26 Rh29 1.10(5)
Rh23 Rh22 Rh26 Rh29 87.99(5)
C67 Rh22 Rh26 Rh27 132(4)
C73 Rh22 Rh26 Rh27 85.6(7)
C61 Rh22 Rh26 Rh27 -177.8(5)
Rh21 Rh22 Rh26 Rh27 -42.33(5)
Rh31 Rh22 Rh26 Rh27 43.91(5)
Rh30 Rh22 Rh26 Rh27 -139.92(6)
Rh35 Rh22 Rh26 Rh27 -45.54(8)
Rh25 Rh22 Rh26 Rh27 -88.35(5)
Rh23 Rh22 Rh26 Rh27 -1.46(5)
Rh26 Rh21 Rh27 C75 122.7(15)
Rh25 Rh21 Rh27 C75 -147.2(16)
Rh29 Rh21 Rh27 C75 -177.7(15)
Rh28 Rh21 Rh27 C75 -121.1(15)
Rh23 Rh21 Rh27 C75 -2.2(15)
Rh24 Rh21 Rh27 C75 -63.4(15)
Rh22 Rh21 Rh27 C75 61.3(15)
Rh31 Rh21 Rh27 C75 59.7(15)
Rh26 Rh21 Rh27 C56 -53.2(8)
Rh25 Rh21 Rh27 C56 36.8(10)
Rh29 Rh21 Rh27 C56 6.3(8)
Rh28 Rh21 Rh27 C56 62.9(8)
Rh23 Rh21 Rh27 C56 -178.1(8)
Rh24 Rh21 Rh27 C56 120.7(8)
Rh22 Rh21 Rh27 C56 -114.6(8)
Rh31 Rh21 Rh27 C56 -116.3(8)
Rh26 Rh21 Rh27 Rh31 63.04(5)
Rh25 Rh21 Rh27 Rh31 153.1(5)
Rh29 Rh21 Rh27 Rh31 122.62(6)
Rh28 Rh21 Rh27 Rh31 179.22(6)
Rh23 Rh21 Rh27 Rh31 -61.83(5)
Rh24 Rh21 Rh27 Rh31 -123.01(6)
Rh22 Rh21 Rh27 Rh31 1.70(6)
Rh26 Rh21 Rh27 Rh32 -178.12(6)
Rh25 Rh21 Rh27 Rh32 -88.1(5)
Rh29 Rh21 Rh27 Rh32 -118.55(6)
Rh28 Rh21 Rh27 Rh32 -61.94(5)
Rh23 Rh21 Rh27 Rh32 57.00(5)
Rh24 Rh21 Rh27 Rh32 -4.17(6)
Rh22 Rh21 Rh27 Rh32 120.53(6)
Rh31 Rh21 Rh27 Rh32 118.84(6)
Rh26 Rh21 Rh27 Rh34 -57.59(5)
Rh25 Rh21 Rh27 Rh34 32.5(5)
Rh29 Rh21 Rh27 Rh34 1.99(6)
Rh28 Rh21 Rh27 Rh34 58.59(5)
Rh23 Rh21 Rh27 Rh34 177.53(6)
Rh24 Rh21 Rh27 Rh34 116.36(6)
Rh22 Rh21 Rh27 Rh34 -118.94(6)
Rh31 Rh21 Rh27 Rh34 -120.63(6)
Rh26 Rh21 Rh27 Rh28 -116.18(5)
Rh25 Rh21 Rh27 Rh28 -26.1(5)
Rh29 Rh21 Rh27 Rh28 -56.60(5)
Rh23 Rh21 Rh27 Rh28 118.95(5)
Rh24 Rh21 Rh27 Rh28 57.77(5)
Rh22 Rh21 Rh27 Rh28 -177.52(7)
Rh31 Rh21 Rh27 Rh28 -179.22(6)
Rh25 Rh21 Rh27 Rh26 90.1(5)
Rh29 Rh21 Rh27 Rh26 59.58(5)
Rh28 Rh21 Rh27 Rh26 116.18(5)
Rh23 Rh21 Rh27 Rh26 -124.87(6)
Rh24 Rh21 Rh27 Rh26 173.95(7)
Rh22 Rh21 Rh27 Rh26 -61.34(6)
Rh31 Rh21 Rh27 Rh26 -63.04(5)
C69 Rh26 Rh27 C75 47.1(16)
C62 Rh26 Rh27 C75 -31(7)
Rh21 Rh26 Rh27 C75 -134.8(12)
Rh31 Rh26 Rh27 C75 -49.1(12)
Rh34 Rh26 Rh27 C75 126.5(12)
Rh30 Rh26 Rh27 C75 -137.9(12)
Rh29 Rh26 Rh27 C75 177.4(12)
Rh22 Rh26 Rh27 C75 -93.3(12)
C69 Rh26 Rh27 C56 -40.3(13)
C62 Rh26 Rh27 C56 -119(7)
Rh21 Rh26 Rh27 C56 137.8(7)
Rh31 Rh26 Rh27 C56 -136.6(7)
Rh34 Rh26 Rh27 C56 39.0(7)
Rh30 Rh26 Rh27 C56 134.7(7)
Rh29 Rh26 Rh27 C56 90.0(7)
Rh22 Rh26 Rh27 C56 179.3(7)
C69 Rh26 Rh27 Rh21 -178.1(11)
C62 Rh26 Rh27 Rh21 103(7)
Rh31 Rh26 Rh27 Rh21 85.63(6)
Rh34 Rh26 Rh27 Rh21 -98.75(6)
Rh30 Rh26 Rh27 Rh21 -3.09(7)
Rh29 Rh26 Rh27 Rh21 -47.79(4)
Rh22 Rh26 Rh27 Rh21 41.48(4)
C69 Rh26 Rh27 Rh31 96.3(11)
C62 Rh26 Rh27 Rh31 18(7)
Rh21 Rh26 Rh27 Rh31 -85.63(6)
Rh34 Rh26 Rh27 Rh31 175.62(7)
Rh30 Rh26 Rh27 Rh31 -88.72(8)
Rh29 Rh26 Rh27 Rh31 -133.42(6)
Rh22 Rh26 Rh27 Rh31 -44.15(5)
C69 Rh26 Rh27 Rh32 -175.8(11)
C62 Rh26 Rh27 Rh32 106(7)
Rh21 Rh26 Rh27 Rh32 2.28(7)
Rh31 Rh26 Rh27 Rh32 87.91(8)
Rh34 Rh26 Rh27 Rh32 -96.47(8)
Rh30 Rh26 Rh27 Rh32 -0.81(12)
Rh29 Rh26 Rh27 Rh32 -45.51(8)
Rh22 Rh26 Rh27 Rh32 43.76(8)
C69 Rh26 Rh27 Rh34 -79.4(11)
C62 Rh26 Rh27 Rh34 -158(7)
Rh21 Rh26 Rh27 Rh34 98.75(6)
Rh31 Rh26 Rh27 Rh34 -175.62(7)
Rh30 Rh26 Rh27 Rh34 95.66(8)
Rh29 Rh26 Rh27 Rh34 50.96(5)
Rh22 Rh26 Rh27 Rh34 140.23(6)
C69 Rh26 Rh27 Rh28 -130.1(11)
C62 Rh26 Rh27 Rh28 151(7)
Rh21 Rh26 Rh27 Rh28 48.00(5)
Rh31 Rh26 Rh27 Rh28 133.63(6)
Rh34 Rh26 Rh27 Rh28 -50.74(5)
Rh30 Rh26 Rh27 Rh28 44.92(8)
Rh29 Rh26 Rh27 Rh28 0.22(5)
Rh22 Rh26 Rh27 Rh28 89.48(5)
Rh26 Rh21 Rh28 C53 -120.6(9)
Rh25 Rh21 Rh28 C53 -5.1(9)
Rh27 Rh21 Rh28 C53 177.9(9)
Rh29 Rh21 Rh28 C53 -62.7(9)
Rh23 Rh21 Rh28 C53 111.8(9)
Rh24 Rh21 Rh28 C53 54.8(9)
Rh22 Rh21 Rh28 C53 -30.7(12)
Rh31 Rh21 Rh28 C53 178.7(9)
Rh26 Rh21 Rh28 C52 113.9(9)
Rh25 Rh21 Rh28 C52 -130.7(9)
Rh27 Rh21 Rh28 C52 52.4(9)
Rh29 Rh21 Rh28 C52 171.8(9)
Rh23 Rh21 Rh28 C52 -13.7(9)
Rh24 Rh21 Rh28 C52 -70.7(9)
Rh22 Rh21 Rh28 C52 -156.3(12)
Rh31 Rh21 Rh28 C52 53.2(9)
Rh26 Rh21 Rh28 C55 1.7(9)
Rh25 Rh21 Rh28 C55 117.2(9)
Rh27 Rh21 Rh28 C55 -59.8(9)
Rh29 Rh21 Rh28 C55 59.6(9)
Rh23 Rh21 Rh28 C55 -125.9(9)
Rh24 Rh21 Rh28 C55 177.1(9)
Rh22 Rh21 Rh28 C55 91.6(12)
Rh31 Rh21 Rh28 C55 -59.0(9)
Rh26 Rh21 Rh28 Rh34 2.22(6)
Rh25 Rh21 Rh28 Rh34 117.70(6)
Rh27 Rh21 Rh28 Rh34 -59.26(5)
Rh29 Rh21 Rh28 Rh34 60.12(5)
Rh23 Rh21 Rh28 Rh34 -125.40(6)
Rh24 Rh21 Rh28 Rh34 177.61(6)
Rh22 Rh21 Rh28 Rh34 92.1(7)
Rh31 Rh21 Rh28 Rh34 -58.46(7)
Rh26 Rh21 Rh28 Rh32 122.81(6)
Rh25 Rh21 Rh28 Rh32 -121.71(6)
Rh27 Rh21 Rh28 Rh32 61.34(5)
Rh29 Rh21 Rh28 Rh32 -179.29(6)
Rh23 Rh21 Rh28 Rh32 -4.80(6)
Rh24 Rh21 Rh28 Rh32 -61.79(5)
Rh22 Rh21 Rh28 Rh32 -147.3(7)
Rh31 Rh21 Rh28 Rh32 62.13(7)
Rh26 Rh21 Rh28 Rh33 -117.60(6)
Rh25 Rh21 Rh28 Rh33 -2.12(5)
Rh27 Rh21 Rh28 Rh33 -179.07(6)
Rh29 Rh21 Rh28 Rh33 -59.70(5)
Rh23 Rh21 Rh28 Rh33 114.79(6)
Rh24 Rh21 Rh28 Rh33 57.79(5)
Rh22 Rh21 Rh28 Rh33 -27.7(8)
Rh31 Rh21 Rh28 Rh33 -178.28(6)
Rh26 Rh21 Rh28 Rh29 -57.90(5)
Rh25 Rh21 Rh28 Rh29 57.58(5)
Rh27 Rh21 Rh28 Rh29 -119.37(5)
Rh23 Rh21 Rh28 Rh29 174.49(6)
Rh24 Rh21 Rh28 Rh29 117.50(5)
Rh22 Rh21 Rh28 Rh29 32.0(7)
Rh31 Rh21 Rh28 Rh29 -118.58(7)
Rh26 Rh21 Rh28 Rh27 61.47(5)
Rh25 Rh21 Rh28 Rh27 176.96(6)
Rh29 Rh21 Rh28 Rh27 119.37(5)
Rh23 Rh21 Rh28 Rh27 -66.14(6)
Rh24 Rh21 Rh28 Rh27 -123.13(6)
Rh22 Rh21 Rh28 Rh27 151.4(8)
Rh31 Rh21 Rh28 Rh27 0.80(6)
Rh26 Rh21 Rh28 Rh24 -175.40(6)
Rh25 Rh21 Rh28 Rh24 -59.91(5)
Rh27 Rh21 Rh28 Rh24 123.13(6)
Rh29 Rh21 Rh28 Rh24 -117.50(5)
Rh23 Rh21 Rh28 Rh24 56.99(5)
Rh22 Rh21 Rh28 Rh24 -85.5(7)
Rh31 Rh21 Rh28 Rh24 123.93(7)
C75 Rh27 Rh28 C53 -33(5)
C56 Rh27 Rh28 C53 59(5)
Rh21 Rh27 Rh28 C53 -169(5)
Rh31 Rh27 Rh28 C53 -170(5)
Rh32 Rh27 Rh28 C53 -78(5)
Rh34 Rh27 Rh28 C53 94(5)
Rh26 Rh27 Rh28 C53 144(5)
C75 Rh27 Rh28 C52 -0.6(14)
C56 Rh27 Rh28 C52 91.6(10)
Rh21 Rh27 Rh28 C52 -136.5(7)
Rh31 Rh27 Rh28 C52 -137.4(7)
Rh32 Rh27 Rh28 C52 -45.1(7)
Rh34 Rh27 Rh28 C52 126.4(7)
Rh26 Rh27 Rh28 C52 176.7(7)
C75 Rh27 Rh28 C55 -89.1(13)
C56 Rh27 Rh28 C55 3.1(9)
Rh21 Rh27 Rh28 C55 135.1(7)
Rh31 Rh27 Rh28 C55 134.2(7)
Rh32 Rh27 Rh28 C55 -133.6(7)
Rh34 Rh27 Rh28 C55 38.0(7)
Rh26 Rh27 Rh28 C55 88.3(7)
C75 Rh27 Rh28 Rh21 135.9(12)
C56 Rh27 Rh28 Rh21 -131.9(6)
Rh31 Rh27 Rh28 Rh21 -0.87(7)
Rh32 Rh27 Rh28 Rh21 91.39(6)
Rh34 Rh27 Rh28 Rh21 -97.06(5)
Rh26 Rh27 Rh28 Rh21 -46.78(4)
C75 Rh27 Rh28 Rh34 -127.1(12)
C56 Rh27 Rh28 Rh34 -34.9(6)
Rh21 Rh27 Rh28 Rh34 97.06(5)
Rh31 Rh27 Rh28 Rh34 96.19(8)
Rh32 Rh27 Rh28 Rh34 -171.55(6)
Rh26 Rh27 Rh28 Rh34 50.28(5)
C75 Rh27 Rh28 Rh32 44.5(12)
C56 Rh27 Rh28 Rh32 136.7(6)
Rh21 Rh27 Rh28 Rh32 -91.39(6)
Rh31 Rh27 Rh28 Rh32 -92.26(8)
Rh34 Rh27 Rh28 Rh32 171.55(6)
Rh26 Rh27 Rh28 Rh32 -138.17(6)
C75 Rh27 Rh28 Rh33 137.2(12)
C56 Rh27 Rh28 Rh33 -130.6(6)
Rh21 Rh27 Rh28 Rh33 1.29(8)
Rh31 Rh27 Rh28 Rh33 0.42(12)
Rh32 Rh27 Rh28 Rh33 92.68(9)
Rh34 Rh27 Rh28 Rh33 -95.77(8)
Rh26 Rh27 Rh28 Rh33 -45.49(9)
C75 Rh27 Rh28 Rh29 -177.6(12)
C56 Rh27 Rh28 Rh29 -85.4(6)
Rh21 Rh27 Rh28 Rh29 46.56(5)
Rh31 Rh27 Rh28 Rh29 45.70(8)
Rh32 Rh27 Rh28 Rh29 137.95(6)
Rh34 Rh27 Rh28 Rh29 -50.49(5)
Rh26 Rh27 Rh28 Rh29 -0.22(5)
C75 Rh27 Rh28 Rh24 92.5(12)
C56 Rh27 Rh28 Rh24 -175.3(6)
Rh21 Rh27 Rh28 Rh24 -43.39(5)
Rh31 Rh27 Rh28 Rh24 -44.25(8)
Rh32 Rh27 Rh28 Rh24 48.01(5)
Rh34 Rh27 Rh28 Rh24 -140.44(6)
Rh26 Rh27 Rh28 Rh24 -90.17(5)
C54 Rh24 Rh28 C53 -2.2(8)
C64 Rh24 Rh28 C53 156(5)
C51 Rh24 Rh28 C53 88.7(9)
Rh21 Rh24 Rh28 C53 -142.8(6)
Rh32 Rh24 Rh28 C53 125.7(6)
Rh33 Rh24 Rh28 C53 -42.6(6)
Rh35 Rh24 Rh28 C53 -139.4(6)
Rh25 Rh24 Rh28 C53 -95.4(6)
Rh23 Rh24 Rh28 C53 173.4(6)
C54 Rh24 Rh28 C52 -93.9(9)
C64 Rh24 Rh28 C52 64(5)
C51 Rh24 Rh28 C52 -2.9(10)
Rh21 Rh24 Rh28 C52 125.6(7)
Rh32 Rh24 Rh28 C52 34.1(7)
Rh33 Rh24 Rh28 C52 -134.2(7)
Rh35 Rh24 Rh28 C52 128.9(7)
Rh25 Rh24 Rh28 C52 173.0(7)
Rh23 Rh24 Rh28 C52 81.8(7)
C54 Rh24 Rh28 C55 45(16)
C64 Rh24 Rh28 C55 -157(16)
C51 Rh24 Rh28 C55 136(16)
Rh21 Rh24 Rh28 C55 -96(16)
Rh32 Rh24 Rh28 C55 173(16)
Rh33 Rh24 Rh28 C55 5(16)
Rh35 Rh24 Rh28 C55 -92(16)
Rh25 Rh24 Rh28 C55 -48(16)
Rh23 Rh24 Rh28 C55 -139(16)
C54 Rh24 Rh28 Rh21 140.5(6)
C64 Rh24 Rh28 Rh21 -62(5)
C51 Rh24 Rh28 Rh21 -128.6(7)
Rh32 Rh24 Rh28 Rh21 -91.53(6)
Rh33 Rh24 Rh28 Rh21 100.18(5)
Rh35 Rh24 Rh28 Rh21 3.33(7)
Rh25 Rh24 Rh28 Rh21 47.38(4)
Rh23 Rh24 Rh28 Rh21 -43.82(5)
C54 Rh24 Rh28 Rh34 137.4(6)
C64 Rh24 Rh28 Rh34 -65(5)
C51 Rh24 Rh28 Rh34 -131.7(7)
Rh21 Rh24 Rh28 Rh34 -3.16(7)
Rh32 Rh24 Rh28 Rh34 -94.69(8)
Rh33 Rh24 Rh28 Rh34 97.02(8)
Rh35 Rh24 Rh28 Rh34 0.17(12)
Rh25 Rh24 Rh28 Rh34 44.22(8)
Rh23 Rh24 Rh28 Rh34 -46.99(9)
C54 Rh24 Rh28 Rh32 -128.0(6)
C64 Rh24 Rh28 Rh32 30(5)
C51 Rh24 Rh28 Rh32 -37.0(7)
Rh21 Rh24 Rh28 Rh32 91.53(6)
Rh33 Rh24 Rh28 Rh32 -168.29(6)
Rh35 Rh24 Rh28 Rh32 94.86(8)
Rh25 Rh24 Rh28 Rh32 138.91(6)
Rh23 Rh24 Rh28 Rh32 47.71(5)
C54 Rh24 Rh28 Rh33 40.3(6)
C64 Rh24 Rh28 Rh33 -162(5)
C51 Rh24 Rh28 Rh33 131.3(7)
Rh21 Rh24 Rh28 Rh33 -100.18(5)
Rh32 Rh24 Rh28 Rh33 168.29(6)
Rh35 Rh24 Rh28 Rh33 -96.85(8)
Rh25 Rh24 Rh28 Rh33 -52.80(4)
Rh23 Rh24 Rh28 Rh33 -144.01(6)
C54 Rh24 Rh28 Rh29 92.9(6)
C64 Rh24 Rh28 Rh29 -109(5)
C51 Rh24 Rh28 Rh29 -176.2(7)
Rh21 Rh24 Rh28 Rh29 -47.64(4)
Rh32 Rh24 Rh28 Rh29 -139.16(6)
Rh33 Rh24 Rh28 Rh29 52.55(5)
Rh35 Rh24 Rh28 Rh29 -44.30(8)
Rh25 Rh24 Rh28 Rh29 -0.25(5)
Rh23 Rh24 Rh28 Rh29 -91.46(5)
C54 Rh24 Rh28 Rh27 -175.7(6)
C64 Rh24 Rh28 Rh27 -18(5)
C51 Rh24 Rh28 Rh27 -84.8(7)
Rh21 Rh24 Rh28 Rh27 43.80(5)
Rh32 Rh24 Rh28 Rh27 -47.73(5)
Rh33 Rh24 Rh28 Rh27 143.98(6)
Rh35 Rh24 Rh28 Rh27 47.13(8)
Rh25 Rh24 Rh28 Rh27 91.18(5)
Rh23 Rh24 Rh28 Rh27 -0.02(5)
Rh26 Rh21 Rh29 C71 0.8(12)
Rh25 Rh21 Rh29 C71 123.4(12)
Rh27 Rh21 Rh29 C71 -60.3(12)
Rh28 Rh21 Rh29 C71 -117.8(12)
Rh23 Rh21 Rh29 C71 172.3(13)
Rh24 Rh21 Rh29 C71 -178.2(12)
Rh22 Rh21 Rh29 C71 64.8(12)
Rh31 Rh21 Rh29 C71 -0.1(12)
Rh26 Rh21 Rh29 C57 179.2(9)
Rh25 Rh21 Rh29 C57 -58.2(9)
Rh27 Rh21 Rh29 C57 118.2(9)
Rh28 Rh21 Rh29 C57 60.6(9)
Rh23 Rh21 Rh29 C57 -9.3(11)
Rh24 Rh21 Rh29 C57 0.3(9)
Rh22 Rh21 Rh29 C57 -116.8(9)
Rh31 Rh21 Rh29 C57 178.3(9)
Rh26 Rh21 Rh29 Rh34 59.07(5)
Rh25 Rh21 Rh29 Rh34 -178.34(5)
Rh27 Rh21 Rh29 Rh34 -1.99(6)
Rh28 Rh21 Rh29 Rh34 -59.52(5)
Rh23 Rh21 Rh29 Rh34 -129.5(6)
Rh24 Rh21 Rh29 Rh34 -119.90(6)
Rh22 Rh21 Rh29 Rh34 123.09(6)
Rh31 Rh21 Rh29 Rh34 58.17(7)
Rh26 Rh21 Rh29 Rh30 -60.59(5)
Rh25 Rh21 Rh29 Rh30 62.00(5)
Rh27 Rh21 Rh29 Rh30 -121.64(6)
Rh28 Rh21 Rh29 Rh30 -179.17(5)
Rh23 Rh21 Rh29 Rh30 110.9(6)
Rh24 Rh21 Rh29 Rh30 120.45(6)
Rh22 Rh21 Rh29 Rh30 3.44(6)
Rh31 Rh21 Rh29 Rh30 -61.49(7)
Rh26 Rh21 Rh29 Rh33 177.86(5)
Rh25 Rh21 Rh29 Rh33 -59.55(4)
Rh27 Rh21 Rh29 Rh33 116.80(6)
Rh28 Rh21 Rh29 Rh33 59.27(5)
Rh23 Rh21 Rh29 Rh33 -10.7(6)
Rh24 Rh21 Rh29 Rh33 -1.11(5)
Rh22 Rh21 Rh29 Rh33 -118.12(6)
Rh31 Rh21 Rh29 Rh33 176.96(6)
Rh26 Rh21 Rh29 Rh28 118.59(5)
Rh25 Rh21 Rh29 Rh28 -118.83(5)
Rh27 Rh21 Rh29 Rh28 57.53(5)
Rh23 Rh21 Rh29 Rh28 -70.0(6)
Rh24 Rh21 Rh29 Rh28 -60.38(5)
Rh22 Rh21 Rh29 Rh28 -177.39(6)
Rh31 Rh21 Rh29 Rh28 117.69(7)
Rh26 Rh21 Rh29 Rh25 -122.59(5)
Rh27 Rh21 Rh29 Rh25 176.36(6)
Rh28 Rh21 Rh29 Rh25 118.83(5)
Rh23 Rh21 Rh29 Rh25 48.9(6)
Rh24 Rh21 Rh29 Rh25 58.45(5)
Rh22 Rh21 Rh29 Rh25 -58.57(5)
Rh31 Rh21 Rh29 Rh25 -123.49(7)
Rh25 Rh21 Rh29 Rh26 122.59(5)
Rh27 Rh21 Rh29 Rh26 -61.06(5)
Rh28 Rh21 Rh29 Rh26 -118.59(5)
Rh23 Rh21 Rh29 Rh26 171.4(6)
Rh24 Rh21 Rh29 Rh26 -178.97(6)
Rh22 Rh21 Rh29 Rh26 64.02(5)
Rh31 Rh21 Rh29 Rh26 -0.90(6)
C53 Rh28 Rh29 C71 -93.9(12)
C52 Rh28 Rh29 C71 58(5)
C55 Rh28 Rh29 C71 -7.7(12)
Rh21 Rh28 Rh29 C71 127.4(10)
Rh34 Rh28 Rh29 C71 31.4(10)
Rh32 Rh28 Rh29 C71 128.3(10)
Rh33 Rh28 Rh29 C71 -134.5(10)
Rh27 Rh28 Rh29 C71 81.4(10)
Rh24 Rh28 Rh29 C71 174.0(10)
C53 Rh28 Rh29 C57 1.7(9)
C52 Rh28 Rh29 C57 153(5)
C55 Rh28 Rh29 C57 87.8(9)
Rh21 Rh28 Rh29 C57 -137.0(6)
Rh34 Rh28 Rh29 C57 126.9(6)
Rh32 Rh28 Rh29 C57 -136.1(6)
Rh33 Rh28 Rh29 C57 -38.9(6)
Rh27 Rh28 Rh29 C57 177.0(6)
Rh24 Rh28 Rh29 C57 -90.4(6)
C53 Rh28 Rh29 Rh21 138.7(6)
C52 Rh28 Rh29 Rh21 -70(5)
C55 Rh28 Rh29 Rh21 -135.2(7)
Rh34 Rh28 Rh29 Rh21 -96.06(6)
Rh32 Rh28 Rh29 Rh21 0.88(7)
Rh33 Rh28 Rh29 Rh21 98.12(5)
Rh27 Rh28 Rh29 Rh21 -46.03(5)
Rh24 Rh28 Rh29 Rh21 46.62(4)
C53 Rh28 Rh29 Rh34 -125.3(6)
C52 Rh28 Rh29 Rh34 26(5)
C55 Rh28 Rh29 Rh34 -39.1(7)
Rh21 Rh28 Rh29 Rh34 96.06(6)
Rh32 Rh28 Rh29 Rh34 96.94(8)
Rh33 Rh28 Rh29 Rh34 -165.83(6)
Rh27 Rh28 Rh29 Rh34 50.03(5)
Rh24 Rh28 Rh29 Rh34 142.68(6)
C53 Rh28 Rh29 Rh30 139.8(6)
C52 Rh28 Rh29 Rh30 -69(5)
C55 Rh28 Rh29 Rh30 -134.1(7)
Rh21 Rh28 Rh29 Rh30 1.07(7)
Rh34 Rh28 Rh29 Rh30 -94.98(8)
Rh32 Rh28 Rh29 Rh30 1.96(12)
Rh33 Rh28 Rh29 Rh30 99.19(8)
Rh27 Rh28 Rh29 Rh30 -44.96(8)
Rh24 Rh28 Rh29 Rh30 47.70(8)
C53 Rh28 Rh29 Rh33 40.6(6)
C52 Rh28 Rh29 Rh33 -168(5)
C55 Rh28 Rh29 Rh33 126.7(7)
Rh21 Rh28 Rh29 Rh33 -98.12(5)
Rh34 Rh28 Rh29 Rh33 165.83(6)
Rh32 Rh28 Rh29 Rh33 -97.23(8)
Rh27 Rh28 Rh29 Rh33 -144.15(6)
Rh24 Rh28 Rh29 Rh33 -51.49(4)
C53 Rh28 Rh29 Rh25 92.3(6)
C52 Rh28 Rh29 Rh25 -116(5)
C55 Rh28 Rh29 Rh25 178.5(7)
Rh21 Rh28 Rh29 Rh25 -46.37(4)
Rh34 Rh28 Rh29 Rh25 -142.43(6)
Rh32 Rh28 Rh29 Rh25 -45.49(8)
Rh33 Rh28 Rh29 Rh25 51.75(4)
Rh27 Rh28 Rh29 Rh25 -92.40(5)
Rh24 Rh28 Rh29 Rh25 0.25(5)
C53 Rh28 Rh29 Rh26 -175.1(6)
C52 Rh28 Rh29 Rh26 -24(5)
C55 Rh28 Rh29 Rh26 -88.9(7)
Rh21 Rh28 Rh29 Rh26 46.26(4)
Rh34 Rh28 Rh29 Rh26 -49.80(5)
Rh32 Rh28 Rh29 Rh26 47.14(8)
Rh33 Rh28 Rh29 Rh26 144.37(5)
Rh27 Rh28 Rh29 Rh26 0.22(5)
Rh24 Rh28 Rh29 Rh26 92.88(5)
C60 Rh25 Rh29 C71 7.0(12)
C58 Rh25 Rh29 C71 96.2(12)
C59 Rh25 Rh29 C71 103(36)
Rh21 Rh25 Rh29 C71 -126.3(11)
Rh30 Rh25 Rh29 C71 -33.3(11)
Rh33 Rh25 Rh29 C71 135.2(11)
Rh35 Rh25 Rh29 C71 -127.3(11)
Rh24 Rh25 Rh29 C71 -173.6(11)
Rh22 Rh25 Rh29 C71 -81.2(11)
C60 Rh25 Rh29 C57 -88.3(9)
C58 Rh25 Rh29 C57 0.9(9)
C59 Rh25 Rh29 C57 8(36)
Rh21 Rh25 Rh29 C57 138.3(7)
Rh30 Rh25 Rh29 C57 -128.6(7)
Rh33 Rh25 Rh29 C57 39.9(7)
Rh35 Rh25 Rh29 C57 137.3(7)
Rh24 Rh25 Rh29 C57 91.1(7)
Rh22 Rh25 Rh29 C57 -176.5(7)
C60 Rh25 Rh29 Rh21 133.3(6)
C58 Rh25 Rh29 Rh21 -137.5(5)
C59 Rh25 Rh29 Rh21 -131(36)
Rh30 Rh25 Rh29 Rh21 93.02(5)
Rh33 Rh25 Rh29 Rh21 -98.48(5)
Rh35 Rh25 Rh29 Rh21 -1.00(7)
Rh24 Rh25 Rh29 Rh21 -47.27(4)
Rh22 Rh25 Rh29 Rh21 45.13(4)
C60 Rh25 Rh29 Rh34 135.5(6)
C58 Rh25 Rh29 Rh34 -135.3(5)
C59 Rh25 Rh29 Rh34 -128(35)
Rh21 Rh25 Rh29 Rh34 2.21(7)
Rh30 Rh25 Rh29 Rh34 95.23(8)
Rh33 Rh25 Rh29 Rh34 -96.27(8)
Rh35 Rh25 Rh29 Rh34 1.21(12)
Rh24 Rh25 Rh29 Rh34 -45.06(8)
Rh22 Rh25 Rh29 Rh34 47.34(8)
C60 Rh25 Rh29 Rh30 40.3(6)
C58 Rh25 Rh29 Rh30 129.5(5)
C59 Rh25 Rh29 Rh30 136(36)
Rh21 Rh25 Rh29 Rh30 -93.02(5)
Rh33 Rh25 Rh29 Rh30 168.50(6)
Rh35 Rh25 Rh29 Rh30 -94.02(8)
Rh24 Rh25 Rh29 Rh30 -140.29(5)
Rh22 Rh25 Rh29 Rh30 -47.89(5)
C60 Rh25 Rh29 Rh33 -128.2(6)
C58 Rh25 Rh29 Rh33 -39.0(5)
C59 Rh25 Rh29 Rh33 -32(36)
Rh21 Rh25 Rh29 Rh33 98.48(5)
Rh30 Rh25 Rh29 Rh33 -168.50(6)
Rh35 Rh25 Rh29 Rh33 97.48(8)
Rh24 Rh25 Rh29 Rh33 51.21(4)
Rh22 Rh25 Rh29 Rh33 143.61(5)
C60 Rh25 Rh29 Rh28 -179.7(6)
C58 Rh25 Rh29 Rh28 -90.5(5)
C59 Rh25 Rh29 Rh28 -83(36)
Rh21 Rh25 Rh29 Rh28 47.01(4)
Rh30 Rh25 Rh29 Rh28 140.03(6)
Rh33 Rh25 Rh29 Rh28 -51.47(5)
Rh35 Rh25 Rh29 Rh28 46.01(8)
Rh24 Rh25 Rh29 Rh28 -0.26(5)
Rh22 Rh25 Rh29 Rh28 92.14(5)
C60 Rh25 Rh29 Rh26 89.4(6)
C58 Rh25 Rh29 Rh26 178.6(5)
C59 Rh25 Rh29 Rh26 -174(100)
Rh21 Rh25 Rh29 Rh26 -43.93(4)
Rh30 Rh25 Rh29 Rh26 49.09(5)
Rh33 Rh25 Rh29 Rh26 -142.41(5)
Rh35 Rh25 Rh29 Rh26 -44.93(8)
Rh24 Rh25 Rh29 Rh26 -91.20(5)
Rh22 Rh25 Rh29 Rh26 1.20(5)
C69 Rh26 Rh29 C71 -42.2(13)
C62 Rh26 Rh29 C71 50.1(11)
Rh21 Rh26 Rh29 C71 -179.5(8)
Rh31 Rh26 Rh29 C71 -178.5(8)
Rh34 Rh26 Rh29 C71 -82.3(8)
Rh30 Rh26 Rh29 C71 86.5(8)
Rh27 Rh26 Rh29 C71 -132.5(8)
Rh22 Rh26 Rh29 C71 135.2(8)
C69 Rh26 Rh29 C57 -34(10)
C62 Rh26 Rh29 C57 58(10)
Rh21 Rh26 Rh29 C57 -171(10)
Rh31 Rh26 Rh29 C57 -170(10)
Rh34 Rh26 Rh29 C57 -74(10)
Rh30 Rh26 Rh29 C57 95(10)
Rh27 Rh26 Rh29 C57 -124(10)
Rh22 Rh26 Rh29 C57 144(10)
C69 Rh26 Rh29 Rh21 137.2(10)
C62 Rh26 Rh29 Rh21 -130.4(7)
Rh31 Rh26 Rh29 Rh21 0.97(6)
Rh34 Rh26 Rh29 Rh21 97.11(5)
Rh30 Rh26 Rh29 Rh21 -94.08(5)
Rh27 Rh26 Rh29 Rh21 46.92(4)
Rh22 Rh26 Rh29 Rh21 -45.30(4)
C69 Rh26 Rh29 Rh34 40.1(10)
C62 Rh26 Rh29 Rh34 132.5(7)
Rh21 Rh26 Rh29 Rh34 -97.11(5)
Rh31 Rh26 Rh29 Rh34 -96.15(7)
Rh30 Rh26 Rh29 Rh34 168.81(6)
Rh27 Rh26 Rh29 Rh34 -50.19(5)
Rh22 Rh26 Rh29 Rh34 -142.41(6)
C69 Rh26 Rh29 Rh30 -128.7(10)
C62 Rh26 Rh29 Rh30 -36.3(7)
Rh21 Rh26 Rh29 Rh30 94.08(5)
Rh31 Rh26 Rh29 Rh30 95.05(7)
Rh34 Rh26 Rh29 Rh30 -168.81(6)
Rh27 Rh26 Rh29 Rh30 141.00(6)
Rh22 Rh26 Rh29 Rh30 48.78(5)
C69 Rh26 Rh29 Rh33 134.3(10)
C62 Rh26 Rh29 Rh33 -133.3(7)
Rh21 Rh26 Rh29 Rh33 -2.95(7)
Rh31 Rh26 Rh29 Rh33 -1.98(11)
Rh34 Rh26 Rh29 Rh33 94.16(8)
Rh30 Rh26 Rh29 Rh33 -97.03(8)
Rh27 Rh26 Rh29 Rh33 43.97(8)
Rh22 Rh26 Rh29 Rh33 -48.25(8)
C69 Rh26 Rh29 Rh28 90.1(10)
C62 Rh26 Rh29 Rh28 -177.5(7)
Rh21 Rh26 Rh29 Rh28 -47.14(4)
Rh31 Rh26 Rh29 Rh28 -46.17(7)
Rh34 Rh26 Rh29 Rh28 49.97(5)
Rh30 Rh26 Rh29 Rh28 -141.22(6)
Rh27 Rh26 Rh29 Rh28 -0.22(5)
Rh22 Rh26 Rh29 Rh28 -92.44(5)
C69 Rh26 Rh29 Rh25 -178.6(10)
C62 Rh26 Rh29 Rh25 -86.2(7)
Rh21 Rh26 Rh29 Rh25 44.16(4)
Rh31 Rh26 Rh29 Rh25 45.13(7)
Rh34 Rh26 Rh29 Rh25 141.27(6)
Rh30 Rh26 Rh29 Rh25 -49.92(5)
Rh27 Rh26 Rh29 Rh25 91.08(5)
Rh22 Rh26 Rh29 Rh25 -1.14(5)
C69 Rh26 Rh30 C72 18.4(18)
C62 Rh26 Rh30 C72 32.7(13)
Rh21 Rh26 Rh30 C72 -156.7(8)
Rh31 Rh26 Rh30 C72 144.3(8)
Rh34 Rh26 Rh30 C72 -87.5(8)
Rh29 Rh26 Rh30 C72 -97.9(8)
Rh27 Rh26 Rh30 C72 -154.1(8)
Rh22 Rh26 Rh30 C72 147.7(8)
C69 Rh26 Rh30 C61 -90.6(17)
C62 Rh26 Rh30 C61 -76.2(11)
Rh21 Rh26 Rh30 C61 94.3(6)
Rh31 Rh26 Rh30 C61 35.4(6)
Rh34 Rh26 Rh30 C61 163.6(6)
Rh29 Rh26 Rh30 C61 153.1(6)
Rh27 Rh26 Rh30 C61 96.9(6)
Rh22 Rh26 Rh30 C61 38.8(6)
C69 Rh26 Rh30 C62 -14.4(19)
Rh21 Rh26 Rh30 C62 170.5(10)
Rh31 Rh26 Rh30 C62 111.6(10)
Rh34 Rh26 Rh30 C62 -120.2(10)
Rh29 Rh26 Rh30 C62 -130.7(10)
Rh27 Rh26 Rh30 C62 173.1(10)
Rh22 Rh26 Rh30 C62 115.0(10)
C69 Rh26 Rh30 C60 169.0(19)
C62 Rh26 Rh30 C60 -176.7(14)
Rh21 Rh26 Rh30 C60 -6.1(10)
Rh31 Rh26 Rh30 C60 -65.0(10)
Rh34 Rh26 Rh30 C60 63.1(10)
Rh29 Rh26 Rh30 C60 52.7(10)
Rh27 Rh26 Rh30 C60 -3.5(10)
Rh22 Rh26 Rh30 C60 -61.7(10)
C69 Rh26 Rh30 Rh29 116.3(16)
C62 Rh26 Rh30 Rh29 130.7(10)
Rh21 Rh26 Rh30 Rh29 -58.80(4)
Rh31 Rh26 Rh30 Rh29 -117.73(6)
Rh34 Rh26 Rh30 Rh29 10.43(6)
Rh27 Rh26 Rh30 Rh29 -56.19(7)
Rh22 Rh26 Rh30 Rh29 -114.34(5)
C69 Rh26 Rh30 Rh25 170.9(16)
C62 Rh26 Rh30 Rh25 -174.7(10)
Rh21 Rh26 Rh30 Rh25 -4.18(5)
Rh31 Rh26 Rh30 Rh25 -63.10(7)
Rh34 Rh26 Rh30 Rh25 65.05(7)
Rh29 Rh26 Rh30 Rh25 54.62(5)
Rh27 Rh26 Rh30 Rh25 -1.56(9)
Rh22 Rh26 Rh30 Rh25 -59.72(5)
C69 Rh26 Rh30 Rh22 -129.4(16)
C62 Rh26 Rh30 Rh22 -115.0(10)
Rh21 Rh26 Rh30 Rh22 55.54(4)
Rh31 Rh26 Rh30 Rh22 -3.39(6)
Rh34 Rh26 Rh30 Rh22 124.77(6)
Rh29 Rh26 Rh30 Rh22 114.34(5)
Rh27 Rh26 Rh30 Rh22 58.15(8)
C71 Rh29 Rh30 C72 34.8(11)
C57 Rh29 Rh30 C72 -54.8(11)
Rh21 Rh29 Rh30 C72 178.6(8)
Rh34 Rh29 Rh30 C72 110.2(8)
Rh33 Rh29 Rh30 C72 -111.8(8)
Rh28 Rh29 Rh30 C72 177.7(8)
Rh25 Rh29 Rh30 C72 -122.8(8)
Rh26 Rh29 Rh30 C72 120.6(8)
C71 Rh29 Rh30 C61 -144.7(14)
C57 Rh29 Rh30 C61 125.7(13)
Rh21 Rh29 Rh30 C61 -0.9(11)
Rh34 Rh29 Rh30 C61 -69.3(11)
Rh33 Rh29 Rh30 C61 68.7(11)
Rh28 Rh29 Rh30 C61 -1.8(11)
Rh25 Rh29 Rh30 C61 57.7(11)
Rh26 Rh29 Rh30 C61 -58.9(11)
C71 Rh29 Rh30 C62 -53.9(10)
C57 Rh29 Rh30 C62 -143.5(9)
Rh21 Rh29 Rh30 C62 90.0(6)
Rh34 Rh29 Rh30 C62 21.6(6)
Rh33 Rh29 Rh30 C62 159.5(6)
Rh28 Rh29 Rh30 C62 89.0(6)
Rh25 Rh29 Rh30 C62 148.5(6)
Rh26 Rh29 Rh30 C62 31.9(6)
C71 Rh29 Rh30 C60 122.2(10)
C57 Rh29 Rh30 C60 32.7(9)
Rh21 Rh29 Rh30 C60 -93.9(6)
Rh34 Rh29 Rh30 C60 -162.3(6)
Rh33 Rh29 Rh30 C60 -24.3(6)
Rh28 Rh29 Rh30 C60 -94.8(6)
Rh25 Rh29 Rh30 C60 -35.4(6)
Rh26 Rh29 Rh30 C60 -152.0(6)
C71 Rh29 Rh30 Rh26 -85.8(8)
C57 Rh29 Rh30 Rh26 -175.4(7)
Rh21 Rh29 Rh30 Rh26 58.06(4)
Rh34 Rh29 Rh30 Rh26 -10.34(6)
Rh33 Rh29 Rh30 Rh26 127.63(6)
Rh28 Rh29 Rh30 Rh26 57.14(8)
Rh25 Rh29 Rh30 Rh26 116.61(5)
C71 Rh29 Rh30 Rh25 157.6(8)
C57 Rh29 Rh30 Rh25 68.0(7)
Rh21 Rh29 Rh30 Rh25 -58.55(4)
Rh34 Rh29 Rh30 Rh25 -126.96(6)
Rh33 Rh29 Rh30 Rh25 11.02(6)
Rh28 Rh29 Rh30 Rh25 -59.47(7)
Rh26 Rh29 Rh30 Rh25 -116.61(5)
C71 Rh29 Rh30 Rh22 -147.1(8)
C57 Rh29 Rh30 Rh22 123.4(7)
Rh21 Rh29 Rh30 Rh22 -3.17(5)
Rh34 Rh29 Rh30 Rh22 -71.57(7)
Rh33 Rh29 Rh30 Rh22 66.40(7)
Rh28 Rh29 Rh30 Rh22 -4.09(9)
Rh25 Rh29 Rh30 Rh22 55.38(5)
Rh26 Rh29 Rh30 Rh22 -61.23(5)
C60 Rh25 Rh30 C72 -26.6(13)
C58 Rh25 Rh30 C72 30.4(11)
C59 Rh25 Rh30 C72 -82.4(11)
Rh21 Rh25 Rh30 C72 155.9(9)
Rh33 Rh25 Rh30 C72 85.9(9)
Rh35 Rh25 Rh30 C72 -136.7(9)
Rh29 Rh25 Rh30 C72 96.7(9)
Rh24 Rh25 Rh30 C72 154.6(9)
Rh22 Rh25 Rh30 C72 -145.3(9)
C60 Rh25 Rh30 C61 83.2(10)
C58 Rh25 Rh30 C61 140.2(8)
C59 Rh25 Rh30 C61 27.5(9)
Rh21 Rh25 Rh30 C61 -94.2(6)
Rh33 Rh25 Rh30 C61 -164.2(6)
Rh35 Rh25 Rh30 C61 -26.9(6)
Rh29 Rh25 Rh30 C61 -153.5(6)
Rh24 Rh25 Rh30 C61 -95.6(6)
Rh22 Rh25 Rh30 C61 -35.4(6)
C60 Rh25 Rh30 C62 175.5(15)
C58 Rh25 Rh30 C62 -127.5(13)
C59 Rh25 Rh30 C62 119.7(13)
Rh21 Rh25 Rh30 C62 -2.0(12)
Rh33 Rh25 Rh30 C62 -72.0(12)
Rh35 Rh25 Rh30 C62 65.4(12)
Rh29 Rh25 Rh30 C62 -61.3(11)
Rh24 Rh25 Rh30 C62 -3.3(12)
Rh22 Rh25 Rh30 C62 56.8(12)
C58 Rh25 Rh30 C60 57.0(11)
C59 Rh25 Rh30 C60 -55.8(11)
Rh21 Rh25 Rh30 C60 -177.5(9)
Rh33 Rh25 Rh30 C60 112.5(9)
Rh35 Rh25 Rh30 C60 -110.1(9)
Rh29 Rh25 Rh30 C60 123.3(9)
Rh24 Rh25 Rh30 C60 -178.8(9)
Rh22 Rh25 Rh30 C60 -118.7(9)
C60 Rh25 Rh30 Rh26 -178.3(9)
C58 Rh25 Rh30 Rh26 -121.3(6)
C59 Rh25 Rh30 Rh26 125.9(7)
Rh21 Rh25 Rh30 Rh26 4.17(5)
Rh33 Rh25 Rh30 Rh26 -65.83(7)
Rh35 Rh25 Rh30 Rh26 71.54(7)
Rh29 Rh25 Rh30 Rh26 -55.07(5)
Rh24 Rh25 Rh30 Rh26 2.86(9)
Rh22 Rh25 Rh30 Rh26 62.98(5)
C60 Rh25 Rh30 Rh29 -123.3(9)
C58 Rh25 Rh30 Rh29 -66.3(6)
C59 Rh25 Rh30 Rh29 -179.0(7)
Rh21 Rh25 Rh30 Rh29 59.25(4)
Rh33 Rh25 Rh30 Rh29 -10.75(5)
Rh35 Rh25 Rh30 Rh29 126.61(6)
Rh24 Rh25 Rh30 Rh29 57.93(7)
Rh22 Rh25 Rh30 Rh29 118.06(5)
C60 Rh25 Rh30 Rh22 118.7(9)
C58 Rh25 Rh30 Rh22 175.7(6)
C59 Rh25 Rh30 Rh22 62.9(7)
Rh21 Rh25 Rh30 Rh22 -58.81(4)
Rh33 Rh25 Rh30 Rh22 -128.81(6)
Rh35 Rh25 Rh30 Rh22 8.55(6)
Rh29 Rh25 Rh30 Rh22 -118.06(5)
Rh24 Rh25 Rh30 Rh22 -60.13(7)
C67 Rh22 Rh30 C72 37.9(17)
C73 Rh22 Rh30 C72 -73.2(16)
C61 Rh22 Rh30 C72 -4.8(16)
Rh21 Rh22 Rh30 C72 180.0(14)
Rh31 Rh22 Rh30 C72 -122.8(14)
Rh35 Rh22 Rh30 C72 114.2(14)
Rh25 Rh22 Rh30 C72 122.8(14)
Rh23 Rh22 Rh30 C72 177.9(14)
Rh26 Rh22 Rh30 C72 -125.9(14)
C67 Rh22 Rh30 C61 42.7(13)
C73 Rh22 Rh30 C61 -68.4(11)
Rh21 Rh22 Rh30 C61 -175.2(8)
Rh31 Rh22 Rh30 C61 -117.9(8)
Rh35 Rh22 Rh30 C61 119.1(8)
Rh25 Rh22 Rh30 C61 127.6(8)
Rh23 Rh22 Rh30 C61 -177.3(8)
Rh26 Rh22 Rh30 C61 -121.1(8)
C67 Rh22 Rh30 C62 124.9(11)
C73 Rh22 Rh30 C62 13.8(9)
C61 Rh22 Rh30 C62 82.2(10)
Rh21 Rh22 Rh30 C62 -93.0(6)
Rh31 Rh22 Rh30 C62 -35.8(6)
Rh35 Rh22 Rh30 C62 -158.8(6)
Rh25 Rh22 Rh30 C62 -150.2(6)
Rh23 Rh22 Rh30 C62 -95.1(6)
Rh26 Rh22 Rh30 C62 -38.9(6)
C67 Rh22 Rh30 C60 -47.5(11)
C73 Rh22 Rh30 C60 -158.6(9)
C61 Rh22 Rh30 C60 -90.2(10)
Rh21 Rh22 Rh30 C60 94.6(5)
Rh31 Rh22 Rh30 C60 151.9(5)
Rh35 Rh22 Rh30 C60 28.9(5)
Rh25 Rh22 Rh30 C60 37.4(5)
Rh23 Rh22 Rh30 C60 92.5(5)
Rh26 Rh22 Rh30 C60 148.7(5)
C67 Rh22 Rh30 Rh26 163.8(10)
C73 Rh22 Rh30 Rh26 52.8(7)
C61 Rh22 Rh30 Rh26 121.1(8)
Rh21 Rh22 Rh30 Rh26 -54.08(4)
Rh31 Rh22 Rh30 Rh26 3.18(5)
Rh35 Rh22 Rh30 Rh26 -119.81(6)
Rh25 Rh22 Rh30 Rh26 -111.29(5)
Rh23 Rh22 Rh30 Rh26 -56.16(7)
C67 Rh22 Rh30 Rh29 -139.0(10)
C73 Rh22 Rh30 Rh29 110.0(7)
C61 Rh22 Rh30 Rh29 178.3(8)
Rh21 Rh22 Rh30 Rh29 3.13(5)
Rh31 Rh22 Rh30 Rh29 60.40(7)
Rh35 Rh22 Rh30 Rh29 -62.59(7)
Rh25 Rh22 Rh30 Rh29 -54.08(5)
Rh23 Rh22 Rh30 Rh29 1.05(8)
Rh26 Rh22 Rh30 Rh29 57.22(5)
C67 Rh22 Rh30 Rh25 -84.9(10)
C73 Rh22 Rh30 Rh25 164.1(7)
C61 Rh22 Rh30 Rh25 -127.6(8)
Rh21 Rh22 Rh30 Rh25 57.21(4)
Rh31 Rh22 Rh30 Rh25 114.48(6)
Rh35 Rh22 Rh30 Rh25 -8.52(6)
Rh23 Rh22 Rh30 Rh25 55.13(7)
Rh26 Rh22 Rh30 Rh25 111.29(5)
C75 Rh27 Rh31 C68 46.8(13)
C56 Rh27 Rh31 C68 -46.9(13)
Rh21 Rh27 Rh31 C68 -163.0(10)
Rh32 Rh27 Rh31 C68 134.4(10)
Rh34 Rh27 Rh31 C68 -98.1(10)
Rh28 Rh27 Rh31 C68 -162.3(10)
Rh26 Rh27 Rh31 C68 -102.0(10)
C75 Rh27 Rh31 C74 -50.2(11)
C56 Rh27 Rh31 C74 -143.9(10)
Rh21 Rh27 Rh31 C74 99.9(7)
Rh32 Rh27 Rh31 C74 37.3(7)
Rh34 Rh27 Rh31 C74 164.9(7)
Rh28 Rh27 Rh31 C74 100.7(7)
Rh26 Rh27 Rh31 C74 160.9(7)
C75 Rh27 Rh31 C73 -164(2)
C56 Rh27 Rh31 C73 103(2)
Rh21 Rh27 Rh31 C73 -13.6(18)
Rh32 Rh27 Rh31 C73 -76.2(18)
Rh34 Rh27 Rh31 C73 51.3(18)
Rh28 Rh27 Rh31 C73 -12.9(18)
Rh26 Rh27 Rh31 C73 47.4(18)
C75 Rh27 Rh31 Rh26 148.9(8)
C56 Rh27 Rh31 Rh26 55.1(7)
Rh21 Rh27 Rh31 Rh26 -61.01(5)
Rh32 Rh27 Rh31 Rh26 -123.62(6)
Rh34 Rh27 Rh31 Rh26 3.94(6)
Rh28 Rh27 Rh31 Rh26 -60.24(7)
C75 Rh27 Rh31 Rh22 -151.7(8)
C56 Rh27 Rh31 Rh22 114.6(8)
Rh21 Rh27 Rh31 Rh22 -1.58(6)
Rh32 Rh27 Rh31 Rh22 -64.18(8)
Rh34 Rh27 Rh31 Rh22 63.37(8)
Rh28 Rh27 Rh31 Rh22 -0.81(10)
Rh26 Rh27 Rh31 Rh22 59.43(6)
C75 Rh27 Rh31 Rh23 -92.2(8)
C56 Rh27 Rh31 Rh23 174.1(8)
Rh21 Rh27 Rh31 Rh23 57.98(4)
Rh32 Rh27 Rh31 Rh23 -4.62(6)
Rh34 Rh27 Rh31 Rh23 122.93(6)
Rh28 Rh27 Rh31 Rh23 58.75(7)
Rh26 Rh27 Rh31 Rh23 118.99(5)
C75 Rh27 Rh31 Rh21 -150.1(8)
C56 Rh27 Rh31 Rh21 116.2(8)
Rh32 Rh27 Rh31 Rh21 -62.60(5)
Rh34 Rh27 Rh31 Rh21 64.95(6)
Rh28 Rh27 Rh31 Rh21 0.77(6)
Rh26 Rh27 Rh31 Rh21 61.01(5)
C69 Rh26 Rh31 C68 13.2(12)
C62 Rh26 Rh31 C68 -77.9(12)
Rh21 Rh26 Rh31 C68 162.1(9)
Rh34 Rh26 Rh31 C68 96.2(9)
Rh30 Rh26 Rh31 C68 -134.1(9)
Rh29 Rh26 Rh31 C68 161.3(9)
Rh27 Rh26 Rh31 C68 100.1(9)
Rh22 Rh26 Rh31 C68 -137.5(9)
C69 Rh26 Rh31 C74 -134(2)
C62 Rh26 Rh31 C74 135(2)
Rh21 Rh26 Rh31 C74 15.0(19)
Rh34 Rh26 Rh31 C74 -51.0(19)
Rh30 Rh26 Rh31 C74 78.7(19)
Rh29 Rh26 Rh31 C74 14.1(19)
Rh27 Rh26 Rh31 C74 -47.0(19)
Rh22 Rh26 Rh31 C74 75.3(19)
C69 Rh26 Rh31 C73 109.4(10)
C62 Rh26 Rh31 C73 18.2(10)
Rh21 Rh26 Rh31 C73 -101.7(6)
Rh34 Rh26 Rh31 C73 -167.7(6)
Rh30 Rh26 Rh31 C73 -38.0(6)
Rh29 Rh26 Rh31 C73 -102.6(6)
Rh27 Rh26 Rh31 C73 -163.7(6)
Rh22 Rh26 Rh31 C73 -41.4(6)
C69 Rh26 Rh31 Rh27 -86.9(9)
C62 Rh26 Rh31 Rh27 -178.1(8)
Rh21 Rh26 Rh31 Rh27 62.01(5)
Rh34 Rh26 Rh31 Rh27 -3.95(6)
Rh30 Rh26 Rh31 Rh27 125.77(6)
Rh29 Rh26 Rh31 Rh27 61.14(7)
Rh22 Rh26 Rh31 Rh27 122.38(6)
C69 Rh26 Rh31 Rh22 150.7(9)
C62 Rh26 Rh31 Rh22 59.6(7)
Rh21 Rh26 Rh31 Rh22 -60.37(4)
Rh34 Rh26 Rh31 Rh22 -126.33(6)
Rh30 Rh26 Rh31 Rh22 3.39(6)
Rh29 Rh26 Rh31 Rh22 -61.24(7)
Rh27 Rh26 Rh31 Rh22 -122.38(6)
C69 Rh26 Rh31 Rh23 -150.5(9)
C62 Rh26 Rh31 Rh23 118.3(7)
Rh21 Rh26 Rh31 Rh23 -1.60(6)
Rh34 Rh26 Rh31 Rh23 -67.56(8)
Rh30 Rh26 Rh31 Rh23 62.16(7)
Rh29 Rh26 Rh31 Rh23 -2.47(9)
Rh27 Rh26 Rh31 Rh23 -63.61(6)
Rh22 Rh26 Rh31 Rh23 58.77(5)
C69 Rh26 Rh31 Rh21 -148.9(9)
C62 Rh26 Rh31 Rh21 119.9(8)
Rh34 Rh26 Rh31 Rh21 -65.96(6)
Rh30 Rh26 Rh31 Rh21 63.76(5)
Rh29 Rh26 Rh31 Rh21 -0.87(6)
Rh27 Rh26 Rh31 Rh21 -62.01(5)
Rh22 Rh26 Rh31 Rh21 60.37(4)
C67 Rh22 Rh31 C68 -69.6(18)
C73 Rh22 Rh31 C68 -22.0(17)
C61 Rh22 Rh31 C68 43.2(16)
Rh21 Rh22 Rh31 C68 153.4(15)
Rh30 Rh22 Rh31 C68 90.7(15)
Rh35 Rh22 Rh31 C68 -144.6(15)
Rh25 Rh22 Rh31 C68 151.8(15)
Rh23 Rh22 Rh31 C68 -145.5(15)
Rh26 Rh22 Rh31 C68 94.0(15)
C67 Rh22 Rh31 C74 42.5(12)
C73 Rh22 Rh31 C74 90.1(12)
C61 Rh22 Rh31 C74 155.3(10)
Rh21 Rh22 Rh31 C74 -94.6(7)
Rh30 Rh22 Rh31 C74 -157.2(7)
Rh35 Rh22 Rh31 C74 -32.6(7)
Rh25 Rh22 Rh31 C74 -96.2(7)
Rh23 Rh22 Rh31 C74 -33.4(7)
Rh26 Rh22 Rh31 C74 -154.0(7)
C67 Rh22 Rh31 C73 -47.6(13)
C61 Rh22 Rh31 C73 65.2(11)
Rh21 Rh22 Rh31 C73 175.4(9)
Rh30 Rh22 Rh31 C73 112.7(9)
Rh35 Rh22 Rh31 C73 -122.6(9)
Rh25 Rh22 Rh31 C73 173.8(9)
Rh23 Rh22 Rh31 C73 -123.5(9)
Rh26 Rh22 Rh31 C73 116.0(9)
C67 Rh22 Rh31 Rh27 138.6(10)
C73 Rh22 Rh31 Rh27 -173.8(9)
C61 Rh22 Rh31 Rh27 -108.6(6)
Rh21 Rh22 Rh31 Rh27 1.58(6)
Rh30 Rh22 Rh31 Rh27 -61.08(8)
Rh35 Rh22 Rh31 Rh27 63.60(8)
Rh25 Rh22 Rh31 Rh27 -0.03(9)
Rh23 Rh22 Rh31 Rh27 62.75(6)
Rh26 Rh22 Rh31 Rh27 -57.84(6)
C67 Rh22 Rh31 Rh26 -163.5(10)
C73 Rh22 Rh31 Rh26 -116.0(9)
C61 Rh22 Rh31 Rh26 -50.7(6)
Rh21 Rh22 Rh31 Rh26 59.42(5)
Rh30 Rh22 Rh31 Rh26 -3.24(5)
Rh35 Rh22 Rh31 Rh26 121.44(6)
Rh25 Rh22 Rh31 Rh26 57.81(6)
Rh23 Rh22 Rh31 Rh26 120.58(6)
C67 Rh22 Rh31 Rh23 75.9(10)
C73 Rh22 Rh31 Rh23 123.5(9)
C61 Rh22 Rh31 Rh23 -171.3(6)
Rh21 Rh22 Rh31 Rh23 -61.16(4)
Rh30 Rh22 Rh31 Rh23 -123.82(6)
Rh35 Rh22 Rh31 Rh23 0.85(6)
Rh25 Rh22 Rh31 Rh23 -62.77(6)
Rh26 Rh22 Rh31 Rh23 -120.58(6)
C67 Rh22 Rh31 Rh21 137.1(10)
C73 Rh22 Rh31 Rh21 -175.4(9)
C61 Rh22 Rh31 Rh21 -110.2(6)
Rh30 Rh22 Rh31 Rh21 -62.66(5)
Rh35 Rh22 Rh31 Rh21 62.02(5)
Rh25 Rh22 Rh31 Rh21 -1.61(5)
Rh23 Rh22 Rh31 Rh21 61.16(4)
Rh26 Rh22 Rh31 Rh21 -59.42(5)
C76 Rh23 Rh31 C68 -27.8(17)
C66 Rh23 Rh31 C68 87.5(16)
C74 Rh23 Rh31 C68 14.6(18)
Rh21 Rh23 Rh31 C68 -153.4(14)
Rh32 Rh23 Rh31 C68 -90.3(14)
Rh35 Rh23 Rh31 C68 143.7(14)
Rh24 Rh23 Rh31 C68 -150.8(14)
Rh22 Rh23 Rh31 C68 144.6(14)
C76 Rh23 Rh31 C74 -42.5(15)
C66 Rh23 Rh31 C74 72.9(14)
Rh21 Rh23 Rh31 C74 -168.0(12)
Rh32 Rh23 Rh31 C74 -104.9(12)
Rh35 Rh23 Rh31 C74 129.1(12)
Rh24 Rh23 Rh31 C74 -165.4(12)
Rh22 Rh23 Rh31 C74 130.0(12)
C76 Rh23 Rh31 C73 -134.4(11)
C66 Rh23 Rh31 C73 -19.1(10)
C74 Rh23 Rh31 C73 -91.9(13)
Rh21 Rh23 Rh31 C73 100.0(6)
Rh32 Rh23 Rh31 C73 163.1(6)
Rh35 Rh23 Rh31 C73 37.2(6)
Rh24 Rh23 Rh31 C73 102.6(6)
Rh22 Rh23 Rh31 C73 38.0(6)
C76 Rh23 Rh31 Rh27 66.9(9)
C66 Rh23 Rh31 Rh27 -177.8(8)
C74 Rh23 Rh31 Rh27 109.3(12)
Rh21 Rh23 Rh31 Rh27 -58.70(5)
Rh32 Rh23 Rh31 Rh27 4.42(6)
Rh35 Rh23 Rh31 Rh27 -121.56(6)
Rh24 Rh23 Rh31 Rh27 -56.10(7)
Rh22 Rh23 Rh31 Rh27 -120.69(5)
C76 Rh23 Rh31 Rh26 127.2(9)
C66 Rh23 Rh31 Rh26 -117.5(7)
C74 Rh23 Rh31 Rh26 169.6(12)
Rh21 Rh23 Rh31 Rh26 1.60(6)
Rh32 Rh23 Rh31 Rh26 64.71(7)
Rh35 Rh23 Rh31 Rh26 -61.26(8)
Rh24 Rh23 Rh31 Rh26 4.20(9)
Rh22 Rh23 Rh31 Rh26 -60.40(6)
C76 Rh23 Rh31 Rh22 -172.4(9)
C66 Rh23 Rh31 Rh22 -57.1(7)
C74 Rh23 Rh31 Rh22 -130.0(12)
Rh21 Rh23 Rh31 Rh22 62.00(4)
Rh32 Rh23 Rh31 Rh22 125.11(6)
Rh35 Rh23 Rh31 Rh22 -0.87(6)
Rh24 Rh23 Rh31 Rh22 64.60(7)
C76 Rh23 Rh31 Rh21 125.6(9)
C66 Rh23 Rh31 Rh21 -119.1(8)
C74 Rh23 Rh31 Rh21 168.0(12)
Rh32 Rh23 Rh31 Rh21 63.11(5)
Rh35 Rh23 Rh31 Rh21 -62.86(5)
Rh24 Rh23 Rh31 Rh21 2.60(6)
Rh22 Rh23 Rh31 Rh21 -62.00(4)
Rh26 Rh21 Rh31 C68 -45(2)
Rh25 Rh21 Rh31 C68 -134(2)
Rh27 Rh21 Rh31 C68 42(2)
Rh29 Rh21 Rh31 C68 -44(2)
Rh28 Rh21 Rh31 C68 42(2)
Rh23 Rh21 Rh31 C68 137(2)
Rh24 Rh21 Rh31 C68 134(2)
Rh22 Rh21 Rh31 C68 -136(2)
Rh26 Rh21 Rh31 C74 -173.3(9)
Rh25 Rh21 Rh31 C74 97.8(9)
Rh27 Rh21 Rh31 C74 -86.1(9)
Rh29 Rh21 Rh31 C74 -172.3(9)
Rh28 Rh21 Rh31 C74 -87.0(9)
Rh23 Rh21 Rh31 C74 8.6(9)
Rh24 Rh21 Rh31 C74 5.3(9)
Rh22 Rh21 Rh31 C74 95.7(9)
Rh26 Rh21 Rh31 C73 87.5(7)
Rh25 Rh21 Rh31 C73 -1.4(7)
Rh27 Rh21 Rh31 C73 174.7(7)
Rh29 Rh21 Rh31 C73 88.5(7)
Rh28 Rh21 Rh31 C73 173.9(7)
Rh23 Rh21 Rh31 C73 -90.6(7)
Rh24 Rh21 Rh31 C73 -93.8(7)
Rh22 Rh21 Rh31 C73 -3.5(7)
Rh26 Rh21 Rh31 Rh27 -87.21(6)
Rh25 Rh21 Rh31 Rh27 -176.11(8)
Rh29 Rh21 Rh31 Rh27 -86.21(7)
Rh28 Rh21 Rh31 Rh27 -0.89(7)
Rh23 Rh21 Rh31 Rh27 94.63(6)
Rh24 Rh21 Rh31 Rh27 91.41(8)
Rh22 Rh21 Rh31 Rh27 -178.22(7)
Rh25 Rh21 Rh31 Rh26 -88.90(7)
Rh27 Rh21 Rh31 Rh26 87.21(6)
Rh29 Rh21 Rh31 Rh26 0.99(6)
Rh28 Rh21 Rh31 Rh26 86.32(7)
Rh23 Rh21 Rh31 Rh26 -178.16(6)
Rh24 Rh21 Rh31 Rh26 178.62(8)
Rh22 Rh21 Rh31 Rh26 -91.01(6)
Rh26 Rh21 Rh31 Rh22 91.01(6)
Rh25 Rh21 Rh31 Rh22 2.11(7)
Rh27 Rh21 Rh31 Rh22 178.22(7)
Rh29 Rh21 Rh31 Rh22 92.00(7)
Rh28 Rh21 Rh31 Rh22 177.33(7)
Rh23 Rh21 Rh31 Rh22 -87.16(6)
Rh24 Rh21 Rh31 Rh22 -90.38(7)
Rh26 Rh21 Rh31 Rh23 178.16(6)
Rh25 Rh21 Rh31 Rh23 89.27(7)
Rh27 Rh21 Rh31 Rh23 -94.63(6)
Rh29 Rh21 Rh31 Rh23 179.16(7)
Rh28 Rh21 Rh31 Rh23 -95.52(7)
Rh24 Rh21 Rh31 Rh23 -3.22(7)
Rh22 Rh21 Rh31 Rh23 87.16(6)
C75 Rh27 Rh32 C77 -18.9(13)
C56 Rh27 Rh32 C77 71.0(13)
Rh21 Rh27 Rh32 C77 -169.1(10)
Rh31 Rh27 Rh32 C77 -110.3(10)
Rh34 Rh27 Rh32 C77 123.5(10)
Rh28 Rh27 Rh32 C77 131.3(10)
Rh26 Rh27 Rh32 C77 -171.1(10)
C75 Rh27 Rh32 C51 156.5(16)
C56 Rh27 Rh32 C51 -113.6(15)
Rh21 Rh27 Rh32 C51 6.2(13)
Rh31 Rh27 Rh32 C51 65.1(13)
Rh34 Rh27 Rh32 C51 -61.2(13)
Rh28 Rh27 Rh32 C51 -53.4(13)
Rh26 Rh27 Rh32 C51 4.3(13)
C75 Rh27 Rh32 C52 -107.6(11)
C56 Rh27 Rh32 C52 -17.7(10)
Rh21 Rh27 Rh32 C52 102.2(6)
Rh31 Rh27 Rh32 C52 161.0(6)
Rh34 Rh27 Rh32 C52 34.8(6)
Rh28 Rh27 Rh32 C52 42.6(6)
Rh26 Rh27 Rh32 C52 100.2(6)
C75 Rh27 Rh32 C76 65.8(10)
C56 Rh27 Rh32 C76 155.7(9)
Rh21 Rh27 Rh32 C76 -84.5(5)
Rh31 Rh27 Rh32 C76 -25.7(5)
Rh34 Rh27 Rh32 C76 -151.9(5)
Rh28 Rh27 Rh32 C76 -144.1(5)
Rh26 Rh27 Rh32 C76 -86.4(5)
C75 Rh27 Rh32 Rh28 -150.2(8)
C56 Rh27 Rh32 Rh28 -60.3(8)
Rh21 Rh27 Rh32 Rh28 59.57(4)
Rh31 Rh27 Rh32 Rh28 118.43(6)
Rh34 Rh27 Rh32 Rh28 -7.78(6)
Rh26 Rh27 Rh32 Rh28 57.64(7)
C75 Rh27 Rh32 Rh23 96.1(8)
C56 Rh27 Rh32 Rh23 -174.0(8)
Rh21 Rh27 Rh32 Rh23 -54.21(5)
Rh31 Rh27 Rh32 Rh23 4.65(6)
Rh34 Rh27 Rh32 Rh23 -121.56(6)
Rh28 Rh27 Rh32 Rh23 -113.78(5)
Rh26 Rh27 Rh32 Rh23 -56.14(8)
C75 Rh27 Rh32 Rh24 154.0(8)
C56 Rh27 Rh32 Rh24 -116.1(8)
Rh21 Rh27 Rh32 Rh24 3.77(5)
Rh31 Rh27 Rh32 Rh24 62.63(7)
Rh34 Rh27 Rh32 Rh24 -63.58(7)
Rh28 Rh27 Rh32 Rh24 -55.80(5)
Rh26 Rh27 Rh32 Rh24 1.84(9)
C53 Rh28 Rh32 C77 74.4(17)
C52 Rh28 Rh32 C77 13.7(18)
C55 Rh28 Rh32 C77 -34.5(17)
Rh21 Rh28 Rh32 C77 -156.0(15)
Rh34 Rh28 Rh32 C77 -88.6(15)
Rh33 Rh28 Rh32 C77 134.3(15)
Rh29 Rh28 Rh32 C77 -156.8(15)
Rh27 Rh28 Rh32 C77 -96.4(15)
Rh24 Rh28 Rh32 C77 145.2(15)
C53 Rh28 Rh32 C51 -34.3(10)
C52 Rh28 Rh32 C51 -95.0(12)
C55 Rh28 Rh32 C51 -143.1(10)
Rh21 Rh28 Rh32 C51 95.4(7)
Rh34 Rh28 Rh32 C51 162.8(7)
Rh33 Rh28 Rh32 C51 25.7(7)
Rh29 Rh28 Rh32 C51 94.6(7)
Rh27 Rh28 Rh32 C51 154.9(7)
Rh24 Rh28 Rh32 C51 36.5(7)
C53 Rh28 Rh32 C52 60.7(12)
C55 Rh28 Rh32 C52 -48.2(13)
Rh21 Rh28 Rh32 C52 -169.7(10)
Rh34 Rh28 Rh32 C52 -102.3(10)
Rh33 Rh28 Rh32 C52 120.6(10)
Rh29 Rh28 Rh32 C52 -170.5(10)
Rh27 Rh28 Rh32 C52 -110.1(10)
Rh24 Rh28 Rh32 C52 131.5(10)
C53 Rh28 Rh32 C76 -113.7(11)
C52 Rh28 Rh32 C76 -174.4(14)
C55 Rh28 Rh32 C76 137.4(12)
Rh21 Rh28 Rh32 C76 15.9(9)
Rh34 Rh28 Rh32 C76 83.3(9)
Rh33 Rh28 Rh32 C76 -53.8(9)
Rh29 Rh28 Rh32 C76 15.1(9)
Rh27 Rh28 Rh32 C76 75.5(9)
Rh24 Rh28 Rh32 C76 -42.9(9)
C53 Rh28 Rh32 Rh27 170.8(7)
C52 Rh28 Rh32 Rh27 110.1(10)
C55 Rh28 Rh32 Rh27 62.0(8)
Rh21 Rh28 Rh32 Rh27 -59.56(5)
Rh34 Rh28 Rh32 Rh27 7.84(6)
Rh33 Rh28 Rh32 Rh27 -129.24(6)
Rh29 Rh28 Rh32 Rh27 -60.33(7)
Rh24 Rh28 Rh32 Rh27 -118.39(5)
C53 Rh28 Rh32 Rh23 -125.3(7)
C52 Rh28 Rh32 Rh23 174.0(10)
C55 Rh28 Rh32 Rh23 125.9(8)
Rh21 Rh28 Rh32 Rh23 4.36(5)
Rh34 Rh28 Rh32 Rh23 71.77(7)
Rh33 Rh28 Rh32 Rh23 -65.32(7)
Rh29 Rh28 Rh32 Rh23 3.59(10)
Rh27 Rh28 Rh32 Rh23 63.92(5)
Rh24 Rh28 Rh32 Rh23 -54.47(5)
C53 Rh28 Rh32 Rh24 -70.8(7)
C52 Rh28 Rh32 Rh24 -131.5(10)
C55 Rh28 Rh32 Rh24 -179.6(8)
Rh21 Rh28 Rh32 Rh24 58.83(4)
Rh34 Rh28 Rh32 Rh24 126.24(6)
Rh33 Rh28 Rh32 Rh24 -10.85(6)
Rh29 Rh28 Rh32 Rh24 58.06(7)
Rh27 Rh28 Rh32 Rh24 118.39(5)
C76 Rh23 Rh32 C77 -25.9(15)
C66 Rh23 Rh32 C77 -74.9(17)
C74 Rh23 Rh32 C77 54.3(14)
Rh21 Rh23 Rh32 C77 160.0(12)
Rh31 Rh23 Rh32 C77 101.8(12)
Rh35 Rh23 Rh32 C77 -135.3(12)
Rh24 Rh23 Rh32 C77 -140.0(12)
Rh22 Rh23 Rh32 C77 158.2(12)
C76 Rh23 Rh32 C51 75.3(10)
C66 Rh23 Rh32 C51 26.3(13)
C74 Rh23 Rh32 C51 155.5(9)
Rh21 Rh23 Rh32 C51 -98.8(6)
Rh31 Rh23 Rh32 C51 -157.0(6)
Rh35 Rh23 Rh32 C51 -34.1(6)
Rh24 Rh23 Rh32 C51 -38.9(6)
Rh22 Rh23 Rh32 C51 -100.6(6)
C76 Rh23 Rh32 C52 177.9(17)
C66 Rh23 Rh32 C52 128.9(18)
C74 Rh23 Rh32 C52 -101.8(16)
Rh21 Rh23 Rh32 C52 3.9(14)
Rh31 Rh23 Rh32 C52 -54.4(14)
Rh35 Rh23 Rh32 C52 68.5(14)
Rh24 Rh23 Rh32 C52 63.8(14)
Rh22 Rh23 Rh32 C52 2.1(14)
C66 Rh23 Rh32 C76 -49.0(14)
C74 Rh23 Rh32 C76 80.2(10)
Rh21 Rh23 Rh32 C76 -174.1(8)
Rh31 Rh23 Rh32 C76 127.7(8)
Rh35 Rh23 Rh32 C76 -109.4(8)
Rh24 Rh23 Rh32 C76 -114.1(8)
Rh22 Rh23 Rh32 C76 -175.9(8)
C76 Rh23 Rh32 Rh27 -132.0(8)
C66 Rh23 Rh32 Rh27 179.0(11)
C74 Rh23 Rh32 Rh27 -51.8(7)
Rh21 Rh23 Rh32 Rh27 53.95(5)
Rh31 Rh23 Rh32 Rh27 -4.31(5)
Rh35 Rh23 Rh32 Rh27 118.62(6)
Rh24 Rh23 Rh32 Rh27 113.89(5)
Rh22 Rh23 Rh32 Rh27 52.14(7)
C76 Rh23 Rh32 Rh28 169.7(8)
C66 Rh23 Rh32 Rh28 120.7(11)
C74 Rh23 Rh32 Rh28 -110.1(7)
Rh21 Rh23 Rh32 Rh28 -4.35(5)
Rh31 Rh23 Rh32 Rh28 -62.60(7)
Rh35 Rh23 Rh32 Rh28 60.33(8)
Rh24 Rh23 Rh32 Rh28 55.60(5)
Rh22 Rh23 Rh32 Rh28 -6.16(9)
C76 Rh23 Rh32 Rh24 114.1(8)
C66 Rh23 Rh32 Rh24 65.1(11)
C74 Rh23 Rh32 Rh24 -165.7(7)
Rh21 Rh23 Rh32 Rh24 -59.94(4)
Rh31 Rh23 Rh32 Rh24 -118.20(6)
Rh35 Rh23 Rh32 Rh24 4.73(6)
Rh22 Rh23 Rh32 Rh24 -61.75(7)
C54 Rh24 Rh32 C77 -65.4(17)
C64 Rh24 Rh32 C77 47.5(18)
C51 Rh24 Rh32 C77 -13.1(19)
Rh21 Rh24 Rh32 C77 164.9(16)
Rh33 Rh24 Rh32 C77 -126.0(16)
Rh35 Rh24 Rh32 C77 100.3(16)
Rh25 Rh24 Rh32 C77 168.0(16)
Rh23 Rh24 Rh32 C77 104.9(16)
Rh28 Rh24 Rh32 C77 -136.5(16)
C54 Rh24 Rh32 C51 -52.3(12)
C64 Rh24 Rh32 C51 60.7(12)
Rh21 Rh24 Rh32 C51 178.0(10)
Rh33 Rh24 Rh32 C51 -112.8(10)
Rh35 Rh24 Rh32 C51 113.4(10)
Rh25 Rh24 Rh32 C51 -178.8(10)
Rh23 Rh24 Rh32 C51 118.0(10)
Rh28 Rh24 Rh32 C51 -123.3(10)
C54 Rh24 Rh32 C52 38.0(9)
C64 Rh24 Rh32 C52 151.0(10)
C51 Rh24 Rh32 C52 90.3(12)
Rh21 Rh24 Rh32 C52 -91.7(7)
Rh33 Rh24 Rh32 C52 -22.6(7)
Rh35 Rh24 Rh32 C52 -156.3(7)
Rh25 Rh24 Rh32 C52 -88.5(7)
Rh23 Rh24 Rh32 C52 -151.7(7)
Rh28 Rh24 Rh32 C52 -33.1(7)
C54 Rh24 Rh32 C76 -132.8(9)
C64 Rh24 Rh32 C76 -19.9(9)
C51 Rh24 Rh32 C76 -80.5(11)
Rh21 Rh24 Rh32 C76 97.5(5)
Rh33 Rh24 Rh32 C76 166.6(5)
Rh35 Rh24 Rh32 C76 32.9(5)
Rh25 Rh24 Rh32 C76 100.6(5)
Rh23 Rh24 Rh32 C76 37.4(5)
Rh28 Rh24 Rh32 C76 156.1(5)
C54 Rh24 Rh32 Rh27 125.9(7)
C64 Rh24 Rh32 Rh27 -121.1(7)
C51 Rh24 Rh32 Rh27 178.2(10)
Rh21 Rh24 Rh32 Rh27 -3.76(5)
Rh33 Rh24 Rh32 Rh27 65.36(7)
Rh35 Rh24 Rh32 Rh27 -68.39(7)
Rh25 Rh24 Rh32 Rh27 -0.64(9)
Rh23 Rh24 Rh32 Rh27 -63.81(6)
Rh28 Rh24 Rh32 Rh27 54.86(5)
C54 Rh24 Rh32 Rh28 71.0(7)
C64 Rh24 Rh32 Rh28 -176.0(7)
C51 Rh24 Rh32 Rh28 123.3(10)
Rh21 Rh24 Rh32 Rh28 -58.62(4)
Rh33 Rh24 Rh32 Rh28 10.50(6)
Rh35 Rh24 Rh32 Rh28 -123.25(6)
Rh25 Rh24 Rh32 Rh28 -55.50(7)
Rh23 Rh24 Rh32 Rh28 -118.67(6)
C54 Rh24 Rh32 Rh23 -170.3(7)
C64 Rh24 Rh32 Rh23 -57.3(7)
C51 Rh24 Rh32 Rh23 -118.0(10)
Rh21 Rh24 Rh32 Rh23 60.05(5)
Rh33 Rh24 Rh32 Rh23 129.17(6)
Rh35 Rh24 Rh32 Rh23 -4.58(6)
Rh25 Rh24 Rh32 Rh23 63.17(7)
Rh28 Rh24 Rh32 Rh23 118.67(6)
C53 Rh28 Rh33 C63 1.1(13)
C52 Rh28 Rh33 C63 -55.1(13)
C55 Rh28 Rh33 C63 59.3(13)
Rh21 Rh28 Rh33 C63 -176.1(11)
Rh34 Rh28 Rh33 C63 113.5(11)
Rh32 Rh28 Rh33 C63 -110.1(11)
Rh29 Rh28 Rh33 C63 126.9(11)
Rh27 Rh28 Rh33 C63 -177.2(11)
Rh24 Rh28 Rh33 C63 -120.9(11)
C53 Rh28 Rh33 C57 -92.0(10)
C52 Rh28 Rh33 C57 -148.3(10)
C55 Rh28 Rh33 C57 -33.9(9)
Rh21 Rh28 Rh33 C57 90.7(5)
Rh34 Rh28 Rh33 C57 20.3(5)
Rh32 Rh28 Rh33 C57 156.7(5)
Rh29 Rh28 Rh33 C57 33.7(5)
Rh27 Rh28 Rh33 C57 89.7(5)
Rh24 Rh28 Rh33 C57 145.9(5)
C53 Rh28 Rh33 C58 -178.8(11)
C52 Rh28 Rh33 C58 124.9(11)
C55 Rh28 Rh33 C58 -120.7(11)
Rh21 Rh28 Rh33 C58 3.9(8)
Rh34 Rh28 Rh33 C58 -66.5(8)
Rh32 Rh28 Rh33 C58 69.9(8)
Rh29 Rh28 Rh33 C58 -53.1(8)
Rh27 Rh28 Rh33 C58 2.8(8)
Rh24 Rh28 Rh33 C58 59.1(8)
C52 Rh28 Rh33 C53 -56.3(11)
C55 Rh28 Rh33 C53 58.1(11)
Rh21 Rh28 Rh33 C53 -177.2(8)
Rh34 Rh28 Rh33 C53 112.3(8)
Rh32 Rh28 Rh33 C53 -111.3(8)
Rh29 Rh28 Rh33 C53 125.7(8)
Rh27 Rh28 Rh33 C53 -178.3(8)
Rh24 Rh28 Rh33 C53 -122.1(8)
C53 Rh28 Rh33 C54 88.8(9)
C52 Rh28 Rh33 C54 32.6(9)
C55 Rh28 Rh33 C54 147.0(9)
Rh21 Rh28 Rh33 C54 -88.4(5)
Rh34 Rh28 Rh33 C54 -158.8(5)
Rh32 Rh28 Rh33 C54 -22.4(5)
Rh29 Rh28 Rh33 C54 -145.4(5)
Rh27 Rh28 Rh33 C54 -89.5(5)
Rh24 Rh28 Rh33 C54 -33.3(5)
C53 Rh28 Rh33 Rh29 -125.7(8)
C52 Rh28 Rh33 Rh29 178.0(8)
C55 Rh28 Rh33 Rh29 -67.6(7)
Rh21 Rh28 Rh33 Rh29 57.03(4)
Rh34 Rh28 Rh33 Rh29 -13.41(6)
Rh32 Rh28 Rh33 Rh29 123.00(6)
Rh27 Rh28 Rh33 Rh29 55.95(8)
Rh24 Rh28 Rh33 Rh29 112.17(5)
C53 Rh28 Rh33 Rh25 179.1(8)
C52 Rh28 Rh33 Rh25 122.9(8)
C55 Rh28 Rh33 Rh25 -122.7(7)
Rh21 Rh28 Rh33 Rh25 1.90(5)
Rh34 Rh28 Rh33 Rh25 -68.54(7)
Rh32 Rh28 Rh33 Rh25 67.87(7)
Rh29 Rh28 Rh33 Rh25 -55.13(4)
Rh27 Rh28 Rh33 Rh25 0.81(9)
Rh24 Rh28 Rh33 Rh25 57.03(5)
C53 Rh28 Rh33 Rh24 122.1(8)
C52 Rh28 Rh33 Rh24 65.8(8)
C55 Rh28 Rh33 Rh24 -179.8(7)
Rh21 Rh28 Rh33 Rh24 -55.14(4)
Rh34 Rh28 Rh33 Rh24 -125.57(7)
Rh32 Rh28 Rh33 Rh24 10.83(6)
Rh29 Rh28 Rh33 Rh24 -112.17(5)
Rh27 Rh28 Rh33 Rh24 -56.22(8)
C71 Rh29 Rh33 C63 -1.9(18)
C57 Rh29 Rh33 C63 2.7(14)
Rh21 Rh29 Rh33 C63 -178.7(12)
Rh34 Rh29 Rh33 C63 -108.2(12)
Rh30 Rh29 Rh33 C63 114.1(12)
Rh28 Rh29 Rh33 C63 -121.4(12)
Rh25 Rh29 Rh33 C63 125.1(12)
Rh26 Rh29 Rh33 C63 -176.2(12)
C71 Rh29 Rh33 C57 -4.6(16)
Rh21 Rh29 Rh33 C57 178.6(9)
Rh34 Rh29 Rh33 C57 -111.0(9)
Rh30 Rh29 Rh33 C57 111.3(9)
Rh28 Rh29 Rh33 C57 -124.1(9)
Rh25 Rh29 Rh33 C57 122.3(9)
Rh26 Rh29 Rh33 C57 -178.9(9)
C71 Rh29 Rh33 C58 -91.5(14)
C57 Rh29 Rh33 C58 -86.9(10)
Rh21 Rh29 Rh33 C58 91.7(5)
Rh34 Rh29 Rh33 C58 162.1(5)
Rh30 Rh29 Rh33 C58 24.4(5)
Rh28 Rh29 Rh33 C58 148.9(5)
Rh25 Rh29 Rh33 C58 35.4(5)
Rh26 Rh29 Rh33 C58 94.2(5)
C71 Rh29 Rh33 C53 84.7(14)
C57 Rh29 Rh33 C53 89.4(10)
Rh21 Rh29 Rh33 C53 -92.1(5)
Rh34 Rh29 Rh33 C53 -21.6(6)
Rh30 Rh29 Rh33 C53 -159.3(5)
Rh28 Rh29 Rh33 C53 -34.8(5)
Rh25 Rh29 Rh33 C53 -148.3(5)
Rh26 Rh29 Rh33 C53 -89.6(6)
C71 Rh29 Rh33 C54 -178.9(15)
C57 Rh29 Rh33 C54 -174.3(12)
Rh21 Rh29 Rh33 C54 4.3(8)
Rh34 Rh29 Rh33 C54 74.7(8)
Rh30 Rh29 Rh33 C54 -63.0(8)
Rh28 Rh29 Rh33 C54 61.6(8)
Rh25 Rh29 Rh33 C54 -52.0(8)
Rh26 Rh29 Rh33 C54 6.8(8)
C71 Rh29 Rh33 Rh28 119.5(13)
C57 Rh29 Rh33 Rh28 124.1(9)
Rh21 Rh29 Rh33 Rh28 -57.26(4)
Rh34 Rh29 Rh33 Rh28 13.19(6)
Rh30 Rh29 Rh33 Rh28 -124.53(6)
Rh25 Rh29 Rh33 Rh28 -113.52(5)
Rh26 Rh29 Rh33 Rh28 -54.79(8)
C71 Rh29 Rh33 Rh25 -127.0(13)
C57 Rh29 Rh33 Rh25 -122.3(9)
Rh21 Rh29 Rh33 Rh25 56.26(4)
Rh34 Rh29 Rh33 Rh25 126.72(6)
Rh30 Rh29 Rh33 Rh25 -11.00(6)
Rh28 Rh29 Rh33 Rh25 113.52(5)
Rh26 Rh29 Rh33 Rh25 58.73(8)
C71 Rh29 Rh33 Rh24 177.8(13)
C57 Rh29 Rh33 Rh24 -177.6(9)
Rh21 Rh29 Rh33 Rh24 1.00(5)
Rh34 Rh29 Rh33 Rh24 71.46(7)
Rh30 Rh29 Rh33 Rh24 -66.26(7)
Rh28 Rh29 Rh33 Rh24 58.27(5)
Rh25 Rh29 Rh33 Rh24 -55.26(5)
Rh26 Rh29 Rh33 Rh24 3.48(9)
C60 Rh25 Rh33 C63 -59.0(13)
C58 Rh25 Rh33 C63 -4.0(13)
C59 Rh25 Rh33 C63 52.0(13)
Rh21 Rh25 Rh33 C63 176.0(11)
Rh30 Rh25 Rh33 C63 -116.6(11)
Rh35 Rh25 Rh33 C63 106.8(11)
Rh29 Rh25 Rh33 C63 -127.3(11)
Rh24 Rh25 Rh33 C63 118.9(11)
Rh22 Rh25 Rh33 C63 176.0(11)
C60 Rh25 Rh33 C57 33.8(9)
C58 Rh25 Rh33 C57 88.8(9)
C59 Rh25 Rh33 C57 144.8(9)
Rh21 Rh25 Rh33 C57 -91.3(5)
Rh30 Rh25 Rh33 C57 -23.9(5)
Rh35 Rh25 Rh33 C57 -160.4(5)
Rh29 Rh25 Rh33 C57 -34.5(5)
Rh24 Rh25 Rh33 C57 -148.4(5)
Rh22 Rh25 Rh33 C57 -91.2(5)
C60 Rh25 Rh33 C58 -55.0(10)
C59 Rh25 Rh33 C58 56.0(10)
Rh21 Rh25 Rh33 C58 180.0(7)
Rh30 Rh25 Rh33 C58 -112.6(7)
Rh35 Rh25 Rh33 C58 110.8(7)
Rh29 Rh25 Rh33 C58 -123.3(7)
Rh24 Rh25 Rh33 C58 122.8(7)
Rh22 Rh25 Rh33 C58 -180.0(7)
C60 Rh25 Rh33 C53 124.1(11)
C58 Rh25 Rh33 C53 179.1(12)
C59 Rh25 Rh33 C53 -124.9(11)
Rh21 Rh25 Rh33 C53 -0.9(9)
Rh30 Rh25 Rh33 C53 66.4(9)
Rh35 Rh25 Rh33 C53 -70.1(9)
Rh29 Rh25 Rh33 C53 55.8(9)
Rh24 Rh25 Rh33 C53 -58.1(9)
Rh22 Rh25 Rh33 C53 -0.9(9)
C60 Rh25 Rh33 C54 -142.1(9)
C58 Rh25 Rh33 C54 -87.1(9)
C59 Rh25 Rh33 C54 -31.2(8)
Rh21 Rh25 Rh33 C54 92.8(5)
Rh30 Rh25 Rh33 C54 160.2(5)
Rh35 Rh25 Rh33 C54 23.7(5)
Rh29 Rh25 Rh33 C54 149.6(5)
Rh24 Rh25 Rh33 C54 35.7(5)
Rh22 Rh25 Rh33 C54 92.9(5)
C60 Rh25 Rh33 Rh28 123.1(7)
C58 Rh25 Rh33 Rh28 178.1(7)
C59 Rh25 Rh33 Rh28 -125.9(7)
Rh21 Rh25 Rh33 Rh28 -1.91(5)
Rh30 Rh25 Rh33 Rh28 65.47(6)
Rh35 Rh25 Rh33 Rh28 -71.09(6)
Rh29 Rh25 Rh33 Rh28 54.82(5)
Rh24 Rh25 Rh33 Rh28 -59.04(5)
Rh22 Rh25 Rh33 Rh28 -1.86(9)
C60 Rh25 Rh33 Rh29 68.3(7)
C58 Rh25 Rh33 Rh29 123.3(7)
C59 Rh25 Rh33 Rh29 179.3(7)
Rh21 Rh25 Rh33 Rh29 -56.74(4)
Rh30 Rh25 Rh33 Rh29 10.65(5)
Rh35 Rh25 Rh33 Rh29 -125.91(6)
Rh24 Rh25 Rh33 Rh29 -113.86(5)
Rh22 Rh25 Rh33 Rh29 -56.69(8)
C60 Rh25 Rh33 Rh24 -177.8(7)
C58 Rh25 Rh33 Rh24 -122.8(7)
C59 Rh25 Rh33 Rh24 -66.9(7)
Rh21 Rh25 Rh33 Rh24 57.13(4)
Rh30 Rh25 Rh33 Rh24 124.51(6)
Rh35 Rh25 Rh33 Rh24 -12.05(6)
Rh29 Rh25 Rh33 Rh24 113.86(5)
Rh22 Rh25 Rh33 Rh24 57.18(8)
C54 Rh24 Rh33 C63 -3.4(12)
C64 Rh24 Rh33 C63 -59.0(13)
C51 Rh24 Rh33 C63 62.8(13)
Rh21 Rh24 Rh33 C63 178.7(11)
Rh32 Rh24 Rh33 C63 113.5(11)
Rh35 Rh24 Rh33 C63 -113.3(11)
Rh25 Rh24 Rh33 C63 -125.3(11)
Rh23 Rh24 Rh33 C63 178.6(10)
Rh28 Rh24 Rh33 C63 123.9(11)
C54 Rh24 Rh33 C57 174.5(12)
C64 Rh24 Rh33 C57 118.9(12)
C51 Rh24 Rh33 C57 -119.4(12)
Rh21 Rh24 Rh33 C57 -3.5(9)
Rh32 Rh24 Rh33 C57 -68.7(9)
Rh35 Rh24 Rh33 C57 64.5(9)
Rh25 Rh24 Rh33 C57 52.6(9)
Rh23 Rh24 Rh33 C57 -3.6(9)
Rh28 Rh24 Rh33 C57 -58.2(9)
C54 Rh24 Rh33 C58 86.3(9)
C64 Rh24 Rh33 C58 30.7(10)
C51 Rh24 Rh33 C58 152.4(9)
Rh21 Rh24 Rh33 C58 -91.7(5)
Rh32 Rh24 Rh33 C58 -156.9(5)
Rh35 Rh24 Rh33 C58 -23.7(5)
Rh25 Rh24 Rh33 C58 -35.6(5)
Rh23 Rh24 Rh33 C58 -91.8(5)
Rh28 Rh24 Rh33 C58 -146.4(5)
C54 Rh24 Rh33 C53 -90.7(9)
C64 Rh24 Rh33 C53 -146.3(10)
C51 Rh24 Rh33 C53 -24.6(9)
Rh21 Rh24 Rh33 C53 91.3(5)
Rh32 Rh24 Rh33 C53 26.1(5)
Rh35 Rh24 Rh33 C53 159.3(5)
Rh25 Rh24 Rh33 C53 147.4(5)
Rh23 Rh24 Rh33 C53 91.2(5)
Rh28 Rh24 Rh33 C53 36.6(5)
C64 Rh24 Rh33 C54 -55.6(11)
C51 Rh24 Rh33 C54 66.1(10)
Rh21 Rh24 Rh33 C54 -177.9(7)
Rh32 Rh24 Rh33 C54 116.9(7)
Rh35 Rh24 Rh33 C54 -109.9(7)
Rh25 Rh24 Rh33 C54 -121.9(7)
Rh23 Rh24 Rh33 C54 -178.1(7)
Rh28 Rh24 Rh33 C54 127.3(7)
C54 Rh24 Rh33 Rh28 -127.3(7)
C64 Rh24 Rh33 Rh28 177.1(8)
C51 Rh24 Rh33 Rh28 -61.2(8)
Rh21 Rh24 Rh33 Rh28 54.76(4)
Rh32 Rh24 Rh33 Rh28 -10.45(5)
Rh35 Rh24 Rh33 Rh28 122.74(6)
Rh25 Rh24 Rh33 Rh28 110.78(5)
Rh23 Rh24 Rh33 Rh28 54.62(8)
C54 Rh24 Rh33 Rh29 176.9(7)
C64 Rh24 Rh33 Rh29 121.3(8)
C51 Rh24 Rh33 Rh29 -116.9(8)
Rh21 Rh24 Rh33 Rh29 -1.00(5)
Rh32 Rh24 Rh33 Rh29 -66.20(6)
Rh35 Rh24 Rh33 Rh29 66.98(7)
Rh25 Rh24 Rh33 Rh29 55.03(5)
Rh23 Rh24 Rh33 Rh29 -1.14(9)
Rh28 Rh24 Rh33 Rh29 -55.76(5)
C54 Rh24 Rh33 Rh25 121.9(7)
C64 Rh24 Rh33 Rh25 66.3(8)
C51 Rh24 Rh33 Rh25 -172.0(8)
Rh21 Rh24 Rh33 Rh25 -56.02(4)
Rh32 Rh24 Rh33 Rh25 -121.23(6)
Rh35 Rh24 Rh33 Rh25 11.96(5)
Rh23 Rh24 Rh33 Rh25 -56.16(8)
Rh28 Rh24 Rh33 Rh25 -110.78(5)
C53 Rh28 Rh34 C70 -20.6(18)
C52 Rh28 Rh34 C70 88.5(18)
C55 Rh28 Rh34 C70 26.3(19)
Rh21 Rh28 Rh34 C70 -153.2(17)
Rh32 Rh28 Rh34 C70 142.0(17)
Rh33 Rh28 Rh34 C70 -81.6(17)
Rh29 Rh28 Rh34 C70 -95.1(17)
Rh27 Rh28 Rh34 C70 149.8(17)
Rh24 Rh28 Rh34 C70 -150.5(17)
C53 Rh28 Rh34 C56 -134.9(10)
C52 Rh28 Rh34 C56 -25.7(10)
C55 Rh28 Rh34 C56 -88.0(12)
Rh21 Rh28 Rh34 C56 92.6(7)
Rh32 Rh28 Rh34 C56 27.7(7)
Rh33 Rh28 Rh34 C56 164.1(7)
Rh29 Rh28 Rh34 C56 150.6(7)
Rh27 Rh28 Rh34 C56 35.5(7)
Rh24 Rh28 Rh34 C56 95.2(7)
C53 Rh28 Rh34 C55 -46.9(12)
C52 Rh28 Rh34 C55 62.3(12)
Rh21 Rh28 Rh34 C55 -179.4(10)
Rh32 Rh28 Rh34 C55 115.8(10)
Rh33 Rh28 Rh34 C55 -107.9(10)
Rh29 Rh28 Rh34 C55 -121.4(10)
Rh27 Rh28 Rh34 C55 123.5(10)
Rh24 Rh28 Rh34 C55 -176.8(10)
C53 Rh28 Rh34 Rh26 130.5(7)
C52 Rh28 Rh34 Rh26 -120.4(7)
C55 Rh28 Rh34 Rh26 177.4(10)
Rh21 Rh28 Rh34 Rh26 -2.05(5)
Rh32 Rh28 Rh34 Rh26 -66.88(7)
Rh33 Rh28 Rh34 Rh26 69.47(7)
Rh29 Rh28 Rh34 Rh26 55.97(5)
Rh27 Rh28 Rh34 Rh26 -59.09(5)
Rh24 Rh28 Rh34 Rh26 0.60(9)
C53 Rh28 Rh34 Rh29 74.5(7)
C52 Rh28 Rh34 Rh29 -176.3(7)
C55 Rh28 Rh34 Rh29 121.4(10)
Rh21 Rh28 Rh34 Rh29 -58.02(4)
Rh32 Rh28 Rh34 Rh29 -122.85(6)
Rh33 Rh28 Rh34 Rh29 13.50(6)
Rh27 Rh28 Rh34 Rh29 -115.06(5)
Rh24 Rh28 Rh34 Rh29 -55.36(8)
C53 Rh28 Rh34 Rh27 -170.4(7)
C52 Rh28 Rh34 Rh27 -61.3(7)
C55 Rh28 Rh34 Rh27 -123.5(10)
Rh21 Rh28 Rh34 Rh27 57.04(4)
Rh32 Rh28 Rh34 Rh27 -7.79(6)
Rh33 Rh28 Rh34 Rh27 128.56(6)
Rh29 Rh28 Rh34 Rh27 115.06(5)
Rh24 Rh28 Rh34 Rh27 59.69(8)
C69 Rh26 Rh34 C70 -41.9(14)
C62 Rh26 Rh34 C70 39.0(13)
Rh21 Rh26 Rh34 C70 165.8(10)
Rh31 Rh26 Rh34 C70 -134.4(10)
Rh30 Rh26 Rh34 C70 97.8(10)
Rh29 Rh26 Rh34 C70 108.3(10)
Rh27 Rh26 Rh34 C70 -138.3(10)
Rh22 Rh26 Rh34 C70 162.9(10)
C69 Rh26 Rh34 C56 56.9(11)
C62 Rh26 Rh34 C56 137.9(10)
Rh21 Rh26 Rh34 C56 -95.3(6)
Rh31 Rh26 Rh34 C56 -35.5(6)
Rh30 Rh26 Rh34 C56 -163.3(6)
Rh29 Rh26 Rh34 C56 -152.8(6)
Rh27 Rh26 Rh34 C56 -39.4(6)
Rh22 Rh26 Rh34 C56 -98.2(6)
C69 Rh26 Rh34 C55 157.9(16)
C62 Rh26 Rh34 C55 -121.1(16)
Rh21 Rh26 Rh34 C55 5.6(13)
Rh31 Rh26 Rh34 C55 65.4(13)
Rh30 Rh26 Rh34 C55 -62.3(13)
Rh29 Rh26 Rh34 C55 -51.9(13)
Rh27 Rh26 Rh34 C55 61.6(13)
Rh22 Rh26 Rh34 C55 2.8(13)
C69 Rh26 Rh34 Rh28 154.4(10)
C62 Rh26 Rh34 Rh28 -124.6(8)
Rh21 Rh26 Rh34 Rh28 2.07(5)
Rh31 Rh26 Rh34 Rh28 61.88(7)
Rh30 Rh26 Rh34 Rh28 -65.86(7)
Rh29 Rh26 Rh34 Rh28 -55.43(5)
Rh27 Rh26 Rh34 Rh28 58.01(5)
Rh22 Rh26 Rh34 Rh28 -0.76(9)
C69 Rh26 Rh34 Rh29 -150.2(10)
C62 Rh26 Rh34 Rh29 -69.2(8)
Rh21 Rh26 Rh34 Rh29 57.50(4)
Rh31 Rh26 Rh34 Rh29 117.31(6)
Rh30 Rh26 Rh34 Rh29 -10.43(6)
Rh27 Rh26 Rh34 Rh29 113.44(5)
Rh22 Rh26 Rh34 Rh29 54.67(7)
C69 Rh26 Rh34 Rh27 96.4(10)
C62 Rh26 Rh34 Rh27 177.3(8)
Rh21 Rh26 Rh34 Rh27 -55.94(5)
Rh31 Rh26 Rh34 Rh27 3.87(6)
Rh30 Rh26 Rh34 Rh27 -123.87(7)
Rh29 Rh26 Rh34 Rh27 -113.44(5)
Rh22 Rh26 Rh34 Rh27 -58.77(8)
C71 Rh29 Rh34 C70 -13.5(14)
C57 Rh29 Rh34 C70 74.0(13)
Rh21 Rh29 Rh34 C70 -158.4(11)
Rh30 Rh29 Rh34 C70 -91.2(11)
Rh33 Rh29 Rh34 C70 130.0(11)
Rh28 Rh29 Rh34 C70 143.3(11)
Rh25 Rh29 Rh34 C70 -160.2(11)
Rh26 Rh29 Rh34 C70 -101.6(11)
C71 Rh29 Rh34 C56 142.5(14)
C57 Rh29 Rh34 C56 -129.9(14)
Rh21 Rh29 Rh34 C56 -2.3(12)
Rh30 Rh29 Rh34 C56 64.8(12)
Rh33 Rh29 Rh34 C56 -73.9(12)
Rh28 Rh29 Rh34 C56 -60.6(12)
Rh25 Rh29 Rh34 C56 -4.2(12)
Rh26 Rh29 Rh34 C56 54.5(12)
C71 Rh29 Rh34 C55 -117.6(10)
C57 Rh29 Rh34 C55 -30.0(10)
Rh21 Rh29 Rh34 C55 97.6(6)
Rh30 Rh29 Rh34 C55 164.7(6)
Rh33 Rh29 Rh34 C55 26.0(6)
Rh28 Rh29 Rh34 C55 39.3(6)
Rh25 Rh29 Rh34 C55 95.7(6)
Rh26 Rh29 Rh34 C55 154.4(6)
C71 Rh29 Rh34 Rh28 -156.9(7)
C57 Rh29 Rh34 Rh28 -69.3(7)
Rh21 Rh29 Rh34 Rh28 58.30(4)
Rh30 Rh29 Rh34 Rh28 125.45(6)
Rh33 Rh29 Rh34 Rh28 -13.31(6)
Rh25 Rh29 Rh34 Rh28 56.43(8)
Rh26 Rh29 Rh34 Rh28 115.10(5)
C71 Rh29 Rh34 Rh26 88.0(7)
C57 Rh29 Rh34 Rh26 175.6(7)
Rh21 Rh29 Rh34 Rh26 -56.80(4)
Rh30 Rh29 Rh34 Rh26 10.36(6)
Rh33 Rh29 Rh34 Rh26 -128.41(6)
Rh28 Rh29 Rh34 Rh26 -115.10(5)
Rh25 Rh29 Rh34 Rh26 -58.66(8)
C71 Rh29 Rh34 Rh27 146.7(7)
C57 Rh29 Rh34 Rh27 -125.8(7)
Rh21 Rh29 Rh34 Rh27 1.85(5)
Rh30 Rh29 Rh34 Rh27 69.00(7)
Rh33 Rh29 Rh34 Rh27 -69.76(7)
Rh28 Rh29 Rh34 Rh27 -56.46(5)
Rh25 Rh29 Rh34 Rh27 -0.02(9)
Rh26 Rh29 Rh34 Rh27 58.64(5)
C75 Rh27 Rh34 C70 -32(2)
C56 Rh27 Rh34 C70 -26.3(18)
Rh21 Rh27 Rh34 C70 148.7(15)
Rh31 Rh27 Rh34 C70 89.4(15)
Rh32 Rh27 Rh34 C70 -146.1(15)
Rh28 Rh27 Rh34 C70 -154.0(15)
Rh26 Rh27 Rh34 C70 93.3(15)
C75 Rh27 Rh34 C56 -5.3(16)
Rh21 Rh27 Rh34 C56 175.0(10)
Rh31 Rh27 Rh34 C56 115.7(10)
Rh32 Rh27 Rh34 C56 -119.8(10)
Rh28 Rh27 Rh34 C56 -127.7(9)
Rh26 Rh27 Rh34 C56 119.6(9)
C75 Rh27 Rh34 C55 84.1(15)
C56 Rh27 Rh34 C55 89.4(11)
Rh21 Rh27 Rh34 C55 -95.7(6)
Rh31 Rh27 Rh34 C55 -154.9(6)
Rh32 Rh27 Rh34 C55 -30.4(6)
Rh28 Rh27 Rh34 C55 -38.3(6)
Rh26 Rh27 Rh34 C55 -151.0(6)
C75 Rh27 Rh34 Rh28 122.4(13)
C56 Rh27 Rh34 Rh28 127.7(9)
Rh21 Rh27 Rh34 Rh28 -57.37(4)
Rh31 Rh27 Rh34 Rh28 -116.60(6)
Rh32 Rh27 Rh34 Rh28 7.86(6)
Rh26 Rh27 Rh34 Rh28 -112.69(5)
C75 Rh27 Rh34 Rh26 -124.9(13)
C56 Rh27 Rh34 Rh26 -119.6(9)
Rh21 Rh27 Rh34 Rh26 55.32(5)
Rh31 Rh27 Rh34 Rh26 -3.91(6)
Rh32 Rh27 Rh34 Rh26 120.55(7)
Rh28 Rh27 Rh34 Rh26 112.69(5)
C75 Rh27 Rh34 Rh29 177.9(13)
C56 Rh27 Rh34 Rh29 -176.8(9)
Rh21 Rh27 Rh34 Rh29 -1.85(5)
Rh31 Rh27 Rh34 Rh29 -61.08(7)
Rh32 Rh27 Rh34 Rh29 63.38(7)
Rh28 Rh27 Rh34 Rh29 55.52(5)
Rh26 Rh27 Rh34 Rh29 -57.17(5)
C76 Rh23 Rh35 C65 59.2(13)
C66 Rh23 Rh35 C65 -8.9(15)
C74 Rh23 Rh35 C65 -64.2(13)
Rh21 Rh23 Rh35 C65 -169.6(10)
Rh31 Rh23 Rh35 C65 -113.4(10)
Rh32 Rh23 Rh35 C65 128.1(10)
Rh24 Rh23 Rh35 C65 132.8(10)
Rh22 Rh23 Rh35 C65 -114.2(10)
C76 Rh23 Rh35 C64 -32.7(10)
C66 Rh23 Rh35 C64 -100.8(13)
C74 Rh23 Rh35 C64 -156.1(10)
Rh21 Rh23 Rh35 C64 98.5(6)
Rh31 Rh23 Rh35 C64 154.8(6)
Rh32 Rh23 Rh35 C64 36.2(6)
Rh24 Rh23 Rh35 C64 40.9(6)
Rh22 Rh23 Rh35 C64 153.9(6)
C76 Rh23 Rh35 C59 -123.8(15)
C66 Rh23 Rh35 C59 168.1(17)
C74 Rh23 Rh35 C59 112.8(15)
Rh21 Rh23 Rh35 C59 7.4(12)
Rh31 Rh23 Rh35 C59 63.7(12)
Rh32 Rh23 Rh35 C59 -54.9(12)
Rh24 Rh23 Rh35 C59 -50.2(12)
Rh22 Rh23 Rh35 C59 62.8(12)
C76 Rh23 Rh35 C66 68.1(14)
C74 Rh23 Rh35 C66 -55.3(14)
Rh21 Rh23 Rh35 C66 -160.7(11)
Rh31 Rh23 Rh35 C66 -104.4(11)
Rh32 Rh23 Rh35 C66 137.0(11)
Rh24 Rh23 Rh35 C66 141.7(11)
Rh22 Rh23 Rh35 C66 -105.3(11)
C76 Rh23 Rh35 Rh25 -128.0(8)
C66 Rh23 Rh35 Rh25 163.9(11)
C74 Rh23 Rh35 Rh25 108.6(9)
Rh21 Rh23 Rh35 Rh25 3.21(5)
Rh31 Rh23 Rh35 Rh25 59.44(7)
Rh32 Rh23 Rh35 Rh25 -59.11(7)
Rh24 Rh23 Rh35 Rh25 -54.41(5)
Rh22 Rh23 Rh35 Rh25 58.59(5)
C76 Rh23 Rh35 Rh22 173.4(8)
C66 Rh23 Rh35 Rh22 105.3(11)
C74 Rh23 Rh35 Rh22 50.0(9)
Rh21 Rh23 Rh35 Rh22 -55.38(4)
Rh31 Rh23 Rh35 Rh22 0.85(6)
Rh32 Rh23 Rh35 Rh22 -117.70(7)
Rh24 Rh23 Rh35 Rh22 -113.00(5)
C76 Rh23 Rh35 Rh24 -73.6(8)
C66 Rh23 Rh35 Rh24 -141.7(11)
C74 Rh23 Rh35 Rh24 163.0(9)
Rh21 Rh23 Rh35 Rh24 57.62(4)
Rh31 Rh23 Rh35 Rh24 113.85(6)
Rh32 Rh23 Rh35 Rh24 -4.70(6)
Rh22 Rh23 Rh35 Rh24 113.00(5)
C60 Rh25 Rh35 C65 45.5(13)
C58 Rh25 Rh35 C65 -64.6(12)
C59 Rh25 Rh35 C65 -11.5(15)
Rh21 Rh25 Rh35 C65 168.8(11)
Rh30 Rh25 Rh35 C65 102.6(11)
Rh33 Rh25 Rh35 C65 -120.6(11)
Rh29 Rh25 Rh35 C65 169.7(11)
Rh24 Rh25 Rh35 C65 -132.6(11)
Rh22 Rh25 Rh35 C65 111.1(11)
C60 Rh25 Rh35 C64 147.9(9)
C58 Rh25 Rh35 C64 37.9(9)
C59 Rh25 Rh35 C64 90.9(12)
Rh21 Rh25 Rh35 C64 -88.7(6)
Rh30 Rh25 Rh35 C64 -154.9(6)
Rh33 Rh25 Rh35 C64 -18.2(6)
Rh29 Rh25 Rh35 C64 -87.9(6)
Rh24 Rh25 Rh35 C64 -30.2(6)
Rh22 Rh25 Rh35 C64 -146.4(6)
C60 Rh25 Rh35 C59 57.0(12)
C58 Rh25 Rh35 C59 -53.0(12)
Rh21 Rh25 Rh35 C59 -179.7(10)
Rh30 Rh25 Rh35 C59 114.2(10)
Rh33 Rh25 Rh35 C59 -109.1(10)
Rh29 Rh25 Rh35 C59 -178.8(10)
Rh24 Rh25 Rh35 C59 -121.1(10)
Rh22 Rh25 Rh35 C59 122.7(10)
C60 Rh25 Rh35 C66 -109.3(13)
C58 Rh25 Rh35 C66 140.6(13)
C59 Rh25 Rh35 C66 -166.4(15)
Rh21 Rh25 Rh35 C66 14.0(11)
Rh30 Rh25 Rh35 C66 -52.2(11)
Rh33 Rh25 Rh35 C66 84.6(11)
Rh29 Rh25 Rh35 C66 14.8(11)
Rh24 Rh25 Rh35 C66 72.6(11)
Rh22 Rh25 Rh35 C66 -43.7(11)
C60 Rh25 Rh35 Rh23 -126.6(7)
C58 Rh25 Rh35 Rh23 123.3(6)
C59 Rh25 Rh35 Rh23 176.4(10)
Rh21 Rh25 Rh35 Rh23 -3.26(5)
Rh30 Rh25 Rh35 Rh23 -69.44(7)
Rh33 Rh25 Rh35 Rh23 67.32(7)
Rh29 Rh25 Rh35 Rh23 -2.41(9)
Rh24 Rh25 Rh35 Rh23 55.31(5)
Rh22 Rh25 Rh35 Rh23 -60.93(5)
C60 Rh25 Rh35 Rh22 -65.6(7)
C58 Rh25 Rh35 Rh22 -175.7(6)
C59 Rh25 Rh35 Rh22 -122.7(10)
Rh21 Rh25 Rh35 Rh22 57.67(4)
Rh30 Rh25 Rh35 Rh22 -8.51(6)
Rh33 Rh25 Rh35 Rh22 128.25(6)
Rh29 Rh25 Rh35 Rh22 58.53(8)
Rh24 Rh25 Rh35 Rh22 116.24(5)
C60 Rh25 Rh35 Rh24 178.1(7)
C58 Rh25 Rh35 Rh24 68.0(6)
C59 Rh25 Rh35 Rh24 121.1(10)
Rh21 Rh25 Rh35 Rh24 -58.57(4)
Rh30 Rh25 Rh35 Rh24 -124.75(6)
Rh33 Rh25 Rh35 Rh24 12.01(6)
Rh29 Rh25 Rh35 Rh24 -57.72(7)
Rh22 Rh25 Rh35 Rh24 -116.24(5)
C67 Rh22 Rh35 C65 -0.4(13)
C73 Rh22 Rh35 C65 69.3(12)
C61 Rh22 Rh35 C65 -67.9(12)
Rh21 Rh22 Rh35 C65 176.4(10)
Rh31 Rh22 Rh35 C65 120.5(10)
Rh30 Rh22 Rh35 C65 -119.0(10)
Rh25 Rh22 Rh35 C65 -127.5(10)
Rh23 Rh22 Rh35 C65 121.3(10)
Rh26 Rh22 Rh35 C65 179.0(10)
C67 Rh22 Rh35 C64 -167.9(14)
C73 Rh22 Rh35 C64 -98.2(13)
C61 Rh22 Rh35 C64 124.6(12)
Rh21 Rh22 Rh35 C64 8.9(10)
Rh31 Rh22 Rh35 C64 -47.0(10)
Rh30 Rh22 Rh35 C64 73.5(10)
Rh25 Rh22 Rh35 C64 65.0(10)
Rh23 Rh22 Rh35 C64 -46.2(10)
Rh26 Rh22 Rh35 C64 11.5(10)
C67 Rh22 Rh35 C59 90.6(11)
C73 Rh22 Rh35 C59 160.4(10)
C61 Rh22 Rh35 C59 23.2(9)
Rh21 Rh22 Rh35 C59 -92.5(6)
Rh31 Rh22 Rh35 C59 -148.5(6)
Rh30 Rh22 Rh35 C59 -27.9(6)
Rh25 Rh22 Rh35 C59 -36.4(6)
Rh23 Rh22 Rh35 C59 -147.6(6)
Rh26 Rh22 Rh35 C59 -89.9(6)
C67 Rh22 Rh35 C66 -79.7(11)
C73 Rh22 Rh35 C66 -9.9(10)
C61 Rh22 Rh35 C66 -147.1(9)
Rh21 Rh22 Rh35 C66 97.2(6)
Rh31 Rh22 Rh35 C66 41.2(6)
Rh30 Rh22 Rh35 C66 161.8(6)
Rh25 Rh22 Rh35 C66 153.3(6)
Rh23 Rh22 Rh35 C66 42.1(6)
Rh26 Rh22 Rh35 C66 99.8(6)
C67 Rh22 Rh35 Rh23 -121.8(9)
C73 Rh22 Rh35 Rh23 -52.0(8)
C61 Rh22 Rh35 Rh23 170.8(6)
Rh21 Rh22 Rh35 Rh23 55.09(4)
Rh31 Rh22 Rh35 Rh23 -0.86(6)
Rh30 Rh22 Rh35 Rh23 119.66(6)
Rh25 Rh22 Rh35 Rh23 111.19(5)
Rh26 Rh22 Rh35 Rh23 57.69(7)
C67 Rh22 Rh35 Rh25 127.1(9)
C73 Rh22 Rh35 Rh25 -163.2(8)
C61 Rh22 Rh35 Rh25 59.6(6)
Rh21 Rh22 Rh35 Rh25 -56.10(4)
Rh31 Rh22 Rh35 Rh25 -112.04(6)
Rh30 Rh22 Rh35 Rh25 8.47(5)
Rh23 Rh22 Rh35 Rh25 -111.19(5)
Rh26 Rh22 Rh35 Rh25 -53.50(7)
C67 Rh22 Rh35 Rh24 -178.9(9)
C73 Rh22 Rh35 Rh24 -109.1(8)
C61 Rh22 Rh35 Rh24 113.7(6)
Rh21 Rh22 Rh35 Rh24 -2.05(5)
Rh31 Rh22 Rh35 Rh24 -57.99(7)
Rh30 Rh22 Rh35 Rh24 62.52(7)
Rh25 Rh22 Rh35 Rh24 54.05(5)
Rh23 Rh22 Rh35 Rh24 -57.14(5)
Rh26 Rh22 Rh35 Rh24 0.55(8)
C54 Rh24 Rh35 C65 52.8(14)
C64 Rh24 Rh35 C65 -7.6(15)
C51 Rh24 Rh35 C65 -61.4(15)
Rh21 Rh24 Rh35 C65 -176.0(12)
Rh32 Rh24 Rh35 C65 -113.5(12)
Rh33 Rh24 Rh35 C65 114.6(12)
Rh25 Rh24 Rh35 C65 126.5(12)
Rh23 Rh24 Rh35 C65 -118.1(12)
Rh28 Rh24 Rh35 C65 -178.8(12)
C54 Rh24 Rh35 C64 60.4(11)
C51 Rh24 Rh35 C64 -53.8(12)
Rh21 Rh24 Rh35 C64 -168.4(9)
Rh32 Rh24 Rh35 C64 -105.9(9)
Rh33 Rh24 Rh35 C64 122.2(9)
Rh25 Rh24 Rh35 C64 134.1(9)
Rh23 Rh24 Rh35 C64 -110.5(9)
Rh28 Rh24 Rh35 C64 -171.2(9)
C54 Rh24 Rh35 C59 -36.6(9)
C64 Rh24 Rh35 C59 -97.0(11)
C51 Rh24 Rh35 C59 -150.8(10)
Rh21 Rh24 Rh35 C59 94.6(6)
Rh32 Rh24 Rh35 C59 157.1(6)
Rh33 Rh24 Rh35 C59 25.2(6)
Rh25 Rh24 Rh35 C59 37.1(6)
Rh23 Rh24 Rh35 C59 152.5(6)
Rh28 Rh24 Rh35 C59 91.8(6)
C54 Rh24 Rh35 C66 145.1(10)
C64 Rh24 Rh35 C66 84.7(12)
C51 Rh24 Rh35 C66 30.9(11)
Rh21 Rh24 Rh35 C66 -83.7(8)
Rh32 Rh24 Rh35 C66 -21.2(8)
Rh33 Rh24 Rh35 C66 -153.1(8)
Rh25 Rh24 Rh35 C66 -141.1(8)
Rh23 Rh24 Rh35 C66 -25.8(8)
Rh28 Rh24 Rh35 C66 -86.4(8)
C54 Rh24 Rh35 Rh23 170.9(7)
C64 Rh24 Rh35 Rh23 110.5(9)
C51 Rh24 Rh35 Rh23 56.7(8)
Rh21 Rh24 Rh35 Rh23 -57.87(4)
Rh32 Rh24 Rh35 Rh23 4.59(6)
Rh33 Rh24 Rh35 Rh23 -127.32(6)
Rh25 Rh24 Rh35 Rh23 -115.36(5)
Rh28 Rh24 Rh35 Rh23 -60.66(7)
C54 Rh24 Rh35 Rh25 -73.8(7)
C64 Rh24 Rh35 Rh25 -134.1(9)
C51 Rh24 Rh35 Rh25 172.1(8)
Rh21 Rh24 Rh35 Rh25 57.49(4)
Rh32 Rh24 Rh35 Rh25 119.95(6)
Rh33 Rh24 Rh35 Rh25 -11.96(5)
Rh23 Rh24 Rh35 Rh25 115.36(5)
Rh28 Rh24 Rh35 Rh25 54.70(7)
C54 Rh24 Rh35 Rh22 -129.2(7)
C64 Rh24 Rh35 Rh22 170.4(9)
C51 Rh24 Rh35 Rh22 116.6(8)
Rh21 Rh24 Rh35 Rh22 2.06(5)
Rh32 Rh24 Rh35 Rh22 64.53(7)
Rh33 Rh24 Rh35 Rh22 -67.38(7)
Rh25 Rh24 Rh35 Rh22 -55.43(5)
Rh23 Rh24 Rh35 Rh22 59.93(5)
Rh28 Rh24 Rh35 Rh22 -0.73(9)
C54 Rh24 C51 O51 -39(3)
C64 Rh24 C51 O51 52(3)
Rh21 Rh24 C51 O51 180(2)
Rh32 Rh24 C51 O51 -178(3)
Rh33 Rh24 C51 O51 -87(3)
Rh35 Rh24 C51 O51 88(3)
Rh25 Rh24 C51 O51 -171(3)
Rh23 Rh24 C51 O51 133(3)
Rh28 Rh24 C51 O51 -134(3)
C54 Rh24 C51 Rh32 138.9(9)
C64 Rh24 C51 Rh32 -129.5(9)
Rh21 Rh24 C51 Rh32 -2.1(10)
Rh33 Rh24 C51 Rh32 91.0(8)
Rh35 Rh24 C51 Rh32 -93.2(8)
Rh25 Rh24 C51 Rh32 8(6)
Rh23 Rh24 C51 Rh32 -48.3(6)
Rh28 Rh24 C51 Rh32 44.0(6)
C77 Rh32 C51 O51 -9(3)
C52 Rh32 C51 O51 82(3)
C76 Rh32 C51 O51 -88(3)
Rh27 Rh32 C51 O51 175.1(16)
Rh28 Rh32 C51 O51 128(3)
Rh23 Rh32 C51 O51 -129(3)
Rh24 Rh32 C51 O51 178(3)
C77 Rh32 C51 Rh24 172.3(11)
C52 Rh32 C51 Rh24 -96.3(9)
C76 Rh32 C51 Rh24 93.6(9)
Rh27 Rh32 C51 Rh24 -3.3(18)
Rh28 Rh32 C51 Rh24 -50.1(7)
Rh23 Rh32 C51 Rh24 52.9(7)
C53 Rh28 C52 O52 43(3)
C55 Rh28 C52 O52 -43(3)
Rh21 Rh28 C52 O52 -174(3)
Rh34 Rh28 C52 O52 -84(3)
Rh32 Rh28 C52 O52 175(4)
Rh33 Rh28 C52 O52 85(3)
Rh29 Rh28 C52 O52 -108(5)
Rh27 Rh28 C52 O52 -132(3)
Rh24 Rh28 C52 O52 136(3)
C53 Rh28 C52 Rh32 -131.5(9)
C55 Rh28 C52 Rh32 142.3(10)
Rh21 Rh28 C52 Rh32 11.5(12)
Rh34 Rh28 C52 Rh32 101.4(7)
Rh33 Rh28 C52 Rh32 -89.9(8)
Rh29 Rh28 C52 Rh32 77(5)
Rh27 Rh28 C52 Rh32 52.9(6)
Rh24 Rh28 C52 Rh32 -39.3(7)
C77 Rh32 C52 O52 14(3)
C51 Rh32 C52 O52 -86(3)
C76 Rh32 C52 O52 -14(8)
Rh27 Rh32 C52 O52 126(3)
Rh28 Rh32 C52 O52 -175(4)
Rh23 Rh32 C52 O52 173.6(19)
Rh24 Rh32 C52 O52 -131(3)
C77 Rh32 C52 Rh28 -170.4(13)
C51 Rh32 C52 Rh28 89.7(9)
C76 Rh32 C52 Rh28 161(5)
Rh27 Rh32 C52 Rh28 -58.5(7)
Rh23 Rh32 C52 Rh28 -11.2(19)
Rh24 Rh32 C52 Rh28 44.0(8)
C52 Rh28 C53 O53 -39(3)
C55 Rh28 C53 O53 49(3)
Rh21 Rh28 C53 O53 -174(3)
Rh34 Rh28 C53 O53 82(3)
Rh32 Rh28 C53 O53 -79(3)
Rh33 Rh28 C53 O53 -178(4)
Rh29 Rh28 C53 O53 138(3)
Rh27 Rh28 C53 O53 -7(8)
Rh24 Rh28 C53 O53 -132(3)
C52 Rh28 C53 Rh33 139.3(9)
C55 Rh28 C53 Rh33 -132.5(8)
Rh21 Rh28 C53 Rh33 3.7(11)
Rh34 Rh28 C53 Rh33 -99.8(6)
Rh32 Rh28 C53 Rh33 98.6(5)
Rh29 Rh28 C53 Rh33 -44.3(5)
Rh27 Rh28 C53 Rh33 171(4)
Rh24 Rh28 C53 Rh33 45.8(5)
C63 Rh33 C53 O53 -1(2)
C57 Rh33 C53 O53 -93(2)
C58 Rh33 C53 O53 -11(11)
C54 Rh33 C53 O53 84(2)
Rh28 Rh33 C53 O53 178(3)
Rh29 Rh33 C53 O53 -135(2)
Rh25 Rh33 C53 O53 177.1(18)
Rh24 Rh33 C53 O53 128(2)
C63 Rh33 C53 Rh28 -179.1(10)
C57 Rh33 C53 Rh28 88.2(8)
C58 Rh33 C53 Rh28 171(9)
C54 Rh33 C53 Rh28 -94.2(7)
Rh29 Rh33 C53 Rh28 46.1(6)
Rh25 Rh33 C53 Rh28 -1.4(13)
Rh24 Rh33 C53 Rh28 -50.7(6)
C64 Rh24 C54 O54 -34(3)
C51 Rh24 C54 O54 56(3)
Rh21 Rh24 C54 O54 -172(3)
Rh32 Rh24 C54 O54 91(3)
Rh33 Rh24 C54 O54 -175(3)
Rh35 Rh24 C54 O54 -74(3)
Rh25 Rh24 C54 O54 -129(3)
Rh23 Rh24 C54 O54 -5(7)
Rh28 Rh24 C54 O54 143(3)
C64 Rh24 C54 Rh33 140.9(8)
C51 Rh24 C54 Rh33 -128.4(8)
Rh21 Rh24 C54 Rh33 2.8(10)
Rh32 Rh24 C54 Rh33 -93.7(6)
Rh35 Rh24 C54 Rh33 101.3(5)
Rh25 Rh24 C54 Rh33 46.4(4)
Rh23 Rh24 C54 Rh33 170(4)
Rh28 Rh24 C54 Rh33 -41.7(5)
C63 Rh33 C54 O54 -6(2)
C57 Rh33 C54 O54 55(10)
C58 Rh33 C54 O54 83(2)
C53 Rh33 C54 O54 -92(2)
Rh28 Rh33 C54 O54 -137(2)
Rh29 Rh33 C54 O54 171.8(15)
Rh25 Rh33 C54 O54 127(2)
Rh24 Rh33 C54 O54 177(2)
C63 Rh33 C54 Rh24 177.4(10)
C57 Rh33 C54 Rh24 -122(9)
C58 Rh33 C54 Rh24 -93.1(7)
C53 Rh33 C54 Rh24 91.4(7)
Rh28 Rh33 C54 Rh24 46.7(6)
Rh29 Rh33 C54 Rh24 -4.7(11)
Rh25 Rh33 C54 Rh24 -49.3(5)
C70 Rh34 C55 O55 18(3)
C56 Rh34 C55 O55 -80(3)
Rh28 Rh34 C55 O55 -177(4)
Rh26 Rh34 C55 O55 179(2)
Rh29 Rh34 C55 O55 133(3)
Rh27 Rh34 C55 O55 -127(3)
C70 Rh34 C55 Rh28 -165.7(11)
C56 Rh34 C55 Rh28 96.3(9)
Rh26 Rh34 C55 Rh28 -4.8(18)
Rh29 Rh34 C55 Rh28 -50.1(7)
Rh27 Rh34 C55 Rh28 49.5(7)
C53 Rh28 C55 O55 -42(3)
C52 Rh28 C55 O55 50(3)
Rh21 Rh28 C55 O55 177(3)
Rh34 Rh28 C55 O55 177(4)
Rh32 Rh28 C55 O55 84(3)
Rh33 Rh28 C55 O55 -84(3)
Rh29 Rh28 C55 O55 -137(3)
Rh27 Rh28 C55 O55 132(3)
Rh24 Rh28 C55 O55 -89(16)
C53 Rh28 C55 Rh34 141.9(9)
C52 Rh28 C55 Rh34 -126.5(10)
Rh21 Rh28 C55 Rh34 0.7(12)
Rh32 Rh28 C55 Rh34 -92.7(7)
Rh33 Rh28 C55 Rh34 99.1(7)
Rh29 Rh28 C55 Rh34 46.6(6)
Rh27 Rh28 C55 Rh34 -44.8(7)
Rh24 Rh28 C55 Rh34 95(15)
C70 Rh34 C56 O56 -12(3)
C55 Rh34 C56 O56 90(3)
Rh28 Rh34 C56 O56 137(3)
Rh26 Rh34 C56 O56 -123(3)
Rh29 Rh34 C56 O56 -170.6(19)
Rh27 Rh34 C56 O56 -176(3)
C70 Rh34 C56 Rh27 163.8(12)
C55 Rh34 C56 Rh27 -94.2(9)
Rh28 Rh34 C56 Rh27 -46.4(7)
Rh26 Rh34 C56 Rh27 53.1(7)
Rh29 Rh34 C56 Rh27 5.6(17)
C75 Rh27 C56 O56 -7(3)
Rh21 Rh27 C56 O56 170(2)
Rh31 Rh27 C56 O56 87(3)
Rh32 Rh27 C56 O56 -95(3)
Rh34 Rh27 C56 O56 176(3)
Rh28 Rh27 C56 O56 -142(3)
Rh26 Rh27 C56 O56 130(3)
C75 Rh27 C56 Rh34 176.5(11)
Rh21 Rh27 C56 Rh34 -5.9(11)
Rh31 Rh27 C56 Rh34 -89.6(8)
Rh32 Rh27 C56 Rh34 89.0(8)
Rh28 Rh27 C56 Rh34 41.6(7)
Rh26 Rh27 C56 Rh34 -46.6(6)
C71 Rh29 C57 O57 -5(3)
Rh21 Rh29 C57 O57 176(3)
Rh34 Rh29 C57 O57 -85(3)
Rh30 Rh29 C57 O57 79(3)
Rh33 Rh29 C57 O57 177(4)
Rh28 Rh29 C57 O57 -138(3)
Rh25 Rh29 C57 O57 131(3)
Rh26 Rh29 C57 O57 -14(13)
C71 Rh29 C57 Rh33 177.2(10)
Rh21 Rh29 C57 Rh33 -1.8(11)
Rh34 Rh29 C57 Rh33 97.2(6)
Rh30 Rh29 C57 Rh33 -98.8(7)
Rh28 Rh29 C57 Rh33 44.9(6)
Rh25 Rh29 C57 Rh33 -46.4(6)
Rh26 Rh29 C57 Rh33 169(10)
C63 Rh33 C57 O57 4(2)
C58 Rh33 C57 O57 -85(2)
C53 Rh33 C57 O57 90(2)
C54 Rh33 C57 O57 -57(11)
Rh28 Rh33 C57 O57 135(2)
Rh29 Rh33 C57 O57 -178(3)
Rh25 Rh33 C57 O57 -129(2)
Rh24 Rh33 C57 O57 -174.5(14)
C63 Rh33 C57 Rh29 -178.0(10)
C58 Rh33 C57 Rh29 92.7(8)
C53 Rh33 C57 Rh29 -91.8(8)
C54 Rh33 C57 Rh29 121(9)
Rh28 Rh33 C57 Rh29 -47.2(7)
Rh25 Rh33 C57 Rh29 48.8(7)
Rh24 Rh33 C57 Rh29 3.6(13)
C60 Rh25 C58 O58 -41(3)
C59 Rh25 C58 O58 48(3)
Rh21 Rh25 C58 O58 -178(2)
Rh30 Rh25 C58 O58 -82(3)
Rh33 Rh25 C58 O58 -178(3)
Rh35 Rh25 C58 O58 84(3)
Rh29 Rh25 C58 O58 -132(3)
Rh24 Rh25 C58 O58 137(3)
Rh22 Rh25 C58 O58 2(11)
C60 Rh25 C58 Rh33 136.2(8)
C59 Rh25 C58 Rh33 -134.6(9)
Rh21 Rh25 C58 Rh33 0.0(9)
Rh30 Rh25 C58 Rh33 95.7(6)
Rh35 Rh25 C58 Rh33 -98.2(6)
Rh29 Rh25 C58 Rh33 45.3(5)
Rh24 Rh25 C58 Rh33 -45.7(5)
Rh22 Rh25 C58 Rh33 180(100)
C63 Rh33 C58 O58 -5(2)
C57 Rh33 C58 O58 88.0(19)
C53 Rh33 C58 O58 6(11)
C54 Rh33 C58 O58 -89.9(19)
Rh28 Rh33 C58 O58 175.2(14)
Rh29 Rh33 C58 O58 130.1(19)
Rh25 Rh33 C58 O58 178(2)
Rh24 Rh33 C58 O58 -133.3(19)
C63 Rh33 C58 Rh25 177.1(9)
C57 Rh33 C58 Rh25 -90.1(7)
C53 Rh33 C58 Rh25 -173(9)
C54 Rh33 C58 Rh25 91.9(7)
Rh28 Rh33 C58 Rh25 -2.9(11)
Rh29 Rh33 C58 Rh25 -48.1(5)
Rh24 Rh33 C58 Rh25 48.6(5)
C60 Rh25 C59 O59 49(3)
C58 Rh25 C59 O59 -40(3)
Rh21 Rh25 C59 O59 -177(3)
Rh30 Rh25 C59 O59 89(3)
Rh33 Rh25 C59 O59 -79(4)
Rh35 Rh25 C59 O59 -177(4)
Rh29 Rh25 C59 O59 -47(38)
Rh24 Rh25 C59 O59 -130(3)
Rh22 Rh25 C59 O59 137(3)
C60 Rh25 C59 Rh35 -133.5(9)
C58 Rh25 C59 Rh35 137.3(9)
Rh21 Rh25 C59 Rh35 0.4(12)
Rh30 Rh25 C59 Rh35 -93.7(8)
Rh33 Rh25 C59 Rh35 98.7(7)
Rh29 Rh25 C59 Rh35 130(35)
Rh24 Rh25 C59 Rh35 47.1(7)
Rh22 Rh25 C59 Rh35 -45.3(7)
C65 Rh35 C59 O59 -11(3)
C64 Rh35 C59 O59 84(3)
C66 Rh35 C59 O59 -62(7)
Rh23 Rh35 C59 O59 172(2)
Rh25 Rh35 C59 O59 178(4)
Rh22 Rh35 C59 O59 -133(3)
Rh24 Rh35 C59 O59 128(3)
C65 Rh35 C59 Rh25 171.7(11)
C64 Rh35 C59 Rh25 -93.6(9)
C66 Rh35 C59 Rh25 121(5)
Rh23 Rh35 C59 Rh25 -5.9(17)
Rh22 Rh35 C59 Rh25 49.7(8)
Rh24 Rh35 C59 Rh25 -49.7(7)
C58 Rh25 C60 O60 46(3)
C59 Rh25 C60 O60 -43(3)
Rh21 Rh25 C60 O60 -176(3)
Rh30 Rh25 C60 O60 -179(4)
Rh33 Rh25 C60 O60 84(3)
Rh35 Rh25 C60 O60 -82(3)
Rh29 Rh25 C60 O60 136(3)
Rh24 Rh25 C60 O60 -27(21)
Rh22 Rh25 C60 O60 -132(3)
C58 Rh25 C60 Rh30 -135.0(8)
C59 Rh25 C60 Rh30 136.4(9)
Rh21 Rh25 C60 Rh30 3.0(10)
Rh33 Rh25 C60 Rh30 -96.9(6)
Rh35 Rh25 C60 Rh30 97.8(6)
Rh29 Rh25 C60 Rh30 -44.8(6)
Rh24 Rh25 C60 Rh30 153(18)
Rh22 Rh25 C60 Rh30 47.5(5)
C72 Rh30 C60 O60 -21(2)
C61 Rh30 C60 O60 80(2)
C62 Rh30 C60 O60 19(8)
Rh26 Rh30 C60 O60 -177.7(15)
Rh29 Rh30 C60 O60 -132(2)
Rh25 Rh30 C60 O60 180(3)
Rh22 Rh30 C60 O60 126(2)
C72 Rh30 C60 Rh25 159.2(9)
C61 Rh30 C60 Rh25 -99.8(8)
C62 Rh30 C60 Rh25 -160(6)
Rh26 Rh30 C60 Rh25 2.8(15)
Rh29 Rh30 C60 Rh25 48.7(6)
Rh22 Rh30 C60 Rh25 -53.2(6)
C72 Rh30 C61 O61 -3(3)
C62 Rh30 C61 O61 83(2)
C60 Rh30 C61 O61 -90(2)
Rh26 Rh30 C61 O61 126(2)
Rh29 Rh30 C61 O61 176.9(14)
Rh25 Rh30 C61 O61 -133(2)
Rh22 Rh30 C61 O61 -180(3)
C72 Rh30 C61 Rh22 177.4(9)
C62 Rh30 C61 Rh22 -96.8(8)
C60 Rh30 C61 Rh22 90.2(8)
Rh26 Rh30 C61 Rh22 -54.3(6)
Rh29 Rh30 C61 Rh22 -3.1(15)
Rh25 Rh30 C61 Rh22 46.8(6)
C67 Rh22 C61 O61 34(2)
C73 Rh22 C61 O61 -56(2)
Rh21 Rh22 C61 O61 -175(2)
Rh31 Rh22 C61 O61 -97(2)
Rh30 Rh22 C61 O61 180(3)
Rh35 Rh22 C61 O61 92(2)
Rh25 Rh22 C61 O61 138(2)
Rh23 Rh22 C61 O61 -164(2)
Rh26 Rh22 C61 O61 -136(2)
C67 Rh22 C61 Rh30 -145.9(10)
C73 Rh22 C61 Rh30 124.3(8)
Rh21 Rh22 C61 Rh30 5.3(9)
Rh31 Rh22 C61 Rh30 82.6(7)
Rh35 Rh22 C61 Rh30 -88.3(7)
Rh25 Rh22 C61 Rh30 -41.6(6)
Rh23 Rh22 C61 Rh30 16(5)
Rh26 Rh22 C61 Rh30 44.2(5)
C69 Rh26 C62 O62 -8(4)
Rh21 Rh26 C62 O62 170(3)
Rh31 Rh26 C62 O62 87(4)
Rh34 Rh26 C62 O62 -86(4)
Rh30 Rh26 C62 O62 -179(4)
Rh29 Rh26 C62 O62 -139(4)
Rh27 Rh26 C62 O62 70(9)
Rh22 Rh26 C62 O62 132(4)
C69 Rh26 C62 Rh30 170.5(13)
Rh21 Rh26 C62 Rh30 -11.4(12)
Rh31 Rh26 C62 Rh30 -94.2(7)
Rh34 Rh26 C62 Rh30 92.8(8)
Rh29 Rh26 C62 Rh30 40.2(7)
Rh27 Rh26 C62 Rh30 -111(7)
Rh22 Rh26 C62 Rh30 -48.7(6)
C72 Rh30 C62 O62 25(3)
C61 Rh30 C62 O62 -76(3)
C60 Rh30 C62 O62 -15(8)
Rh26 Rh30 C62 O62 179(3)
Rh29 Rh30 C62 O62 136(2)
Rh25 Rh30 C62 O62 -172.0(17)
Rh22 Rh30 C62 O62 -122(2)
C72 Rh30 C62 Rh26 -153.8(10)
C61 Rh30 C62 Rh26 104.8(9)
C60 Rh30 C62 Rh26 166(6)
Rh29 Rh30 C62 Rh26 -43.5(8)
Rh25 Rh30 C62 Rh26 8.8(16)
Rh22 Rh30 C62 Rh26 58.6(7)
C57 Rh33 C63 O63 -17(100)
C58 Rh33 C63 O63 72(100)
C53 Rh33 C63 O63 -108(100)
C54 Rh33 C63 O63 160(100)
Rh28 Rh33 C63 O63 -108(100)
Rh29 Rh33 C63 O63 -19(100)
Rh25 Rh33 C63 O63 74(100)
Rh24 Rh33 C63 O63 162(100)
C54 Rh24 C64 O64 47(3)
C51 Rh24 C64 O64 -44(3)
Rh21 Rh24 C64 O64 -168(3)
Rh32 Rh24 C64 O64 -83(3)
Rh33 Rh24 C64 O64 89(3)
Rh35 Rh24 C64 O64 179(4)
Rh25 Rh24 C64 O64 141(3)
Rh23 Rh24 C64 O64 -128(3)
Rh28 Rh24 C64 O64 -111(5)
C54 Rh24 C64 Rh35 -131.2(9)
C51 Rh24 C64 Rh35 137.5(9)
Rh21 Rh24 C64 Rh35 13.3(10)
Rh32 Rh24 C64 Rh35 98.7(7)
Rh33 Rh24 C64 Rh35 -89.2(8)
Rh25 Rh24 C64 Rh35 -37.8(7)
Rh23 Rh24 C64 Rh35 52.8(6)
Rh28 Rh24 C64 Rh35 71(6)
C65 Rh35 C64 O64 -4(2)
C59 Rh35 C64 O64 -94(2)
C66 Rh35 C64 O64 80(2)
Rh23 Rh35 C64 O64 123(2)
Rh25 Rh35 C64 O64 -139(2)
Rh22 Rh35 C64 O64 165.4(16)
Rh24 Rh35 C64 O64 -179(3)
C65 Rh35 C64 Rh24 175.0(10)
C59 Rh35 C64 Rh24 85.0(8)
C66 Rh35 C64 Rh24 -100.7(9)
Rh23 Rh35 C64 Rh24 -57.9(6)
Rh25 Rh35 C64 Rh24 40.0(7)
Rh22 Rh35 C64 Rh24 -15.6(14)
C64 Rh35 C65 O65 -161(100)
C59 Rh35 C65 O65 -66(100)
C66 Rh35 C65 O65 106(100)
Rh23 Rh35 C65 O65 113(100)
Rh25 Rh35 C65 O65 -58(100)
Rh22 Rh35 C65 O65 27(100)
Rh24 Rh35 C65 O65 -155(100)
C76 Rh23 C66 O66 56(4)
C74 Rh23 C66 O66 -36(4)
Rh21 Rh23 C66 O66 -155(4)
Rh31 Rh23 C66 O66 -79(4)
Rh32 Rh23 C66 O66 97(4)
Rh35 Rh23 C66 O66 -179(5)
Rh24 Rh23 C66 O66 149(4)
Rh22 Rh23 C66 O66 -124(4)
C76 Rh23 C66 Rh35 -125.4(10)
C74 Rh23 C66 Rh35 142.6(9)
Rh21 Rh23 C66 Rh35 23.2(13)
Rh31 Rh23 C66 Rh35 99.2(7)
Rh32 Rh23 C66 Rh35 -84.4(11)
Rh24 Rh23 C66 Rh35 -32.7(9)
Rh22 Rh23 C66 Rh35 54.8(6)
C65 Rh35 C66 O66 -8(3)
C64 Rh35 C66 O66 -103(3)
C59 Rh35 C66 O66 43(8)
Rh23 Rh35 C66 O66 179(4)
Rh25 Rh35 C66 O66 154(2)
Rh22 Rh35 C66 O66 115(3)
Rh24 Rh35 C66 O66 -147(3)
C65 Rh35 C66 Rh23 172.9(12)
C64 Rh35 C66 Rh23 78.5(10)
C59 Rh35 C66 Rh23 -136(5)
Rh25 Rh35 C66 Rh23 -25.1(17)
Rh22 Rh35 C66 Rh23 -64.1(8)
Rh24 Rh35 C66 Rh23 34.5(9)
C73 Rh22 C67 O67 57(9)
C61 Rh22 C67 O67 -38(8)
Rh21 Rh22 C67 O67 -175(8)
Rh31 Rh22 C67 O67 90(9)
Rh30 Rh22 C67 O67 -67(9)
Rh35 Rh22 C67 O67 -170(9)
Rh25 Rh22 C67 O67 -126(8)
Rh23 Rh22 C67 O67 144(8)
Rh26 Rh22 C67 O67 12(12)
C74 Rh31 C68 O68 116(98)
C73 Rh31 C68 O68 -147(98)
Rh27 Rh31 C68 O68 22(98)
Rh26 Rh31 C68 O68 -50(98)
Rh22 Rh31 C68 O68 -131(97)
Rh23 Rh31 C68 O68 105(98)
Rh21 Rh31 C68 O68 -13(100)
C62 Rh26 C69 O69 79(26)
Rh21 Rh26 C69 O69 -98(26)
Rh31 Rh26 C69 O69 -40(26)
Rh34 Rh26 C69 O69 -151(26)
Rh30 Rh26 C69 O69 91(26)
Rh29 Rh26 C69 O69 175(25)
Rh27 Rh26 C69 O69 -95(26)
Rh22 Rh26 C69 O69 -1(27)
C56 Rh34 C70 O70 79(47)
C55 Rh34 C70 O70 -16(47)
Rh28 Rh34 C70 O70 -35(48)
Rh26 Rh34 C70 O70 175(100)
Rh29 Rh34 C70 O70 -114(46)
Rh27 Rh34 C70 O70 98(47)
C57 Rh29 C71 O71 -3(21)
Rh21 Rh29 C71 O71 176(100)
Rh34 Rh29 C71 O71 119(21)
Rh30 Rh29 C71 O71 -125(21)
Rh33 Rh29 C71 O71 1(22)
Rh28 Rh29 C71 O71 92(21)
Rh25 Rh29 C71 O71 -97(21)
Rh26 Rh29 C71 O71 177(100)
C61 Rh30 C72 O72 69(57)
C62 Rh30 C72 O72 -16(57)
C60 Rh30 C72 O72 159(57)
Rh26 Rh30 C72 O72 -38(57)
Rh29 Rh30 C72 O72 -110(57)
Rh25 Rh30 C72 O72 177(100)
Rh22 Rh30 C72 O72 73(57)
C68 Rh31 C73 O73 -16(3)
C74 Rh31 C73 O73 80(3)
Rh27 Rh31 C73 O73 -166.9(15)
Rh26 Rh31 C73 O73 -123(3)
Rh22 Rh31 C73 O73 178(3)
Rh23 Rh31 C73 O73 126(3)
Rh21 Rh31 C73 O73 -178(3)
C68 Rh31 C73 Rh22 165.9(11)
C74 Rh31 C73 Rh22 -97.3(9)
Rh27 Rh31 C73 Rh22 15(2)
Rh26 Rh31 C73 Rh22 59.1(7)
Rh23 Rh31 C73 Rh22 -51.8(7)
Rh21 Rh31 C73 Rh22 3.9(8)
C67 Rh22 C73 O73 -35(3)
C61 Rh22 C73 O73 53(3)
Rh21 Rh22 C73 O73 178(3)
Rh31 Rh22 C73 O73 -178(3)
Rh30 Rh22 C73 O73 95(3)
Rh35 Rh22 C73 O73 -94(3)
Rh25 Rh22 C73 O73 160.4(14)
Rh23 Rh22 C73 O73 -134(3)
Rh26 Rh22 C73 O73 136(3)
C67 Rh22 C73 Rh31 143.2(10)
C61 Rh22 C73 Rh31 -128.9(8)
Rh21 Rh22 C73 Rh31 -4.5(9)
Rh30 Rh22 C73 Rh31 -87.2(8)
Rh35 Rh22 C73 Rh31 84.2(8)
Rh25 Rh22 C73 Rh31 -22(3)
Rh23 Rh22 C73 Rh31 43.7(6)
Rh26 Rh22 C73 Rh31 -46.4(6)
C76 Rh23 C74 O74 -33(3)
C66 Rh23 C74 O74 60(4)
Rh21 Rh23 C74 O74 -170(3)
Rh31 Rh23 C74 O74 179(4)
Rh32 Rh23 C74 O74 -92(3)
Rh35 Rh23 C74 O74 100(3)
Rh24 Rh23 C74 O74 -136(2)
Rh22 Rh23 C74 O74 140(3)
C76 Rh23 C74 Rh31 148.4(11)
C66 Rh23 C74 Rh31 -119.0(11)
Rh21 Rh23 C74 Rh31 11.6(12)
Rh32 Rh23 C74 Rh31 89.6(9)
Rh35 Rh23 C74 Rh31 -78.7(12)
Rh24 Rh23 C74 Rh31 46(3)
Rh22 Rh23 C74 Rh31 -39.0(8)
C68 Rh31 C74 O74 11(3)
C73 Rh31 C74 O74 -85(3)
Rh27 Rh31 C74 O74 116(3)
Rh26 Rh31 C74 O74 159.1(18)
Rh22 Rh31 C74 O74 -132(3)
Rh23 Rh31 C74 O74 -179(4)
Rh21 Rh31 C74 O74 171(3)
C68 Rh31 C74 Rh23 -170.7(12)
C73 Rh31 C74 Rh23 94.1(10)
Rh27 Rh31 C74 Rh23 -65.4(9)
Rh26 Rh31 C74 Rh23 -22(3)
Rh22 Rh31 C74 Rh23 46.6(10)
Rh21 Rh31 C74 Rh23 -9.9(10)
C56 Rh27 C75 O75 71(100)
Rh21 Rh27 C75 O75 -106(100)
Rh31 Rh27 C75 O75 -53(100)
Rh32 Rh27 C75 O75 -161(100)
Rh34 Rh27 C75 O75 75(100)
Rh28 Rh27 C75 O75 162(100)
Rh26 Rh27 C75 O75 -14(100)
C66 Rh23 C76 O76 -22(5)
C74 Rh23 C76 O76 74(5)
Rh21 Rh23 C76 O76 -167(5)
Rh31 Rh23 C76 O76 103(5)
Rh32 Rh23 C76 O76 -174(6)
Rh35 Rh23 C76 O76 -68(5)
Rh24 Rh23 C76 O76 -124(5)
Rh22 Rh23 C76 O76 -21(10)
C66 Rh23 C76 Rh32 152.4(9)
C74 Rh23 C76 Rh32 -112.1(9)
Rh21 Rh23 C76 Rh32 7.7(10)
Rh31 Rh23 C76 Rh32 -83.2(7)
Rh35 Rh23 C76 Rh32 105.8(5)
Rh24 Rh23 C76 Rh32 50.7(4)
Rh22 Rh23 C76 Rh32 153(5)
C77 Rh32 C76 O76 -26(2)
C51 Rh32 C76 O76 76(2)
C52 Rh32 C76 O76 3(6)
Rh27 Rh32 C76 O76 -136(2)
Rh28 Rh32 C76 O76 160.2(15)
Rh23 Rh32 C76 O76 177(3)
Rh24 Rh32 C76 O76 121(2)
C77 Rh32 C76 Rh23 157.2(13)
C51 Rh32 C76 Rh23 -101.1(9)
C52 Rh32 C76 Rh23 -174(5)
Rh27 Rh32 C76 Rh23 46.6(7)
Rh28 Rh32 C76 Rh23 -17.1(13)
Rh24 Rh32 C76 Rh23 -55.8(6)
C51 Rh32 C77 O77 89(87)
C52 Rh32 C77 O77 -7(87)
C76 Rh32 C77 O77 168(87)
Rh27 Rh32 C77 O77 -93(87)
Rh28 Rh32 C77 O77 -17(88)
Rh23 Rh32 C77 O77 -175(100)
Rh24 Rh32 C77 O77 99(87)
C102 N1 C100 C101 -62(2)
C104 N1 C100 C101 174.1(17)
C106 N1 C100 C101 55(2)
C104 N1 C102 C103 -59(2)
C100 N1 C102 C103 178.8(17)
C106 N1 C102 C103 59(2)
C102 N1 C104 C105 -60(2)
C100 N1 C104 C105 62(2)
C106 N1 C104 C105 -177.3(15)
C102 N1 C106 C107 172.3(16)
C104 N1 C106 C107 -67(2)
C100 N1 C106 C107 54(2)
C202 N2 C200 C201 -67(2)
C204 N2 C200 C201 172.9(16)
C206 N2 C200 C201 54(2)
C200 N2 C202 C203 -176.0(17)
C204 N2 C202 C203 -56(2)
C206 N2 C202 C203 62(2)
C200 N2 C204 C205 60(2)
C202 N2 C204 C205 -60(2)
C206 N2 C204 C205 -179.5(16)
C200 N2 C206 C207 55(2)
C202 N2 C206 C207 176.8(17)
C204 N2 C206 C207 -64(2)
C304 N3 C300 C301 -54(3)
C306 N3 C300 C301 -177.9(19)
C302 N3 C300 C301 64(3)
C304 N3 C302 C303 -62(3)
C300 N3 C302 C303 176(2)
C306 N3 C302 C303 59(3)
C300 N3 C304 C305 -60(3)
C306 N3 C304 C305 63(3)
C302 N3 C304 C305 -178(2)
C304 N3 C306 C307 170(2)
C300 N3 C306 C307 -65(3)
C302 N3 C306 C307 52(3)
C402 N4 C400 C401 53(3)
C404 N4 C400 C401 173(2)
C406 N4 C400 C401 -67(3)
C404 N4 C402 C403 -58(3)
C400 N4 C402 C403 59(3)
C406 N4 C402 C403 -178(2)
C402 N4 C404 C405 -63(3)
C400 N4 C404 C405 176(2)
C406 N4 C404 C405 56(3)
C402 N4 C406 C407 174(3)
C404 N4 C406 C407 53(3)
C400 N4 C406 C407 -63(3)
C504 N5 C500 C501 -179(3)
C506 N5 C500 C501 61(3)
C502 N5 C500 C501 -59(3)
C504 N5 C502 C503 62(3)
C506 N5 C502 C503 -176(3)
C500 N5 C502 C503 -56(3)
C506 N5 C504 C505 -65(3)
C502 N5 C504 C505 56(3)
C500 N5 C504 C505 176(3)
C504 N5 C506 C507 -40(3)
C502 N5 C506 C507 -162(3)
C500 N5 C506 C507 78(3)
C602 N6 C600 C601 -48(4)
C604 N6 C600 C601 -178(3)
C606 N6 C600 C601 66(3)
C604 N6 C602 C603 58(3)
C600 N6 C602 C603 -69(3)
C606 N6 C602 C603 175(2)
C602 N6 C604 C605 50(4)
C600 N6 C604 C605 177(3)
C606 N6 C604 C605 -65(3)
C602 N6 C606 C607 177(2)
C604 N6 C606 C607 -59(3)
C600 N6 C606 C607 60(3)
